data_7716033
loop_
_publ_author_name
'An, Seonghyeon'
'Han, Jihun'
'Kim, Dongwon'
'Lee, Haeri'
'Jung, Ok-Sang'

_publ_section_title
;
 Coordinating nature of M<sub>6</sub>L<sub>12</sub> double-stranded
 macrocycles: co-ligand competition of perchlorate, water, and
 acetonitrile depending on metal(II) ions.
;
_journal_issue 23
_journal_name_full 'Dalton transactions (Cambridge, England : 2003)'
_journal_page_first 9692
_journal_page_last 9699
_journal_paper_doi 10.1039/d4dt00902a
_journal_volume 53
_journal_year 2024
_chemical_formula_moiety 'C254 H332 Cl4 Co6 N31 O17 Si12, 8(Cl O4), 3(C7 H8)'
_chemical_formula_sum 'C273 H358 Cl12 Co6 N30 O50 Si12'
_chemical_formula_weight 5975.93
_space_group_crystal_system monoclinic
_space_group_IT_number 4
_space_group_name_Hall 'P 2yb'
_space_group_name_H-M_alt 'P 1 21 1'
_atom_sites_solution_hydrogens geom
_atom_sites_solution_primary direct
_audit_creation_method SHELXL-2019/3
_audit_update_record
;
2024-04-26 deposited with the CCDC.	2024-05-14 downloaded from the CCDC.
;
_cell_angle_alpha 90
_cell_angle_beta 98.31(3)
_cell_angle_gamma 90
_cell_formula_units_Z 4
_cell_length_a 26.225(5)
_cell_length_b 30.532(6)
_cell_length_c 43.614(9)
_cell_measurement_reflns_used 547726
_cell_measurement_temperature 223(2)
_cell_measurement_theta_max 33.749
_cell_measurement_theta_min 0.458
_cell_volume 34555(12)
_computing_cell_refinement 'Bruker APEX4 software'
_computing_data_collection 'Bruker APEX4 software'
_computing_data_reduction 'Bruker APEX4 software'
_computing_molecular_graphics ORTEP
_computing_publication_material CIFTAB
_computing_structure_refinement 'SHELXL-2019/2 (Sheldrick, 2019)'
_computing_structure_solution 'SHELXS-2013/1 (Sheldrick, 2013)'
_diffrn_ambient_temperature 223(2)
_diffrn_measured_fraction_theta_full 0.983
_diffrn_measured_fraction_theta_max 0.983
_diffrn_measurement_device_type 'Photon II detector'
_diffrn_measurement_method 'phi and omega scans'
_diffrn_radiation_type Synchrotron
_diffrn_radiation_wavelength 0.800
_diffrn_reflns_av_R_equivalents 0.0465
_diffrn_reflns_av_unetI/netI 0.0550
_diffrn_reflns_Laue_measured_fraction_full 0.983
_diffrn_reflns_Laue_measured_fraction_max 0.983
_diffrn_reflns_limit_h_max 31
_diffrn_reflns_limit_h_min -31
_diffrn_reflns_limit_k_max 36
_diffrn_reflns_limit_k_min -35
_diffrn_reflns_limit_l_max 52
_diffrn_reflns_limit_l_min -52
_diffrn_reflns_number 236697
_diffrn_reflns_point_group_measured_fraction_full 0.982
_diffrn_reflns_point_group_measured_fraction_max 0.981
_diffrn_reflns_theta_full 28.685
_diffrn_reflns_theta_max 29.000
_diffrn_reflns_theta_min 1.742
_diffrn_source 'Ius Microfocus'
_exptl_absorpt_coefficient_mu 0.658
_exptl_absorpt_correction_T_max 0.987
_exptl_absorpt_correction_T_min 0.789
_exptl_absorpt_correction_type multi-scan
_exptl_absorpt_process_details SADABS
_exptl_crystal_colour orange
_exptl_crystal_density_diffrn 1.149
_exptl_crystal_description block
_exptl_crystal_F_000 12560
_exptl_crystal_size_max 0.250
_exptl_crystal_size_mid 0.200
_exptl_crystal_size_min 0.200
_refine_diff_density_max 0.830
_refine_diff_density_min -0.619
_refine_diff_density_rms 0.087
_refine_ls_abs_structure_details
; 
 Flack x determined using 28385 quotients [(I+)-(I-)]/[(I+)+(I-)] 
 (Parsons, Flack and Wagner, Acta Cryst. B69 (2013) 249-259). 
;
_refine_ls_abs_structure_Flack 0.5220(17)
_refine_ls_extinction_method none
_refine_ls_goodness_of_fit_ref 1.022
_refine_ls_hydrogen_treatment constr
_refine_ls_matrix_type full
_refine_ls_number_parameters 6394
_refine_ls_number_reflns 126449
_refine_ls_number_restraints 12431
_refine_ls_restrained_S_all 1.062
_refine_ls_R_factor_all 0.1167
_refine_ls_R_factor_gt 0.0913
_refine_ls_shift/su_max 0.045
_refine_ls_shift/su_mean 0.001
_refine_ls_structure_factor_coef Fsqd
_refine_ls_weighting_details 'w=1/[\s^2^(Fo^2^)+(0.2000P)^2^] where P=(Fo^2^+2Fc^2^)/3'
_refine_ls_weighting_scheme calc
_refine_ls_wR_factor_gt 0.2628
_refine_ls_wR_factor_ref 0.2955
_reflns_Friedel_coverage 0.958
_reflns_Friedel_fraction_full 0.981
_reflns_Friedel_fraction_max 0.980
_reflns_number_gt 78968
_reflns_number_total 126449
_reflns_threshold_expression 'I > 2\s(I)'
_cod_data_source_file d4dt00902a2.cif
_cod_data_source_block CoClO42_mDCPPS
_cod_depositor_comments
;
The following automatic conversions were performed:

data item '_exptl_absorpt_correction_type' value 'MULTI-SCAN' was
changed to 'multi-scan' in accordance with the
/home/data/users/saulius/crontab/automatic-downloads/rss-feeds/RSC/lib/dictionaries/cif_core.dic
dictionary named 'cif_core.dic' version 2.4.2 last updated on
2011-04-26.

Automatic conversion script
Id: cif_fix_values 8170 2020-07-09 18:12:32Z antanas 

 Adding full bibliography for 7716032--7716036.cif.

2024-09-24
Z value and formula fixed to values more according to usual
chemical conventions.                 miguel
;
_cod_original_formula_sum 'C546 H716 Cl24 Co12 N60 O100 Si24'
_cod_original_formula_weight 11951.87
_cod_original_formula_moiety 'C254 H332 Cl4 Co6 N31 O17 Si12, C250 H327 Cl4 Co6 N29 O19 Si12, 16(Cl O4), 6(C7 H8)'
_cod_original_formula_units_Z 2
_cod_original_sg_symbol_H-M 'P 21'
_cod_database_code 7716033
_shelx_shelxl_version_number 2019/3
_shelx_space_group_comment
; 
The symmetry employed for this shelxl refinement is uniquely defined 
by the following loop, which should always be used as a source of 
symmetry information in preference to the above space-group names. 
They are only intended as comments. 
;
_shelx_estimated_absorpt_t_min 0.853
_shelx_estimated_absorpt_t_max 0.880

loop_
_space_group_symop_operation_xyz
'x, y, z'
'-x, y+1/2, -z'

loop_
_atom_site_label
_atom_site_type_symbol
_atom_site_fract_x
_atom_site_fract_y
_atom_site_fract_z
_atom_site_U_iso_or_equiv
_atom_site_adp_type
_atom_site_occupancy
_atom_site_site_symmetry_order
_atom_site_calc_flag
_atom_site_refinement_flags_posn
_atom_site_refinement_flags_adp
_atom_site_refinement_flags_occupancy
_atom_site_disorder_assembly
_atom_site_disorder_group
Co1A Co 0.56033(6) 0.45074(5) 0.63876(3) 0.0982(3) Uani 1 1 d . U . . .
Cl1A Cl 0.67466(13) 0.4437(2) 0.50520(7) 0.1512(13) Uani 1 1 d D U . . .
Cl1B Cl 0.18006(11) 0.51073(11) 0.01002(6) 0.1073(7) Uani 1 1 d . U . . .
Si2A Si 0.55958(15) 0.31526(11) 0.54139(8) 0.1124(8) Uani 1 1 d . U . . .
Si2C Si 1.01757(12) 0.34286(10) 0.38545(7) 0.0996(7) Uani 1 1 d . U . . .
O9A O 1.0569(3) 0.4711(3) 0.62945(18) 0.1207(18) Uani 1 1 d . U . . .
C11 C 0.3430(7) 0.4654(6) -0.2235(3) 0.148(3) Uani 1 1 d . U . . .
O10A O 0.9877(4) 0.4677(4) 0.5901(2) 0.152(3) Uani 1 1 d . U . . .
Si2E Si 0.98073(15) 0.36616(12) 0.71285(10) 0.1225(9) Uani 1 1 d . U . . .
O11A O 1.0276(4) 0.5359(4) 0.6040(2) 0.136(2) Uani 1 1 d . U . . .
Si1F Si 0.67018(12) 0.60594(10) 0.69845(7) 0.0980(6) Uani 1 1 d . U . . .
O12A O 1.0691(3) 0.4808(3) 0.57912(19) 0.123(2) Uani 1 1 d . U . . .
Si2F Si 0.71436(14) 0.34440(10) 0.71833(9) 0.1135(8) Uani 1 1 d . U . . .
Co5B Co 0.64859(5) 0.48321(5) 0.14985(3) 0.0945(3) Uani 1 1 d . U . . .
Cl5 Cl 0.87026(17) 0.4484(2) 0.13175(14) 0.1765(17) Uani 1 1 d . U . . .
Co2A Co 0.58019(5) 0.44014(5) 0.44134(3) 0.0991(4) Uani 1 1 d . U . . .
Co3B Co 0.36291(5) 0.48594(5) -0.15140(3) 0.0924(3) Uani 1 1 d . U . . .
Cl3A Cl 1.03541(12) 0.48785(13) 0.60015(7) 0.1257(9) Uani 1 1 d . U . . .
Cl3B Cl 0.55060(12) 0.48125(17) 0.08787(7) 0.1362(10) Uani 1 1 d . U . . .
O3 O 0.4747(6) 0.5445(6) 0.7736(3) 0.193(4) Uani 1 1 d . U . . .
O3A O 0.6882(5) 0.3954(4) 0.5002(3) 0.189(3) Uani 1 1 d D U . . .
Co3A Co 0.86870(5) 0.47973(4) 0.34746(3) 0.0890(3) Uani 1 1 d . U . . .
Co2B Co 0.08558(5) 0.53613(5) -0.04988(3) 0.0908(3) Uani 1 1 d . U . . .
Cl2 Cl 0.44711(19) 0.67188(13) 0.37180(11) 0.1495(12) Uani 1 1 d . U . . .
Cl2A Cl 0.92312(10) 0.47100(9) 0.42604(5) 0.0993(6) Uani 1 1 d . U . . .
Cl2B Cl 0.41951(11) 0.49306(11) -0.07415(6) 0.1087(7) Uani 1 1 d . U . . .
Co4A Co 1.14792(5) 0.46875(5) 0.46414(3) 0.0988(3) Uani 1 1 d . U . . .
Co1B Co 0.07881(5) 0.52616(4) 0.14940(3) 0.0906(3) Uani 1 1 d . U . . .
Cl1 Cl 0.5129(2) 0.53080(19) 0.76009(10) 0.1630(15) Uani 1 1 d . U . . .
Co6A Co 0.84171(6) 0.49606(5) 0.75493(3) 0.0985(3) Uani 1 1 d . U . . .
Co6B Co 0.36513(5) 0.47046(5) 0.25129(3) 0.0950(3) Uani 1 1 d . U . . .
Cl6 Cl 1.21697(18) 0.52813(15) 0.34650(9) 0.1457(12) Uani 1 1 d . U . . .
C7 C 0.3860(7) 0.4304(6) 0.3205(3) 0.153(3) Uani 1 1 d D U . . .
Co4B Co 0.65475(5) 0.48558(5) -0.04461(3) 0.0961(3) Uani 1 1 d . U . . .
Cl4 Cl 0.8331(2) 0.91985(19) 0.21508(13) 0.193(2) Uani 1 1 d . U . . .
Cl4A Cl 0.79249(12) 0.48131(10) 0.67592(6) 0.1072(6) Uani 1 1 d . U . . .
Cl4B Cl 0.30685(10) 0.48877(9) 0.17495(6) 0.1012(6) Uani 1 1 d . U . . .
O4 O 0.4875(7) 0.4887(7) 0.7498(4) 0.203(4) Uani 1 1 d . U . . .
O14A O 0.7423(4) 0.4721(3) 0.6824(2) 0.125(2) Uani 1 1 d . U . . .
O15A O 0.7932(5) 0.5271(4) 0.6640(3) 0.150(3) Uani 1 1 d . U . . .
O16A O 0.8092(4) 0.4508(4) 0.6555(2) 0.154(3) Uani 1 1 d . U . . .
Cl20 Cl 0.04112(13) 0.42678(14) 0.26961(8) 0.1281(9) Uani 1 1 d . U . . .
Si1A Si 0.54975(16) 0.57198(12) 0.53426(9) 0.1184(8) Uani 1 1 d . U . . .
Si1B Si 0.73043(11) 0.57511(10) 0.41794(7) 0.0972(6) Uani 1 1 d . U . . .
Si2B Si 0.74780(12) 0.34001(11) 0.39873(8) 0.1037(7) Uani 1 1 d . U . . .
Si1C Si 1.02231(12) 0.61010(10) 0.40068(8) 0.1020(7) Uani 1 1 d . U . . .
Si1D Si 1.1627(2) 0.60271(15) 0.56421(11) 0.1447(12) Uani 1 1 d . U . . .
Si2D Si 1.13054(14) 0.34288(11) 0.56401(8) 0.1097(8) Uani 1 1 d . U . . .
Si1E Si 0.96940(13) 0.60055(10) 0.68336(8) 0.1082(7) Uani 1 1 d . U . . .
Si2L Si 0.18503(11) 0.36521(9) 0.19865(7) 0.0953(6) Uani 1 1 d . U . . .
O2 O 0.5580(6) 0.5181(5) 0.7782(3) 0.174(3) Uani 1 1 d . U . . .
Si1L Si 0.23277(13) 0.62628(10) 0.23429(7) 0.1035(7) Uani 1 1 d . U . . .
O1 O 0.5231(5) 0.5504(5) 0.7323(3) 0.175(4) Uani 1 1 d . U . . .
Si1G Si 0.11027(11) 0.66022(10) 0.05668(7) 0.0967(6) Uani 1 1 d . U . . .
Si2G Si 0.03159(15) 0.40815(11) 0.04223(7) 0.1100(8) Uani 1 1 d . U . . .
O16B O 0.3061(4) 0.4467(3) 0.1610(2) 0.134(2) Uani 1 1 d . U . . .
Si2H Si 0.22549(14) 0.39521(11) -0.07830(8) 0.1090(8) Uani 1 1 d . U . . .
Si1H Si 0.25073(12) 0.62908(10) -0.09970(8) 0.1009(7) Uani 1 1 d . U . . .
Si2I Si 0.51603(12) 0.35075(10) -0.10358(7) 0.1017(7) Uani 1 1 d . U . . .
Si1I Si 0.52321(13) 0.61643(11) -0.11980(8) 0.1084(8) Uani 1 1 d . U . . .
Si2K Si 0.48064(12) 0.36475(10) 0.17362(7) 0.1018(7) Uani 1 1 d . U . . .
Si1K Si 0.49829(12) 0.59693(10) 0.19776(8) 0.1055(7) Uani 1 1 d . U . . .
Si2J Si 0.67300(15) 0.35202(11) 0.05371(8) 0.1132(8) Uani 1 1 d . U . . .
Si1J Si 0.65804(16) 0.61751(11) 0.05384(8) 0.1167(8) Uani 1 1 d . U . . .
O1A O 0.6492(3) 0.4466(4) 0.47574(18) 0.140(2) Uani 1 1 d . U . . .
O1B O 0.1602(3) 0.5326(3) -0.01880(15) 0.1029(15) Uani 1 1 d . U . . .
O2A O 0.7211(4) 0.4491(6) 0.5152(2) 0.183(3) Uani 1 1 d . U . . .
O2B O 0.1803(4) 0.4645(3) 0.00393(19) 0.128(2) Uani 1 1 d . U . . .
O3B O 0.2294(3) 0.5230(4) 0.0200(2) 0.136(2) Uani 1 1 d . U . . .
O4A O 0.6409(4) 0.4435(4) 0.52779(19) 0.142(3) Uani 1 1 d . U . . .
O4B O 0.1468(3) 0.5200(3) 0.03249(15) 0.1064(18) Uani 1 1 d . U . . .
O5A O 0.8865(3) 0.4676(3) 0.39810(15) 0.1043(15) Uani 1 1 d . U . . .
O5B O 0.3819(3) 0.5003(3) -0.10121(15) 0.1083(16) Uani 1 1 d . U . . .
O6A O 0.9735(3) 0.4699(3) 0.41900(18) 0.117(2) Uani 1 1 d . U . . .
O6B O 0.4701(3) 0.4956(3) -0.0811(2) 0.125(2) Uani 1 1 d . U . . .
O7A O 0.9139(4) 0.4390(4) 0.4475(2) 0.141(3) Uani 1 1 d . U . . .
O7B O 0.4126(4) 0.4496(4) -0.0637(2) 0.137(2) Uani 1 1 d . U . . .
O8A O 0.9165(4) 0.5141(3) 0.4378(2) 0.126(2) Uani 1 1 d . U . . .
O8B O 0.4071(4) 0.5205(4) -0.0509(2) 0.151(3) Uani 1 1 d . U . . .
Cl13 Cl 0.3594(4) 0.5312(4) 0.6239(3) 0.267(3) Uani 1 1 d . U . . .
O13A O 0.8283(3) 0.4810(3) 0.70428(15) 0.1061(15) Uani 1 1 d . U . . .
O9B O 0.5764(3) 0.4891(4) 0.11827(18) 0.1248(19) Uani 1 1 d . U . . .
O10B O 0.5272(4) 0.4410(5) 0.0873(3) 0.165(2) Uani 1 1 d . U . . .
O11B O 0.5029(4) 0.4924(5) 0.0804(3) 0.164(2) Uani 1 1 d . U . . .
O12B O 0.5850(3) 0.4819(4) 0.06721(19) 0.135(2) Uani 1 1 d . U . . .
O13B O 0.3454(3) 0.4883(3) 0.20256(15) 0.1079(16) Uani 1 1 d . U . . .
O14B O 0.2575(3) 0.4982(3) 0.1826(2) 0.1149(19) Uani 1 1 d . U . . .
O15B O 0.3228(4) 0.5216(3) 0.1542(2) 0.137(3) Uani 1 1 d . U . . .
N1 N 0.4886(4) 0.4423(4) 0.6568(3) 0.119(2) Uani 1 1 d . U . . .
N2 N 0.6332(4) 0.4525(3) 0.6210(2) 0.1071(19) Uani 1 1 d . U . . .
N3 N 1.0744(4) 0.4741(3) 0.48079(19) 0.1036(18) Uani 1 1 d . U . . .
N4 N 1.2211(4) 0.4613(4) 0.4480(2) 0.115(2) Uani 1 1 d . U . . .
N4F N 0.6013(4) 0.4319(3) 0.6833(2) 0.1021(16) Uani 1 1 d . U . . .
N1A N 0.5221(4) 0.4736(3) 0.5950(2) 0.1050(16) Uani 1 1 d . U . . .
N2A N 0.5522(4) 0.5035(3) 0.4534(2) 0.1091(17) Uani 1 1 d . U . . .
N1B N 0.6223(3) 0.4740(3) 0.41068(18) 0.0925(14) Uani 1 1 d . U . . .
N4A N 0.5379(3) 0.4102(3) 0.4733(2) 0.1053(16) Uani 1 1 d . U . . .
N3B N 0.6117(3) 0.3786(3) 0.4279(2) 0.1046(16) Uani 1 1 d . U . . .
N1F N 0.7661(4) 0.5205(3) 0.75295(19) 0.1013(15) Uani 1 1 d . U . . .
N3F N 0.8177(4) 0.4312(3) 0.7642(2) 0.1095(17) Uani 1 1 d . U . . .
N4E N 0.9175(4) 0.4696(3) 0.7545(2) 0.1017(16) Uani 1 1 d . U . . .
N2E N 0.8719(3) 0.5585(3) 0.7438(2) 0.0990(15) Uani 1 1 d . U . . .
N1E N 1.0877(4) 0.5092(3) 0.6933(2) 0.1108(18) Uani 1 1 d . U . . .
N4D N 1.1683(4) 0.4433(3) 0.6289(2) 0.1097(17) Uani 1 1 d . U . . .
N3E N 1.1094(4) 0.4138(3) 0.6806(2) 0.1143(17) Uani 1 1 d . U . . .
N2D N 1.1548(4) 0.5375(3) 0.6468(2) 0.1183(18) Uani 1 1 d . U . . .
N1D N 1.1849(4) 0.4953(3) 0.5060(2) 0.1099(18) Uani 1 1 d . U . . .
N4C N 1.1142(3) 0.4452(3) 0.4195(2) 0.0993(15) Uani 1 1 d . U . . .
N1C N 0.9419(3) 0.5116(3) 0.34886(19) 0.0939(15) Uani 1 1 d . U . . .
N3C N 0.9007(3) 0.4176(3) 0.33854(19) 0.0953(15) Uani 1 1 d . U . . .
N4B N 0.7977(3) 0.4461(3) 0.35019(17) 0.0936(14) Uani 1 1 d . U . . .
N2B N 0.8319(3) 0.5395(3) 0.35847(18) 0.0934(14) Uani 1 1 d . U . . .
N4G N 0.0514(3) 0.4754(3) -0.03722(18) 0.0964(15) Uani 1 1 d . U . . .
N3H N 0.1208(3) 0.4974(3) -0.08242(18) 0.0947(15) Uani 1 1 d . U . . .
N1H N 0.1166(3) 0.5949(3) -0.0658(2) 0.0971(15) Uani 1 1 d . U . . .
N2G N 0.0558(3) 0.5724(3) -0.01310(18) 0.0903(14) Uani 1 1 d . U . . .
N37 N 0.1478(3) 0.5164(3) 0.12984(18) 0.0949(17) Uani 1 1 d . U . . .
N38 N 0.5829(3) 0.4847(3) -0.02546(18) 0.1008(18) Uani 1 1 d . U . . .
N39 N 0.0079(4) 0.5363(3) 0.1687(2) 0.109(2) Uani 1 1 d . U . . .
N1G N 0.0791(3) 0.5947(3) 0.13565(18) 0.0964(15) Uani 1 1 d . U . . .
N3G N 0.0332(3) 0.5092(3) 0.10561(19) 0.0958(15) Uani 1 1 d . U . . .
N3I N 0.4338(3) 0.4522(3) -0.15175(19) 0.0951(15) Uani 1 1 d . U . . .
N3J N 0.6946(3) 0.4585(3) -0.00217(19) 0.0976(16) Uani 1 1 d . U . . .
N3K N 0.6039(3) 0.4509(3) 0.18097(19) 0.0940(15) Uani 1 1 d . U . . .
N3L N 0.2884(3) 0.4486(3) 0.25214(17) 0.0915(14) Uani 1 1 d . U . . .
N1I N 0.3965(3) 0.5476(3) -0.1604(2) 0.1043(16) Uani 1 1 d . U . . .
N1J N 0.6673(4) 0.5516(3) -0.0271(2) 0.1043(16) Uani 1 1 d . U . . .
N1K N 0.6271(3) 0.5452(3) 0.1670(2) 0.0977(15) Uani 1 1 d . U . . .
N1L N 0.3450(3) 0.5355(3) 0.2642(2) 0.1027(16) Uani 1 1 d . U . . .
N4H N 0.3245(3) 0.4275(3) -0.13975(19) 0.0968(15) Uani 1 1 d . U . . .
N2H N 0.2930(3) 0.5227(3) -0.14908(19) 0.0936(14) Uani 1 1 d . U . . .
N4I N 0.6426(3) 0.4202(3) -0.0613(2) 0.1015(15) Uani 1 1 d . U . . .
N4J N 0.6705(4) 0.4190(3) 0.1355(2) 0.1064(17) Uani 1 1 d . U . . .
N4K N 0.3894(3) 0.4081(3) 0.2365(2) 0.1033(16) Uani 1 1 d . U . . .
N4L N 0.0781(3) 0.4577(3) 0.16129(19) 0.0949(14) Uani 1 1 d . U . . .
N2I N 0.6163(3) 0.5116(3) -0.08793(19) 0.0998(16) Uani 1 1 d . U . . .
N2J N 0.6863(3) 0.5146(3) 0.1167(2) 0.1006(16) Uani 1 1 d . U . . .
N2K N 0.4397(3) 0.4974(3) 0.24693(19) 0.0974(15) Uani 1 1 d . U . . .
N2L N 0.1186(3) 0.5410(3) 0.19478(19) 0.0952(15) Uani 1 1 d . U . . .
N2F N 0.5645(4) 0.5181(3) 0.6535(2) 0.1019(16) Uani 1 1 d . U . . .
N3D N 1.1567(3) 0.4027(3) 0.4831(2) 0.1022(16) Uani 1 1 d . U . . .
N3A N 0.5521(4) 0.3831(3) 0.6225(2) 0.1093(17) Uani 1 1 d . U . . .
N2C N 1.1400(3) 0.5344(3) 0.4463(2) 0.1023(16) Uani 1 1 d . U . . .
Co5A Co 1.13165(6) 0.47576(6) 0.66239(4) 0.1108(4) Uani 1 1 d . U . . .
Cl10 Cl 0.82878(18) 0.34512(18) -0.05527(14) 0.1671(15) Uani 1 1 d . U . . .
Cl8 Cl 0.83172(13) 0.56710(15) -0.01012(9) 0.1374(11) Uani 1 1 d . U . . .
C9 C 0.7538(6) 0.4745(6) -0.0788(3) 0.145(3) Uani 1 1 d D U . . .
O8 O 0.4414(7) 0.6274(4) 0.3708(4) 0.196(4) Uani 1 1 d . U . . .
Cl7 Cl 0.55556(19) 0.38186(14) 0.31469(10) 0.1523(13) Uani 1 1 d . U . . .
C1 C 0.4527(6) 0.4353(5) 0.6658(4) 0.136(3) Uani 1 1 d . U . . .
C2 C 0.4101(7) 0.4319(8) 0.6824(5) 0.181(5) Uani 1 1 d . U . . .
H2A H 0.384651 0.412155 0.671485 0.271 Uiso 1 1 calc R U . . .
H2B H 0.394789 0.460583 0.683913 0.271 Uiso 1 1 calc R U . . .
H2C H 0.421655 0.420593 0.702977 0.271 Uiso 1 1 calc R U . . .
C3 C 0.6707(4) 0.4524(5) 0.6099(3) 0.112(2) Uani 1 1 d . U . . .
C4 C 0.7159(5) 0.4495(6) 0.5966(3) 0.135(4) Uani 1 1 d . U . . .
H4A H 0.707740 0.439078 0.575484 0.203 Uiso 1 1 calc R U . . .
H4B H 0.739425 0.429170 0.608497 0.203 Uiso 1 1 calc R U . . .
H4C H 0.731834 0.478133 0.596711 0.203 Uiso 1 1 calc R U . . .
O5 O 0.4649(7) 0.6800(5) 0.4036(4) 0.198(4) Uani 1 1 d . U . . .
O6 O 0.3974(7) 0.6910(6) 0.3726(5) 0.220(5) Uani 1 1 d . U . . .
O7 O 0.4867(7) 0.6919(6) 0.3575(4) 0.209(4) Uani 1 1 d . U . . .
C8 C 0.4147(10) 0.4017(7) 0.3444(4) 0.199(6) Uani 1 1 d D U . . .
H8X H 0.420939 0.373545 0.335325 0.299 Uiso 1 1 calc R U . . .
H8Y H 0.394618 0.397445 0.361212 0.299 Uiso 1 1 calc R U . . .
H8Z H 0.447385 0.415234 0.352448 0.299 Uiso 1 1 calc R U . . .
Cl9 Cl 0.9795(2) 0.07902(14) 0.16771(8) 0.1482(13) Uani 1 1 d . U . . .
C10 C 0.7742(6) 0.4487(5) -0.1029(3) 0.138(4) Uani 1 1 d D U . . .
H10X H 0.746447 0.441876 -0.119406 0.206 Uiso 1 1 calc R U . . .
H10Y H 0.789127 0.421722 -0.093897 0.206 Uiso 1 1 calc R U . . .
H10Z H 0.800447 0.465531 -0.111164 0.206 Uiso 1 1 calc R U . . .
Cl11 Cl 0.68254(17) 0.41036(16) -0.16852(8) 0.1428(12) Uani 1 1 d . U . . .
Cl12 Cl 0.6871(2) 0.5438(2) 0.27501(12) 0.199(2) Uani 1 1 d . U . . .
O13 O 0.8542(6) 0.9575(5) 0.2087(3) 0.199(4) Uani 1 1 d . U . . .
O14 O 0.7920(8) 0.9478(8) 0.2395(4) 0.240(5) Uani 1 1 d . U . . .
O15 O 0.7914(6) 0.9075(5) 0.1939(3) 0.200(4) Uani 1 1 d . U . . .
O16 O 0.8505(6) 0.8959(5) 0.2407(3) 0.208(4) Uani 1 1 d . U . . .
O17 O 0.8905(7) 0.4882(8) 0.1243(5) 0.233(5) Uani 1 1 d . U . . .
O18 O 0.8413(6) 0.4601(7) 0.1543(4) 0.214(4) Uani 1 1 d . U . . .
O19 O 0.8305(6) 0.4232(7) 0.1155(5) 0.236(5) Uani 1 1 d . U . . .
O20 O 0.9116(5) 0.4200(6) 0.1417(4) 0.206(4) Uani 1 1 d . U . . .
O21 O 1.2269(6) 0.5415(5) 0.3766(3) 0.188(4) Uani 1 1 d . U . . .
O22 O 1.1698(5) 0.5275(5) 0.3303(3) 0.169(3) Uani 1 1 d . U . . .
O23 O 1.2480(4) 0.5506(4) 0.3269(2) 0.154(3) Uani 1 1 d . U . . .
O24 O 1.2315(5) 0.4829(5) 0.3498(3) 0.169(3) Uani 1 1 d . U . . .
O25 O 0.5783(6) 0.4201(4) 0.3102(3) 0.183(4) Uani 1 1 d . U . . .
O26 O 0.5146(7) 0.4011(6) 0.3350(4) 0.207(4) Uani 1 1 d . U . . .
O27 O 0.5086(7) 0.3676(5) 0.2936(3) 0.205(4) Uani 1 1 d . U . . .
O28 O 0.5723(6) 0.3626(5) 0.3419(3) 0.186(4) Uani 1 1 d . U . . .
O29 O 0.7963(6) 0.5796(6) 0.0092(3) 0.187(4) Uani 1 1 d . U . . .
O30 O 0.8073(4) 0.5509(4) -0.0350(2) 0.156(3) Uani 1 1 d D U . . .
O31 O 0.8632(5) 0.5388(5) 0.0078(3) 0.177(4) Uani 1 1 d . U . . .
O32 O 0.8650(6) 0.5973(6) -0.0207(3) 0.200(4) Uani 1 1 d . U . . .
O33 O 0.9390(7) 0.0686(6) 0.1819(3) 0.197(4) Uani 1 1 d . U . . .
O34 O 0.9695(6) 0.0962(5) 0.1392(3) 0.178(4) Uani 1 1 d . U . . .
O35 O 1.0030(7) 0.0360(5) 0.1581(4) 0.202(4) Uani 1 1 d . U . . .
O36 O 1.0067(7) 0.1000(5) 0.1916(3) 0.202(4) Uani 1 1 d . U . . .
O37 O 0.8095(6) 0.3681(6) -0.0315(4) 0.198(4) Uani 1 1 d . U . . .
O38 O 0.8119(6) 0.3633(5) -0.0870(4) 0.189(4) Uani 1 1 d . U . . .
O39 O 0.8829(5) 0.3463(6) -0.0497(4) 0.195(4) Uani 1 1 d . U . . .
O40 O 0.8124(7) 0.3001(5) -0.0583(5) 0.208(4) Uani 1 1 d . U . . .
O41 O 0.7110(5) 0.4484(6) -0.1612(3) 0.175(3) Uani 1 1 d . U . . .
O42 O 0.6730(6) 0.3948(5) -0.1404(2) 0.173(4) Uani 1 1 d . U . . .
O43 O 0.6340(4) 0.4225(5) -0.1868(3) 0.159(3) Uani 1 1 d . U . . .
O44 O 0.7145(6) 0.3840(5) -0.1845(3) 0.186(4) Uani 1 1 d . U . . .
O45 O 0.6548(7) 0.5134(6) 0.2860(4) 0.220(4) Uani 1 1 d . U . . .
O46 O 0.6735(7) 0.5639(6) 0.2493(3) 0.226(5) Uani 1 1 d . U . . .
O47 O 0.7235(7) 0.5597(6) 0.2973(4) 0.224(5) Uani 1 1 d . U . . .
O48 O 0.7112(8) 0.4970(7) 0.2626(4) 0.231(4) Uani 1 1 d . U . . .
O49 O 0.3980(10) 0.5436(9) 0.6535(6) 0.280(6) Uani 1 1 d . U . . .
O50 O 0.3113(11) 0.5394(9) 0.6326(6) 0.278(5) Uani 1 1 d . U . . .
O51 O 0.3610(9) 0.4840(9) 0.6124(6) 0.267(5) Uani 1 1 d . U . . .
O52 O 0.3578(11) 0.5609(10) 0.5973(7) 0.290(6) Uani 1 1 d . U . . .
O53 O 0.5157(3) 0.4297(3) 0.4074(2) 0.125(2) Uani 1 1 d . U . . .
N56 N 0.7249(3) 0.4856(4) -0.0634(2) 0.119(2) Uani 1 1 d D U . . .
N57 N 0.3852(4) 0.4536(4) 0.2989(2) 0.122(2) Uani 1 1 d D U . . .
N58 N 0.3420(4) 0.4742(4) -0.1998(2) 0.121(2) Uani 1 1 d . U . . .
N59 N 0.8571(5) 0.5125(4) 0.8032(2) 0.120(2) Uani 1 1 d . U . . .
N61 N 0.7178(3) 0.4848(3) 0.1821(2) 0.1069(19) Uani 1 1 d . U . . .
O70 O 0.0876(4) 0.4380(4) 0.2883(2) 0.148(3) Uani 1 1 d . U . . .
O71 O 0.0039(3) 0.4057(4) 0.2862(2) 0.132(2) Uani 1 1 d . U . . .
O72 O 0.0467(4) 0.4073(4) 0.2413(2) 0.152(3) Uani 1 1 d . U . . .
O73 O 0.0187(5) 0.4716(4) 0.2629(3) 0.159(3) Uani 1 1 d . U . . .
O81 O 0.0180(3) 0.5489(3) -0.08190(17) 0.1125(19) Uani 1 1 d . U . . .
O82 O 0.8517(3) 0.4919(3) 0.30029(16) 0.1083(18) Uani 1 1 d . U . . .
O83 O 1.1998(3) 0.4756(3) 0.6943(2) 0.125(2) Uani 1 1 d . U . . .
C95 C 1.2553(5) 0.4535(5) 0.4369(3) 0.121(3) Uani 1 1 d . U . . .
C96 C 1.3006(6) 0.4470(6) 0.4225(4) 0.142(4) Uani 1 1 d . U . . .
H96A H 1.326447 0.468461 0.430340 0.212 Uiso 1 1 calc R U . . .
H96B H 1.291878 0.450289 0.400238 0.212 Uiso 1 1 calc R U . . .
H96C H 1.314028 0.417751 0.427195 0.212 Uiso 1 1 calc R U . . .
C97 C 1.0382(5) 0.4758(5) 0.4909(3) 0.112(2) Uani 1 1 d . U . . .
C98 C 0.9890(5) 0.4861(6) 0.5059(3) 0.133(4) Uani 1 1 d . U . . .
H98A H 0.979168 0.516439 0.501953 0.199 Uiso 1 1 calc R U . . .
H98B H 0.996150 0.481158 0.528066 0.199 Uiso 1 1 calc R U . . .
H98C H 0.961109 0.467125 0.496950 0.199 Uiso 1 1 calc R U . . .
C184 C 0.5463(4) 0.4850(5) -0.0139(2) 0.107(2) Uani 1 1 d . U . . .
C185 C 0.5007(5) 0.4827(7) 0.0017(3) 0.136(4) Uani 1 1 d . U . . .
H18A H 0.485318 0.511567 0.002130 0.204 Uiso 1 1 calc R U . . .
H18B H 0.510509 0.472349 0.022777 0.204 Uiso 1 1 calc R U . . .
H18C H 0.475858 0.462627 -0.009351 0.204 Uiso 1 1 calc R U . . .
C259 C 0.1832(4) 0.5108(4) 0.1176(2) 0.102(2) Uani 1 1 d . U . . .
C260 C 0.2269(4) 0.4996(5) 0.1015(3) 0.118(3) Uani 1 1 d . U . . .
H26A H 0.214585 0.494414 0.079791 0.177 Uiso 1 1 calc R U . . .
H26B H 0.243586 0.473390 0.110679 0.177 Uiso 1 1 calc R U . . .
H26C H 0.251369 0.523619 0.103533 0.177 Uiso 1 1 calc R U . . .
C261 C -0.0251(5) 0.5355(5) 0.1823(3) 0.119(3) Uani 1 1 d . U . . .
C262 C -0.0669(6) 0.5361(7) 0.1998(4) 0.155(4) Uani 1 1 d . U . . .
H26D H -0.099041 0.539434 0.185867 0.232 Uiso 1 1 calc R U . . .
H26E H -0.062673 0.560332 0.214263 0.232 Uiso 1 1 calc R U . . .
H26F H -0.067518 0.508763 0.211108 0.232 Uiso 1 1 calc R U . . .
C327 C 0.8626(6) 0.5275(5) 0.8276(3) 0.128(3) Uani 1 1 d . U . . .
C384 C 0.3603(10) 0.4808(10) -0.2536(4) 0.200(6) Uani 1 1 d . U . . .
H38A H 0.373462 0.510474 -0.251058 0.301 Uiso 1 1 calc R U . . .
H38B H 0.331323 0.480081 -0.270141 0.301 Uiso 1 1 calc R U . . .
H38C H 0.387298 0.461580 -0.258782 0.301 Uiso 1 1 calc R U . . .
C407 C 0.7532(5) 0.4861(5) 0.1958(3) 0.124(3) Uani 1 1 d . U . . .
C408 C 0.8050(7) 0.4905(8) 0.2185(5) 0.176(5) Uani 1 1 d . U . . .
H40A H 0.809573 0.520637 0.225339 0.264 Uiso 1 1 calc R U . . .
H40B H 0.833510 0.481915 0.207891 0.264 Uiso 1 1 calc R U . . .
H40C H 0.803951 0.471621 0.236269 0.264 Uiso 1 1 calc R U . . .
C430 C 0.8744(8) 0.5462(6) 0.8591(3) 0.156(5) Uani 1 1 d . U . . .
H43A H 0.850103 0.569446 0.861553 0.234 Uiso 1 1 calc R U . . .
H43B H 0.909119 0.557995 0.862010 0.234 Uiso 1 1 calc R U . . .
H43C H 0.871755 0.523486 0.874292 0.234 Uiso 1 1 calc R U . . .
C1A C 0.5419(4) 0.5040(4) 0.5794(2) 0.1001(18) Uani 1 1 d . U . . .
H1A H 0.575420 0.513068 0.587465 0.120 Uiso 1 1 calc R U . . .
C2A C 0.5202(5) 0.5240(4) 0.5532(3) 0.1072(17) Uani 1 1 d . U . . .
C3A C 0.4710(5) 0.5101(4) 0.5408(3) 0.113(2) Uani 1 1 d . U . . .
H3A H 0.453288 0.522988 0.522749 0.136 Uiso 1 1 calc R U . . .
C4A C 0.4487(5) 0.4761(4) 0.5560(3) 0.117(2) Uani 1 1 d . U . . .
H4AT H 0.415723 0.465588 0.548134 0.140 Uiso 1 1 calc R U . . .
C5A C 0.4743(5) 0.4591(4) 0.5814(3) 0.109(2) Uani 1 1 d . U . . .
H5A H 0.459141 0.435656 0.590817 0.131 Uiso 1 1 calc R U . . .
C6A C 0.5559(4) 0.5170(4) 0.4832(3) 0.1079(19) Uani 1 1 d . U . . .
H6A H 0.567564 0.496590 0.498776 0.129 Uiso 1 1 calc R U . . .
C7A C 0.5432(5) 0.5603(4) 0.4926(3) 0.1136(18) Uani 1 1 d . U . . .
C8A C 0.5236(5) 0.5873(4) 0.4671(3) 0.115(2) Uani 1 1 d . U . . .
H8W H 0.512483 0.615671 0.471408 0.138 Uiso 1 1 calc R U . . .
C9A C 0.5201(5) 0.5757(5) 0.4388(3) 0.117(2) Uani 1 1 d . U . . .
H9A H 0.507545 0.595440 0.422934 0.141 Uiso 1 1 calc R U . . .
C10A C 0.5350(4) 0.5338(4) 0.4315(3) 0.112(2) Uani 1 1 d . U . . .
H10W H 0.533172 0.526034 0.410504 0.135 Uiso 1 1 calc R U . . .
C11A C 0.6248(7) 0.5688(7) 0.5472(4) 0.164(3) Uani 1 1 d D U . . .
H11A H 0.637971 0.539215 0.543200 0.197 Uiso 1 1 calc R U . . .
C12A C 0.6518(7) 0.6040(8) 0.5301(5) 0.181(3) Uani 1 1 d D U . . .
H12A H 0.646237 0.598780 0.507705 0.217 Uiso 1 1 calc R U . . .
H12B H 0.639096 0.633262 0.534226 0.217 Uiso 1 1 calc R U . . .
C13A C 0.7065(7) 0.5995(8) 0.5428(5) 0.187(4) Uani 1 1 d D U . . .
H13A H 0.723659 0.628029 0.544592 0.224 Uiso 1 1 calc R U . . .
H13B H 0.724278 0.580262 0.529759 0.224 Uiso 1 1 calc R U . . .
C14A C 0.7049(7) 0.5795(9) 0.5740(5) 0.191(4) Uani 1 1 d D U . . .
H14A H 0.727132 0.595401 0.590292 0.229 Uiso 1 1 calc R U . . .
H14B H 0.715061 0.548591 0.574436 0.229 Uiso 1 1 calc R U . . .
C15A C 0.6482(7) 0.5849(8) 0.5771(4) 0.182(3) Uani 1 1 d D U . . .
H15A H 0.638517 0.567123 0.594063 0.218 Uiso 1 1 calc R U . . .
H15B H 0.639280 0.615593 0.580156 0.218 Uiso 1 1 calc R U . . .
C16A C 0.5144(6) 0.6232(5) 0.5408(3) 0.139(2) Uani 1 1 d D U . . .
H16A H 0.531548 0.647643 0.531346 0.167 Uiso 1 1 calc R U . . .
C17A C 0.5183(7) 0.6325(6) 0.5759(4) 0.150(3) Uani 1 1 d D U . . .
H17A H 0.512617 0.606008 0.587652 0.180 Uiso 1 1 calc R U . . .
H17B H 0.551599 0.645516 0.584331 0.180 Uiso 1 1 calc R U . . .
C18A C 0.4744(7) 0.6650(6) 0.5755(4) 0.158(3) Uani 1 1 d D U . . .
H18D H 0.463835 0.667787 0.596094 0.190 Uiso 1 1 calc R U . . .
H18' H 0.484107 0.693896 0.568507 0.190 Uiso 1 1 calc R U . . .
C19A C 0.4322(7) 0.6445(6) 0.5526(4) 0.160(3) Uani 1 1 d D U . . .
H19A H 0.407469 0.666974 0.543956 0.192 Uiso 1 1 calc R U . . .
H19Z H 0.413688 0.622298 0.562905 0.192 Uiso 1 1 calc R U . . .
C20A C 0.4578(6) 0.6238(6) 0.5271(4) 0.152(3) Uani 1 1 d D U . . .
H20A H 0.451997 0.641392 0.508139 0.182 Uiso 1 1 calc R U . . .
H20B H 0.444789 0.594085 0.522497 0.182 Uiso 1 1 calc R U . . .
C21A C 0.5583(5) 0.3733(4) 0.5939(3) 0.108(2) Uani 1 1 d . U . . .
H21A H 0.565882 0.395562 0.580412 0.129 Uiso 1 1 calc R U . . .
C22A C 0.5536(5) 0.3287(4) 0.5830(3) 0.1123(18) Uani 1 1 d . U . . .
C23A C 0.5493(6) 0.2968(4) 0.6036(3) 0.120(2) Uani 1 1 d . U . . .
H23A H 0.550670 0.267107 0.597970 0.144 Uiso 1 1 calc R U . . .
C24A C 0.5424(6) 0.3094(4) 0.6344(3) 0.121(2) Uani 1 1 d . U . . .
H24A H 0.535179 0.287702 0.648476 0.145 Uiso 1 1 calc R U . . .
C25A C 0.5462(6) 0.3526(4) 0.6439(3) 0.118(2) Uani 1 1 d . U . . .
H25A H 0.544626 0.360357 0.664601 0.141 Uiso 1 1 calc R U . . .
C26A C 0.5569(5) 0.3798(4) 0.4939(3) 0.1050(19) Uani 1 1 d . U . . .
H26G H 0.590683 0.370200 0.492753 0.126 Uiso 1 1 calc R U . . .
C27A C 0.5319(5) 0.3605(4) 0.5171(3) 0.1108(17) Uani 1 1 d . U . . .
C28A C 0.4814(5) 0.3764(4) 0.5164(3) 0.112(2) Uani 1 1 d . U . . .
H28A H 0.462522 0.367317 0.532031 0.134 Uiso 1 1 calc R U . . .
C29A C 0.4585(5) 0.4043(4) 0.4944(3) 0.114(2) Uani 1 1 d . U . . .
H29A H 0.423232 0.410948 0.493163 0.136 Uiso 1 1 calc R U . . .
C30A C 0.4882(4) 0.4230(4) 0.4736(3) 0.109(2) Uani 1 1 d . U . . .
H30A H 0.473701 0.444633 0.459703 0.130 Uiso 1 1 calc R U . . .
C31A C 0.6328(6) 0.3100(6) 0.5388(3) 0.147(2) Uani 1 1 d D U . . .
H31A H 0.647403 0.339993 0.539762 0.176 Uiso 1 1 calc R U . . .
C32A C 0.6451(7) 0.2886(7) 0.5085(4) 0.162(3) Uani 1 1 d D U . . .
H32A H 0.621422 0.264633 0.501433 0.194 Uiso 1 1 calc R U . . .
H32B H 0.646046 0.309897 0.491803 0.194 Uiso 1 1 calc R U . . .
C33A C 0.6947(7) 0.2736(8) 0.5212(4) 0.178(3) Uani 1 1 d D U . . .
H33A H 0.720310 0.291071 0.512405 0.214 Uiso 1 1 calc R U . . .
H33B H 0.698263 0.243200 0.514558 0.214 Uiso 1 1 calc R U . . .
C34A C 0.7071(7) 0.2752(8) 0.5557(4) 0.178(3) Uani 1 1 d D U . . .
H34A H 0.720504 0.246946 0.563914 0.214 Uiso 1 1 calc R U . . .
H34B H 0.732838 0.297931 0.562124 0.214 Uiso 1 1 calc R U . . .
C35A C 0.6586(7) 0.2854(7) 0.5664(4) 0.165(3) Uani 1 1 d D U . . .
H35A H 0.663580 0.303664 0.585059 0.199 Uiso 1 1 calc R U . . .
H35B H 0.639543 0.258866 0.570310 0.199 Uiso 1 1 calc R U . . .
C36A C 0.5211(7) 0.2632(5) 0.5298(3) 0.143(2) Uani 1 1 d D U . . .
H36A H 0.541868 0.238929 0.540231 0.172 Uiso 1 1 calc R U . . .
C37A C 0.4696(7) 0.2601(6) 0.5409(4) 0.156(3) Uani 1 1 d D U . . .
H37A H 0.458011 0.289219 0.546377 0.188 Uiso 1 1 calc R U . . .
H37B H 0.471812 0.241180 0.559139 0.188 Uiso 1 1 calc R U . . .
C38A C 0.4324(8) 0.2409(7) 0.5142(4) 0.173(3) Uani 1 1 d D U . . .
H38D H 0.425784 0.209851 0.517650 0.208 Uiso 1 1 calc R U . . .
H38E H 0.399674 0.256885 0.511150 0.208 Uiso 1 1 calc R U . . .
C39A C 0.4612(7) 0.2472(7) 0.4878(4) 0.171(3) Uani 1 1 d D U . . .
H39A H 0.454899 0.221610 0.474210 0.206 Uiso 1 1 calc R U . . .
H39B H 0.446732 0.272695 0.476023 0.206 Uiso 1 1 calc R U . . .
C40A C 0.5163(7) 0.2533(6) 0.4949(4) 0.160(3) Uani 1 1 d D U . . .
H40D H 0.528176 0.277933 0.483316 0.192 Uiso 1 1 calc R U . . .
H40E H 0.535278 0.226769 0.490768 0.192 Uiso 1 1 calc R U . . .
C1B C 0.6563(4) 0.5068(3) 0.4215(2) 0.0931(17) Uani 1 1 d . U . . .
H1B H 0.662664 0.511921 0.442923 0.112 Uiso 1 1 calc R U . . .
C2B C 0.6817(4) 0.5330(3) 0.4022(2) 0.0935(15) Uani 1 1 d . U . . .
C3B C 0.6671(4) 0.5272(4) 0.3701(2) 0.0989(18) Uani 1 1 d . U . . .
H3B H 0.681455 0.545161 0.356040 0.119 Uiso 1 1 calc R U . . .
C4B C 0.6325(4) 0.4957(4) 0.3594(3) 0.105(2) Uani 1 1 d . U . . .
H4BA H 0.623741 0.491292 0.337911 0.126 Uiso 1 1 calc R U . . .
C5B C 0.6107(4) 0.4710(4) 0.3793(2) 0.0984(18) Uani 1 1 d . U . . .
H5B H 0.585860 0.450260 0.371055 0.118 Uiso 1 1 calc R U . . .
C6B C 0.8006(4) 0.5412(3) 0.3797(2) 0.0926(17) Uani 1 1 d . U . . .
H6B H 0.794099 0.514805 0.389502 0.111 Uiso 1 1 calc R U . . .
C7B C 0.7771(4) 0.5777(3) 0.3885(2) 0.0958(16) Uani 1 1 d . U . . .
C8B C 0.7865(4) 0.6182(4) 0.3729(3) 0.1009(18) Uani 1 1 d . U . . .
H8V H 0.770850 0.644586 0.377632 0.121 Uiso 1 1 calc R U . . .
C9B C 0.8188(4) 0.6168(4) 0.3511(3) 0.1033(19) Uani 1 1 d . U . . .
H9B H 0.826069 0.642559 0.340801 0.124 Uiso 1 1 calc R U . . .
C10B C 0.8409(4) 0.5781(4) 0.3441(2) 0.0997(18) Uani 1 1 d . U . . .
H10V H 0.863032 0.577997 0.328993 0.120 Uiso 1 1 calc R U . . .
C11B C 0.7623(4) 0.5567(4) 0.4573(3) 0.1075(17) Uani 1 1 d . U . . .
H11B H 0.734946 0.555727 0.470774 0.129 Uiso 1 1 calc R U . . .
C12B C 0.7889(5) 0.5157(4) 0.4612(3) 0.116(2) Uani 1 1 d . U . . .
H12C H 0.809558 0.511101 0.444488 0.139 Uiso 1 1 calc R U . . .
H12D H 0.764304 0.491481 0.461022 0.139 Uiso 1 1 calc R U . . .
C13B C 0.8226(6) 0.5180(5) 0.4917(3) 0.126(2) Uani 1 1 d . U . . .
H13C H 0.803166 0.509565 0.508289 0.151 Uiso 1 1 calc R U . . .
H13D H 0.851712 0.497748 0.491895 0.151 Uiso 1 1 calc R U . . .
C14B C 0.8418(6) 0.5633(5) 0.4965(3) 0.130(3) Uani 1 1 d . U . . .
H14C H 0.877419 0.565667 0.492405 0.156 Uiso 1 1 calc R U . . .
H14D H 0.840198 0.572860 0.517831 0.156 Uiso 1 1 calc R U . . .
C15B C 0.8035(5) 0.5919(5) 0.4721(3) 0.121(2) Uani 1 1 d . U . . .
H15C H 0.787089 0.615315 0.482561 0.145 Uiso 1 1 calc R U . . .
H15D H 0.821914 0.604871 0.456300 0.145 Uiso 1 1 calc R U . . .
C16B C 0.6969(5) 0.6288(4) 0.4201(3) 0.121(2) Uani 1 1 d D U . . .
H16B H 0.724528 0.650564 0.426222 0.145 Uiso 1 1 calc R U . . .
C17B C 0.6624(5) 0.6300(5) 0.4459(4) 0.137(3) Uani 1 1 d D U . . .
H17C H 0.682887 0.636214 0.466088 0.164 Uiso 1 1 calc R U . . .
H17D H 0.644600 0.601965 0.447199 0.164 Uiso 1 1 calc R U . . .
C18B C 0.6231(6) 0.6674(6) 0.4364(4) 0.152(3) Uani 1 1 d D U . . .
H1AA H 0.636250 0.695741 0.444647 0.183 Uiso 1 1 calc R U . . .
H18F H 0.589883 0.661499 0.443329 0.183 Uiso 1 1 calc R U . . .
C19B C 0.6185(7) 0.6662(6) 0.4002(4) 0.159(3) Uani 1 1 d D U . . .
H1AB H 0.588082 0.649006 0.391816 0.191 Uiso 1 1 calc R U . . .
H19C H 0.613814 0.696015 0.392059 0.191 Uiso 1 1 calc R U . . .
C20B C 0.6661(6) 0.6461(5) 0.3897(4) 0.139(3) Uani 1 1 d D U . . .
H20C H 0.685796 0.668120 0.380097 0.167 Uiso 1 1 calc R U . . .
H20D H 0.656725 0.622195 0.374990 0.167 Uiso 1 1 calc R U . . .
C21B C 0.6588(4) 0.3764(4) 0.4194(3) 0.1030(19) Uani 1 1 d . U . . .
H21B H 0.677807 0.402501 0.419913 0.124 Uiso 1 1 calc R U . . .
C22B C 0.6814(4) 0.3392(4) 0.4102(3) 0.1075(17) Uani 1 1 d . U . . .
C23B C 0.6508(5) 0.3004(4) 0.4087(3) 0.113(2) Uani 1 1 d . U . . .
H23B H 0.663813 0.273676 0.402473 0.136 Uiso 1 1 calc R U . . .
C24B C 0.6029(5) 0.3027(4) 0.4165(3) 0.113(2) Uani 1 1 d . U . . .
H24B H 0.581970 0.277607 0.415893 0.136 Uiso 1 1 calc R U . . .
C25B C 0.5847(5) 0.3437(4) 0.4256(3) 0.109(2) Uani 1 1 d . U . . .
H25B H 0.550877 0.345290 0.430313 0.131 Uiso 1 1 calc R U . . .
C26B C 0.7941(4) 0.4114(3) 0.3704(2) 0.0943(17) Uani 1 1 d . U . . .
H26H H 0.823316 0.403927 0.384524 0.113 Uiso 1 1 calc R U . . .
C27B C 0.7501(4) 0.3877(4) 0.3705(2) 0.0982(16) Uani 1 1 d . U . . .
C28B C 0.7075(4) 0.3982(4) 0.3489(3) 0.107(2) Uani 1 1 d . U . . .
H28B H 0.675547 0.384451 0.349539 0.128 Uiso 1 1 calc R U . . .
C29B C 0.7131(4) 0.4292(4) 0.3266(3) 0.110(2) Uani 1 1 d . U . . .
H29B H 0.687120 0.432833 0.309480 0.132 Uiso 1 1 calc R U . . .
C30B C 0.7554(4) 0.4538(4) 0.3293(2) 0.1019(19) Uani 1 1 d . U . . .
H30B H 0.755786 0.478003 0.316001 0.122 Uiso 1 1 calc R U . . .
C31B C 0.7989(5) 0.3484(5) 0.4342(3) 0.1192(19) Uani 1 1 d . U . . .
H31B H 0.833017 0.349553 0.427094 0.143 Uiso 1 1 calc R U . . .
C32B C 0.7988(6) 0.3093(6) 0.4564(3) 0.137(3) Uani 1 1 d . U . . .
H32C H 0.817004 0.284032 0.449349 0.164 Uiso 1 1 calc R U . . .
H32D H 0.763628 0.300578 0.458898 0.164 Uiso 1 1 calc R U . . .
C33B C 0.8280(7) 0.3287(6) 0.4868(4) 0.147(3) Uani 1 1 d . U . . .
H33C H 0.863556 0.317840 0.490243 0.177 Uiso 1 1 calc R U . . .
H33D H 0.811103 0.319887 0.504477 0.177 Uiso 1 1 calc R U . . .
C34B C 0.8275(7) 0.3809(6) 0.4835(3) 0.143(3) Uani 1 1 d . U . . .
H34C H 0.814664 0.394290 0.501321 0.171 Uiso 1 1 calc R U . . .
H34D H 0.862496 0.391714 0.482753 0.171 Uiso 1 1 calc R U . . .
C35B C 0.7914(6) 0.3928(5) 0.4528(3) 0.126(2) Uani 1 1 d . U . . .
H35C H 0.803520 0.418624 0.442571 0.151 Uiso 1 1 calc R U . . .
H35D H 0.755549 0.397183 0.456089 0.151 Uiso 1 1 calc R U . . .
C36B C 0.7591(5) 0.2893(5) 0.3780(3) 0.127(2) Uani 1 1 d . U . . .
H36B H 0.753499 0.264980 0.392174 0.152 Uiso 1 1 calc R U . . .
C37B C 0.7232(6) 0.2796(6) 0.3469(4) 0.146(3) Uani 1 1 d D U . . .
H37C H 0.696563 0.258355 0.350502 0.175 Uiso 1 1 calc R U . . .
H37D H 0.706090 0.306551 0.338779 0.175 Uiso 1 1 calc R U . . .
C38B C 0.8075(6) 0.2595(7) 0.3398(4) 0.156(3) Uani 1 1 d D U . . .
H38F H 0.829956 0.272694 0.326196 0.187 Uiso 1 1 calc R U . . .
H38G H 0.817449 0.228745 0.343044 0.187 Uiso 1 1 calc R U . . .
C39B C 0.7542(6) 0.2620(7) 0.3250(4) 0.162(3) Uani 1 1 d D U . . .
H39C H 0.751625 0.280992 0.306707 0.194 Uiso 1 1 calc R U . . .
H39D H 0.741803 0.232790 0.318274 0.194 Uiso 1 1 calc R U . . .
C40B C 0.8141(6) 0.2829(6) 0.3701(4) 0.138(3) Uani 1 1 d . U . . .
H40F H 0.830996 0.311251 0.368369 0.166 Uiso 1 1 calc R U . . .
H40G H 0.834991 0.265444 0.386062 0.166 Uiso 1 1 calc R U . . .
C1C C 0.9567(4) 0.5437(3) 0.3697(2) 0.0945(17) Uani 1 1 d . U . . .
H1C H 0.933993 0.551959 0.383458 0.113 Uiso 1 1 calc R U . . .
C2C C 1.0028(4) 0.5644(3) 0.3716(2) 0.0973(16) Uani 1 1 d . U . . .
C3C C 1.0389(4) 0.5505(4) 0.3527(3) 0.1011(19) Uani 1 1 d . U . . .
H3C H 1.072280 0.562331 0.354514 0.121 Uiso 1 1 calc R U . . .
C4C C 1.0219(4) 0.5181(4) 0.3312(3) 0.1021(19) Uani 1 1 d . U . . .
H4CA H 1.043823 0.508721 0.317266 0.122 Uiso 1 1 calc R U . . .
C5C C 0.9761(4) 0.5001(4) 0.3299(2) 0.0981(18) Uani 1 1 d . U . . .
H5C H 0.966712 0.478226 0.315048 0.118 Uiso 1 1 calc R U . . .
C6C C 1.0957(4) 0.5501(4) 0.4326(3) 0.1012(18) Uani 1 1 d . U . . .
H6C H 1.066883 0.531444 0.431168 0.121 Uiso 1 1 calc R U . . .
C7C C 1.0879(4) 0.5923(4) 0.4199(3) 0.1020(17) Uani 1 1 d . U . . .
C8C C 1.1340(4) 0.6188(4) 0.4249(3) 0.108(2) Uani 1 1 d . U . . .
H8U H 1.132121 0.648203 0.418462 0.129 Uiso 1 1 calc R U . . .
C9C C 1.1797(4) 0.6029(4) 0.4385(3) 0.108(2) Uani 1 1 d . U . . .
H9C H 1.209372 0.620547 0.440579 0.130 Uiso 1 1 calc R U . . .
C10C C 1.1823(4) 0.5622(4) 0.4488(3) 0.108(2) Uani 1 1 d . U . . .
H10U H 1.214385 0.551542 0.458354 0.129 Uiso 1 1 calc R U . . .
C11C C 0.9775(5) 0.6138(4) 0.4303(3) 0.1150(19) Uani 1 1 d . U . . .
H11C H 0.977756 0.584481 0.440038 0.138 Uiso 1 1 calc R U . . .
C12C C 0.9991(6) 0.6463(5) 0.4568(4) 0.131(2) Uani 1 1 d . U . . .
H12E H 1.019280 0.630994 0.474288 0.157 Uiso 1 1 calc R U . . .
H12F H 1.020360 0.669244 0.449330 0.157 Uiso 1 1 calc R U . . .
C13C C 0.9499(6) 0.6647(6) 0.4655(4) 0.143(3) Uani 1 1 d . U . . .
H13E H 0.939455 0.647535 0.482594 0.171 Uiso 1 1 calc R U . . .
H13F H 0.955430 0.694998 0.472560 0.171 Uiso 1 1 calc R U . . .
C14C C 0.9109(6) 0.6632(5) 0.4399(4) 0.133(3) Uani 1 1 d . U . . .
H14E H 0.910366 0.690390 0.427923 0.160 Uiso 1 1 calc R U . . .
H14U H 0.877153 0.659193 0.446638 0.160 Uiso 1 1 calc R U . . .
C15C C 0.9238(5) 0.6246(4) 0.4207(3) 0.119(2) Uani 1 1 d . U . . .
H15E H 0.901941 0.599493 0.424033 0.142 Uiso 1 1 calc R U . . .
H15' H 0.917953 0.632112 0.398638 0.142 Uiso 1 1 calc R U . . .
C16C C 1.0279(5) 0.6639(4) 0.3807(4) 0.124(2) Uani 1 1 d . U . . .
H16C H 1.040550 0.685580 0.396918 0.148 Uiso 1 1 calc R U . . .
C17C C 0.9758(6) 0.6812(5) 0.3638(4) 0.139(3) Uani 1 1 d . U . . .
H17E H 0.953685 0.691370 0.378642 0.167 Uiso 1 1 calc R U . . .
H17F H 0.957559 0.658440 0.350669 0.167 Uiso 1 1 calc R U . . .
C18C C 0.9914(7) 0.7200(5) 0.3438(5) 0.149(3) Uani 1 1 d . U . . .
H18G H 0.964563 0.725714 0.326148 0.178 Uiso 1 1 calc R U . . .
H18H H 0.997381 0.746745 0.356207 0.178 Uiso 1 1 calc R U . . .
C19C C 1.0397(7) 0.7047(5) 0.3331(4) 0.147(3) Uani 1 1 d . U . . .
H19D H 1.064821 0.728584 0.333699 0.177 Uiso 1 1 calc R U . . .
H19E H 1.032851 0.693038 0.312012 0.177 Uiso 1 1 calc R U . . .
C20C C 1.0602(6) 0.6669(5) 0.3575(4) 0.134(2) Uani 1 1 d . U . . .
H20E H 1.060588 0.638811 0.346655 0.161 Uiso 1 1 calc R U . . .
H20F H 1.095522 0.673586 0.367013 0.161 Uiso 1 1 calc R U . . .
C21C C 0.9417(4) 0.4028(3) 0.3570(2) 0.0921(17) Uani 1 1 d . U . . .
H21C H 0.958728 0.422463 0.371658 0.111 Uiso 1 1 calc R U . . .
C22C C 0.9623(4) 0.3586(4) 0.3565(2) 0.0977(16) Uani 1 1 d . U . . .
C23C C 0.9348(4) 0.3324(4) 0.3333(3) 0.106(2) Uani 1 1 d . U . . .
H23C H 0.946199 0.303428 0.331301 0.127 Uiso 1 1 calc R U . . .
C24C C 0.8932(4) 0.3458(4) 0.3136(3) 0.105(2) Uani 1 1 d . U . . .
H24C H 0.876041 0.326906 0.298509 0.126 Uiso 1 1 calc R U . . .
C25C C 0.8761(4) 0.3905(4) 0.3166(3) 0.104(2) Uani 1 1 d . U . . .
H25C H 0.847499 0.400902 0.303103 0.124 Uiso 1 1 calc R U . . .
C26C C 1.0806(4) 0.4109(4) 0.4168(2) 0.0954(17) Uani 1 1 d . U . . .
H26I H 1.069937 0.398786 0.434647 0.114 Uiso 1 1 calc R U . . .
C27C C 1.0627(4) 0.3941(4) 0.3887(2) 0.0957(15) Uani 1 1 d . U . . .
C28C C 1.0780(4) 0.4120(4) 0.3622(3) 0.1009(18) Uani 1 1 d . U . . .
H28C H 1.065011 0.400776 0.342582 0.121 Uiso 1 1 calc R U . . .
C29C C 1.1112(4) 0.4450(4) 0.3650(3) 0.1030(19) Uani 1 1 d . U . . .
H29C H 1.122434 0.457348 0.347407 0.124 Uiso 1 1 calc R U . . .
C30C C 1.1289(4) 0.4609(4) 0.3941(2) 0.0990(18) Uani 1 1 d . U . . .
H30C H 1.152663 0.484139 0.395893 0.119 Uiso 1 1 calc R U . . .
C31C C 0.9909(5) 0.3340(5) 0.4230(3) 0.1209(19) Uani 1 1 d . U . . .
H31C H 0.977816 0.362557 0.429346 0.145 Uiso 1 1 calc R U . . .
C32C C 1.0306(6) 0.3165(5) 0.4508(3) 0.136(3) Uani 1 1 d . U . . .
H32E H 1.035669 0.337819 0.467766 0.163 Uiso 1 1 calc R U . . .
H32F H 1.063947 0.310159 0.444137 0.163 Uiso 1 1 calc R U . . .
C33C C 1.0045(7) 0.2732(6) 0.4610(4) 0.148(3) Uani 1 1 d . U . . .
H33E H 1.011586 0.269596 0.483580 0.177 Uiso 1 1 calc R U . . .
H33F H 1.017791 0.247526 0.451243 0.177 Uiso 1 1 calc R U . . .
C34C C 0.9436(7) 0.2787(6) 0.4499(4) 0.149(3) Uani 1 1 d . U . . .
H34E H 0.926024 0.250300 0.447457 0.179 Uiso 1 1 calc R U . . .
H34F H 0.927355 0.297107 0.464100 0.179 Uiso 1 1 calc R U . . .
C35C C 0.9447(6) 0.3007(6) 0.4194(4) 0.139(3) Uani 1 1 d . U . . .
H35E H 0.912146 0.316150 0.413053 0.167 Uiso 1 1 calc R U . . .
H35F H 0.949106 0.278820 0.403554 0.167 Uiso 1 1 calc R U . . .
C36C C 1.0506(5) 0.2913(4) 0.3728(3) 0.120(2) Uani 1 1 d . U . . .
H36C H 1.026792 0.266363 0.373773 0.144 Uiso 1 1 calc R U . . .
C37C C 1.0627(6) 0.2946(6) 0.3395(4) 0.140(3) Uani 1 1 d . U . . .
H37E H 1.033100 0.285360 0.324485 0.168 Uiso 1 1 calc R U . . .
H37F H 1.072380 0.324478 0.334570 0.168 Uiso 1 1 calc R U . . .
C38C C 1.1077(7) 0.2632(6) 0.3396(4) 0.144(3) Uani 1 1 d . U . . .
H38H H 1.095940 0.236420 0.328338 0.173 Uiso 1 1 calc R U . . .
H38I H 1.134186 0.276784 0.328961 0.173 Uiso 1 1 calc R U . . .
C39C C 1.1307(6) 0.2517(5) 0.3726(4) 0.140(3) Uani 1 1 d . U . . .
H39E H 1.167475 0.258890 0.376476 0.168 Uiso 1 1 calc R U . . .
H39F H 1.126203 0.220533 0.376748 0.168 Uiso 1 1 calc R U . . .
C40C C 1.0997(6) 0.2805(5) 0.3926(3) 0.133(3) Uani 1 1 d . U . . .
H40H H 1.093133 0.264429 0.411059 0.159 Uiso 1 1 calc R U . . .
H40I H 1.118825 0.307245 0.399135 0.159 Uiso 1 1 calc R U . . .
C1D C 1.1663(5) 0.5320(4) 0.5202(3) 0.115(2) Uani 1 1 d . U . . .
H1D H 1.135956 0.544838 0.509946 0.138 Uiso 1 1 calc R U . . .
C2D C 1.1873(6) 0.5510(5) 0.5474(3) 0.125(2) Uani 1 1 d . U . . .
C3D C 1.2355(6) 0.5352(5) 0.5607(3) 0.127(2) Uani 1 1 d . U . . .
H3D H 1.253904 0.549224 0.578034 0.153 Uiso 1 1 calc R U . . .
C4D C 1.2572(5) 0.4958(5) 0.5470(3) 0.123(2) Uani 1 1 d . U . . .
H4D H 1.288134 0.482864 0.556369 0.148 Uiso 1 1 calc R U . . .
C5D C 1.2310(5) 0.4798(5) 0.5209(3) 0.116(2) Uani 1 1 d . U . . .
H5D H 1.245371 0.455611 0.511917 0.140 Uiso 1 1 calc R U . . .
C6D C 1.1550(6) 0.5495(5) 0.6163(3) 0.125(2) Uani 1 1 d . U . . .
H6D H 1.144845 0.527871 0.601367 0.150 Uiso 1 1 calc R U . . .
C7D C 1.1687(7) 0.5908(5) 0.6049(4) 0.137(2) Uani 1 1 d . U . . .
C8D C 1.1811(6) 0.6233(5) 0.6298(4) 0.137(3) Uani 1 1 d . U . . .
H8D H 1.187895 0.652323 0.624455 0.165 Uiso 1 1 calc R U . . .
C9D C 1.1831(6) 0.6129(5) 0.6596(3) 0.134(3) Uani 1 1 d . U . . .
H9D H 1.193194 0.633846 0.675092 0.161 Uiso 1 1 calc R U . . .
C10D C 1.1701(6) 0.5713(4) 0.6673(3) 0.127(2) Uani 1 1 d . U . . .
H10D H 1.171655 0.565074 0.688524 0.152 Uiso 1 1 calc R U . . .
C11D C 1.1028(8) 0.6181(6) 0.5446(5) 0.171(3) Uani 1 1 d D U . . .
H11D H 1.107639 0.625802 0.523162 0.205 Uiso 1 1 calc R U . . .
C12D C 1.0850(9) 0.6595(6) 0.5597(6) 0.189(3) Uani 1 1 d D U . . .
H12G H 1.112325 0.673146 0.574302 0.226 Uiso 1 1 calc R U . . .
H12H H 1.069358 0.681138 0.544539 0.226 Uiso 1 1 calc R U . . .
C13D C 1.0469(9) 0.6359(8) 0.5751(5) 0.196(4) Uani 1 1 d D U . . .
H13G H 1.027696 0.656095 0.586567 0.235 Uiso 1 1 calc R U . . .
H13H H 1.063653 0.613701 0.589340 0.235 Uiso 1 1 calc R U . . .
C14D C 1.0124(8) 0.6151(7) 0.5489(6) 0.194(4) Uani 1 1 d D U . . .
H1AC H 1.000503 0.635266 0.531853 0.233 Uiso 1 1 calc R U . . .
H14G H 0.983362 0.599034 0.555353 0.233 Uiso 1 1 calc R U . . .
C15D C 1.0596(8) 0.5841(7) 0.5424(5) 0.182(3) Uani 1 1 d D U . . .
H1AD H 1.066936 0.561253 0.558241 0.218 Uiso 1 1 calc R U . . .
H15G H 1.053161 0.570543 0.521859 0.218 Uiso 1 1 calc R U . . .
C16D C 1.1976(9) 0.6544(7) 0.5597(5) 0.177(3) Uani 1 1 d D U . . .
H16D H 1.183979 0.677626 0.572097 0.212 Uiso 1 1 calc R U . . .
C17D C 1.1917(9) 0.6692(8) 0.5247(5) 0.196(4) Uani 1 1 d D U . . .
H17G H 1.182762 0.643438 0.511640 0.235 Uiso 1 1 calc R U . . .
H17H H 1.162669 0.689694 0.520879 0.235 Uiso 1 1 calc R U . . .
C18D C 1.2369(9) 0.6900(8) 0.5150(5) 0.201(4) Uani 1 1 d D U . . .
H18I H 1.230116 0.720213 0.507865 0.242 Uiso 1 1 calc R U . . .
H18J H 1.251072 0.673102 0.499073 0.242 Uiso 1 1 calc R U . . .
C19D C 1.2699(10) 0.6878(8) 0.5457(5) 0.197(4) Uani 1 1 d D U . . .
H19F H 1.268823 0.716370 0.555872 0.236 Uiso 1 1 calc R U . . .
H19G H 1.305547 0.682669 0.542376 0.236 Uiso 1 1 calc R U . . .
C20D C 1.2549(9) 0.6521(7) 0.5681(5) 0.189(3) Uani 1 1 d D U . . .
H20G H 1.268510 0.623259 0.563658 0.226 Uiso 1 1 calc R U . . .
H20H H 1.266077 0.659701 0.589852 0.226 Uiso 1 1 calc R U . . .
C21D C 1.1444(4) 0.3944(4) 0.5112(2) 0.1004(18) Uani 1 1 d . U . . .
H21D H 1.135148 0.417767 0.523293 0.121 Uiso 1 1 calc R U . . .
C22D C 1.1448(5) 0.3519(4) 0.5232(3) 0.1067(17) Uani 1 1 d . U . . .
C23D C 1.1630(5) 0.3168(4) 0.5055(3) 0.108(2) Uani 1 1 d . U . . .
H23D H 1.166930 0.288196 0.513428 0.130 Uiso 1 1 calc R U . . .
C24D C 1.1746(5) 0.3271(4) 0.4763(3) 0.110(2) Uani 1 1 d . U . . .
H24D H 1.183348 0.304681 0.463223 0.132 Uiso 1 1 calc R U . . .
C25D C 1.1734(4) 0.3698(4) 0.4664(3) 0.1059(19) Uani 1 1 d . U . . .
H25D H 1.184489 0.376313 0.447399 0.127 Uiso 1 1 calc R U . . .
C26D C 1.1435(4) 0.4100(4) 0.6107(3) 0.1030(19) Uani 1 1 d . U . . .
H26J H 1.109893 0.402365 0.613713 0.124 Uiso 1 1 calc R U . . .
C27D C 1.1662(5) 0.3870(4) 0.5880(3) 0.1056(17) Uani 1 1 d . U . . .
C28D C 1.2159(5) 0.3969(4) 0.5850(3) 0.108(2) Uani 1 1 d . U . . .
H28D H 1.232692 0.383148 0.569976 0.130 Uiso 1 1 calc R U . . .
C29D C 1.2411(5) 0.4284(4) 0.6052(3) 0.110(2) Uani 1 1 d . U . . .
H29D H 1.276254 0.434150 0.604820 0.133 Uiso 1 1 calc R U . . .
C30D C 1.2165(5) 0.4499(4) 0.6246(3) 0.111(2) Uani 1 1 d . U . . .
H30D H 1.234851 0.471910 0.636594 0.133 Uiso 1 1 calc R U . . .
C31D C 1.0585(5) 0.3476(4) 0.5626(3) 0.127(2) Uani 1 1 d D U . . .
H31D H 1.052164 0.352773 0.584134 0.153 Uiso 1 1 calc R U . . .
C32D C 1.0281(6) 0.3049(5) 0.5512(4) 0.143(3) Uani 1 1 d D U . . .
H32G H 1.041176 0.292526 0.533137 0.171 Uiso 1 1 calc R U . . .
H32H H 1.031273 0.282842 0.567701 0.171 Uiso 1 1 calc R U . . .
C33D C 0.9738(6) 0.3191(5) 0.5430(4) 0.153(3) Uani 1 1 d D U . . .
H33G H 0.957916 0.304334 0.524045 0.184 Uiso 1 1 calc R U . . .
H33H H 0.954045 0.311674 0.559745 0.184 Uiso 1 1 calc R U . . .
C34D C 0.9740(6) 0.3657(5) 0.5384(4) 0.151(3) Uani 1 1 d D U . . .
H34G H 0.954503 0.380047 0.553103 0.181 Uiso 1 1 calc R U . . .
H34H H 0.957474 0.372717 0.517357 0.181 Uiso 1 1 calc R U . . .
C35D C 1.0296(5) 0.3824(5) 0.5432(4) 0.140(3) Uani 1 1 d D U . . .
H35G H 1.042562 0.385555 0.523332 0.168 Uiso 1 1 calc R U . . .
H35H H 1.032216 0.410617 0.553944 0.168 Uiso 1 1 calc R U . . .
C36D C 1.1557(6) 0.2865(4) 0.5790(3) 0.129(2) Uani 1 1 d . U . . .
H36D H 1.138839 0.263748 0.564808 0.155 Uiso 1 1 calc R U . . .
C37D C 1.2113(7) 0.2799(5) 0.5825(4) 0.139(3) Uani 1 1 d . U . . .
H37G H 1.229542 0.306038 0.591235 0.167 Uiso 1 1 calc R U . . .
H37H H 1.222271 0.273372 0.562432 0.167 Uiso 1 1 calc R U . . .
C38D C 1.2215(8) 0.2422(5) 0.6039(4) 0.151(3) Uani 1 1 d . U . . .
H38J H 1.224405 0.215115 0.592156 0.181 Uiso 1 1 calc R U . . .
H38K H 1.253780 0.246647 0.617931 0.181 Uiso 1 1 calc R U . . .
C39D C 1.1792(8) 0.2396(5) 0.6209(4) 0.151(3) Uani 1 1 d . U . . .
H39G H 1.191545 0.241103 0.643169 0.182 Uiso 1 1 calc R U . . .
H39H H 1.160971 0.211711 0.616554 0.182 Uiso 1 1 calc R U . . .
C40D C 1.1425(7) 0.2781(5) 0.6111(4) 0.141(3) Uani 1 1 d . U . . .
H40J H 1.106260 0.269774 0.610540 0.169 Uiso 1 1 calc R U . . .
H40K H 1.150144 0.303552 0.624693 0.169 Uiso 1 1 calc R U . . .
C1E C 1.0481(5) 0.5375(4) 0.6818(3) 0.1050(19) Uani 1 1 d . U . . .
H1E H 1.038648 0.539507 0.660238 0.126 Uiso 1 1 calc R U . . .
C2E C 1.0212(5) 0.5634(4) 0.7012(3) 0.1037(17) Uani 1 1 d . U . . .
C3E C 1.0386(5) 0.5602(4) 0.7323(3) 0.111(2) Uani 1 1 d . U . . .
H3E H 1.023568 0.577567 0.746415 0.133 Uiso 1 1 calc R U . . .
C4E C 1.0778(5) 0.5322(4) 0.7431(3) 0.113(2) Uani 1 1 d . U . . .
H4E H 1.088100 0.529773 0.764548 0.135 Uiso 1 1 calc R U . . .
C5E C 1.1023(5) 0.5077(4) 0.7238(3) 0.114(2) Uani 1 1 d . U . . .
H5E H 1.129813 0.489475 0.732008 0.137 Uiso 1 1 calc R U . . .
C6E C 0.9028(4) 0.5624(3) 0.7223(3) 0.0994(18) Uani 1 1 d . U . . .
H6E H 0.911729 0.536709 0.712522 0.119 Uiso 1 1 calc R U . . .
C7E C 0.9229(4) 0.6016(4) 0.7133(3) 0.1052(16) Uani 1 1 d . U . . .
C8E C 0.9121(5) 0.6385(4) 0.7292(3) 0.111(2) Uani 1 1 d . U . . .
H8E H 0.926965 0.665546 0.725257 0.133 Uiso 1 1 calc R U . . .
C9E C 0.8788(5) 0.6355(4) 0.7513(3) 0.113(2) Uani 1 1 d . U . . .
H9E H 0.870263 0.660620 0.761945 0.135 Uiso 1 1 calc R U . . .
C10E C 0.8590(5) 0.5965(4) 0.7574(3) 0.108(2) Uani 1 1 d . U . . .
H10F H 0.835161 0.595200 0.771511 0.129 Uiso 1 1 calc R U . . .
C11E C 0.9386(5) 0.5810(4) 0.6446(3) 0.1162(19) Uani 1 1 d . U . . .
H11E H 0.965116 0.582049 0.630608 0.139 Uiso 1 1 calc R U . . .
C12E C 0.8928(6) 0.6088(5) 0.6297(3) 0.131(3) Uani 1 1 d . U . . .
H12I H 0.873973 0.620014 0.645862 0.158 Uiso 1 1 calc R U . . .
H12J H 0.905568 0.633889 0.619034 0.158 Uiso 1 1 calc R U . . .
C13E C 0.8571(7) 0.5823(5) 0.6070(4) 0.143(3) Uani 1 1 d . U . . .
H13I H 0.856933 0.592999 0.585800 0.172 Uiso 1 1 calc R U . . .
H13J H 0.821905 0.582929 0.612024 0.172 Uiso 1 1 calc R U . . .
C14E C 0.8809(6) 0.5348(5) 0.6111(3) 0.133(3) Uani 1 1 d . U . . .
H14H H 0.853739 0.512724 0.610905 0.159 Uiso 1 1 calc R U . . .
H14I H 0.901325 0.528120 0.594586 0.159 Uiso 1 1 calc R U . . .
C15E C 0.9136(6) 0.5357(4) 0.6412(3) 0.124(2) Uani 1 1 d . U . . .
H15H H 0.940032 0.512920 0.642220 0.149 Uiso 1 1 calc R U . . .
H1AE H 0.892846 0.530653 0.657836 0.149 Uiso 1 1 calc R U . . .
C16E C 0.9961(6) 0.6572(4) 0.6783(3) 0.125(2) Uani 1 1 d . U . . .
H16E H 0.966592 0.677594 0.673909 0.150 Uiso 1 1 calc R U . . .
C17E C 1.0267(6) 0.6593(5) 0.6508(4) 0.132(2) Uani 1 1 d . U . . .
H17I H 1.045675 0.631968 0.649182 0.158 Uiso 1 1 calc R U . . .
H17J H 1.003304 0.663824 0.631385 0.158 Uiso 1 1 calc R U . . .
C18E C 1.0637(7) 0.6976(5) 0.6569(4) 0.140(3) Uani 1 1 d . U . . .
H18K H 1.048329 0.724332 0.647252 0.168 Uiso 1 1 calc R U . . .
H18L H 1.095843 0.691500 0.648711 0.168 Uiso 1 1 calc R U . . .
C19E C 1.0741(7) 0.7026(5) 0.6930(4) 0.144(3) Uani 1 1 d . U . . .
H19H H 1.108483 0.691579 0.701271 0.173 Uiso 1 1 calc R U . . .
H19I H 1.071804 0.733402 0.698988 0.173 Uiso 1 1 calc R U . . .
C20E C 1.0320(6) 0.6752(5) 0.7055(4) 0.134(2) Uani 1 1 d . U . . .
H20I H 1.047794 0.651087 0.718314 0.160 Uiso 1 1 calc R U . . .
H20J H 1.012740 0.693559 0.718222 0.160 Uiso 1 1 calc R U . . .
C21E C 1.0635(5) 0.4078(4) 0.6894(3) 0.115(2) Uani 1 1 d . U . . .
H21E H 1.041630 0.432271 0.688490 0.138 Uiso 1 1 calc R U . . .
C22E C 1.0447(5) 0.3688(4) 0.6999(3) 0.1195(18) Uani 1 1 d . U . . .
C23E C 1.0785(5) 0.3334(5) 0.6999(3) 0.125(2) Uani 1 1 d . U . . .
H23E H 1.068958 0.305748 0.706712 0.150 Uiso 1 1 calc R U . . .
C24E C 1.1258(6) 0.3386(5) 0.6900(3) 0.125(2) Uani 1 1 d . U . . .
H24E H 1.147662 0.314298 0.689344 0.151 Uiso 1 1 calc R U . . .
C25E C 1.1422(6) 0.3817(4) 0.6804(3) 0.121(2) Uani 1 1 d . U . . .
H25E H 1.174798 0.386050 0.674336 0.145 Uiso 1 1 calc R U . . .
C26E C 0.9267(4) 0.4350(3) 0.7370(3) 0.1021(19) Uani 1 1 d . U . . .
H26K H 0.898670 0.424145 0.723170 0.123 Uiso 1 1 calc R U . . .
C27E C 0.9713(5) 0.4148(4) 0.7374(3) 0.1098(18) Uani 1 1 d . U . . .
C28E C 1.0125(5) 0.4306(4) 0.7594(3) 0.110(2) Uani 1 1 d . U . . .
H28E H 1.045094 0.417276 0.761232 0.132 Uiso 1 1 calc R U . . .
C29E C 1.0045(4) 0.4645(4) 0.7774(3) 0.108(2) Uani 1 1 d . U . . .
H29E H 1.031649 0.475864 0.791586 0.130 Uiso 1 1 calc R U . . .
C30E C 0.9561(4) 0.4826(4) 0.7750(3) 0.105(2) Uani 1 1 d . U . . .
H30E H 0.950465 0.505377 0.788595 0.126 Uiso 1 1 calc R U . . .
C31E C 0.9319(7) 0.3652(5) 0.6780(4) 0.143(2) Uani 1 1 d D U . . .
H31E H 0.897901 0.365875 0.685281 0.172 Uiso 1 1 calc R U . . .
C32E C 0.9340(8) 0.4074(6) 0.6559(4) 0.160(3) Uani 1 1 d D U . . .
H32I H 0.915929 0.432052 0.663833 0.192 Uiso 1 1 calc R U . . .
H32J H 0.969891 0.415988 0.655405 0.192 Uiso 1 1 calc R U . . .
C33E C 0.9093(9) 0.3955(6) 0.6248(4) 0.174(3) Uani 1 1 d D U . . .
H33I H 0.921219 0.413120 0.608474 0.209 Uiso 1 1 calc R U . . .
H33J H 0.871545 0.395810 0.622676 0.209 Uiso 1 1 calc R U . . .
C34E C 0.9322(9) 0.3488(6) 0.6272(4) 0.173(3) Uani 1 1 d D U . . .
H34I H 0.913134 0.331130 0.610545 0.207 Uiso 1 1 calc R U . . .
H34J H 0.967885 0.350643 0.623094 0.207 Uiso 1 1 calc R U . . .
C35E C 0.9321(8) 0.3244(6) 0.6574(4) 0.161(3) Uani 1 1 d D U . . .
H35I H 0.963008 0.306431 0.662874 0.193 Uiso 1 1 calc R U . . .
H35J H 0.901129 0.306374 0.657398 0.193 Uiso 1 1 calc R U . . .
C36E C 0.9759(6) 0.3150(5) 0.7362(4) 0.141(2) Uani 1 1 d D U . . .
H36E H 0.978596 0.289890 0.722102 0.170 Uiso 1 1 calc R U . . .
C37E C 1.0170(7) 0.3088(6) 0.7639(4) 0.155(3) Uani 1 1 d D U . . .
H37I H 1.027584 0.336900 0.773605 0.186 Uiso 1 1 calc R U . . .
H37Z H 1.047375 0.294028 0.757968 0.186 Uiso 1 1 calc R U . . .
C38E C 0.9898(7) 0.2797(7) 0.7856(5) 0.168(3) Uani 1 1 d D U . . .
H38L H 0.994389 0.248678 0.781064 0.202 Uiso 1 1 calc R U . . .
H38' H 1.004131 0.285174 0.807313 0.202 Uiso 1 1 calc R U . . .
C39E C 0.9369(7) 0.2909(7) 0.7803(4) 0.165(3) Uani 1 1 d D U . . .
H39I H 0.928989 0.312477 0.795615 0.198 Uiso 1 1 calc R U . . .
H39Z H 0.915512 0.264925 0.781772 0.198 Uiso 1 1 calc R U . . .
C40E C 0.9272(7) 0.3096(6) 0.7488(4) 0.154(3) Uani 1 1 d D U . . .
H40L H 0.904176 0.290177 0.735333 0.185 Uiso 1 1 calc R U . . .
H40Z H 0.910215 0.338094 0.749471 0.185 Uiso 1 1 calc R U . . .
C1F C 0.7442(4) 0.5495(3) 0.7313(2) 0.0969(17) Uani 1 1 d . U . . .
H1F H 0.765129 0.560237 0.717285 0.116 Uiso 1 1 calc R U . . .
C2F C 0.6953(4) 0.5642(4) 0.7281(2) 0.1003(16) Uani 1 1 d . U . . .
C3F C 0.6637(5) 0.5485(4) 0.7491(2) 0.1047(19) Uani 1 1 d . U . . .
H3F H 0.629585 0.558426 0.748208 0.126 Uiso 1 1 calc R U . . .
C4F C 0.6839(5) 0.5177(4) 0.7713(3) 0.107(2) Uani 1 1 d . U . . .
H4F H 0.663067 0.505683 0.784952 0.128 Uiso 1 1 calc R U . . .
C5F C 0.7345(5) 0.5051(4) 0.7728(2) 0.1058(19) Uani 1 1 d . U . . .
H5F H 0.747975 0.485029 0.788265 0.127 Uiso 1 1 calc R U . . .
C6F C 0.6068(4) 0.5387(3) 0.6675(2) 0.0977(17) Uani 1 1 d . U . . .
H6F H 0.637283 0.522191 0.671222 0.117 Uiso 1 1 calc R U . . .
C7F C 0.6098(4) 0.5824(3) 0.6772(2) 0.0973(16) Uani 1 1 d . U . . .
C8F C 0.5635(4) 0.6052(4) 0.6696(2) 0.1026(19) Uani 1 1 d . U . . .
H8F H 0.562822 0.635279 0.674050 0.123 Uiso 1 1 calc R U . . .
C9F C 0.5194(5) 0.5856(4) 0.6562(3) 0.1041(19) Uani 1 1 d . U . . .
H9F H 0.488333 0.601446 0.652408 0.125 Uiso 1 1 calc R U . . .
C10F C 0.5211(4) 0.5422(4) 0.6482(3) 0.1038(19) Uani 1 1 d . U . . .
H10G H 0.490742 0.528757 0.638565 0.125 Uiso 1 1 calc R U . . .
C11F C 0.7162(5) 0.6166(5) 0.6712(3) 0.1170(19) Uani 1 1 d . U . . .
H11F H 0.720803 0.588893 0.660084 0.140 Uiso 1 1 calc R U . . .
C12F C 0.6960(6) 0.6518(5) 0.6464(4) 0.134(3) Uani 1 1 d . U . . .
H12K H 0.676366 0.638337 0.627998 0.161 Uiso 1 1 calc R U . . .
H12L H 0.674434 0.673594 0.654883 0.161 Uiso 1 1 calc R U . . .
C13F C 0.7466(6) 0.6723(6) 0.6390(4) 0.143(3) Uani 1 1 d D U . . .
H13K H 0.761586 0.653725 0.624306 0.171 Uiso 1 1 calc R U . . .
H13' H 0.739716 0.701236 0.629655 0.171 Uiso 1 1 calc R U . . .
C14F C 0.7812(6) 0.6760(5) 0.6670(4) 0.141(3) Uani 1 1 d D U . . .
H14J H 0.773835 0.702183 0.678563 0.169 Uiso 1 1 calc R U . . .
H1AF H 0.816964 0.677111 0.662970 0.169 Uiso 1 1 calc R U . . .
C15F C 0.7707(5) 0.6341(5) 0.6844(4) 0.127(2) Uani 1 1 d . U . . .
H15X H 0.772397 0.640415 0.706536 0.153 Uiso 1 1 calc R U . . .
H15J H 0.796823 0.612018 0.681817 0.153 Uiso 1 1 calc R U . . .
C15G C 0.2151(5) 0.6896(5) 0.0689(4) 0.141(3) Uani 1 1 d D U . . .
H15Y H 0.211123 0.715385 0.055399 0.169 Uiso 1 1 calc R U . . .
H15L H 0.207799 0.697651 0.089609 0.169 Uiso 1 1 calc R U . . .
C16F C 0.6523(6) 0.6575(4) 0.7175(3) 0.124(2) Uani 1 1 d . U . . .
H16F H 0.639952 0.677779 0.700355 0.149 Uiso 1 1 calc R U . . .
C17F C 0.6954(7) 0.6819(6) 0.7376(4) 0.146(3) Uani 1 1 d . U . . .
H17K H 0.716581 0.697962 0.724675 0.175 Uiso 1 1 calc R U . . .
H17L H 0.717505 0.661295 0.750704 0.175 Uiso 1 1 calc R U . . .
C18F C 0.6695(7) 0.7135(6) 0.7576(5) 0.154(3) Uani 1 1 d . U . . .
H18M H 0.680137 0.707241 0.779632 0.185 Uiso 1 1 calc R U . . .
H18N H 0.678792 0.743781 0.753481 0.185 Uiso 1 1 calc R U . . .
C19F C 0.6140(7) 0.7069(6) 0.7493(5) 0.153(3) Uani 1 1 d . U . . .
H19J H 0.599864 0.726716 0.732489 0.184 Uiso 1 1 calc R U . . .
H19K H 0.596041 0.711898 0.767151 0.184 Uiso 1 1 calc R U . . .
C20F C 0.6086(6) 0.6564(5) 0.7381(4) 0.138(3) Uani 1 1 d . U . . .
H20K H 0.615847 0.635735 0.755398 0.166 Uiso 1 1 calc R U . . .
H20L H 0.574849 0.649998 0.726134 0.166 Uiso 1 1 calc R U . . .
C21F C 0.7833(5) 0.4103(4) 0.7456(2) 0.1037(19) Uani 1 1 d . U . . .
H21F H 0.767541 0.426347 0.728384 0.124 Uiso 1 1 calc R U . . .
C22F C 0.7664(5) 0.3672(4) 0.7473(3) 0.1092(18) Uani 1 1 d . U . . .
C23F C 0.7953(5) 0.3447(4) 0.7737(3) 0.115(2) Uani 1 1 d . U . . .
H23F H 0.788396 0.314918 0.776826 0.138 Uiso 1 1 calc R U . . .
C24F C 0.8299(5) 0.3639(4) 0.7927(3) 0.113(2) Uani 1 1 d . U . . .
H24G H 0.846812 0.348680 0.809920 0.136 Uiso 1 1 calc R U . . .
C25F C 0.8418(5) 0.4053(4) 0.7880(3) 0.113(2) Uani 1 1 d . U . . .
H25H H 0.868524 0.417943 0.801861 0.136 Uiso 1 1 calc R U . . .
C26F C 0.6386(4) 0.4021(3) 0.6868(3) 0.1027(19) Uani 1 1 d . U . . .
H26L H 0.648874 0.390111 0.668780 0.123 Uiso 1 1 calc R U . . .
C27F C 0.6627(5) 0.3878(4) 0.7143(3) 0.1046(17) Uani 1 1 d . U . . .
C28F C 0.6464(5) 0.4051(4) 0.7399(3) 0.1063(19) Uani 1 1 d . U . . .
H28F H 0.661853 0.396030 0.759648 0.128 Uiso 1 1 calc R U . . .
C29F C 0.6074(5) 0.4358(4) 0.7371(3) 0.109(2) Uani 1 1 d . U . . .
H29F H 0.596705 0.448239 0.754865 0.131 Uiso 1 1 calc R U . . .
C30F C 0.5850(5) 0.4477(4) 0.7088(2) 0.1035(19) Uani 1 1 d . U . . .
H30F H 0.557231 0.467455 0.706780 0.124 Uiso 1 1 calc R U . . .
C31F C 0.7414(6) 0.3366(5) 0.6819(3) 0.138(2) Uani 1 1 d D U . . .
H31F H 0.751819 0.366244 0.676066 0.166 Uiso 1 1 calc R U . . .
C32F C 0.7069(7) 0.3199(6) 0.6537(4) 0.157(3) Uani 1 1 d D U . . .
H32K H 0.672623 0.313179 0.658855 0.188 Uiso 1 1 calc R U . . .
H32L H 0.703245 0.342156 0.637303 0.188 Uiso 1 1 calc R U . . .
C33F C 0.7307(7) 0.2801(6) 0.6431(5) 0.167(3) Uani 1 1 d D U . . .
H33K H 0.726353 0.278967 0.620394 0.201 Uiso 1 1 calc R U . . .
H33L H 0.715292 0.253826 0.650772 0.201 Uiso 1 1 calc R U . . .
C34F C 0.7864(7) 0.2833(6) 0.6561(4) 0.162(3) Uani 1 1 d D U . . .
H34K H 0.800756 0.254185 0.661267 0.194 Uiso 1 1 calc R U . . .
H34L H 0.805883 0.297108 0.641184 0.194 Uiso 1 1 calc R U . . .
C35F C 0.7886(7) 0.3101(6) 0.6840(4) 0.154(3) Uani 1 1 d D U . . .
H35K H 0.818839 0.329364 0.685882 0.185 Uiso 1 1 calc R U . . .
H35L H 0.791614 0.291317 0.702367 0.185 Uiso 1 1 calc R U . . .
C36F C 0.6876(7) 0.2904(5) 0.7343(4) 0.154(2) Uani 1 1 d D U . . .
H36F H 0.715813 0.268537 0.736801 0.184 Uiso 1 1 calc R U . . .
C37F C 0.6686(7) 0.2945(6) 0.7643(5) 0.167(3) Uani 1 1 d D U . . .
H37Y H 0.691733 0.278167 0.779950 0.200 Uiso 1 1 calc R U . . .
H37K H 0.670028 0.325360 0.770453 0.200 Uiso 1 1 calc R U . . .
C37G C -0.0258(7) 0.3528(6) 0.0787(4) 0.159(3) Uani 1 1 d D U . . .
H37L H -0.018143 0.377435 0.093066 0.191 Uiso 1 1 calc R U . . .
H37M H -0.003761 0.327896 0.086019 0.191 Uiso 1 1 calc R U . . .
C38F C 0.6179(8) 0.2790(7) 0.7641(5) 0.181(3) Uani 1 1 d D U . . .
H38T H 0.598553 0.296729 0.777161 0.217 Uiso 1 1 calc R U . . .
H38N H 0.617080 0.248138 0.770209 0.217 Uiso 1 1 calc R U . . .
C39F C 0.5985(8) 0.2857(7) 0.7289(5) 0.182(3) Uani 1 1 d D U . . .
H39Y H 0.567349 0.268308 0.722464 0.218 Uiso 1 1 calc R U . . .
H39K H 0.590667 0.316587 0.724429 0.218 Uiso 1 1 calc R U . . .
C40F C 0.6419(7) 0.2705(6) 0.7125(5) 0.172(3) Uani 1 1 d D U . . .
H40T H 0.639232 0.282457 0.691500 0.206 Uiso 1 1 calc R U . . .
H40N H 0.643913 0.238443 0.711703 0.206 Uiso 1 1 calc R U . . .
C1G C 0.0901(4) 0.6063(3) 0.1069(2) 0.0962(17) Uani 1 1 d . U . . .
H1G H 0.093013 0.583901 0.092463 0.115 Uiso 1 1 calc R U . . .
C2G C 0.0971(4) 0.6493(3) 0.0980(2) 0.0996(16) Uani 1 1 d . U . . .
C3G C 0.0943(5) 0.6818(4) 0.1193(2) 0.1025(19) Uani 1 1 d . U . . .
H3G H 0.099910 0.711169 0.114292 0.123 Uiso 1 1 calc R U . . .
C4G C 0.0831(5) 0.6705(4) 0.1483(3) 0.109(2) Uani 1 1 d . U . . .
H4G H 0.080524 0.692533 0.163034 0.130 Uiso 1 1 calc R U . . .
C5G C 0.0759(4) 0.6282(4) 0.1555(2) 0.1006(19) Uani 1 1 d . U . . .
H5G H 0.068188 0.621760 0.175432 0.121 Uiso 1 1 calc R U . . .
C6G C 0.0857(4) 0.5982(3) 0.0055(2) 0.0896(16) Uani 1 1 d . U . . .
H6G H 0.120046 0.602011 0.002274 0.108 Uiso 1 1 calc R U . . .
C7G C 0.0681(4) 0.6209(3) 0.0307(2) 0.0952(16) Uani 1 1 d . U . . .
C8G C 0.0178(4) 0.6149(4) 0.0344(2) 0.0969(18) Uani 1 1 d . U . . .
H8G H 0.004977 0.628890 0.050845 0.116 Uiso 1 1 calc R U . . .
C9G C -0.0152(4) 0.5880(4) 0.0140(2) 0.1005(19) Uani 1 1 d . U . . .
H9G H -0.050252 0.584240 0.015835 0.121 Uiso 1 1 calc R U . . .
C10G C 0.0077(4) 0.5675(4) -0.0088(2) 0.0932(17) Uani 1 1 d . U . . .
H10H H -0.012925 0.548605 -0.022329 0.112 Uiso 1 1 calc R U . . .
C11G C 0.1808(5) 0.6508(4) 0.0550(3) 0.122(2) Uani 1 1 d D U . . .
H11G H 0.184516 0.649447 0.032740 0.146 Uiso 1 1 calc R U . . .
C12G C 0.2052(5) 0.6115(5) 0.0690(4) 0.135(2) Uani 1 1 d D U . . .
H12M H 0.194969 0.585759 0.056225 0.163 Uiso 1 1 calc R U . . .
H12N H 0.195720 0.606841 0.089719 0.163 Uiso 1 1 calc R U . . .
C13G C 0.2640(5) 0.6200(5) 0.0711(4) 0.147(3) Uani 1 1 d D U . . .
H13L H 0.282714 0.608315 0.090431 0.177 Uiso 1 1 calc R U . . .
H13M H 0.277677 0.606526 0.053557 0.177 Uiso 1 1 calc R U . . .
C14G C 0.2682(5) 0.6686(5) 0.0701(5) 0.150(3) Uani 1 1 d D U . . .
H14N H 0.283364 0.677329 0.051730 0.180 Uiso 1 1 calc R U . . .
H14M H 0.290911 0.678941 0.088474 0.180 Uiso 1 1 calc R U . . .
C16G C 0.0907(5) 0.7148(4) 0.0440(3) 0.1184(19) Uani 1 1 d D U . . .
H16G H 0.112547 0.734942 0.058038 0.142 Uiso 1 1 calc R U . . .
C17G C 0.0350(5) 0.7283(5) 0.0459(3) 0.129(2) Uani 1 1 d D U . . .
H17M H 0.032116 0.740870 0.066298 0.155 Uiso 1 1 calc R U . . .
H17N H 0.011807 0.703089 0.042398 0.155 Uiso 1 1 calc R U . . .
C18G C 0.0214(7) 0.7637(5) 0.0196(3) 0.148(3) Uani 1 1 d D U . . .
H18O H -0.015854 0.765020 0.012761 0.178 Uiso 1 1 calc R U . . .
H18P H 0.033590 0.792813 0.026756 0.178 Uiso 1 1 calc R U . . .
C19G C 0.0490(6) 0.7481(6) -0.0059(4) 0.153(3) Uani 1 1 d D U . . .
H19L H 0.056479 0.772542 -0.019185 0.183 Uiso 1 1 calc R U . . .
H19M H 0.028517 0.726200 -0.018710 0.183 Uiso 1 1 calc R U . . .
C20G C 0.0988(6) 0.7280(5) 0.0108(3) 0.138(3) Uani 1 1 d D U . . .
H20M H 0.126918 0.749315 0.011751 0.166 Uiso 1 1 calc R U . . .
H20N H 0.108067 0.702198 -0.000499 0.166 Uiso 1 1 calc R U . . .
C21G C 0.0452(4) 0.4753(4) 0.0894(2) 0.0994(18) Uani 1 1 d . U . . .
H21G H 0.075981 0.460431 0.096674 0.119 Uiso 1 1 calc R U . . .
C22G C 0.0161(5) 0.4599(4) 0.0627(2) 0.1026(16) Uani 1 1 d . U . . .
C23G C -0.0274(4) 0.4840(4) 0.0523(3) 0.108(2) Uani 1 1 d . U . . .
H23G H -0.048709 0.476128 0.033860 0.130 Uiso 1 1 calc R U . . .
C24G C -0.0394(4) 0.5201(4) 0.0693(3) 0.109(2) Uani 1 1 d . U . . .
H24H H -0.069024 0.536657 0.062203 0.131 Uiso 1 1 calc R U . . .
C25G C -0.0102(4) 0.5315(4) 0.0951(2) 0.0992(18) Uani 1 1 d . U . . .
H25I H -0.019771 0.555551 0.106435 0.119 Uiso 1 1 calc R U . . .
C26G C 0.0515(4) 0.4625(4) -0.0076(2) 0.0987(18) Uani 1 1 d . U . . .
H26M H 0.067105 0.480922 0.008366 0.118 Uiso 1 1 calc R U . . .
C27G C 0.0300(5) 0.4238(4) 0.0006(3) 0.1059(17) Uani 1 1 d . U . . .
C28G C 0.0101(5) 0.3965(4) -0.0236(3) 0.107(2) Uani 1 1 d . U . . .
H28G H -0.003438 0.369130 -0.019163 0.128 Uiso 1 1 calc R U . . .
C29G C 0.0097(5) 0.4091(4) -0.0547(3) 0.109(2) Uani 1 1 d . U . . .
H29G H -0.005998 0.391793 -0.071260 0.130 Uiso 1 1 calc R U . . .
C30G C 0.0329(4) 0.4473(4) -0.0595(2) 0.1014(19) Uani 1 1 d . U . . .
H30G H 0.036291 0.454739 -0.080028 0.122 Uiso 1 1 calc R U . . .
C31G C 0.0955(6) 0.3830(5) 0.0582(3) 0.133(2) Uani 1 1 d . U . . .
H31G H 0.091064 0.369564 0.078302 0.159 Uiso 1 1 calc R U . . .
C32G C 0.1084(7) 0.3446(6) 0.0367(4) 0.153(3) Uani 1 1 d . U . . .
H32M H 0.090537 0.317526 0.040867 0.183 Uiso 1 1 calc R U . . .
H32' H 0.100046 0.352211 0.014744 0.183 Uiso 1 1 calc R U . . .
C33G C 0.1648(8) 0.3414(6) 0.0467(5) 0.163(3) Uani 1 1 d . U . . .
H33M H 0.180927 0.328433 0.029875 0.196 Uiso 1 1 calc R U . . .
H33N H 0.171480 0.321924 0.064654 0.196 Uiso 1 1 calc R U . . .
C34G C 0.1899(8) 0.3869(6) 0.0553(5) 0.158(3) Uani 1 1 d . U . . .
H34N H 0.203053 0.400420 0.037590 0.190 Uiso 1 1 calc R U . . .
H34O H 0.217799 0.384787 0.072765 0.190 Uiso 1 1 calc R U . . .
C35G C 0.1410(6) 0.4135(5) 0.0646(4) 0.140(3) Uani 1 1 d . U . . .
H35N H 0.147060 0.421702 0.086507 0.168 Uiso 1 1 calc R U . . .
H35O H 0.134878 0.440192 0.052086 0.168 Uiso 1 1 calc R U . . .
C36G C -0.0199(7) 0.3651(5) 0.0468(3) 0.142(2) Uani 1 1 d D U . . .
H36G H -0.010813 0.338263 0.036075 0.170 Uiso 1 1 calc R U . . .
C38G C -0.0857(7) 0.3399(7) 0.0746(4) 0.172(3) Uani 1 1 d D U . . .
H38O H -0.088493 0.307891 0.074803 0.207 Uiso 1 1 calc R U . . .
H38P H -0.100487 0.351119 0.092388 0.207 Uiso 1 1 calc R U . . .
C39G C -0.1185(7) 0.3574(7) 0.0444(5) 0.174(3) Uani 1 1 d D U . . .
H39L H -0.134228 0.334007 0.030748 0.209 Uiso 1 1 calc R U . . .
H39M H -0.144435 0.378956 0.048268 0.209 Uiso 1 1 calc R U . . .
C40G C -0.0731(7) 0.3770(6) 0.0338(4) 0.160(3) Uani 1 1 d D U . . .
H40O H -0.076066 0.408695 0.036363 0.192 Uiso 1 1 calc R U . . .
H40P H -0.076398 0.371537 0.011424 0.192 Uiso 1 1 calc R U . . .
C1H C 0.1631(4) 0.5961(4) -0.0756(2) 0.0988(18) Uani 1 1 d . U . . .
H1H H 0.181526 0.569653 -0.075245 0.119 Uiso 1 1 calc R U . . .
C2H C 0.1861(4) 0.6330(4) -0.0860(3) 0.1021(17) Uani 1 1 d . U . . .
C3H C 0.1573(5) 0.6713(4) -0.0874(3) 0.110(2) Uani 1 1 d . U . . .
H3H H 0.170267 0.696884 -0.095553 0.132 Uiso 1 1 calc R U . . .
C4H C 0.1089(5) 0.6725(4) -0.0769(3) 0.112(2) Uani 1 1 d . U . . .
H4H H 0.090595 0.698841 -0.076214 0.134 Uiso 1 1 calc R U . . .
C5H C 0.0895(4) 0.6334(4) -0.0676(3) 0.1013(19) Uani 1 1 d . U . . .
H5H H 0.056018 0.633263 -0.062240 0.122 Uiso 1 1 calc R U . . .
C6H C 0.2912(4) 0.5560(3) -0.1285(2) 0.0926(17) Uani 1 1 d . U . . .
H6H H 0.321425 0.562480 -0.114816 0.111 Uiso 1 1 calc R U . . .
C7H C 0.2495(4) 0.5798(4) -0.1264(2) 0.0950(15) Uani 1 1 d . U . . .
C8H C 0.2050(4) 0.5695(4) -0.1475(3) 0.1043(19) Uani 1 1 d . U . . .
H8H H 0.174811 0.586002 -0.147335 0.125 Uiso 1 1 calc R U . . .
C9H C 0.2051(4) 0.5364(4) -0.1678(3) 0.1037(19) Uani 1 1 d . U . . .
H9H H 0.175423 0.529234 -0.181625 0.124 Uiso 1 1 calc R U . . .
C10H C 0.2499(4) 0.5135(4) -0.1675(2) 0.0990(18) Uani 1 1 d . U . . .
H10I H 0.250006 0.489780 -0.181250 0.119 Uiso 1 1 calc R U . . .
C11H C 0.3023(5) 0.6219(4) -0.0656(3) 0.1196(19) Uani 1 1 d D U . . .
H11H H 0.335587 0.618950 -0.073595 0.144 Uiso 1 1 calc R U . . .
C12H C 0.2971(6) 0.5823(5) -0.0439(3) 0.132(2) Uani 1 1 d D U . . .
H12O H 0.260505 0.577855 -0.042373 0.159 Uiso 1 1 calc R U . . .
H12P H 0.309593 0.555937 -0.053186 0.159 Uiso 1 1 calc R U . . .
C13H C 0.3261(7) 0.5876(5) -0.0116(4) 0.150(3) Uani 1 1 d D U . . .
H13W H 0.359975 0.573399 -0.009161 0.180 Uiso 1 1 calc R U . . .
H13O H 0.306402 0.577330 0.004398 0.180 Uiso 1 1 calc R U . . .
C14H C 0.3300(8) 0.6370(5) -0.0125(4) 0.155(3) Uani 1 1 d D U . . .
H1AG H 0.312312 0.649149 0.003897 0.185 Uiso 1 1 calc R U . . .
H1AH H 0.366396 0.645276 -0.007875 0.185 Uiso 1 1 calc R U . . .
C15H C 0.3080(6) 0.6572(5) -0.0423(3) 0.138(3) Uani 1 1 d D U . . .
H15M H 0.274449 0.670380 -0.040648 0.166 Uiso 1 1 calc R U . . .
H1AI H 0.331021 0.680070 -0.048084 0.166 Uiso 1 1 calc R U . . .
C16H C 0.2610(5) 0.6799(5) -0.1216(4) 0.123(2) Uani 1 1 d . U . . .
H16H H 0.260386 0.704748 -0.107154 0.148 Uiso 1 1 calc R U . . .
C17H C 0.2233(6) 0.6897(6) -0.1493(4) 0.141(3) Uani 1 1 d . U . . .
H17O H 0.193811 0.705673 -0.143404 0.169 Uiso 1 1 calc R U . . .
H17P H 0.210795 0.662557 -0.159761 0.169 Uiso 1 1 calc R U . . .
C18H C 0.2523(6) 0.7189(6) -0.1717(4) 0.152(3) Uani 1 1 d . U . . .
H18Q H 0.240096 0.712255 -0.193469 0.182 Uiso 1 1 calc R U . . .
H18R H 0.247222 0.750223 -0.168047 0.182 Uiso 1 1 calc R U . . .
C19H C 0.3058(6) 0.7066(6) -0.1632(4) 0.148(3) Uani 1 1 d . U . . .
H19N H 0.326907 0.733275 -0.160972 0.178 Uiso 1 1 calc R U . . .
H19O H 0.316572 0.689332 -0.180101 0.178 Uiso 1 1 calc R U . . .
C20H C 0.3164(6) 0.6802(5) -0.1332(4) 0.136(3) Uani 1 1 d . U . . .
H20O H 0.342335 0.694487 -0.118008 0.163 Uiso 1 1 calc R U . . .
H20P H 0.327886 0.650402 -0.137032 0.163 Uiso 1 1 calc R U . . .
C21H C 0.1563(4) 0.4672(3) -0.0728(2) 0.0964(17) Uani 1 1 d . U . . .
H21H H 0.167341 0.464423 -0.051368 0.116 Uiso 1 1 calc R U . . .
C22H C 0.1786(4) 0.4386(4) -0.0935(3) 0.1017(16) Uani 1 1 d . U . . .
C23H C 0.1624(4) 0.4443(4) -0.1251(3) 0.1036(19) Uani 1 1 d . U . . .
H23H H 0.175758 0.426628 -0.139679 0.124 Uiso 1 1 calc R U . . .
C24H C 0.1249(4) 0.4777(4) -0.1353(2) 0.0973(18) Uani 1 1 d . U . . .
H24I H 0.112491 0.481373 -0.156427 0.117 Uiso 1 1 calc R U . . .
C25H C 0.1080(4) 0.5036(4) -0.1137(2) 0.0969(18) Uani 1 1 d . U . . .
H25J H 0.086178 0.527123 -0.120585 0.116 Uiso 1 1 calc R U . . .
C26H C 0.2954(4) 0.4268(4) -0.1177(2) 0.0967(17) Uani 1 1 d . U . . .
H26N H 0.291710 0.452882 -0.106780 0.116 Uiso 1 1 calc R U . . .
C27H C 0.2700(4) 0.3901(4) -0.1095(3) 0.1028(16) Uani 1 1 d . U . . .
C28H C 0.2766(4) 0.3524(4) -0.1246(3) 0.1040(19) Uani 1 1 d . U . . .
H28H H 0.260079 0.326771 -0.119255 0.125 Uiso 1 1 calc R U . . .
C29H C 0.3069(4) 0.3511(4) -0.1475(3) 0.109(2) Uani 1 1 d . U . . .
H29H H 0.311647 0.324557 -0.157641 0.130 Uiso 1 1 calc R U . . .
C30H C 0.3300(4) 0.3877(4) -0.1553(3) 0.1047(19) Uani 1 1 d . U . . .
H30H H 0.350182 0.386792 -0.171461 0.126 Uiso 1 1 calc R U . . .
C31H C 0.2626(6) 0.4123(5) -0.0388(3) 0.124(2) Uani 1 1 d . U . . .
H31H H 0.237290 0.413299 -0.023962 0.149 Uiso 1 1 calc R U . . .
C32H C 0.2899(6) 0.4537(5) -0.0362(3) 0.131(2) Uani 1 1 d . U . . .
H32Q H 0.266052 0.478354 -0.036104 0.157 Uiso 1 1 calc R U . . .
H32O H 0.310223 0.457472 -0.053148 0.157 Uiso 1 1 calc R U . . .
C33H C 0.3245(7) 0.4495(6) -0.0052(4) 0.145(3) Uani 1 1 d . U . . .
H33O H 0.354027 0.469407 -0.004261 0.174 Uiso 1 1 calc R U . . .
H33P H 0.305402 0.456345 0.011890 0.174 Uiso 1 1 calc R U . . .
C34H C 0.3410(7) 0.4050(6) -0.0038(4) 0.158(3) Uani 1 1 d D U . . .
H34M H 0.341688 0.393824 0.017310 0.189 Uiso 1 1 calc R U . . .
H34P H 0.375980 0.403028 -0.009174 0.189 Uiso 1 1 calc R U . . .
C35H C 0.3055(6) 0.3788(5) -0.0255(4) 0.145(3) Uani 1 1 d D U . . .
H35M H 0.290974 0.354569 -0.014856 0.174 Uiso 1 1 calc R U . . .
H35P H 0.322972 0.366849 -0.042115 0.174 Uiso 1 1 calc R U . . .
C36H C 0.1922(6) 0.3397(5) -0.0751(4) 0.135(2) Uani 1 1 d . U . . .
H36H H 0.218080 0.315951 -0.071499 0.162 Uiso 1 1 calc R U . . .
C37H C 0.1604(7) 0.3445(5) -0.0449(4) 0.146(3) Uani 1 1 d . U . . .
H37N H 0.181811 0.335138 -0.025705 0.176 Uiso 1 1 calc R U . . .
H37O H 0.149222 0.374743 -0.042474 0.176 Uiso 1 1 calc R U . . .
C38H C 0.1182(7) 0.3167(6) -0.0523(5) 0.158(3) Uani 1 1 d . U . . .
H38Q H 0.088268 0.328885 -0.044182 0.190 Uiso 1 1 calc R U . . .
H38R H 0.125955 0.288002 -0.042699 0.190 Uiso 1 1 calc R U . . .
C39H C 0.1069(8) 0.3120(6) -0.0848(5) 0.162(3) Uani 1 1 d . U . . .
H39N H 0.075642 0.328599 -0.092403 0.194 Uiso 1 1 calc R U . . .
H39O H 0.100298 0.281100 -0.089918 0.194 Uiso 1 1 calc R U . . .
C40H C 0.1524(7) 0.3288(6) -0.1015(4) 0.149(3) Uani 1 1 d . U . . .
H40Q H 0.164313 0.305864 -0.114490 0.179 Uiso 1 1 calc R U . . .
H40R H 0.142245 0.354618 -0.114233 0.179 Uiso 1 1 calc R U . . .
C1I C 0.4411(4) 0.5620(4) -0.1440(3) 0.1014(19) Uani 1 1 d . U . . .
H1I H 0.457711 0.542823 -0.128888 0.122 Uiso 1 1 calc R U . . .
C2I C 0.4645(4) 0.6015(4) -0.1469(2) 0.1011(17) Uani 1 1 d . U . . .
C3I C 0.4396(4) 0.6303(4) -0.1699(3) 0.108(2) Uani 1 1 d . U . . .
H3I H 0.452632 0.658364 -0.173015 0.130 Uiso 1 1 calc R U . . .
C4I C 0.3930(5) 0.6140(4) -0.1883(3) 0.113(2) Uani 1 1 d . U . . .
H4I H 0.376109 0.631324 -0.204505 0.135 Uiso 1 1 calc R U . . .
C5I C 0.3741(4) 0.5754(4) -0.1829(3) 0.106(2) Uani 1 1 d . U . . .
H5I H 0.343366 0.566472 -0.195084 0.127 Uiso 1 1 calc R U . . .
C6I C 0.5851(4) 0.5453(4) -0.0906(2) 0.1003(18) Uani 1 1 d . U . . .
H6I H 0.576000 0.556803 -0.072175 0.120 Uiso 1 1 calc R U . . .
C7I C 0.5644(4) 0.5656(4) -0.1177(2) 0.1037(17) Uani 1 1 d . U . . .
C8I C 0.5764(4) 0.5467(4) -0.1440(3) 0.1056(19) Uani 1 1 d . U . . .
H8I H 0.562185 0.558076 -0.163413 0.127 Uiso 1 1 calc R U . . .
C9I C 0.6097(4) 0.5103(4) -0.1427(2) 0.105(2) Uani 1 1 d . U . . .
H9I H 0.618464 0.498031 -0.160977 0.126 Uiso 1 1 calc R U . . .
C10I C 0.6287(4) 0.4934(4) -0.1151(2) 0.1026(19) Uani 1 1 d . U . . .
H10J H 0.650657 0.468898 -0.114024 0.123 Uiso 1 1 calc R U . . .
C11I C 0.5028(6) 0.6289(6) -0.0817(3) 0.140(2) Uani 1 1 d D U . . .
H11I H 0.488675 0.600637 -0.075619 0.168 Uiso 1 1 calc R U . . .
C12I C 0.5360(7) 0.6425(6) -0.0536(4) 0.155(3) Uani 1 1 d D U . . .
H12Q H 0.571571 0.646011 -0.057697 0.186 Uiso 1 1 calc R U . . .
H12R H 0.535546 0.620590 -0.037261 0.186 Uiso 1 1 calc R U . . .
C13I C 0.5155(7) 0.6850(6) -0.0440(5) 0.167(3) Uani 1 1 d D U . . .
H13P H 0.522118 0.688709 -0.021459 0.200 Uiso 1 1 calc R U . . .
H13Q H 0.530530 0.709781 -0.053895 0.200 Uiso 1 1 calc R U . . .
C14I C 0.4620(7) 0.6808(7) -0.0548(4) 0.164(3) Uani 1 1 d D U . . .
H1AJ H 0.445727 0.709725 -0.056385 0.196 Uiso 1 1 calc R U . . .
H14Q H 0.445619 0.663121 -0.040186 0.196 Uiso 1 1 calc R U . . .
C15I C 0.4554(7) 0.6597(6) -0.0850(4) 0.155(3) Uani 1 1 d D U . . .
H15O H 0.456377 0.681066 -0.101726 0.186 Uiso 1 1 calc R U . . .
H15P H 0.423042 0.643223 -0.088835 0.186 Uiso 1 1 calc R U . . .
C16I C 0.5574(6) 0.6604(6) -0.1334(4) 0.149(2) Uani 1 1 d D U . . .
H16I H 0.542967 0.687184 -0.125237 0.179 Uiso 1 1 calc R U . . .
C17I C 0.5665(7) 0.6710(6) -0.1630(4) 0.167(3) Uani 1 1 d D U . . .
H17Q H 0.534336 0.677943 -0.176599 0.200 Uiso 1 1 calc R U . . .
H17R H 0.584146 0.647152 -0.172280 0.200 Uiso 1 1 calc R U . . .
C18I C 0.6041(7) 0.7150(6) -0.1565(5) 0.176(3) Uani 1 1 d D U . . .
H18S H 0.613934 0.727370 -0.175497 0.211 Uiso 1 1 calc R U . . .
H18T H 0.588964 0.737744 -0.144737 0.211 Uiso 1 1 calc R U . . .
C19I C 0.6457(7) 0.6924(7) -0.1382(5) 0.172(3) Uani 1 1 d D U . . .
H19P H 0.667390 0.712394 -0.124359 0.207 Uiso 1 1 calc R U . . .
H19Q H 0.667143 0.676631 -0.151185 0.207 Uiso 1 1 calc R U . . .
C20I C 0.6152(6) 0.6601(7) -0.1196(5) 0.167(3) Uani 1 1 d D U . . .
H20Q H 0.629134 0.630408 -0.120654 0.201 Uiso 1 1 calc R U . . .
H20R H 0.619235 0.668946 -0.097801 0.201 Uiso 1 1 calc R U . . .
C21I C 0.4494(4) 0.4207(4) -0.1323(2) 0.0953(17) Uani 1 1 d . U . . .
H21I H 0.427441 0.413097 -0.117909 0.114 Uiso 1 1 calc R U . . .
C22I C 0.4967(4) 0.3968(4) -0.1307(2) 0.0993(16) Uani 1 1 d . U . . .
C23I C 0.5287(4) 0.4125(4) -0.1519(2) 0.0993(19) Uani 1 1 d . U . . .
H23I H 0.561527 0.400097 -0.151731 0.119 Uiso 1 1 calc R U . . .
C24I C 0.5133(4) 0.4448(4) -0.1723(3) 0.1027(19) Uani 1 1 d . U . . .
H24J H 0.535338 0.453827 -0.186272 0.123 Uiso 1 1 calc R U . . .
C25I C 0.4660(4) 0.4648(4) -0.1731(2) 0.0989(18) Uani 1 1 d . U . . .
H25K H 0.455467 0.486597 -0.187915 0.119 Uiso 1 1 calc R U . . .
C26I C 0.5937(4) 0.4047(4) -0.0749(2) 0.0960(17) Uani 1 1 d . U . . .
H26O H 0.566370 0.424925 -0.076980 0.115 Uiso 1 1 calc R U . . .
C27I C 0.5827(4) 0.3648(4) -0.0849(2) 0.1015(16) Uani 1 1 d . U . . .
C28I C 0.6240(4) 0.3336(4) -0.0815(3) 0.107(2) Uani 1 1 d . U . . .
H28I H 0.618383 0.304552 -0.088327 0.129 Uiso 1 1 calc R U . . .
C29I C 0.6706(4) 0.3470(4) -0.0684(3) 0.113(2) Uani 1 1 d . U . . .
H29I H 0.698091 0.326916 -0.065979 0.135 Uiso 1 1 calc R U . . .
C30I C 0.6794(4) 0.3897(4) -0.0583(3) 0.108(2) Uani 1 1 d . U . . .
H30I H 0.712644 0.397521 -0.048904 0.129 Uiso 1 1 calc R U . . .
C31I C 0.4725(5) 0.3486(5) -0.0724(3) 0.1183(19) Uani 1 1 d . U . . .
H31I H 0.474321 0.377424 -0.061926 0.142 Uiso 1 1 calc R U . . .
C32I C 0.4916(6) 0.3137(5) -0.0480(4) 0.132(2) Uani 1 1 d . U . . .
H32P H 0.515552 0.326111 -0.030908 0.158 Uiso 1 1 calc R U . . .
H3AA H 0.508195 0.289149 -0.057160 0.158 Uiso 1 1 calc R U . . .
C33I C 0.4400(6) 0.2995(6) -0.0372(4) 0.139(3) Uani 1 1 d . U . . .
H33Q H 0.443548 0.270076 -0.028215 0.167 Uiso 1 1 calc R U . . .
H33R H 0.431263 0.319778 -0.021362 0.167 Uiso 1 1 calc R U . . .
C34I C 0.3976(6) 0.2998(6) -0.0650(4) 0.139(3) Uani 1 1 d . U . . .
H34Q H 0.363760 0.304857 -0.058583 0.166 Uiso 1 1 calc R U . . .
H34R H 0.396739 0.272115 -0.076463 0.166 Uiso 1 1 calc R U . . .
C35I C 0.4135(5) 0.3386(5) -0.0847(4) 0.131(2) Uani 1 1 d . U . . .
H35Q H 0.392212 0.364395 -0.082196 0.157 Uiso 1 1 calc R U . . .
H35R H 0.409012 0.330647 -0.106700 0.157 Uiso 1 1 calc R U . . .
C36I C 0.5166(5) 0.3008(5) -0.1265(3) 0.125(2) Uani 1 1 d . U . . .
H36I H 0.529285 0.277877 -0.111196 0.150 Uiso 1 1 calc R U . . .
C37I C 0.4622(6) 0.2828(5) -0.1431(4) 0.138(3) Uani 1 1 d . U . . .
H37P H 0.443066 0.268189 -0.128302 0.166 Uiso 1 1 calc R U . . .
H37Q H 0.440995 0.306418 -0.153466 0.166 Uiso 1 1 calc R U . . .
C38I C 0.4785(7) 0.2498(6) -0.1669(4) 0.148(3) Uani 1 1 d . U . . .
H38S H 0.480697 0.220280 -0.158028 0.177 Uiso 1 1 calc R U . . .
H3AB H 0.452872 0.249559 -0.185609 0.177 Uiso 1 1 calc R U . . .
C39I C 0.5265(7) 0.2624(6) -0.1743(4) 0.149(3) Uani 1 1 d . U . . .
H39P H 0.522315 0.274424 -0.195368 0.179 Uiso 1 1 calc R U . . .
H39Q H 0.549232 0.236875 -0.173596 0.179 Uiso 1 1 calc R U . . .
C40I C 0.5504(6) 0.2968(6) -0.1515(4) 0.139(3) Uani 1 1 d . U . . .
H40S H 0.585313 0.287865 -0.142465 0.166 Uiso 1 1 calc R U . . .
H4AA H 0.552583 0.324929 -0.161976 0.166 Uiso 1 1 calc R U . . .
C1J C 0.6614(4) 0.5623(4) 0.0009(3) 0.1052(19) Uani 1 1 d . U . . .
H1J H 0.652318 0.540170 0.014120 0.126 Uiso 1 1 calc R U . . .
C2J C 0.6679(5) 0.6069(4) 0.0131(3) 0.1121(17) Uani 1 1 d . U . . .
C3J C 0.6798(5) 0.6370(4) -0.0082(3) 0.113(2) Uani 1 1 d . U . . .
H3J H 0.681728 0.666805 -0.002665 0.135 Uiso 1 1 calc R U . . .
C4J C 0.6888(5) 0.6249(4) -0.0371(3) 0.116(2) Uani 1 1 d . U . . .
H4J H 0.698966 0.646164 -0.050571 0.139 Uiso 1 1 calc R U . . .
C5J C 0.6831(4) 0.5826(4) -0.0466(3) 0.109(2) Uani 1 1 d . U . . .
H5J H 0.690001 0.574579 -0.066386 0.131 Uiso 1 1 calc R U . . .
C6J C 0.6656(4) 0.5475(4) 0.0991(2) 0.1017(19) Uani 1 1 d . U . . .
H6J H 0.631850 0.555807 0.101398 0.122 Uiso 1 1 calc R U . . .
C7J C 0.6901(5) 0.5711(4) 0.0774(3) 0.1069(17) Uani 1 1 d . U . . .
C8J C 0.7392(5) 0.5561(4) 0.0741(3) 0.111(2) Uani 1 1 d . U . . .
H8J H 0.756280 0.568719 0.058797 0.133 Uiso 1 1 calc R U . . .
C9J C 0.7637(5) 0.5239(4) 0.0922(3) 0.108(2) Uani 1 1 d . U . . .
H9J H 0.797771 0.515808 0.090638 0.130 Uiso 1 1 calc R U . . .
C10J C 0.7365(4) 0.5036(4) 0.1130(3) 0.1032(19) Uani 1 1 d . U . . .
H10K H 0.752887 0.481010 0.125386 0.124 Uiso 1 1 calc R U . . .
C11J C 0.5878(7) 0.6208(5) 0.0567(4) 0.145(2) Uani 1 1 d D U . . .
H11J H 0.571051 0.592646 0.050141 0.174 Uiso 1 1 calc R U . . .
C12J C 0.5713(8) 0.6352(6) 0.0874(4) 0.163(3) Uani 1 1 d D U . . .
H12S H 0.601664 0.643512 0.102108 0.196 Uiso 1 1 calc R U . . .
H12T H 0.553935 0.610963 0.096416 0.196 Uiso 1 1 calc R U . . .
C13J C 0.5344(8) 0.6745(7) 0.0811(5) 0.176(3) Uani 1 1 d D U . . .
H13R H 0.552947 0.702527 0.082925 0.211 Uiso 1 1 calc R U . . .
H13S H 0.507941 0.674588 0.094830 0.211 Uiso 1 1 calc R U . . .
C14J C 0.5112(7) 0.6638(7) 0.0464(5) 0.175(3) Uani 1 1 d D U . . .
H1AQ H 0.490988 0.636721 0.044496 0.210 Uiso 1 1 calc R U . . .
H14S H 0.490945 0.688040 0.036238 0.210 Uiso 1 1 calc R U . . .
C15J C 0.5613(7) 0.6589(6) 0.0358(4) 0.163(3) Uani 1 1 d D U . . .
H15Q H 0.581399 0.686031 0.038958 0.196 Uiso 1 1 calc R U . . .
H15R H 0.557228 0.650957 0.013846 0.196 Uiso 1 1 calc R U . . .
C16J C 0.6930(7) 0.6690(5) 0.0663(4) 0.138(2) Uani 1 1 d . U . . .
H16J H 0.678325 0.692137 0.051716 0.165 Uiso 1 1 calc R U . . .
C17J C 0.7490(7) 0.6720(5) 0.0683(4) 0.147(3) Uani 1 1 d . U . . .
H17S H 0.758104 0.672765 0.047264 0.176 Uiso 1 1 calc R U . . .
H17T H 0.764664 0.645837 0.078629 0.176 Uiso 1 1 calc R U . . .
C18J C 0.7710(8) 0.7126(6) 0.0859(4) 0.158(3) Uani 1 1 d . U . . .
H18U H 0.802523 0.706005 0.100124 0.190 Uiso 1 1 calc R U . . .
H1AR H 0.777577 0.736397 0.071914 0.190 Uiso 1 1 calc R U . . .
C19J C 0.7287(8) 0.7219(6) 0.1019(4) 0.161(3) Uani 1 1 d . U . . .
H19R H 0.712124 0.748999 0.093524 0.193 Uiso 1 1 calc R U . . .
H19S H 0.741802 0.727024 0.123797 0.193 Uiso 1 1 calc R U . . .
C20J C 0.6888(8) 0.6864(5) 0.0997(4) 0.151(3) Uani 1 1 d . U . . .
H20S H 0.654397 0.698000 0.101260 0.182 Uiso 1 1 calc R U . . .
H20T H 0.697652 0.663719 0.115538 0.182 Uiso 1 1 calc R U . . .
C21J C 0.6751(4) 0.4225(4) 0.0104(2) 0.0979(19) Uani 1 1 d . U . . .
H21J H 0.643605 0.411160 0.000583 0.117 Uiso 1 1 calc R U . . .
C22J C 0.6997(5) 0.4012(4) 0.0373(3) 0.1047(17) Uani 1 1 d . U . . .
C23J C 0.7489(5) 0.4177(4) 0.0488(3) 0.110(2) Uani 1 1 d . U . . .
H23J H 0.768270 0.404868 0.066300 0.132 Uiso 1 1 calc R U . . .
C24J C 0.7678(5) 0.4508(4) 0.0350(3) 0.110(2) Uani 1 1 d . U . . .
H24K H 0.800866 0.461030 0.043041 0.132 Uiso 1 1 calc R U . . .
C25J C 0.7417(4) 0.4716(4) 0.0092(3) 0.108(2) Uani 1 1 d . U . . .
H25F H 0.757246 0.494855 -0.000109 0.129 Uiso 1 1 calc R U . . .
C26J C 0.6665(5) 0.4050(4) 0.1063(3) 0.1051(19) Uani 1 1 d . U . . .
H26P H 0.654304 0.425197 0.090741 0.126 Uiso 1 1 calc R U . . .
C27J C 0.6782(5) 0.3649(4) 0.0970(3) 0.1127(18) Uani 1 1 d . U . . .
C28J C 0.6966(5) 0.3351(4) 0.1192(3) 0.116(2) Uani 1 1 d . U . . .
H28J H 0.707189 0.307225 0.113474 0.139 Uiso 1 1 calc R U . . .
C29J C 0.6995(5) 0.3463(4) 0.1510(3) 0.115(2) Uani 1 1 d . U . . .
H29J H 0.710901 0.326130 0.166723 0.138 Uiso 1 1 calc R U . . .
C30J C 0.6852(5) 0.3873(4) 0.1575(3) 0.114(2) Uani 1 1 d . U . . .
H30J H 0.685390 0.394782 0.178475 0.137 Uiso 1 1 calc R U . . .
C31J C 0.6038(6) 0.3402(5) 0.0368(4) 0.141(2) Uani 1 1 d D U . . .
H31J H 0.603589 0.329391 0.015391 0.169 Uiso 1 1 calc R U . . .
C32J C 0.5808(6) 0.3045(6) 0.0551(4) 0.155(3) Uani 1 1 d D U . . .
H3AD H 0.591141 0.275426 0.048747 0.187 Uiso 1 1 calc R U . . .
H32S H 0.592085 0.308034 0.077360 0.187 Uiso 1 1 calc R U . . .
C33J C 0.5242(6) 0.3102(6) 0.0477(5) 0.158(3) Uani 1 1 d D U . . .
H33S H 0.507804 0.302045 0.065656 0.190 Uiso 1 1 calc R U . . .
H33T H 0.510706 0.290903 0.030400 0.190 Uiso 1 1 calc R U . . .
C34J C 0.5113(6) 0.3585(6) 0.0387(5) 0.160(3) Uani 1 1 d D U . . .
H34S H 0.487921 0.360728 0.019104 0.191 Uiso 1 1 calc R U . . .
H34T H 0.496391 0.373959 0.055013 0.191 Uiso 1 1 calc R U . . .
C35J C 0.5657(6) 0.3752(6) 0.0357(5) 0.153(3) Uani 1 1 d D U . . .
H35S H 0.564509 0.391014 0.016110 0.183 Uiso 1 1 calc R U . . .
H35T H 0.576622 0.395888 0.052575 0.183 Uiso 1 1 calc R U . . .
C36J C 0.7103(6) 0.3024(5) 0.0467(3) 0.140(2) Uani 1 1 d D U . . .
H36J H 0.692234 0.278303 0.055893 0.168 Uiso 1 1 calc R U . . .
C37J C 0.7047(7) 0.2914(6) 0.0125(4) 0.154(3) Uani 1 1 d D U . . .
H37R H 0.704156 0.318358 0.000253 0.185 Uiso 1 1 calc R U . . .
H37S H 0.672294 0.275678 0.006176 0.185 Uiso 1 1 calc R U . . .
C38J C 0.7522(7) 0.2616(6) 0.0066(4) 0.165(3) Uani 1 1 d D U . . .
H3AE H 0.741227 0.231528 0.001302 0.198 Uiso 1 1 calc R U . . .
H38V H 0.769545 0.273615 -0.010008 0.198 Uiso 1 1 calc R U . . .
C39J C 0.7854(8) 0.2634(6) 0.0364(4) 0.164(3) Uani 1 1 d D U . . .
H39R H 0.820136 0.272220 0.033049 0.197 Uiso 1 1 calc R U . . .
H39S H 0.787798 0.234117 0.045633 0.197 Uiso 1 1 calc R U . . .
C40J C 0.7657(7) 0.2957(6) 0.0591(4) 0.155(3) Uani 1 1 d D U . . .
H4AF H 0.769561 0.283296 0.080065 0.186 Uiso 1 1 calc R U . . .
H40V H 0.784656 0.323405 0.059766 0.186 Uiso 1 1 calc R U . . .
C1K C 0.5821(4) 0.5524(4) 0.1754(2) 0.0963(17) Uani 1 1 d . U . . .
H1K H 0.559790 0.528165 0.174912 0.116 Uiso 1 1 calc R U . . .
C2K C 0.5638(4) 0.5910(4) 0.1849(3) 0.1034(17) Uani 1 1 d . U . . .
C3K C 0.5982(4) 0.6285(4) 0.1847(3) 0.109(2) Uani 1 1 d . U . . .
H3K H 0.587845 0.656932 0.189215 0.131 Uiso 1 1 calc R U . . .
C4K C 0.6467(5) 0.6200(4) 0.1776(3) 0.113(2) Uani 1 1 d . U . . .
H4K H 0.670777 0.642951 0.178304 0.135 Uiso 1 1 calc R U . . .
C5K C 0.6605(5) 0.5787(4) 0.1693(3) 0.109(2) Uani 1 1 d . U . . .
H5K H 0.694306 0.573741 0.165249 0.131 Uiso 1 1 calc R U . . .
C6K C 0.4478(4) 0.5310(4) 0.2281(2) 0.0993(18) Uani 1 1 d . U . . .
H6K H 0.418718 0.542119 0.215326 0.119 Uiso 1 1 calc R U . . .
C7K C 0.4943(4) 0.5504(4) 0.2256(3) 0.0996(16) Uani 1 1 d . U . . .
C8K C 0.5360(4) 0.5349(4) 0.2454(3) 0.104(2) Uani 1 1 d . U . . .
H8K H 0.568903 0.546753 0.244553 0.125 Uiso 1 1 calc R U . . .
C9K C 0.5306(4) 0.5037(4) 0.2656(3) 0.103(2) Uani 1 1 d . U . . .
H9K H 0.559221 0.495075 0.279833 0.123 Uiso 1 1 calc R U . . .
C10K C 0.4815(4) 0.4825(4) 0.2663(2) 0.1011(19) Uani 1 1 d . U . . .
H10L H 0.478429 0.459011 0.279854 0.121 Uiso 1 1 calc R U . . .
C11K C 0.4444(5) 0.5942(5) 0.1636(3) 0.120(2) Uani 1 1 d . U . . .
H11K H 0.410728 0.596545 0.171224 0.144 Uiso 1 1 calc R U . . .
C12K C 0.4457(6) 0.5503(5) 0.1436(3) 0.134(2) Uani 1 1 d . U . . .
H12U H 0.480736 0.543629 0.139580 0.160 Uiso 1 1 calc R U . . .
H12V H 0.432080 0.525263 0.153794 0.160 Uiso 1 1 calc R U . . .
C13K C 0.4114(6) 0.5624(6) 0.1144(4) 0.141(3) Uani 1 1 d . U . . .
H13T H 0.375181 0.556763 0.116274 0.170 Uiso 1 1 calc R U . . .
H13U H 0.420481 0.545888 0.096702 0.170 Uiso 1 1 calc R U . . .
C14K C 0.4210(6) 0.6123(6) 0.1105(4) 0.143(3) Uani 1 1 d . U . . .
H1AZ H 0.441171 0.616841 0.093511 0.172 Uiso 1 1 calc R U . . .
H1AY H 0.387913 0.627417 0.105179 0.172 Uiso 1 1 calc R U . . .
C15K C 0.4479(6) 0.6298(5) 0.1384(3) 0.131(2) Uani 1 1 d . U . . .
H15S H 0.431842 0.657162 0.143796 0.158 Uiso 1 1 calc R U . . .
H1AX H 0.483894 0.635650 0.136149 0.158 Uiso 1 1 calc R U . . .
C16K C 0.4926(5) 0.6509(4) 0.2184(3) 0.1204(19) Uani 1 1 d D U . . .
H16K H 0.490700 0.675023 0.203180 0.144 Uiso 1 1 calc R U . . .
C17K C 0.5368(6) 0.6599(5) 0.2447(3) 0.136(2) Uani 1 1 d D U . . .
H17U H 0.555633 0.632874 0.250885 0.164 Uiso 1 1 calc R U . . .
H17V H 0.560864 0.681305 0.238102 0.164 Uiso 1 1 calc R U . . .
C18K C 0.5115(7) 0.6779(6) 0.2712(4) 0.151(3) Uani 1 1 d D U . . .
H18W H 0.533578 0.673390 0.291070 0.181 Uiso 1 1 calc R U . . .
H18X H 0.504449 0.709298 0.268438 0.181 Uiso 1 1 calc R U . . .
C19K C 0.4641(6) 0.6535(6) 0.2700(4) 0.149(3) Uani 1 1 d D U . . .
H19T H 0.439389 0.668815 0.281091 0.179 Uiso 1 1 calc R U . . .
H19U H 0.470352 0.624134 0.278801 0.179 Uiso 1 1 calc R U . . .
C20K C 0.4447(6) 0.6516(5) 0.2342(3) 0.133(2) Uani 1 1 d D U . . .
H20U H 0.424032 0.625190 0.228999 0.160 Uiso 1 1 calc R U . . .
H20V H 0.423560 0.677302 0.227605 0.160 Uiso 1 1 calc R U . . .
C21K C 0.5636(4) 0.4254(3) 0.1709(2) 0.0965(18) Uani 1 1 d . U . . .
H21K H 0.552632 0.423863 0.149442 0.116 Uiso 1 1 calc R U . . .
C22K C 0.5379(4) 0.4021(4) 0.1895(2) 0.0990(16) Uani 1 1 d . U . . .
C23K C 0.5541(4) 0.4044(4) 0.2218(2) 0.1023(19) Uani 1 1 d . U . . .
H23K H 0.536699 0.388759 0.235695 0.123 Uiso 1 1 calc R U . . .
C24K C 0.5954(4) 0.4298(4) 0.2324(3) 0.104(2) Uani 1 1 d . U . . .
H24L H 0.607260 0.432000 0.253697 0.125 Uiso 1 1 calc R U . . .
C25K C 0.6189(4) 0.4518(4) 0.2118(2) 0.0981(18) Uani 1 1 d . U . . .
H25N H 0.647811 0.468893 0.219422 0.118 Uiso 1 1 calc R U . . .
C26K C 0.4181(4) 0.4035(4) 0.2140(2) 0.1006(18) Uani 1 1 d . U . . .
H26Q H 0.426095 0.429047 0.203583 0.121 Uiso 1 1 calc R U . . .
C27K C 0.4373(4) 0.3641(4) 0.2046(3) 0.1018(16) Uani 1 1 d . U . . .
C28K C 0.4248(4) 0.3268(4) 0.2191(3) 0.109(2) Uani 1 1 d . U . . .
H28K H 0.436727 0.299455 0.213307 0.130 Uiso 1 1 calc R U . . .
C29K C 0.3935(5) 0.3300(4) 0.2432(3) 0.113(2) Uani 1 1 d . U . . .
H29K H 0.383142 0.304638 0.252843 0.135 Uiso 1 1 calc R U . . .
C30K C 0.3787(5) 0.3713(4) 0.2521(3) 0.110(2) Uani 1 1 d . U . . .
H30K H 0.360964 0.373884 0.269245 0.132 Uiso 1 1 calc R U . . .
C31K C 0.4472(5) 0.3867(4) 0.1361(3) 0.121(2) Uani 1 1 d . U . . .
H31K H 0.472835 0.384565 0.121531 0.145 Uiso 1 1 calc R U . . .
C32K C 0.4287(6) 0.4321(5) 0.1335(3) 0.129(2) Uani 1 1 d . U . . .
H32T H 0.457110 0.452713 0.132788 0.155 Uiso 1 1 calc R U . . .
H32U H 0.410169 0.439835 0.150651 0.155 Uiso 1 1 calc R U . . .
C33K C 0.3913(6) 0.4310(5) 0.1016(4) 0.139(3) Uani 1 1 d . U . . .
H33U H 0.362494 0.451274 0.102106 0.167 Uiso 1 1 calc R U . . .
H33V H 0.409845 0.439367 0.084537 0.167 Uiso 1 1 calc R U . . .
C34K C 0.3729(7) 0.3865(6) 0.0978(4) 0.146(3) Uani 1 1 d . U . . .
H34U H 0.335999 0.385617 0.099217 0.175 Uiso 1 1 calc R U . . .
H34V H 0.377809 0.375774 0.077210 0.175 Uiso 1 1 calc R U . . .
C35K C 0.3998(6) 0.3593(5) 0.1207(4) 0.136(3) Uani 1 1 d . U . . .
H35U H 0.411201 0.332458 0.111422 0.163 Uiso 1 1 calc R U . . .
H35V H 0.377689 0.351270 0.136128 0.163 Uiso 1 1 calc R U . . .
C36K C 0.5057(6) 0.3076(5) 0.1698(3) 0.123(2) Uani 1 1 d . U . . .
H36K H 0.476511 0.286744 0.166906 0.148 Uiso 1 1 calc R U . . .
C37K C 0.5354(6) 0.3053(5) 0.1415(4) 0.133(2) Uani 1 1 d . U . . .
H37T H 0.512370 0.296118 0.122915 0.160 Uiso 1 1 calc R U . . .
H37U H 0.550113 0.333877 0.137638 0.160 Uiso 1 1 calc R U . . .
C38K C 0.5765(7) 0.2727(6) 0.1497(4) 0.145(3) Uani 1 1 d . U . . .
H38W H 0.565791 0.244015 0.141029 0.174 Uiso 1 1 calc R U . . .
H38X H 0.607987 0.281661 0.141775 0.174 Uiso 1 1 calc R U . . .
C39K C 0.5854(7) 0.2708(6) 0.1836(4) 0.148(3) Uani 1 1 d . U . . .
H39T H 0.586898 0.240165 0.190429 0.178 Uiso 1 1 calc R U . . .
H39U H 0.618372 0.284683 0.191452 0.178 Uiso 1 1 calc R U . . .
C40K C 0.5446(6) 0.2928(5) 0.1959(4) 0.138(3) Uani 1 1 d . U . . .
H40W H 0.558414 0.318098 0.208251 0.165 Uiso 1 1 calc R U . . .
H40X H 0.528616 0.272949 0.209336 0.165 Uiso 1 1 calc R U . . .
C1L C 0.3036(4) 0.5555(4) 0.2492(2) 0.0997(18) Uani 1 1 d . U . . .
H1L H 0.281801 0.540307 0.233703 0.120 Uiso 1 1 calc R U . . .
C2L C 0.2915(4) 0.6009(4) 0.2566(2) 0.1014(17) Uani 1 1 d . U . . .
C3L C 0.3234(4) 0.6215(4) 0.2791(3) 0.106(2) Uani 1 1 d . U . . .
H3L H 0.316911 0.650538 0.284548 0.128 Uiso 1 1 calc R U . . .
C4L C 0.3664(4) 0.5986(4) 0.2942(3) 0.106(2) Uani 1 1 d . U . . .
H4L H 0.389079 0.612414 0.309933 0.127 Uiso 1 1 calc R U . . .
C5L C 0.3749(5) 0.5576(4) 0.2862(3) 0.109(2) Uani 1 1 d . U . . .
H5L H 0.403899 0.543198 0.296843 0.130 Uiso 1 1 calc R U . . .
C6L C 0.1576(4) 0.5690(3) 0.2001(2) 0.0942(18) Uani 1 1 d . U . . .
H6L H 0.169163 0.581594 0.182702 0.113 Uiso 1 1 calc R U . . .
C7L C 0.1829(4) 0.5815(3) 0.2291(2) 0.0969(16) Uani 1 1 d . U . . .
C8L C 0.1660(4) 0.5606(3) 0.2546(2) 0.0962(18) Uani 1 1 d . U . . .
H8L H 0.181754 0.567160 0.274849 0.115 Uiso 1 1 calc R U . . .
C9L C 0.1264(4) 0.5305(4) 0.2499(2) 0.0993(19) Uani 1 1 d . U . . .
H9L H 0.114628 0.516586 0.266747 0.119 Uiso 1 1 calc R U . . .
C10L C 0.1048(4) 0.5212(4) 0.2204(2) 0.1004(19) Uani 1 1 d . U . . .
H10M H 0.078791 0.499808 0.217421 0.121 Uiso 1 1 calc R U . . .
C11L C 0.2439(6) 0.6476(4) 0.1964(3) 0.124(2) Uani 1 1 d . U . . .
H11L H 0.210646 0.659449 0.186121 0.149 Uiso 1 1 calc R U . . .
C12L C 0.2628(6) 0.6159(5) 0.1743(3) 0.133(2) Uani 1 1 d D U . . .
H12W H 0.272046 0.588027 0.184803 0.160 Uiso 1 1 calc R U . . .
H12$ H 0.235659 0.610341 0.156820 0.160 Uiso 1 1 calc R U . . .
C13L C 0.3067(6) 0.6346(6) 0.1636(4) 0.150(3) Uani 1 1 d D U . . .
H13Z H 0.304919 0.630231 0.141204 0.180 Uiso 1 1 calc R U . . .
H13V H 0.338363 0.620991 0.174019 0.180 Uiso 1 1 calc R U . . .
C14L C 0.3060(7) 0.6829(6) 0.1711(4) 0.146(3) Uani 1 1 d . U . . .
H1BA H 0.341092 0.694833 0.174266 0.176 Uiso 1 1 calc R U . . .
H1BB H 0.285384 0.699121 0.154321 0.176 Uiso 1 1 calc R U . . .
C15L C 0.2831(6) 0.6856(5) 0.1994(4) 0.139(3) Uani 1 1 d . U . . .
H1BC H 0.265890 0.713837 0.200880 0.166 Uiso 1 1 calc R U . . .
H15U H 0.309268 0.681809 0.217675 0.166 Uiso 1 1 calc R U . . .
C16L C 0.2108(5) 0.6737(4) 0.2584(3) 0.1202(19) Uani 1 1 d . U . . .
H16L H 0.236358 0.697660 0.258546 0.144 Uiso 1 1 calc R U . . .
C17L C 0.2065(6) 0.6630(5) 0.2916(3) 0.132(2) Uani 1 1 d . U . . .
H17W H 0.227578 0.682904 0.305768 0.159 Uiso 1 1 calc R U . . .
H17X H 0.217427 0.632785 0.296526 0.159 Uiso 1 1 calc R U . . .
C18L C 0.1481(7) 0.6690(6) 0.2938(4) 0.146(3) Uani 1 1 d . U . . .
H18Y H 0.128998 0.641890 0.288326 0.175 Uiso 1 1 calc R U . . .
H18Z H 0.143083 0.677746 0.314798 0.175 Uiso 1 1 calc R U . . .
C19L C 0.1315(7) 0.7038(6) 0.2714(4) 0.148(3) Uani 1 1 d . U . . .
H1BD H 0.094147 0.703264 0.265017 0.177 Uiso 1 1 calc R U . . .
H19W H 0.141783 0.732786 0.279827 0.177 Uiso 1 1 calc R U . . .
C20L C 0.1593(6) 0.6920(5) 0.2460(4) 0.135(3) Uani 1 1 d . U . . .
H20W H 0.163555 0.717950 0.233362 0.162 Uiso 1 1 calc R U . . .
H20X H 0.139508 0.670186 0.232708 0.162 Uiso 1 1 calc R U . . .
C21L C 0.2665(4) 0.4190(3) 0.2305(2) 0.0903(16) Uani 1 1 d . U . . .
H21L H 0.286412 0.407757 0.216078 0.108 Uiso 1 1 calc R U . . .
C22L C 0.2156(4) 0.4051(3) 0.2293(2) 0.0933(15) Uani 1 1 d . U . . .
C23L C 0.1883(4) 0.4208(3) 0.2519(2) 0.0959(18) Uani 1 1 d . U . . .
H23L H 0.154113 0.411719 0.252031 0.115 Uiso 1 1 calc R U . . .
C24L C 0.2099(4) 0.4486(4) 0.2735(2) 0.0986(18) Uani 1 1 d . U . . .
H24M H 0.191048 0.458693 0.288837 0.118 Uiso 1 1 calc R U . . .
C25L C 0.2592(4) 0.4623(4) 0.2732(2) 0.0960(18) Uani 1 1 d . U . . .
H25O H 0.273590 0.482278 0.288508 0.115 Uiso 1 1 calc R U . . .
C26L C 0.1203(4) 0.4360(3) 0.1733(2) 0.0910(16) Uani 1 1 d . U . . .
H26R H 0.151058 0.452159 0.176997 0.109 Uiso 1 1 calc R U . . .
C27L C 0.1233(4) 0.3915(3) 0.1809(2) 0.0944(15) Uani 1 1 d . U . . .
C28L C 0.0770(4) 0.3696(4) 0.1738(3) 0.1010(18) Uani 1 1 d . U . . .
H28L H 0.076121 0.339448 0.177992 0.121 Uiso 1 1 calc R U . . .
C29L C 0.0318(4) 0.3900(4) 0.1609(3) 0.1035(19) Uani 1 1 d . U . . .
H29L H 0.001124 0.374022 0.156035 0.124 Uiso 1 1 calc R U . . .
C30L C 0.0331(4) 0.4346(3) 0.1554(2) 0.0979(18) Uani 1 1 d . U . . .
H30L H 0.002477 0.449245 0.147444 0.117 Uiso 1 1 calc R U . . .
C31L C 0.2270(5) 0.3575(4) 0.1673(3) 0.1190(19) Uani 1 1 d . U . . .
H31L H 0.232976 0.386576 0.158364 0.143 Uiso 1 1 calc R U . . .
C32L C 0.1974(6) 0.3270(5) 0.1403(4) 0.136(3) Uani 1 1 d . U . . .
H32V H 0.173858 0.306367 0.148216 0.163 Uiso 1 1 calc R U . . .
H32W H 0.178517 0.344345 0.123404 0.163 Uiso 1 1 calc R U . . .
C33L C 0.2450(7) 0.3037(6) 0.1303(4) 0.148(3) Uani 1 1 d . U . . .
H33W H 0.234041 0.276041 0.119988 0.177 Uiso 1 1 calc R U . . .
H33X H 0.259670 0.322164 0.115420 0.177 Uiso 1 1 calc R U . . .
C34L C 0.2821(7) 0.2954(6) 0.1553(4) 0.146(3) Uani 1 1 d . U . . .
H34W H 0.316096 0.293147 0.148657 0.175 Uiso 1 1 calc R U . . .
H34X H 0.274711 0.267690 0.165219 0.175 Uiso 1 1 calc R U . . .
C35L C 0.2811(6) 0.3364(5) 0.1800(4) 0.132(3) Uani 1 1 d . U . . .
H35W H 0.282428 0.326046 0.201347 0.159 Uiso 1 1 calc R U . . .
H35X H 0.309478 0.357014 0.178852 0.159 Uiso 1 1 calc R U . . .
C36L C 0.1674(5) 0.3109(4) 0.2163(3) 0.121(2) Uani 1 1 d D U . . .
H36L H 0.151725 0.291876 0.199145 0.145 Uiso 1 1 calc R U . . .
C37L C 0.2139(6) 0.2864(5) 0.2338(4) 0.139(3) Uani 1 1 d D U . . .
H37V H 0.239817 0.307117 0.243633 0.167 Uiso 1 1 calc R U . . .
H37W H 0.229896 0.267665 0.219603 0.167 Uiso 1 1 calc R U . . .
C38L C 0.1922(7) 0.2583(6) 0.2586(4) 0.153(3) Uani 1 1 d D U . . .
H38Y H 0.191389 0.227293 0.252820 0.184 Uiso 1 1 calc R U . . .
H38Z H 0.213698 0.261588 0.278841 0.184 Uiso 1 1 calc R U . . .
C39L C 0.1390(7) 0.2747(5) 0.2600(4) 0.152(3) Uani 1 1 d D U . . .
H39V H 0.113891 0.251761 0.252938 0.183 Uiso 1 1 calc R U . . .
H39W H 0.135338 0.282098 0.281469 0.183 Uiso 1 1 calc R U . . .
C40L C 0.1288(6) 0.3136(5) 0.2403(4) 0.138(3) Uani 1 1 d D U . . .
H40Y H 0.104206 0.335613 0.241865 0.166 Uiso 1 1 calc R U . . .

loop_
_atom_site_aniso_label
_atom_site_aniso_U_11
_atom_site_aniso_U_22
_atom_site_aniso_U_33
_atom_site_aniso_U_23
_atom_site_aniso_U_13
_atom_site_aniso_U_12
Co1A 0.0957(8) 0.1127(8) 0.0892(8) -0.0033(6) 0.0242(6) -0.0013(7)
Cl1A 0.0919(17) 0.279(4) 0.0834(15) -0.005(2) 0.0143(12) -0.010(2)
Cl1B 0.0907(14) 0.1511(19) 0.0815(13) 0.0115(13) 0.0172(11) 0.0132(14)
Si2A 0.126(2) 0.1190(17) 0.0954(17) -0.0025(14) 0.0276(15) 0.0070(16)
Si2C 0.0909(15) 0.1176(16) 0.0895(15) -0.0068(13) 0.0107(12) 0.0105(12)
O9A 0.104(3) 0.160(4) 0.095(3) -0.015(3) 0.002(3) 0.013(3)
C11 0.152(7) 0.198(8) 0.093(4) -0.005(6) 0.016(5) 0.015(7)
O10A 0.115(5) 0.207(7) 0.128(6) -0.022(6) -0.003(4) -0.011(5)
Si2E 0.115(2) 0.1150(18) 0.138(2) -0.0153(17) 0.0181(18) 0.0104(15)
O11A 0.134(6) 0.160(4) 0.113(5) 0.000(4) 0.016(5) 0.024(4)
Si1F 0.0986(16) 0.1084(15) 0.0891(15) 0.0041(12) 0.0205(12) 0.0008(13)
O12A 0.116(5) 0.144(5) 0.103(4) -0.011(4) -0.003(3) 0.012(4)
Si2F 0.116(2) 0.1028(15) 0.120(2) 0.0031(15) 0.0130(16) 0.0061(14)
Co5B 0.0835(7) 0.1159(8) 0.0844(7) 0.0044(6) 0.0128(6) 0.0028(6)
Cl5 0.104(2) 0.233(5) 0.187(4) -0.008(4) 0.002(2) 0.022(3)
Co2A 0.0768(7) 0.1302(9) 0.0933(8) -0.0058(7) 0.0220(6) -0.0069(6)
Co3B 0.0773(7) 0.1230(8) 0.0784(7) -0.0002(6) 0.0159(5) -0.0025(6)
Cl3A 0.1053(17) 0.168(2) 0.0986(16) -0.0115(17) -0.0022(13) 0.0188(17)
Cl3B 0.0950(16) 0.213(3) 0.0974(16) -0.011(2) 0.0018(13) 0.0000(19)
O3 0.183(8) 0.253(9) 0.164(8) 0.052(7) 0.094(6) 0.052(8)
O3A 0.134(7) 0.294(7) 0.136(6) -0.001(6) 0.011(5) 0.024(6)
Co3A 0.0819(7) 0.1152(8) 0.0709(6) -0.0022(6) 0.0144(5) 0.0076(6)
Co2B 0.0773(7) 0.1182(8) 0.0794(7) 0.0056(6) 0.0201(5) -0.0001(6)
Cl2 0.153(3) 0.133(2) 0.160(3) -0.017(2) 0.015(2) 0.000(2)
Cl2A 0.0974(14) 0.1263(15) 0.0730(11) -0.0006(11) 0.0081(10) 0.0064(12)
Cl2B 0.1020(15) 0.1439(18) 0.0769(12) -0.0038(13) 0.0018(11) 0.0006(14)
Co4A 0.0844(7) 0.1208(9) 0.0913(8) -0.0062(7) 0.0127(6) 0.0025(6)
Co1B 0.0847(7) 0.1073(7) 0.0807(7) -0.0005(6) 0.0156(6) 0.0020(6)
Cl1 0.168(3) 0.214(4) 0.121(2) 0.045(3) 0.071(2) 0.046(3)
Co6A 0.1067(9) 0.1083(8) 0.0793(7) -0.0032(6) 0.0095(6) 0.0038(7)
Co6B 0.0841(7) 0.1205(8) 0.0804(7) 0.0059(6) 0.0115(6) 0.0035(6)
Cl6 0.159(3) 0.177(3) 0.109(2) -0.012(2) 0.0423(19) -0.045(3)
C7 0.154(7) 0.194(8) 0.107(5) 0.024(5) 0.002(6) 0.004(7)
Co4B 0.0775(7) 0.1311(9) 0.0805(7) 0.0125(7) 0.0143(5) -0.0043(7)
Cl4 0.194(4) 0.196(4) 0.160(3) 0.049(3) -0.069(3) -0.058(3)
Cl4A 0.1159(17) 0.1214(15) 0.0824(13) -0.0058(12) 0.0082(12) 0.0021(14)
Cl4B 0.0953(14) 0.1259(15) 0.0810(12) 0.0060(12) 0.0079(10) 0.0022(12)
O4 0.202(9) 0.245(8) 0.170(9) 0.031(7) 0.050(7) 0.010(7)
O14A 0.118(4) 0.149(5) 0.105(5) 0.007(4) 0.002(3) 0.001(4)
O15A 0.166(7) 0.148(5) 0.142(6) 0.039(5) 0.042(6) 0.023(5)
O16A 0.151(6) 0.186(6) 0.120(5) -0.054(5) -0.001(5) 0.025(6)
Cl20 0.1034(18) 0.182(3) 0.1053(18) -0.0210(18) 0.0378(14) -0.0192(18)
Si1A 0.129(2) 0.1228(18) 0.1039(18) 0.0016(15) 0.0173(16) -0.0009(17)
Si1B 0.0851(14) 0.1116(15) 0.1003(16) -0.0067(13) 0.0321(12) 0.0000(12)
Si2B 0.0883(15) 0.1183(17) 0.1078(17) -0.0007(14) 0.0255(13) 0.0026(13)
Si1C 0.0885(15) 0.1084(15) 0.1142(18) 0.0007(13) 0.0319(13) 0.0020(12)
Si1D 0.178(3) 0.131(2) 0.124(2) -0.0097(18) 0.016(2) 0.008(2)
Si2D 0.120(2) 0.1123(16) 0.1005(17) -0.0034(14) 0.0301(15) -0.0017(15)
Si1E 0.1045(18) 0.1070(16) 0.1137(19) -0.0033(14) 0.0178(14) 0.0030(13)
Si2L 0.0903(15) 0.1012(14) 0.0987(16) -0.0021(12) 0.0281(12) 0.0063(12)
O2 0.174(6) 0.220(9) 0.138(6) 0.034(6) 0.058(5) 0.040(6)
Si1L 0.1003(17) 0.1073(15) 0.0999(17) 0.0024(13) 0.0044(13) -0.0069(13)
O1 0.192(9) 0.229(8) 0.118(5) 0.039(6) 0.071(5) 0.038(7)
Si1G 0.0908(15) 0.1111(15) 0.0886(15) 0.0008(12) 0.0144(12) -0.0050(12)
Si2G 0.136(2) 0.1130(16) 0.0860(15) -0.0034(13) 0.0324(15) -0.0141(15)
O16B 0.132(6) 0.142(4) 0.132(6) -0.038(4) 0.031(5) -0.015(4)
Si2H 0.1128(19) 0.1166(17) 0.1050(17) 0.0132(14) 0.0411(15) 0.0111(14)
Si1H 0.0903(15) 0.1129(16) 0.1062(17) 0.0042(13) 0.0371(13) -0.0013(13)
Si2I 0.0913(15) 0.1214(17) 0.0957(16) 0.0002(13) 0.0250(13) 0.0036(13)
Si1I 0.0988(17) 0.1230(17) 0.1008(17) 0.0167(14) 0.0053(14) -0.0082(14)
Si2K 0.0952(16) 0.1129(16) 0.0993(16) 0.0020(13) 0.0216(13) -0.0005(13)
Si1K 0.0949(16) 0.1118(16) 0.1121(18) 0.0103(14) 0.0225(14) 0.0082(13)
Si2J 0.128(2) 0.1190(17) 0.0962(17) 0.0090(14) 0.0278(16) 0.0028(15)
Si1J 0.130(2) 0.1147(17) 0.1048(18) 0.0101(14) 0.0144(16) -0.0039(16)
O1A 0.090(3) 0.247(6) 0.081(3) -0.005(4) 0.007(3) -0.023(4)
O1B 0.091(3) 0.144(4) 0.073(3) 0.010(3) 0.013(2) 0.009(3)
O2A 0.096(4) 0.337(9) 0.114(5) -0.018(7) 0.002(4) -0.007(6)
O2B 0.155(6) 0.139(4) 0.096(4) 0.019(3) 0.039(4) 0.037(4)
O3B 0.093(4) 0.213(7) 0.099(5) 0.034(5) 0.006(3) 0.005(4)
O4A 0.114(5) 0.229(8) 0.085(4) 0.008(5) 0.020(4) -0.031(5)
O4B 0.103(4) 0.146(5) 0.073(3) 0.006(3) 0.023(3) 0.016(4)
O5A 0.094(3) 0.146(4) 0.071(2) -0.003(3) 0.004(2) -0.001(3)
O5B 0.092(3) 0.159(4) 0.072(2) -0.009(3) 0.004(2) 0.000(3)
O6A 0.089(3) 0.155(6) 0.100(4) -0.009(4) -0.003(3) 0.007(4)
O6B 0.096(4) 0.142(5) 0.133(6) -0.009(5) 0.001(4) -0.001(4)
O7A 0.136(6) 0.165(5) 0.113(5) 0.041(5) -0.012(4) -0.030(5)
O7B 0.148(6) 0.164(5) 0.104(5) 0.018(4) 0.041(5) 0.013(5)
O8A 0.121(5) 0.141(4) 0.115(5) -0.030(4) 0.013(4) -0.005(4)
O8B 0.139(6) 0.200(6) 0.104(5) -0.043(5) -0.014(4) 0.031(6)
Cl13 0.230(5) 0.284(5) 0.282(6) -0.007(5) 0.019(5) -0.003(5)
O13A 0.105(3) 0.132(4) 0.082(3) -0.010(3) 0.012(2) -0.009(3)
O9B 0.096(3) 0.186(5) 0.088(3) 0.010(3) 0.002(3) -0.003(4)
O10B 0.121(4) 0.236(5) 0.141(5) -0.024(4) 0.023(4) -0.026(4)
O11B 0.101(3) 0.250(6) 0.136(4) -0.013(5) 0.005(3) -0.006(4)
O12B 0.111(5) 0.198(7) 0.097(4) -0.024(5) 0.020(4) -0.006(5)
O13B 0.090(3) 0.155(4) 0.078(3) 0.014(3) 0.010(2) 0.009(3)
O14B 0.093(4) 0.131(5) 0.121(5) 0.014(4) 0.015(3) 0.013(4)
O15B 0.138(6) 0.165(5) 0.108(5) 0.042(5) 0.013(4) -0.021(5)
N1 0.107(4) 0.130(5) 0.128(6) 0.000(5) 0.040(4) 0.001(4)
N2 0.094(4) 0.136(5) 0.093(4) -0.006(4) 0.019(3) 0.002(4)
N3 0.094(4) 0.137(5) 0.079(4) -0.002(4) 0.010(3) 0.005(4)
N4 0.091(4) 0.140(5) 0.115(5) -0.004(4) 0.022(3) 0.000(4)
N4F 0.111(4) 0.108(4) 0.092(3) -0.005(3) 0.032(3) 0.011(3)
N1A 0.098(4) 0.118(4) 0.100(3) -0.006(3) 0.019(3) -0.001(3)
N2A 0.095(4) 0.131(3) 0.106(4) 0.000(3) 0.031(3) -0.005(3)
N1B 0.076(3) 0.117(3) 0.086(3) -0.009(3) 0.017(3) 0.003(3)
N4A 0.086(3) 0.123(4) 0.112(4) -0.007(3) 0.031(3) 0.001(3)
N3B 0.086(4) 0.129(3) 0.104(4) 0.000(3) 0.032(3) -0.010(3)
N1F 0.104(3) 0.121(4) 0.080(3) 0.002(3) 0.018(3) -0.004(3)
N3F 0.117(4) 0.121(3) 0.090(4) 0.013(3) 0.014(3) 0.000(3)
N4E 0.101(3) 0.106(3) 0.095(4) -0.006(3) 0.003(3) 0.003(3)
N2E 0.097(4) 0.106(3) 0.094(4) -0.009(3) 0.015(3) 0.007(3)
N1E 0.114(4) 0.121(4) 0.095(3) -0.015(3) 0.006(3) 0.010(3)
N4D 0.097(4) 0.123(4) 0.108(4) -0.019(3) 0.012(3) 0.000(3)
N3E 0.114(4) 0.124(3) 0.103(4) -0.015(3) 0.013(3) 0.014(3)
N2D 0.123(5) 0.129(3) 0.101(4) -0.022(3) 0.011(4) 0.009(3)
N1D 0.104(4) 0.122(4) 0.100(3) 0.000(3) 0.003(3) 0.002(3)
N4C 0.095(4) 0.114(4) 0.090(3) -0.004(3) 0.018(3) 0.007(3)
N1C 0.086(3) 0.115(4) 0.084(3) -0.008(3) 0.025(3) 0.009(3)
N3C 0.087(3) 0.113(3) 0.086(3) -0.006(3) 0.015(3) 0.008(3)
N4B 0.084(3) 0.122(4) 0.074(3) -0.004(3) 0.009(2) 0.008(3)
N2B 0.085(3) 0.116(3) 0.081(3) 0.002(3) 0.017(3) 0.006(3)
N4G 0.090(4) 0.121(3) 0.079(3) 0.002(3) 0.018(3) -0.005(3)
N3H 0.090(4) 0.115(3) 0.082(3) 0.002(3) 0.022(3) -0.005(3)
N1H 0.085(3) 0.117(3) 0.095(4) 0.014(3) 0.029(3) 0.014(3)
N2G 0.077(3) 0.116(4) 0.080(3) 0.008(3) 0.019(3) 0.000(3)
N37 0.084(3) 0.122(4) 0.080(4) 0.003(3) 0.014(3) 0.005(3)
N38 0.087(3) 0.139(5) 0.077(4) 0.012(4) 0.012(3) -0.006(4)
N39 0.090(4) 0.128(5) 0.113(5) -0.020(4) 0.025(3) 0.005(4)
N1G 0.098(4) 0.110(3) 0.081(3) -0.007(2) 0.012(3) 0.006(3)
N3G 0.080(3) 0.121(4) 0.087(3) -0.004(3) 0.015(3) -0.001(3)
N3I 0.085(3) 0.120(4) 0.084(3) -0.002(3) 0.025(3) -0.005(3)
N3J 0.087(3) 0.119(4) 0.086(3) 0.013(3) 0.012(3) -0.010(3)
N3K 0.086(3) 0.111(3) 0.085(3) 0.002(3) 0.010(3) 0.000(3)
N3L 0.089(3) 0.112(4) 0.074(3) 0.000(3) 0.014(2) 0.010(3)
N1I 0.081(3) 0.132(3) 0.101(4) 0.017(3) 0.015(3) 0.000(3)
N1J 0.098(4) 0.128(3) 0.085(3) 0.022(3) 0.007(3) -0.012(3)
N1K 0.084(3) 0.116(3) 0.093(4) 0.012(3) 0.013(3) 0.002(3)
N1L 0.094(4) 0.125(3) 0.089(4) -0.003(3) 0.014(3) 0.002(3)
N4H 0.087(4) 0.121(3) 0.084(3) -0.010(3) 0.021(3) 0.001(3)
N2H 0.077(3) 0.118(3) 0.086(3) 0.002(3) 0.015(3) -0.005(3)
N4I 0.079(3) 0.136(3) 0.090(4) 0.008(3) 0.015(3) 0.008(3)
N4J 0.116(4) 0.120(3) 0.087(3) 0.014(3) 0.027(3) 0.009(3)
N4K 0.096(4) 0.116(3) 0.101(4) 0.017(3) 0.025(3) 0.010(3)
N4L 0.079(3) 0.117(3) 0.092(4) -0.002(3) 0.024(3) 0.000(2)
N2I 0.091(4) 0.131(4) 0.080(3) 0.010(3) 0.018(3) -0.006(3)
N2J 0.093(3) 0.120(4) 0.089(3) 0.003(3) 0.014(3) 0.005(3)
N2K 0.089(3) 0.116(4) 0.086(4) 0.007(3) 0.008(3) 0.008(3)
N2L 0.093(3) 0.111(4) 0.084(3) 0.002(3) 0.023(3) -0.006(3)
N2F 0.102(4) 0.116(3) 0.090(4) -0.005(3) 0.021(3) 0.003(3)
N3D 0.098(4) 0.120(3) 0.090(3) -0.002(3) 0.018(3) 0.006(3)
N3A 0.124(5) 0.114(3) 0.092(4) -0.001(3) 0.025(4) 0.002(3)
N2C 0.088(3) 0.115(3) 0.103(4) -0.005(3) 0.014(3) -0.005(3)
Co5A 0.1022(9) 0.1298(10) 0.0980(9) -0.0172(8) 0.0063(7) 0.0115(8)
Cl10 0.129(3) 0.183(3) 0.195(4) 0.048(3) 0.041(3) 0.019(2)
Cl8 0.1008(19) 0.183(3) 0.123(2) 0.018(2) 0.0005(16) -0.0365(19)
C9 0.115(6) 0.196(7) 0.127(6) 0.008(6) 0.032(4) 0.010(6)
O8 0.231(10) 0.144(5) 0.205(9) -0.019(6) 0.001(8) -0.023(6)
Cl7 0.164(3) 0.154(3) 0.125(2) 0.020(2) -0.023(2) -0.028(2)
C1 0.120(6) 0.153(7) 0.143(7) 0.005(6) 0.050(5) 0.003(6)
C2 0.134(9) 0.217(12) 0.206(12) 0.026(11) 0.073(8) -0.008(9)
C3 0.091(4) 0.152(6) 0.092(5) -0.010(5) 0.015(4) 0.006(5)
C4 0.088(6) 0.200(10) 0.119(8) -0.023(8) 0.019(5) 0.002(7)
O5 0.239(10) 0.175(8) 0.171(6) -0.023(6) -0.007(7) -0.008(8)
O6 0.169(7) 0.214(9) 0.270(11) -0.018(10) 0.010(7) 0.018(7)
O7 0.201(9) 0.202(9) 0.229(9) 0.011(9) 0.044(8) -0.025(7)
C8 0.232(13) 0.212(12) 0.142(10) 0.049(8) -0.012(10) 0.011(11)
Cl9 0.190(4) 0.149(2) 0.0968(19) 0.0065(17) -0.008(2) -0.022(2)
C10 0.124(8) 0.181(10) 0.111(7) 0.021(7) 0.026(6) 0.030(7)
Cl11 0.140(3) 0.198(3) 0.0994(19) 0.030(2) 0.0479(18) 0.048(2)
Cl12 0.200(4) 0.245(5) 0.131(3) 0.058(3) -0.050(3) -0.079(4)
O13 0.223(9) 0.188(8) 0.164(8) 0.053(6) -0.049(6) -0.066(7)
O14 0.228(10) 0.280(11) 0.193(9) 0.022(8) -0.033(7) -0.037(8)
O15 0.199(9) 0.213(9) 0.158(7) 0.042(6) -0.072(6) -0.056(7)
O16 0.216(9) 0.228(9) 0.154(8) 0.074(6) -0.062(7) -0.056(7)
O17 0.177(10) 0.271(9) 0.240(11) 0.027(10) -0.008(8) -0.010(7)
O18 0.149(8) 0.285(11) 0.206(9) -0.009(8) 0.016(6) 0.047(7)
O19 0.157(8) 0.274(11) 0.253(11) -0.038(9) -0.049(8) 0.014(7)
O20 0.121(6) 0.269(10) 0.217(10) -0.006(9) -0.014(6) 0.036(6)
O21 0.226(10) 0.224(8) 0.119(5) -0.033(6) 0.045(5) -0.038(8)
O22 0.144(5) 0.220(9) 0.147(7) -0.003(7) 0.039(5) -0.032(6)
O23 0.140(6) 0.203(7) 0.127(6) 0.002(6) 0.042(5) -0.044(6)
O24 0.186(8) 0.181(5) 0.142(7) -0.012(5) 0.031(6) -0.030(6)
O25 0.211(9) 0.156(6) 0.171(8) 0.018(6) -0.012(6) -0.046(6)
O26 0.212(8) 0.216(8) 0.190(7) 0.011(6) 0.016(6) -0.016(6)
O27 0.219(10) 0.213(9) 0.160(7) 0.028(6) -0.048(6) -0.067(7)
O28 0.205(8) 0.194(7) 0.144(6) 0.037(5) -0.026(6) -0.028(6)
O29 0.163(7) 0.245(10) 0.153(7) -0.002(7) 0.026(6) 0.005(7)
O30 0.126(6) 0.222(8) 0.115(5) 0.014(5) -0.004(4) -0.026(6)
O31 0.142(7) 0.203(8) 0.165(8) 0.011(6) -0.043(6) -0.008(5)
O32 0.165(8) 0.255(9) 0.170(8) 0.044(7) -0.010(6) -0.076(7)
O33 0.222(8) 0.245(10) 0.121(7) 0.029(7) 0.019(6) -0.007(7)
O34 0.227(10) 0.189(7) 0.109(5) 0.019(5) -0.010(6) -0.026(7)
O35 0.233(10) 0.190(7) 0.169(8) -0.021(6) -0.020(7) 0.017(7)
O36 0.260(10) 0.199(8) 0.127(6) -0.018(6) -0.040(7) -0.019(8)
O37 0.169(8) 0.218(9) 0.212(8) 0.010(7) 0.044(7) 0.030(8)
O38 0.169(8) 0.191(8) 0.199(7) 0.035(7) 0.004(7) 0.013(7)
O39 0.131(5) 0.245(10) 0.207(9) 0.019(9) 0.023(6) 0.023(6)
O40 0.199(9) 0.182(6) 0.246(10) 0.033(6) 0.046(9) 0.000(7)
O41 0.151(7) 0.260(8) 0.123(6) 0.012(6) 0.048(5) -0.008(6)
O42 0.200(9) 0.218(8) 0.109(5) 0.041(6) 0.051(5) 0.043(7)
O43 0.126(5) 0.228(9) 0.125(6) 0.028(6) 0.027(4) 0.032(5)
O44 0.177(8) 0.262(9) 0.127(6) 0.026(6) 0.046(6) 0.093(7)
O45 0.211(9) 0.272(9) 0.160(7) 0.071(7) -0.029(6) -0.085(7)
O46 0.234(10) 0.262(9) 0.156(7) 0.077(7) -0.059(7) -0.091(8)
O47 0.221(10) 0.246(9) 0.174(8) 0.041(7) -0.073(7) -0.077(8)
O48 0.248(9) 0.268(8) 0.163(8) 0.042(6) -0.023(7) -0.061(8)
O49 0.250(9) 0.291(10) 0.293(9) -0.020(8) 0.018(8) -0.015(9)
O50 0.241(7) 0.296(10) 0.296(10) -0.019(9) 0.038(7) -0.016(8)
O51 0.228(9) 0.281(7) 0.287(10) -0.009(7) 0.018(8) -0.013(8)
O52 0.262(10) 0.301(9) 0.304(9) 0.020(8) 0.032(8) -0.018(9)
O53 0.081(4) 0.172(7) 0.119(5) -0.012(4) 0.010(3) -0.012(4)
N56 0.087(4) 0.173(6) 0.100(5) 0.025(5) 0.026(3) 0.001(4)
N57 0.106(5) 0.177(7) 0.081(3) 0.018(4) 0.006(3) 0.016(5)
N58 0.119(6) 0.165(7) 0.078(3) -0.002(4) 0.013(3) 0.008(5)
N59 0.137(6) 0.136(5) 0.084(3) -0.009(3) 0.007(4) 0.016(5)
N61 0.081(4) 0.139(5) 0.101(4) 0.008(4) 0.011(3) 0.003(4)
O70 0.119(5) 0.227(8) 0.102(5) -0.010(5) 0.029(4) -0.034(5)
O71 0.104(5) 0.174(6) 0.124(5) -0.009(5) 0.043(4) -0.008(4)
O72 0.150(7) 0.216(8) 0.097(4) -0.029(5) 0.043(4) -0.009(6)
O73 0.154(7) 0.179(5) 0.151(7) -0.004(5) 0.042(6) -0.011(5)
O81 0.088(4) 0.160(6) 0.089(4) 0.006(4) 0.012(3) 0.003(3)
O82 0.108(5) 0.137(5) 0.078(3) 0.007(3) 0.009(3) 0.009(4)
O83 0.106(4) 0.157(6) 0.108(4) -0.009(4) 0.009(3) 0.002(4)
C95 0.098(5) 0.154(6) 0.116(6) -0.007(5) 0.027(4) -0.002(5)
C96 0.110(7) 0.182(10) 0.137(9) -0.027(8) 0.034(6) 0.007(7)
C97 0.092(4) 0.158(6) 0.084(5) -0.005(5) 0.005(4) 0.001(5)
C98 0.099(6) 0.200(10) 0.097(6) -0.013(7) 0.004(5) 0.018(7)
C184 0.085(4) 0.158(6) 0.079(4) 0.008(5) 0.012(3) -0.006(5)
C185 0.091(6) 0.214(11) 0.105(7) 0.006(8) 0.023(5) -0.008(7)
C259 0.083(4) 0.140(5) 0.081(4) 0.005(4) 0.009(3) 0.010(4)
C260 0.082(5) 0.187(9) 0.085(5) 0.015(6) 0.010(4) 0.017(6)
C261 0.099(5) 0.144(6) 0.120(6) -0.022(5) 0.031(4) 0.004(5)
C262 0.120(8) 0.199(11) 0.155(10) -0.016(9) 0.054(7) -0.014(8)
C327 0.147(7) 0.143(6) 0.089(4) -0.012(4) -0.001(5) 0.024(6)
C384 0.225(13) 0.272(14) 0.112(7) 0.012(10) 0.053(9) 0.027(12)
C407 0.093(5) 0.164(6) 0.113(6) 0.003(6) 0.007(4) -0.009(5)
C408 0.122(8) 0.229(12) 0.164(10) 0.001(10) -0.025(7) -0.020(10)
C430 0.187(11) 0.180(10) 0.098(6) -0.033(7) 0.008(7) 0.049(9)
C1A 0.099(4) 0.115(4) 0.087(4) -0.011(3) 0.012(3) -0.003(3)
C2A 0.110(4) 0.119(4) 0.091(3) -0.006(3) 0.011(3) 0.001(3)
C3A 0.106(4) 0.135(5) 0.098(4) 0.003(4) 0.009(4) -0.002(4)
C4A 0.109(5) 0.140(5) 0.102(4) -0.002(4) 0.015(4) -0.006(4)
C5A 0.101(4) 0.129(5) 0.100(4) -0.003(4) 0.023(3) -0.007(4)
C6A 0.095(4) 0.128(4) 0.104(4) 0.005(3) 0.026(4) 0.004(4)
C7A 0.108(4) 0.130(4) 0.106(3) 0.007(3) 0.028(3) 0.002(4)
C8A 0.105(5) 0.134(4) 0.108(4) 0.008(4) 0.022(4) 0.010(4)
C9A 0.103(5) 0.140(4) 0.109(4) 0.007(4) 0.014(4) 0.010(4)
C10A 0.093(5) 0.141(4) 0.105(4) 0.005(4) 0.019(4) 0.012(4)
C11A 0.135(4) 0.205(6) 0.149(5) 0.024(5) 0.013(4) -0.025(4)
C12A 0.147(5) 0.221(7) 0.173(6) 0.033(6) 0.014(5) -0.039(6)
C13A 0.150(5) 0.228(8) 0.178(7) 0.023(7) 0.011(6) -0.041(6)
C14A 0.149(5) 0.238(8) 0.179(7) 0.022(7) 0.004(6) -0.035(7)
C15A 0.146(5) 0.229(7) 0.165(6) 0.020(6) 0.005(5) -0.032(6)
C16A 0.162(5) 0.135(4) 0.124(5) -0.006(4) 0.029(4) 0.002(4)
C17A 0.170(6) 0.153(6) 0.133(5) -0.012(5) 0.036(5) 0.006(5)
C18A 0.176(7) 0.161(6) 0.144(6) -0.010(5) 0.041(5) 0.013(5)
C19A 0.171(6) 0.161(6) 0.153(6) -0.002(6) 0.035(5) 0.014(6)
C20A 0.164(6) 0.147(6) 0.145(6) -0.002(5) 0.026(5) 0.015(5)
C21A 0.123(5) 0.111(4) 0.093(4) 0.003(3) 0.028(4) 0.005(4)
C22A 0.127(4) 0.114(3) 0.098(3) -0.002(3) 0.026(3) 0.000(4)
C23A 0.139(5) 0.118(4) 0.104(4) 0.001(3) 0.022(4) -0.011(5)
C24A 0.141(6) 0.124(4) 0.102(4) 0.005(4) 0.030(5) -0.011(5)
C25A 0.136(5) 0.121(4) 0.100(4) 0.005(3) 0.027(4) -0.006(4)
C26A 0.097(4) 0.121(4) 0.103(4) -0.007(3) 0.037(3) 0.002(4)
C27A 0.109(4) 0.123(4) 0.105(4) -0.004(3) 0.033(3) 0.001(3)
C28A 0.099(4) 0.128(5) 0.115(5) 0.006(4) 0.038(4) -0.003(4)
C29A 0.094(4) 0.132(5) 0.120(5) 0.005(4) 0.034(4) 0.000(4)
C30A 0.087(4) 0.127(5) 0.117(5) 0.001(4) 0.030(4) 0.002(4)
C31A 0.136(4) 0.174(5) 0.136(5) -0.003(5) 0.037(4) 0.025(4)
C32A 0.149(6) 0.193(7) 0.152(6) -0.004(6) 0.050(5) 0.035(6)
C33A 0.160(6) 0.212(7) 0.169(6) -0.001(7) 0.046(5) 0.046(6)
C34A 0.157(6) 0.212(7) 0.170(6) -0.001(7) 0.035(5) 0.042(6)
C35A 0.149(5) 0.198(7) 0.153(6) 0.005(6) 0.033(5) 0.033(6)
C36A 0.163(5) 0.133(4) 0.129(5) -0.013(4) 0.008(4) -0.006(4)
C37A 0.165(6) 0.150(6) 0.148(6) -0.008(5) 0.002(5) -0.027(5)
C38A 0.180(6) 0.168(6) 0.162(7) -0.016(6) -0.007(6) -0.030(6)
C39A 0.185(7) 0.163(6) 0.157(6) -0.026(6) -0.005(6) -0.017(6)
C40A 0.181(6) 0.148(6) 0.143(6) -0.026(5) -0.002(5) -0.005(6)
C1B 0.083(4) 0.110(4) 0.089(4) -0.005(3) 0.022(3) 0.003(3)
C2B 0.085(3) 0.111(3) 0.090(3) 0.000(3) 0.030(3) 0.008(3)
C3B 0.090(4) 0.116(4) 0.091(3) 0.003(3) 0.017(3) 0.007(3)
C4B 0.092(4) 0.131(5) 0.092(4) 0.011(4) 0.014(3) -0.004(4)
C5B 0.087(4) 0.124(4) 0.084(3) -0.001(3) 0.013(3) 0.001(3)
C6B 0.084(4) 0.112(4) 0.084(4) -0.004(3) 0.019(3) 0.000(3)
C7B 0.084(3) 0.112(3) 0.094(3) 0.000(3) 0.023(3) 0.003(3)
C8B 0.090(4) 0.115(4) 0.102(4) 0.002(4) 0.029(3) 0.000(4)
C9B 0.099(4) 0.118(4) 0.096(4) 0.010(4) 0.029(3) 0.007(4)
C10B 0.092(4) 0.119(4) 0.091(4) 0.010(3) 0.025(3) 0.007(3)
C11B 0.094(4) 0.130(4) 0.103(3) -0.004(3) 0.029(3) -0.011(3)
C12B 0.106(5) 0.138(4) 0.107(4) -0.001(4) 0.024(4) -0.004(4)
C13B 0.113(5) 0.149(5) 0.116(5) 0.002(5) 0.017(4) -0.003(4)
C14B 0.115(5) 0.154(5) 0.120(5) -0.004(5) 0.007(4) -0.009(5)
C15B 0.109(5) 0.140(4) 0.113(5) 0.000(4) 0.017(4) -0.017(4)
C16B 0.106(4) 0.127(4) 0.136(5) -0.007(4) 0.039(4) 0.010(3)
C17B 0.110(5) 0.152(5) 0.158(6) -0.004(5) 0.051(4) 0.026(4)
C18B 0.122(6) 0.163(6) 0.178(6) 0.000(6) 0.042(5) 0.036(5)
C19B 0.132(6) 0.167(6) 0.179(6) 0.005(6) 0.029(5) 0.032(5)
C20B 0.122(5) 0.139(5) 0.158(5) 0.005(5) 0.026(5) 0.020(4)
C21B 0.085(4) 0.127(4) 0.101(4) -0.004(4) 0.028(3) -0.005(3)
C22B 0.094(3) 0.125(4) 0.106(4) -0.003(3) 0.025(3) -0.001(3)
C23B 0.097(4) 0.129(4) 0.117(5) -0.006(4) 0.030(4) -0.002(3)
C24B 0.100(4) 0.129(4) 0.118(5) -0.007(4) 0.039(4) -0.004(4)
C25B 0.098(4) 0.125(4) 0.111(5) -0.002(4) 0.037(4) -0.009(3)
C26B 0.081(3) 0.123(4) 0.080(4) -0.003(3) 0.014(3) 0.006(3)
C27B 0.080(3) 0.126(3) 0.091(3) -0.008(3) 0.020(3) 0.005(3)
C28B 0.087(4) 0.135(5) 0.098(4) -0.008(3) 0.013(3) 0.001(4)
C29B 0.088(4) 0.144(5) 0.097(4) -0.003(4) 0.004(4) 0.009(4)
C30B 0.086(3) 0.136(5) 0.084(4) 0.002(4) 0.010(3) 0.011(3)
C31B 0.105(4) 0.151(4) 0.104(4) 0.012(3) 0.020(3) 0.001(4)
C32B 0.129(6) 0.166(5) 0.114(5) 0.020(4) 0.011(4) 0.001(5)
C33B 0.142(6) 0.183(6) 0.112(5) 0.018(5) 0.005(5) -0.001(6)
C34B 0.140(6) 0.183(6) 0.104(5) 0.011(5) 0.011(5) -0.007(6)
C35B 0.120(5) 0.162(5) 0.097(4) 0.009(4) 0.019(4) -0.003(5)
C36B 0.112(4) 0.141(4) 0.132(4) -0.014(4) 0.030(4) 0.012(4)
C37B 0.131(5) 0.166(6) 0.142(6) -0.025(5) 0.020(4) 0.011(5)
C38B 0.137(6) 0.186(7) 0.150(6) -0.027(5) 0.040(5) 0.010(6)
C39B 0.148(6) 0.190(7) 0.148(6) -0.026(5) 0.026(5) 0.016(6)
C40B 0.118(5) 0.163(6) 0.141(6) -0.017(5) 0.043(4) 0.009(5)
C1C 0.090(4) 0.108(4) 0.089(4) -0.004(3) 0.028(3) 0.007(3)
C2C 0.089(3) 0.112(3) 0.096(3) 0.005(3) 0.028(3) 0.008(3)
C3C 0.086(4) 0.123(4) 0.098(4) 0.003(3) 0.026(3) 0.008(3)
C4C 0.086(4) 0.131(5) 0.094(4) 0.001(3) 0.029(4) 0.012(4)
C5C 0.087(4) 0.126(4) 0.086(4) -0.002(3) 0.027(3) 0.008(3)
C6C 0.086(4) 0.111(4) 0.108(5) -0.005(4) 0.021(3) -0.006(3)
C7C 0.087(3) 0.110(3) 0.113(4) -0.005(3) 0.026(3) -0.003(3)
C8C 0.092(4) 0.114(4) 0.120(5) -0.009(4) 0.025(4) -0.007(3)
C9C 0.089(4) 0.119(4) 0.121(5) -0.011(4) 0.026(4) -0.011(4)
C10C 0.091(4) 0.119(4) 0.114(5) -0.012(4) 0.019(4) -0.003(3)
C11C 0.101(4) 0.130(4) 0.121(4) -0.013(3) 0.039(3) 0.000(3)
C12C 0.121(5) 0.146(5) 0.130(5) -0.025(4) 0.030(4) 0.001(5)
C13C 0.135(6) 0.155(6) 0.141(6) -0.033(5) 0.030(5) 0.011(5)
C14C 0.118(5) 0.143(5) 0.144(6) -0.023(5) 0.038(4) 0.008(5)
C15C 0.101(4) 0.131(5) 0.130(5) -0.012(4) 0.041(4) 0.001(4)
C16C 0.118(4) 0.112(3) 0.146(5) 0.011(3) 0.035(4) 0.010(3)
C17C 0.132(5) 0.127(5) 0.162(6) 0.023(4) 0.033(5) 0.021(4)
C18C 0.143(6) 0.135(5) 0.170(7) 0.030(5) 0.032(5) 0.019(5)
C19C 0.147(6) 0.133(5) 0.167(6) 0.027(5) 0.040(5) 0.016(5)
C20C 0.132(5) 0.120(5) 0.158(6) 0.021(4) 0.045(5) 0.012(4)
C21C 0.082(4) 0.115(4) 0.081(4) -0.008(3) 0.017(3) 0.003(3)
C22C 0.086(3) 0.117(3) 0.091(3) -0.006(3) 0.016(3) 0.003(3)
C23C 0.097(4) 0.126(4) 0.095(4) -0.015(4) 0.012(3) 0.007(4)
C24C 0.096(4) 0.124(4) 0.094(4) -0.013(4) 0.007(3) 0.001(4)
C25C 0.091(4) 0.124(4) 0.094(4) -0.012(4) 0.009(3) 0.005(4)
C26C 0.081(4) 0.119(4) 0.088(3) -0.007(3) 0.019(3) 0.004(3)
C27C 0.081(3) 0.121(3) 0.086(3) -0.011(3) 0.017(3) 0.013(3)
C28C 0.089(4) 0.127(4) 0.090(4) -0.007(4) 0.020(3) 0.012(3)
C29C 0.093(4) 0.126(5) 0.092(4) -0.005(4) 0.023(4) 0.010(3)
C30C 0.086(4) 0.119(4) 0.094(3) 0.001(3) 0.020(3) 0.006(3)
C31C 0.115(4) 0.144(4) 0.104(4) 0.000(3) 0.017(3) -0.007(4)
C32C 0.133(5) 0.159(6) 0.115(5) 0.013(5) 0.012(4) -0.015(5)
C33C 0.142(6) 0.169(6) 0.129(6) 0.021(5) 0.012(5) -0.020(5)
C34C 0.139(6) 0.173(6) 0.135(6) 0.018(5) 0.017(5) -0.023(5)
C35C 0.125(5) 0.165(6) 0.127(5) 0.009(5) 0.016(4) -0.020(5)
C36C 0.118(4) 0.129(4) 0.113(4) -0.014(4) 0.015(4) 0.018(3)
C37C 0.140(6) 0.158(6) 0.122(5) -0.017(5) 0.023(4) 0.030(5)
C38C 0.141(6) 0.162(6) 0.132(5) -0.013(5) 0.030(5) 0.035(5)
C39C 0.135(6) 0.155(6) 0.134(5) -0.004(5) 0.031(5) 0.037(5)
C40C 0.127(5) 0.144(5) 0.126(5) -0.005(5) 0.019(4) 0.029(4)
C1D 0.123(5) 0.124(4) 0.095(4) 0.001(3) 0.005(4) 0.003(4)
C2D 0.138(4) 0.130(4) 0.104(4) -0.004(3) 0.006(4) 0.001(3)
C3D 0.129(5) 0.141(5) 0.108(5) -0.001(4) 0.003(4) -0.002(4)
C4D 0.115(5) 0.143(5) 0.107(5) 0.001(4) 0.001(4) -0.003(4)
C5D 0.103(4) 0.137(5) 0.106(4) -0.001(4) 0.005(4) -0.001(4)
C6D 0.133(5) 0.131(4) 0.109(4) -0.017(3) 0.013(4) 0.009(4)
C7D 0.154(5) 0.133(4) 0.122(3) -0.019(3) 0.011(4) 0.002(4)
C8D 0.151(6) 0.133(5) 0.123(4) -0.018(4) 0.003(5) 0.000(5)
C9D 0.147(6) 0.130(4) 0.120(4) -0.023(5) 0.002(5) 0.004(5)
C10D 0.135(6) 0.128(4) 0.113(4) -0.023(4) 0.003(5) 0.007(4)
C11D 0.187(5) 0.161(5) 0.160(5) -0.011(5) 0.013(5) 0.035(4)
C12D 0.202(7) 0.179(7) 0.185(7) -0.020(6) 0.028(6) 0.039(5)
C13D 0.207(7) 0.191(8) 0.193(8) -0.018(6) 0.036(6) 0.036(6)
C14D 0.195(6) 0.194(8) 0.195(8) -0.009(7) 0.032(7) 0.035(6)
C15D 0.183(6) 0.179(7) 0.182(7) -0.011(6) 0.021(6) 0.034(5)
C16D 0.214(6) 0.154(4) 0.162(5) 0.000(4) 0.024(5) -0.010(5)
C17D 0.232(8) 0.178(6) 0.177(7) 0.018(6) 0.026(6) -0.021(6)
C18D 0.233(8) 0.187(7) 0.182(7) 0.019(6) 0.027(7) -0.021(7)
C19D 0.229(8) 0.183(7) 0.178(8) 0.013(7) 0.028(7) -0.021(7)
C20D 0.218(7) 0.173(6) 0.175(7) 0.006(6) 0.027(7) -0.022(6)
C21D 0.102(4) 0.111(3) 0.089(4) -0.008(3) 0.017(4) 0.008(4)
C22D 0.110(4) 0.115(3) 0.096(3) -0.005(3) 0.018(3) 0.011(3)
C23D 0.111(5) 0.119(4) 0.096(4) -0.006(3) 0.019(4) 0.016(4)
C24D 0.108(5) 0.125(4) 0.097(4) -0.004(4) 0.019(4) 0.021(4)
C25D 0.100(5) 0.126(4) 0.093(4) -0.007(3) 0.021(4) 0.013(4)
C26D 0.097(4) 0.110(4) 0.102(4) -0.011(3) 0.015(3) 0.001(3)
C27D 0.107(4) 0.113(3) 0.098(4) -0.005(3) 0.020(3) 0.006(3)
C28D 0.107(4) 0.118(4) 0.103(5) -0.003(4) 0.025(4) 0.008(4)
C29D 0.097(4) 0.127(5) 0.109(5) -0.001(4) 0.019(4) 0.001(4)
C30D 0.099(4) 0.124(5) 0.110(5) -0.015(4) 0.015(4) -0.004(4)
C31D 0.120(3) 0.143(4) 0.124(5) -0.011(4) 0.033(3) -0.013(3)
C32D 0.131(5) 0.162(5) 0.140(6) -0.015(5) 0.034(5) -0.022(4)
C33D 0.130(5) 0.179(6) 0.152(6) -0.012(6) 0.028(5) -0.028(5)
C34D 0.125(5) 0.178(6) 0.150(6) -0.010(6) 0.021(5) -0.016(5)
C35D 0.119(5) 0.163(5) 0.138(6) -0.006(5) 0.023(5) -0.009(4)
C36D 0.155(5) 0.120(4) 0.116(4) 0.002(3) 0.032(4) 0.001(4)
C37D 0.161(6) 0.125(5) 0.134(6) 0.004(4) 0.029(5) 0.009(5)
C38D 0.175(6) 0.136(5) 0.141(6) 0.013(5) 0.024(5) 0.010(5)
C39D 0.181(7) 0.139(5) 0.135(6) 0.018(5) 0.025(5) 0.007(5)
C40D 0.171(6) 0.131(5) 0.124(5) 0.014(4) 0.033(5) 0.000(5)
C1E 0.107(4) 0.113(4) 0.095(4) -0.011(4) 0.014(3) 0.004(3)
C2E 0.106(4) 0.109(3) 0.097(3) -0.009(3) 0.019(3) -0.001(3)
C3E 0.111(5) 0.123(5) 0.098(4) -0.013(4) 0.014(4) 0.005(4)
C4E 0.111(5) 0.128(5) 0.096(4) -0.013(4) 0.008(4) 0.004(4)
C5E 0.111(5) 0.130(5) 0.097(4) -0.012(4) 0.004(4) 0.011(4)
C6E 0.093(4) 0.105(3) 0.098(4) -0.005(3) 0.009(3) 0.001(3)
C7E 0.097(4) 0.107(3) 0.110(4) -0.010(3) 0.011(3) -0.002(3)
C8E 0.106(5) 0.110(4) 0.115(5) -0.011(4) 0.011(4) 0.002(4)
C9E 0.111(5) 0.113(4) 0.113(5) -0.015(4) 0.012(4) 0.002(4)
C10E 0.107(5) 0.112(3) 0.104(5) -0.013(4) 0.016(4) 0.005(4)
C11E 0.114(4) 0.122(4) 0.112(4) -0.005(4) 0.017(3) 0.008(3)
C12E 0.129(5) 0.139(5) 0.122(5) 0.003(4) 0.005(4) 0.012(4)
C13E 0.138(6) 0.155(5) 0.131(6) -0.002(5) 0.001(4) 0.004(5)
C14E 0.127(6) 0.148(5) 0.121(5) -0.013(5) 0.009(4) -0.005(5)
C15E 0.121(5) 0.131(4) 0.118(5) -0.010(4) 0.013(4) -0.001(4)
C16E 0.123(5) 0.119(4) 0.135(5) 0.003(4) 0.023(4) -0.005(3)
C17E 0.132(6) 0.126(5) 0.140(5) 0.005(4) 0.029(4) -0.009(4)
C18E 0.135(6) 0.137(5) 0.150(6) 0.005(5) 0.030(5) -0.012(5)
C19E 0.139(6) 0.142(6) 0.151(6) 0.005(5) 0.022(5) -0.021(5)
C20E 0.135(6) 0.126(5) 0.141(5) -0.002(5) 0.025(5) -0.016(4)
C21E 0.110(4) 0.123(4) 0.110(5) -0.010(4) 0.008(4) 0.014(4)
C22E 0.117(4) 0.118(4) 0.124(4) -0.013(4) 0.015(3) 0.013(3)
C23E 0.121(5) 0.125(4) 0.129(5) -0.012(4) 0.017(4) 0.021(4)
C24E 0.128(5) 0.129(4) 0.121(5) -0.013(4) 0.022(5) 0.025(4)
C25E 0.120(5) 0.133(4) 0.109(5) -0.014(4) 0.014(4) 0.018(4)
C26E 0.096(4) 0.108(4) 0.100(4) -0.010(3) 0.006(4) 0.000(3)
C27E 0.102(4) 0.113(3) 0.115(4) -0.007(3) 0.017(3) 0.005(3)
C28E 0.095(4) 0.121(4) 0.113(5) -0.006(4) 0.016(4) 0.005(4)
C29E 0.095(4) 0.120(4) 0.110(5) -0.010(4) 0.011(4) 0.001(4)
C30E 0.098(4) 0.113(4) 0.102(4) -0.009(4) 0.007(4) 0.000(3)
C31E 0.133(4) 0.145(5) 0.148(4) -0.022(4) 0.007(4) 0.002(5)
C32E 0.152(6) 0.165(5) 0.155(6) -0.005(5) -0.001(5) 0.003(6)
C33E 0.171(7) 0.187(6) 0.159(6) -0.008(5) 0.002(6) 0.000(6)
C34E 0.170(7) 0.188(6) 0.155(6) -0.021(5) 0.007(6) 0.002(6)
C35E 0.159(6) 0.166(5) 0.154(6) -0.029(5) 0.007(6) 0.000(6)
C36E 0.135(5) 0.130(4) 0.159(5) -0.004(4) 0.020(4) 0.001(4)
C37E 0.145(6) 0.152(6) 0.166(6) 0.012(5) 0.018(5) 0.000(5)
C38E 0.157(6) 0.171(6) 0.175(7) 0.019(5) 0.018(6) -0.005(6)
C39E 0.151(6) 0.170(6) 0.174(7) 0.017(6) 0.023(6) -0.010(6)
C40E 0.143(5) 0.149(6) 0.169(6) 0.006(5) 0.022(5) -0.012(5)
C1F 0.099(4) 0.113(4) 0.080(4) 0.001(3) 0.017(3) -0.009(3)
C2F 0.101(3) 0.115(4) 0.087(3) 0.002(3) 0.020(3) -0.009(3)
C3F 0.107(4) 0.122(5) 0.089(4) 0.001(3) 0.029(3) -0.004(4)
C4F 0.112(4) 0.126(5) 0.087(4) 0.003(3) 0.030(4) -0.006(4)
C5F 0.111(4) 0.127(5) 0.081(4) 0.011(4) 0.021(3) -0.006(4)
C6F 0.098(4) 0.111(3) 0.088(4) -0.006(3) 0.025(3) 0.001(3)
C7F 0.100(3) 0.109(3) 0.086(3) 0.002(3) 0.026(3) -0.002(3)
C8F 0.103(4) 0.113(4) 0.095(4) -0.009(4) 0.025(4) 0.003(3)
C9F 0.102(4) 0.114(4) 0.098(4) -0.007(4) 0.021(4) 0.005(3)
C10F 0.099(4) 0.116(4) 0.099(4) -0.013(4) 0.021(4) 0.000(3)
C11F 0.104(4) 0.136(4) 0.114(4) 0.026(3) 0.027(3) -0.001(3)
C12F 0.121(5) 0.160(6) 0.125(5) 0.041(4) 0.034(4) 0.002(5)
C13F 0.134(6) 0.162(6) 0.139(6) 0.042(5) 0.044(5) -0.007(5)
C14F 0.129(5) 0.155(6) 0.145(6) 0.027(5) 0.040(5) -0.010(5)
C15F 0.110(4) 0.144(5) 0.131(5) 0.023(5) 0.027(4) -0.009(4)
C15G 0.104(4) 0.164(5) 0.150(6) -0.014(5) 0.007(5) -0.012(4)
C16F 0.125(5) 0.125(4) 0.122(5) -0.014(3) 0.017(4) -0.002(4)
C17F 0.137(5) 0.151(5) 0.147(6) -0.035(5) 0.013(5) -0.004(5)
C18F 0.147(6) 0.156(6) 0.158(6) -0.041(5) 0.015(6) 0.000(5)
C19F 0.146(6) 0.159(6) 0.154(6) -0.037(5) 0.020(5) 0.001(5)
C20F 0.134(5) 0.149(5) 0.133(6) -0.025(5) 0.026(4) 0.004(5)
C21F 0.117(5) 0.113(4) 0.082(4) 0.009(3) 0.019(3) 0.003(3)
C22F 0.118(4) 0.111(3) 0.099(3) 0.012(3) 0.015(3) 0.011(3)
C23F 0.123(5) 0.119(4) 0.101(4) 0.015(4) 0.012(4) 0.014(4)
C24F 0.124(5) 0.123(4) 0.092(4) 0.015(4) 0.012(4) 0.015(4)
C25F 0.121(5) 0.127(4) 0.091(4) 0.012(4) 0.012(4) 0.010(4)
C26F 0.105(4) 0.107(4) 0.099(4) -0.004(3) 0.027(3) 0.004(3)
C27F 0.107(4) 0.105(3) 0.104(4) 0.002(3) 0.024(3) -0.002(3)
C28F 0.110(5) 0.111(4) 0.102(4) 0.005(4) 0.028(4) -0.003(3)
C29F 0.117(5) 0.118(5) 0.095(4) -0.001(4) 0.025(4) 0.001(4)
C30F 0.116(5) 0.112(4) 0.089(3) 0.001(4) 0.034(3) 0.006(4)
C31F 0.145(5) 0.138(5) 0.130(4) -0.024(4) 0.015(4) 0.028(4)
C32F 0.160(6) 0.156(6) 0.148(5) -0.035(5) 0.001(5) 0.025(5)
C33F 0.172(7) 0.166(6) 0.158(6) -0.038(5) 0.005(6) 0.031(6)
C34F 0.167(6) 0.166(6) 0.149(6) -0.036(5) 0.013(6) 0.039(6)
C35F 0.152(6) 0.162(6) 0.145(6) -0.030(5) 0.013(5) 0.037(5)
C36F 0.154(5) 0.125(4) 0.179(5) 0.015(4) 0.012(4) -0.009(4)
C37F 0.168(7) 0.144(6) 0.187(6) 0.029(6) 0.024(5) -0.014(5)
C37G 0.185(6) 0.162(6) 0.142(6) -0.004(5) 0.060(5) -0.043(6)
C38F 0.171(7) 0.164(6) 0.208(7) 0.024(7) 0.030(6) -0.016(6)
C39F 0.164(6) 0.166(6) 0.213(8) 0.019(7) 0.019(6) -0.021(6)
C40F 0.160(6) 0.150(6) 0.200(7) 0.011(6) 0.011(6) -0.024(5)
C1G 0.099(4) 0.110(3) 0.081(3) -0.007(3) 0.016(3) -0.005(4)
C2G 0.100(4) 0.109(3) 0.089(3) -0.006(3) 0.013(3) 0.002(3)
C3G 0.110(5) 0.104(4) 0.091(4) -0.005(3) 0.009(4) 0.003(4)
C4G 0.122(5) 0.111(3) 0.091(4) -0.006(4) 0.011(4) 0.012(4)
C5G 0.107(5) 0.113(3) 0.083(4) -0.009(3) 0.016(4) 0.011(4)
C6G 0.081(4) 0.108(4) 0.083(4) 0.004(3) 0.022(3) -0.001(3)
C7G 0.085(3) 0.115(3) 0.088(3) 0.001(3) 0.020(3) 0.004(3)
C8G 0.080(3) 0.119(4) 0.094(4) -0.004(3) 0.020(3) 0.003(3)
C9G 0.085(4) 0.129(5) 0.090(4) -0.005(4) 0.019(3) 0.002(3)
C10G 0.078(3) 0.124(4) 0.081(4) 0.000(3) 0.022(3) -0.004(3)
C11G 0.097(3) 0.146(4) 0.124(5) -0.007(4) 0.022(3) -0.006(3)
C12G 0.102(4) 0.158(5) 0.146(6) -0.014(5) 0.019(5) 0.010(4)
C13G 0.103(4) 0.178(6) 0.161(6) -0.014(6) 0.017(5) 0.000(5)
C14G 0.105(4) 0.181(6) 0.162(6) -0.010(6) 0.014(5) -0.008(5)
C16G 0.123(4) 0.122(4) 0.108(4) 0.010(3) 0.011(4) 0.002(3)
C17G 0.130(5) 0.136(5) 0.120(5) 0.017(5) 0.010(4) 0.014(4)
C18G 0.147(6) 0.159(6) 0.133(6) 0.029(5) 0.002(5) 0.017(5)
C19G 0.157(6) 0.167(6) 0.130(5) 0.032(5) 0.008(5) 0.012(5)
C20G 0.147(6) 0.148(5) 0.119(5) 0.024(4) 0.018(4) 0.006(5)
C21G 0.094(4) 0.125(4) 0.082(4) -0.005(3) 0.022(3) -0.007(3)
C22G 0.107(4) 0.121(3) 0.083(3) 0.000(3) 0.022(3) -0.015(3)
C23G 0.098(4) 0.136(4) 0.092(4) -0.003(4) 0.016(3) -0.010(4)
C24G 0.089(4) 0.140(5) 0.097(4) -0.004(4) 0.009(3) -0.007(4)
C25G 0.081(4) 0.132(4) 0.086(4) -0.001(4) 0.016(3) 0.001(3)
C26G 0.096(4) 0.119(4) 0.083(3) 0.000(3) 0.021(3) -0.010(3)
C27G 0.111(4) 0.121(4) 0.089(3) -0.003(3) 0.025(3) -0.014(3)
C28G 0.109(5) 0.120(4) 0.092(3) -0.001(3) 0.017(4) -0.016(4)
C29G 0.110(5) 0.124(4) 0.091(4) -0.002(4) 0.011(4) -0.010(4)
C30G 0.098(4) 0.122(4) 0.085(4) -0.003(3) 0.017(4) -0.003(4)
C31G 0.154(4) 0.139(4) 0.107(4) -0.002(4) 0.024(4) 0.011(3)
C32G 0.170(6) 0.154(5) 0.134(6) -0.008(5) 0.018(5) 0.024(4)
C33G 0.171(6) 0.168(6) 0.151(6) -0.012(6) 0.023(6) 0.032(5)
C34G 0.157(5) 0.166(6) 0.152(6) -0.002(6) 0.027(6) 0.030(5)
C35G 0.145(5) 0.148(5) 0.130(6) 0.003(5) 0.028(5) 0.018(4)
C36G 0.170(4) 0.141(4) 0.124(5) -0.011(4) 0.051(4) -0.037(4)
C38G 0.187(6) 0.178(7) 0.164(6) -0.003(6) 0.068(6) -0.046(6)
C39G 0.179(6) 0.181(7) 0.172(7) -0.006(6) 0.058(6) -0.046(6)
C40G 0.169(5) 0.164(6) 0.153(6) -0.010(5) 0.050(5) -0.048(5)
C1H 0.086(4) 0.115(4) 0.101(4) 0.011(4) 0.033(3) 0.012(3)
C2H 0.096(3) 0.112(3) 0.105(4) 0.014(3) 0.035(3) 0.008(3)
C3H 0.105(4) 0.114(4) 0.117(5) 0.013(4) 0.040(4) 0.013(3)
C4H 0.108(4) 0.121(4) 0.113(5) 0.009(4) 0.041(4) 0.016(4)
C5H 0.094(4) 0.117(4) 0.099(4) 0.010(4) 0.035(4) 0.018(3)
C6H 0.080(3) 0.115(4) 0.084(4) 0.004(3) 0.017(3) -0.006(3)
C7H 0.078(3) 0.117(3) 0.094(3) 0.008(3) 0.025(3) -0.005(3)
C8H 0.083(4) 0.125(4) 0.105(4) 0.008(3) 0.014(3) 0.000(4)
C9H 0.082(3) 0.126(5) 0.102(4) 0.008(4) 0.009(4) -0.009(4)
C10H 0.080(3) 0.123(4) 0.094(4) 0.004(4) 0.011(3) -0.010(3)
C11H 0.106(4) 0.135(4) 0.119(4) -0.007(3) 0.020(3) -0.003(4)
C12H 0.125(5) 0.151(5) 0.119(5) 0.002(4) 0.013(4) -0.009(5)
C13H 0.147(6) 0.170(6) 0.129(5) -0.004(5) 0.008(5) -0.001(6)
C14H 0.156(6) 0.171(6) 0.134(5) -0.013(5) 0.011(5) -0.005(6)
C15H 0.131(6) 0.152(5) 0.131(5) -0.019(4) 0.015(5) 0.000(5)
C16H 0.107(4) 0.131(4) 0.140(5) 0.016(4) 0.046(4) -0.010(4)
C17H 0.120(5) 0.155(6) 0.154(6) 0.034(5) 0.041(4) -0.002(5)
C18H 0.133(5) 0.171(6) 0.159(6) 0.034(5) 0.045(5) -0.008(5)
C19H 0.127(5) 0.166(6) 0.160(6) 0.032(5) 0.051(5) -0.018(5)
C20H 0.112(5) 0.152(6) 0.151(6) 0.023(5) 0.047(4) -0.020(5)
C21H 0.095(4) 0.107(4) 0.092(4) 0.006(3) 0.028(3) -0.004(3)
C22H 0.099(4) 0.111(3) 0.100(3) 0.006(3) 0.031(3) 0.000(3)
C23H 0.101(4) 0.116(4) 0.098(4) 0.000(4) 0.030(4) -0.002(3)
C24H 0.098(4) 0.116(4) 0.082(3) 0.002(3) 0.028(3) -0.005(3)
C25H 0.092(4) 0.121(4) 0.080(3) -0.004(3) 0.019(3) -0.007(3)
C26H 0.086(4) 0.121(4) 0.085(4) 0.002(3) 0.018(3) 0.001(3)
C27H 0.095(4) 0.116(4) 0.099(4) 0.001(3) 0.021(3) 0.005(3)
C28H 0.092(4) 0.122(4) 0.101(4) -0.010(4) 0.022(3) 0.002(4)
C29H 0.098(5) 0.127(4) 0.102(5) -0.014(4) 0.022(4) -0.004(4)
C30H 0.094(4) 0.128(4) 0.094(4) -0.017(4) 0.019(4) -0.007(4)
C31H 0.130(5) 0.143(4) 0.103(4) 0.013(4) 0.030(3) 0.030(4)
C32H 0.134(6) 0.156(5) 0.104(5) 0.005(4) 0.023(4) 0.023(4)
C33H 0.145(6) 0.175(6) 0.114(5) 0.004(5) 0.014(5) 0.031(5)
C34H 0.156(6) 0.183(6) 0.129(6) 0.009(5) 0.004(5) 0.038(5)
C35H 0.147(6) 0.163(5) 0.125(5) 0.009(5) 0.016(4) 0.041(5)
C36H 0.143(5) 0.126(4) 0.146(5) 0.019(4) 0.050(4) 0.005(4)
C37H 0.150(6) 0.140(6) 0.161(6) 0.023(5) 0.060(5) 0.002(5)
C38H 0.153(6) 0.156(6) 0.176(6) 0.018(6) 0.055(6) -0.003(5)
C39H 0.155(6) 0.158(6) 0.178(7) 0.016(6) 0.044(6) -0.006(5)
C40H 0.151(6) 0.138(5) 0.164(6) 0.016(5) 0.042(5) -0.006(5)
C1I 0.086(4) 0.126(4) 0.094(4) 0.012(4) 0.017(3) -0.001(3)
C2I 0.090(3) 0.123(4) 0.092(3) 0.017(3) 0.018(3) -0.003(3)
C3I 0.097(4) 0.130(4) 0.096(4) 0.016(4) 0.010(3) -0.002(4)
C4I 0.097(4) 0.135(4) 0.104(5) 0.021(4) 0.010(4) 0.000(4)
C5I 0.083(4) 0.132(4) 0.102(4) 0.014(4) 0.013(3) 0.000(4)
C6I 0.088(4) 0.129(4) 0.083(3) 0.010(3) 0.012(3) -0.009(3)
C7I 0.089(4) 0.133(4) 0.089(3) 0.013(3) 0.014(3) -0.008(3)
C8I 0.094(4) 0.137(5) 0.085(3) 0.013(4) 0.013(4) -0.010(3)
C9I 0.094(4) 0.140(5) 0.082(3) 0.010(4) 0.018(4) -0.006(4)
C10I 0.094(4) 0.134(5) 0.082(3) 0.008(3) 0.022(3) -0.004(4)
C11I 0.136(5) 0.161(5) 0.119(4) -0.004(4) 0.011(4) 0.014(4)
C12I 0.151(6) 0.177(6) 0.134(5) -0.018(5) 0.007(5) 0.012(5)
C13I 0.165(7) 0.185(7) 0.147(6) -0.022(5) 0.011(6) 0.014(6)
C14I 0.161(6) 0.181(7) 0.147(6) -0.015(5) 0.015(6) 0.023(6)
C15I 0.149(6) 0.176(6) 0.138(6) -0.009(5) 0.015(5) 0.023(5)
C16I 0.124(4) 0.166(4) 0.149(5) 0.040(4) -0.011(4) -0.036(4)
C17I 0.137(6) 0.199(6) 0.158(6) 0.048(6) 0.001(5) -0.046(5)
C18I 0.145(6) 0.206(7) 0.170(7) 0.051(6) -0.001(6) -0.052(6)
C19I 0.140(6) 0.201(7) 0.171(7) 0.049(6) 0.000(5) -0.051(5)
C20I 0.129(5) 0.193(6) 0.171(6) 0.046(6) -0.011(5) -0.050(5)
C21I 0.080(4) 0.124(4) 0.086(4) -0.001(3) 0.024(3) -0.007(3)
C22I 0.084(3) 0.126(3) 0.090(3) -0.004(3) 0.022(3) -0.002(3)
C23I 0.084(4) 0.126(4) 0.094(4) 0.002(3) 0.030(3) 0.002(3)
C24I 0.090(4) 0.129(5) 0.095(4) 0.000(3) 0.032(4) 0.006(4)
C25I 0.089(4) 0.125(4) 0.088(4) -0.001(3) 0.031(3) 0.004(3)
C26I 0.079(3) 0.129(4) 0.080(4) 0.004(3) 0.014(3) 0.009(3)
C27I 0.089(3) 0.128(4) 0.091(4) 0.003(3) 0.025(3) 0.011(3)
C28I 0.089(4) 0.135(4) 0.101(4) -0.001(4) 0.028(4) 0.012(3)
C29I 0.089(4) 0.143(4) 0.111(5) -0.002(4) 0.026(4) 0.012(4)
C30I 0.082(4) 0.142(4) 0.101(5) 0.005(4) 0.020(4) 0.009(3)
C31I 0.104(4) 0.146(4) 0.112(4) 0.009(3) 0.040(3) 0.004(4)
C32I 0.119(5) 0.160(6) 0.124(5) 0.020(4) 0.043(4) 0.000(5)
C33I 0.126(5) 0.167(6) 0.132(5) 0.022(5) 0.044(4) -0.006(5)
C34I 0.119(5) 0.167(6) 0.138(6) 0.018(5) 0.046(4) -0.005(5)
C35I 0.110(4) 0.160(6) 0.129(5) 0.016(5) 0.039(4) -0.006(5)
C36I 0.116(4) 0.139(4) 0.122(4) -0.017(3) 0.028(4) -0.001(4)
C37I 0.126(5) 0.157(5) 0.132(6) -0.027(5) 0.022(4) -0.008(5)
C38I 0.138(6) 0.165(6) 0.142(6) -0.031(5) 0.023(5) -0.003(5)
C39I 0.144(6) 0.167(6) 0.139(6) -0.032(5) 0.030(5) -0.005(5)
C40I 0.132(5) 0.158(6) 0.130(6) -0.029(5) 0.036(4) 0.001(5)
C1J 0.104(5) 0.121(4) 0.090(4) 0.019(3) 0.009(4) -0.015(4)
C2J 0.114(4) 0.117(4) 0.102(3) 0.017(3) 0.004(3) -0.014(4)
C3J 0.111(5) 0.121(4) 0.101(4) 0.021(3) -0.001(4) -0.024(4)
C4J 0.110(5) 0.135(4) 0.098(4) 0.025(4) -0.003(4) -0.023(4)
C5J 0.097(5) 0.136(4) 0.091(4) 0.027(3) 0.001(4) -0.018(4)
C6J 0.097(4) 0.115(4) 0.094(4) 0.006(3) 0.015(3) 0.000(3)
C7J 0.111(4) 0.117(4) 0.093(4) 0.005(3) 0.018(3) -0.007(3)
C8J 0.104(4) 0.126(5) 0.103(5) 0.005(4) 0.018(4) -0.011(4)
C9J 0.096(4) 0.125(5) 0.104(5) 0.001(4) 0.017(4) -0.006(4)
C10J 0.091(4) 0.125(4) 0.095(4) -0.001(4) 0.017(3) 0.000(3)
C11J 0.141(4) 0.147(5) 0.147(5) 0.012(5) 0.024(4) 0.010(4)
C12J 0.157(6) 0.168(6) 0.167(6) 0.006(6) 0.034(5) 0.020(5)
C13J 0.167(7) 0.178(7) 0.186(7) 0.009(6) 0.036(6) 0.028(6)
C14J 0.164(6) 0.177(7) 0.185(7) 0.017(6) 0.027(6) 0.034(6)
C15J 0.154(6) 0.162(6) 0.171(6) 0.016(6) 0.020(5) 0.021(5)
C16J 0.163(5) 0.124(4) 0.124(4) 0.001(4) 0.009(5) -0.010(4)
C17J 0.166(6) 0.134(5) 0.135(6) -0.006(5) -0.001(5) -0.018(5)
C18J 0.180(7) 0.143(6) 0.144(6) -0.011(5) -0.001(6) -0.022(5)
C19J 0.184(7) 0.148(6) 0.142(6) -0.016(5) -0.003(6) -0.016(5)
C20J 0.179(6) 0.139(5) 0.131(5) -0.009(4) 0.004(5) -0.009(5)
C21J 0.092(4) 0.119(4) 0.082(4) 0.008(3) 0.013(3) -0.010(3)
C22J 0.103(4) 0.124(4) 0.087(3) 0.009(3) 0.015(3) 0.001(3)
C23J 0.100(4) 0.134(5) 0.092(4) 0.006(4) 0.004(4) 0.005(4)
C24J 0.093(4) 0.133(5) 0.099(4) 0.004(4) 0.001(3) -0.004(4)
C25J 0.090(4) 0.134(5) 0.097(4) 0.011(4) 0.008(3) -0.013(4)
C26J 0.110(5) 0.120(4) 0.089(3) 0.012(3) 0.028(4) 0.006(4)
C27J 0.125(4) 0.120(4) 0.096(3) 0.015(3) 0.028(3) 0.002(4)
C28J 0.137(5) 0.120(4) 0.095(4) 0.014(3) 0.028(4) 0.009(4)
C29J 0.135(6) 0.121(4) 0.093(4) 0.015(4) 0.030(4) 0.014(4)
C30J 0.129(5) 0.123(4) 0.092(4) 0.016(3) 0.023(4) 0.014(4)
C31J 0.137(4) 0.151(5) 0.135(5) 0.008(4) 0.021(4) -0.019(3)
C32J 0.148(5) 0.169(6) 0.149(6) 0.015(5) 0.022(5) -0.028(5)
C33J 0.146(5) 0.177(6) 0.152(7) 0.015(6) 0.025(6) -0.028(5)
C34J 0.143(5) 0.177(6) 0.161(7) 0.006(6) 0.031(6) -0.022(5)
C35J 0.135(5) 0.165(6) 0.158(6) 0.008(6) 0.022(5) -0.017(4)
C36J 0.161(5) 0.137(4) 0.125(4) 0.001(4) 0.033(4) 0.014(4)
C37J 0.179(6) 0.154(6) 0.133(5) -0.009(5) 0.039(5) 0.023(5)
C38J 0.190(7) 0.162(6) 0.147(6) -0.014(6) 0.040(6) 0.029(6)
C39J 0.182(7) 0.162(6) 0.151(6) -0.008(6) 0.037(6) 0.032(6)
C40J 0.168(6) 0.158(6) 0.145(6) -0.005(5) 0.039(5) 0.031(5)
C1K 0.085(4) 0.114(4) 0.091(4) 0.010(3) 0.014(3) 0.000(3)
C2K 0.094(3) 0.116(4) 0.103(4) 0.006(3) 0.019(3) -0.002(3)
C3K 0.097(4) 0.122(4) 0.110(5) 0.001(4) 0.019(4) -0.006(3)
C4K 0.095(4) 0.129(4) 0.116(5) -0.001(4) 0.022(4) -0.007(4)
C5K 0.093(4) 0.127(4) 0.107(5) 0.003(4) 0.016(4) -0.007(3)
C6K 0.091(4) 0.115(4) 0.092(4) 0.005(3) 0.013(3) 0.006(3)
C7K 0.091(3) 0.112(3) 0.097(4) 0.004(3) 0.016(3) 0.007(3)
C8K 0.093(4) 0.123(4) 0.096(4) 0.007(3) 0.011(3) 0.003(4)
C9K 0.087(4) 0.123(5) 0.094(4) 0.009(3) 0.003(4) 0.004(4)
C10K 0.086(3) 0.126(4) 0.090(4) 0.008(4) 0.007(3) 0.004(3)
C11K 0.100(4) 0.142(4) 0.118(4) 0.015(3) 0.016(3) 0.011(4)
C12K 0.115(5) 0.154(5) 0.127(5) 0.008(4) 0.001(4) 0.005(5)
C13K 0.121(6) 0.171(6) 0.127(5) 0.012(5) 0.001(5) -0.001(5)
C14K 0.126(6) 0.172(6) 0.127(5) 0.016(5) 0.003(5) 0.004(5)
C15K 0.113(5) 0.158(5) 0.121(5) 0.019(4) 0.010(4) 0.008(5)
C16K 0.118(4) 0.117(4) 0.130(4) 0.006(3) 0.033(4) 0.007(4)
C17K 0.136(5) 0.139(5) 0.136(5) -0.009(4) 0.027(4) 0.002(5)
C18K 0.148(6) 0.164(6) 0.144(5) -0.012(5) 0.032(5) 0.002(5)
C19K 0.148(6) 0.160(6) 0.145(5) -0.003(6) 0.039(5) 0.002(5)
C20K 0.132(5) 0.134(5) 0.140(5) -0.003(5) 0.041(4) 0.011(5)
C21K 0.085(4) 0.116(4) 0.088(4) 0.002(3) 0.011(3) 0.003(3)
C22K 0.090(3) 0.119(4) 0.090(3) 0.000(3) 0.020(3) 0.003(3)
C23K 0.096(4) 0.123(4) 0.090(3) 0.003(4) 0.023(3) 0.005(3)
C24K 0.099(4) 0.126(5) 0.087(4) 0.005(4) 0.012(3) 0.003(4)
C25K 0.091(4) 0.119(4) 0.083(3) 0.001(3) 0.008(3) 0.003(3)
C26K 0.095(4) 0.114(4) 0.095(4) 0.015(3) 0.020(3) 0.011(3)
C27K 0.090(4) 0.113(3) 0.105(4) 0.009(3) 0.025(3) 0.006(3)
C28K 0.099(4) 0.114(4) 0.118(5) 0.009(4) 0.032(4) 0.009(4)
C29K 0.106(5) 0.119(4) 0.120(5) 0.019(4) 0.039(4) 0.009(4)
C30K 0.106(5) 0.120(4) 0.109(5) 0.021(4) 0.033(4) 0.011(4)
C31K 0.114(4) 0.136(4) 0.109(4) 0.011(4) 0.005(3) -0.016(4)
C32K 0.122(5) 0.147(5) 0.113(5) 0.020(4) 0.001(4) -0.010(4)
C33K 0.128(6) 0.166(5) 0.117(5) 0.021(5) -0.005(5) -0.009(5)
C34K 0.133(6) 0.168(6) 0.127(6) 0.011(5) -0.011(4) -0.014(5)
C35K 0.125(5) 0.156(5) 0.120(5) 0.010(5) -0.004(4) -0.023(5)
C36K 0.123(4) 0.131(4) 0.121(4) -0.006(4) 0.036(4) 0.011(3)
C37K 0.135(6) 0.142(5) 0.129(5) -0.008(5) 0.042(4) 0.014(4)
C38K 0.142(6) 0.157(6) 0.142(5) -0.010(5) 0.044(5) 0.028(5)
C39K 0.139(6) 0.166(6) 0.145(5) -0.002(5) 0.040(5) 0.034(5)
C40K 0.134(6) 0.151(5) 0.135(5) 0.002(5) 0.039(4) 0.031(4)
C1L 0.089(4) 0.121(4) 0.091(4) -0.001(3) 0.019(3) -0.001(3)
C2L 0.093(3) 0.119(3) 0.091(4) 0.003(3) 0.012(3) -0.003(3)
C3L 0.099(4) 0.123(4) 0.095(4) -0.003(4) 0.006(3) -0.006(4)
C4L 0.097(4) 0.126(4) 0.092(4) -0.004(4) 0.005(3) -0.007(4)
C5L 0.100(4) 0.132(4) 0.093(4) -0.005(4) 0.010(3) -0.001(4)
C6L 0.095(4) 0.105(4) 0.085(3) -0.001(3) 0.018(3) -0.008(3)
C7L 0.098(3) 0.102(3) 0.089(3) 0.003(3) 0.008(3) 0.001(3)
C8L 0.098(4) 0.103(4) 0.088(4) -0.001(3) 0.015(3) 0.002(3)
C9L 0.098(4) 0.117(4) 0.086(3) 0.007(4) 0.025(3) -0.003(3)
C10L 0.100(4) 0.116(4) 0.086(3) 0.007(3) 0.019(3) -0.009(4)
C11L 0.124(5) 0.131(4) 0.115(4) 0.014(3) 0.013(3) -0.012(4)
C12L 0.135(6) 0.147(5) 0.120(5) 0.012(4) 0.025(4) -0.010(5)
C13L 0.139(6) 0.167(6) 0.149(6) 0.010(5) 0.030(5) -0.014(5)
C14L 0.137(6) 0.159(5) 0.144(6) 0.016(5) 0.022(5) -0.021(5)
C15L 0.136(6) 0.145(5) 0.134(5) 0.017(4) 0.016(5) -0.024(5)
C16L 0.119(4) 0.115(4) 0.122(4) -0.011(4) 0.003(4) 0.000(3)
C17L 0.137(5) 0.134(5) 0.123(4) -0.022(4) 0.010(5) 0.010(5)
C18L 0.148(6) 0.154(6) 0.135(6) -0.010(5) 0.019(5) 0.020(5)
C19L 0.146(6) 0.154(6) 0.143(6) -0.009(5) 0.017(5) 0.023(5)
C20L 0.134(5) 0.133(5) 0.134(5) -0.011(5) 0.008(4) 0.017(4)
C21L 0.086(3) 0.102(4) 0.084(4) 0.000(3) 0.016(3) 0.013(3)
C22L 0.087(3) 0.103(3) 0.092(3) 0.002(3) 0.018(3) 0.013(3)
C23L 0.086(4) 0.113(4) 0.091(4) 0.002(3) 0.019(3) 0.007(3)
C24L 0.090(4) 0.125(4) 0.083(4) -0.002(3) 0.019(3) 0.009(4)
C25L 0.090(3) 0.119(4) 0.079(4) -0.003(3) 0.013(3) 0.006(3)
C26L 0.081(3) 0.108(3) 0.088(4) -0.002(3) 0.026(3) 0.002(3)
C27L 0.088(3) 0.105(3) 0.093(4) -0.004(3) 0.025(3) -0.002(3)
C28L 0.093(4) 0.109(4) 0.105(4) -0.004(4) 0.026(4) -0.003(3)
C29L 0.089(4) 0.117(4) 0.109(5) -0.004(4) 0.026(4) -0.004(3)
C30L 0.082(3) 0.117(3) 0.099(4) -0.002(4) 0.025(3) 0.001(3)
C31L 0.115(4) 0.132(4) 0.118(4) -0.017(3) 0.041(3) 0.012(4)
C32L 0.137(5) 0.150(6) 0.127(5) -0.030(5) 0.042(4) 0.011(5)
C33L 0.147(6) 0.160(6) 0.142(6) -0.030(5) 0.043(5) 0.018(5)
C34L 0.142(6) 0.156(6) 0.147(6) -0.032(5) 0.043(5) 0.023(5)
C35L 0.124(5) 0.144(5) 0.135(5) -0.023(5) 0.044(4) 0.028(5)
C36L 0.125(5) 0.115(4) 0.128(5) 0.009(3) 0.031(4) 0.005(3)
C37L 0.141(5) 0.133(5) 0.142(6) 0.020(4) 0.019(5) 0.011(5)
C38L 0.162(6) 0.146(6) 0.150(6) 0.027(5) 0.019(6) 0.001(5)
C39L 0.164(6) 0.150(6) 0.147(6) 0.027(5) 0.036(5) -0.002(5)
C40L 0.146(6) 0.139(5) 0.137(6) 0.019(5) 0.046(5) -0.001(4)

loop_
_atom_type_symbol
_atom_type_description
_atom_type_scat_dispersion_real
_atom_type_scat_dispersion_imag
_atom_type_scat_source
C C 0.0047 0.0022 'International Tables Vol C Tables 4.2.6.8 and 6.1.1.4'
H H 0.0000 0.0000 'International Tables Vol C Tables 4.2.6.8 and 6.1.1.4'
N N 0.0089 0.0045 'International Tables Vol C Tables 4.2.6.8 and 6.1.1.4'
O O 0.0150 0.0081 'International Tables Vol C Tables 4.2.6.8 and 6.1.1.4'
Cl Cl 0.1798 0.2039 'International Tables Vol C Tables 4.2.6.8 and 6.1.1.4'
Co Co 0.3440 1.2116 'International Tables Vol C Tables 4.2.6.8 and 6.1.1.4'
Si Si 0.1026 0.0917 'International Tables Vol C Tables 4.2.6.8 and 6.1.1.4'

loop_
_geom_angle_atom_site_label_1
_geom_angle_atom_site_label_2
_geom_angle_atom_site_label_3
_geom_angle
_geom_angle_site_symmetry_1
_geom_angle_site_symmetry_3
_geom_angle_publ_flag
N1A Co1A N2F 87.2(4) . . ?
N1A Co1A N1 92.5(4) . . ?
N2F Co1A N1 90.8(4) . . ?
N1A Co1A N4F 176.2(4) . . ?
N2F Co1A N4F 89.4(3) . . ?
N1 Co1A N4F 89.2(4) . . ?
N1A Co1A N2 89.9(4) . . ?
N2F Co1A N2 94.2(4) . . ?
N1 Co1A N2 174.5(4) . . ?
N4F Co1A N2 88.7(3) . . ?
N1A Co1A N3A 90.5(4) . . ?
N2F Co1A N3A 177.0(4) . . ?
N1 Co1A N3A 87.4(4) . . ?
N4F Co1A N3A 93.0(3) . . ?
N2 Co1A N3A 87.6(4) . . ?
O2A Cl1A O1A 130.1(7) . . ?
O2A Cl1A O4A 115.7(7) . . ?
O1A Cl1A O4A 112.7(6) . . ?
O2A Cl1A O3A 86.8(10) . . ?
O1A Cl1A O3A 91.2(8) . . ?
O4A Cl1A O3A 106.1(8) . . ?
O3B Cl1B O4B 111.9(6) . . ?
O3B Cl1B O2B 107.5(7) . . ?
O4B Cl1B O2B 110.0(5) . . ?
O3B Cl1B O1B 110.9(5) . . ?
O4B Cl1B O1B 108.9(4) . . ?
O2B Cl1B O1B 107.6(5) . . ?
C27A Si2A C22A 108.2(6) . . ?
C27A Si2A C36A 109.0(7) . . ?
C22A Si2A C36A 108.6(6) . . ?
C27A Si2A C31A 109.9(7) . . ?
C22A Si2A C31A 107.1(6) . . ?
C36A Si2A C31A 113.8(8) . . ?
C22C Si2C C31C 106.1(6) . . ?
C22C Si2C C36C 111.2(5) . . ?
C31C Si2C C36C 111.8(7) . . ?
C22C Si2C C27C 104.5(5) . . ?
C31C Si2C C27C 110.3(5) . . ?
C36C Si2C C27C 112.6(5) . . ?
Cl3A O9A Co5A 138.2(6) . . ?
N58 C11 C384 144(2) . . ?
C31E Si2E C22E 107.6(7) . . ?
C31E Si2E C27E 110.7(6) . . ?
C22E Si2E C27E 109.9(6) . . ?
C31E Si2E C36E 109.9(7) . . ?
C22E Si2E C36E 109.7(6) . . ?
C27E Si2E C36E 109.0(7) . . ?
C11F Si1F C7F 109.6(5) . . ?
C11F Si1F C2F 111.7(5) . . ?
C7F Si1F C2F 105.8(5) . . ?
C11F Si1F C16F 111.7(7) . . ?
C7F Si1F C16F 107.2(6) . . ?
C2F Si1F C16F 110.6(6) . . ?
C31F Si2F C22F 107.4(7) . . ?
C31F Si2F C27F 111.7(6) . . ?
C22F Si2F C27F 104.4(5) . . ?
C31F Si2F C36F 113.5(8) . . ?
C22F Si2F C36F 109.9(6) . . ?
C27F Si2F C36F 109.6(7) . . ?
N2J Co5B N61 90.2(4) . . ?
N2J Co5B N1K 90.7(3) . . ?
N61 Co5B N1K 89.5(4) . . ?
N2J Co5B N3K 175.0(3) . . ?
N61 Co5B N3K 94.8(3) . . ?
N1K Co5B N3K 89.4(3) . . ?
N2J Co5B N4J 92.4(3) . . ?
N61 Co5B N4J 88.6(4) . . ?
N1K Co5B N4J 176.4(3) . . ?
N3K Co5B N4J 87.7(3) . . ?
N2J Co5B O9B 88.8(3) . . ?
N61 Co5B O9B 173.7(4) . . ?
N1K Co5B O9B 84.2(4) . . ?
N3K Co5B O9B 86.2(3) . . ?
N4J Co5B O9B 97.7(4) . . ?
O18 Cl5 O17 102.1(14) . . ?
O18 Cl5 O19 93.2(12) . . ?
O17 Cl5 O19 130.3(13) . . ?
O18 Cl5 O20 115.0(11) . . ?
O17 Cl5 O20 108.0(11) . . ?
O19 Cl5 O20 107.5(12) . . ?
O53 Co2A N4A 87.4(4) . . ?
O53 Co2A N1B 93.9(3) . . ?
N4A Co2A N1B 176.4(3) . . ?
O53 Co2A N2A 92.3(4) . . ?
N4A Co2A N2A 89.9(3) . . ?
N1B Co2A N2A 86.7(3) . . ?
O53 Co2A N3B 88.7(4) . . ?
N4A Co2A N3B 93.5(3) . . ?
N1B Co2A N3B 89.9(3) . . ?
N2A Co2A N3B 176.5(3) . . ?
O53 Co2A O1A 176.1(4) . . ?
N4A Co2A O1A 92.8(4) . . ?
N1B Co2A O1A 86.2(3) . . ?
N2A Co2A O1A 91.6(4) . . ?
N3B Co2A O1A 87.4(4) . . ?
N3I Co3B N58 90.6(4) . . ?
N3I Co3B N1I 92.4(3) . . ?
N58 Co3B N1I 91.1(4) . . ?
N3I Co3B N4H 92.3(3) . . ?
N58 Co3B N4H 91.9(4) . . ?
N1I Co3B N4H 174.5(3) . . ?
N3I Co3B N2H 176.8(3) . . ?
N58 Co3B N2H 92.0(4) . . ?
N1I Co3B N2H 85.8(3) . . ?
N4H Co3B N2H 89.5(3) . . ?
N3I Co3B O5B 91.8(3) . . ?
N58 Co3B O5B 177.5(4) . . ?
N1I Co3B O5B 88.2(3) . . ?
N4H Co3B O5B 88.6(3) . . ?
N2H Co3B O5B 85.5(3) . . ?
O12A Cl3A O10A 110.6(6) . . ?
O12A Cl3A O9A 109.6(5) . . ?
O10A Cl3A O9A 110.0(7) . . ?
O12A Cl3A O11A 109.8(6) . . ?
O10A Cl3A O11A 109.5(7) . . ?
O9A Cl3A O11A 107.3(6) . . ?
O11B Cl3B O12B 122.6(7) . . ?
O11B Cl3B O10B 79.5(9) . . ?
O12B Cl3B O10B 109.8(8) . . ?
O11B Cl3B O9B 120.2(7) . . ?
O12B Cl3B O9B 110.1(5) . . ?
O10B Cl3B O9B 108.6(7) . . ?
O82 Co3A N3C 90.7(3) . . ?
O82 Co3A N4B 94.4(3) . . ?
N3C Co3A N4B 87.3(3) . . ?
O82 Co3A N1C 90.6(3) . . ?
N3C Co3A N1C 92.0(3) . . ?
N4B Co3A N1C 174.9(3) . . ?
O82 Co3A N2B 91.7(3) . . ?
N3C Co3A N2B 175.2(3) . . ?
N4B Co3A N2B 88.4(3) . . ?
N1C Co3A N2B 92.2(3) . . ?
O82 Co3A O5A 179.2(3) . . ?
N3C Co3A O5A 90.1(3) . . ?
N4B Co3A O5A 85.7(3) . . ?
N1C Co3A O5A 89.4(3) . . ?
N2B Co3A O5A 87.5(3) . . ?
N1H Co2B O81 87.3(3) . . ?
N1H Co2B N3H 91.5(3) . . ?
O81 Co2B N3H 93.7(3) . . ?
N1H Co2B N4G 175.7(3) . . ?
O81 Co2B N4G 89.3(3) . . ?
N3H Co2B N4G 86.1(3) . . ?
N1H Co2B N2G 90.4(3) . . ?
O81 Co2B N2G 92.1(3) . . ?
N3H Co2B N2G 174.0(3) . . ?
N4G Co2B N2G 92.4(3) . . ?
N1H Co2B O1B 84.0(3) . . ?
O81 Co2B O1B 171.3(3) . . ?
N3H Co2B O1B 87.2(3) . . ?
N4G Co2B O1B 99.4(3) . . ?
N2G Co2B O1B 87.3(3) . . ?
O8 Cl2 O5 102.9(10) . . ?
O8 Cl2 O7 119.8(12) . . ?
O5 Cl2 O7 101.2(11) . . ?
O8 Cl2 O6 108.0(11) . . ?
O5 Cl2 O6 94.4(11) . . ?
O7 Cl2 O6 124.0(12) . . ?
O7A Cl2A O6A 112.9(6) . . ?
O7A Cl2A O8A 111.2(6) . . ?
O6A Cl2A O8A 105.6(6) . . ?
O7A Cl2A O5A 110.9(5) . . ?
O6A Cl2A O5A 110.3(4) . . ?
O8A Cl2A O5A 105.5(5) . . ?
O8B Cl2B O6B 116.8(6) . . ?
O8B Cl2B O7B 106.0(7) . . ?
O6B Cl2B O7B 106.7(6) . . ?
O8B Cl2B O5B 107.5(6) . . ?
O6B Cl2B O5B 111.8(5) . . ?
O7B Cl2B O5B 107.4(6) . . ?
N1D Co4A N4C 175.1(4) . . ?
N1D Co4A N2C 87.8(4) . . ?
N4C Co4A N2C 88.8(3) . . ?
N1D Co4A N4 90.2(4) . . ?
N4C Co4A N4 86.4(4) . . ?
N2C Co4A N4 91.4(4) . . ?
N1D Co4A N3 90.1(4) . . ?
N4C Co4A N3 93.4(3) . . ?
N2C Co4A N3 90.4(4) . . ?
N4 Co4A N3 178.2(4) . . ?
N1D Co4A N3D 91.0(4) . . ?
N4C Co4A N3D 92.5(3) . . ?
N2C Co4A N3D 178.8(4) . . ?
N4 Co4A N3D 88.6(4) . . ?
N3 Co4A N3D 89.6(4) . . ?
N37 Co1B N2L 94.1(3) . . ?
N37 Co1B N4L 89.9(3) . . ?
N2L Co1B N4L 90.2(3) . . ?
N37 Co1B N3G 90.3(3) . . ?
N2L Co1B N3G 175.0(3) . . ?
N4L Co1B N3G 87.5(3) . . ?
N37 Co1B N39 179.2(4) . . ?
N2L Co1B N39 86.7(3) . . ?
N4L Co1B N39 90.4(3) . . ?
N3G Co1B N39 88.9(3) . . ?
N37 Co1B N1G 89.3(3) . . ?
N2L Co1B N1G 91.8(3) . . ?
N4L Co1B N1G 178.0(3) . . ?
N3G Co1B N1G 90.6(3) . . ?
N39 Co1B N1G 90.4(4) . . ?
O3 Cl1 O2 118.9(9) . . ?
O3 Cl1 O1 120.4(8) . . ?
O2 Cl1 O1 110.9(8) . . ?
O3 Cl1 O4 94.4(11) . . ?
O2 Cl1 O4 103.8(10) . . ?
O1 Cl1 O4 103.9(10) . . ?
N1F Co6A N3F 91.9(4) . . ?
N1F Co6A N59 90.0(4) . . ?
N3F Co6A N59 92.8(4) . . ?
N1F Co6A N2E 93.0(3) . . ?
N3F Co6A N2E 174.5(4) . . ?
N59 Co6A N2E 89.5(4) . . ?
N1F Co6A N4E 176.9(3) . . ?
N3F Co6A N4E 87.2(4) . . ?
N59 Co6A N4E 93.0(4) . . ?
N2E Co6A N4E 87.7(3) . . ?
N1F Co6A O13A 91.1(3) . . ?
N3F Co6A O13A 89.4(3) . . ?
N59 Co6A O13A 177.5(4) . . ?
N2E Co6A O13A 88.2(3) . . ?
N4E Co6A O13A 85.9(3) . . ?
N3L Co6B N57 90.5(4) . . ?
N3L Co6B N4K 92.8(3) . . ?
N57 Co6B N4K 92.0(4) . . ?
N3L Co6B N1L 90.9(3) . . ?
N57 Co6B N1L 90.2(4) . . ?
N4K Co6B N1L 175.6(3) . . ?
N3L Co6B N2K 174.1(3) . . ?
N57 Co6B N2K 94.5(4) . . ?
N4K Co6B N2K 90.0(3) . . ?
N1L Co6B N2K 86.0(3) . . ?
N3L Co6B O13B 90.2(3) . . ?
N57 Co6B O13B 179.2(4) . . ?
N4K Co6B O13B 88.2(3) . . ?
N1L Co6B O13B 89.5(3) . . ?
N2K Co6B O13B 84.8(3) . . ?
O22 Cl6 O21 123.2(10) . . ?
O22 Cl6 O24 104.6(9) . . ?
O21 Cl6 O24 100.5(9) . . ?
O22 Cl6 O23 104.7(8) . . ?
O21 Cl6 O23 112.6(8) . . ?
O24 Cl6 O23 110.7(8) . . ?
N57 C7 C8 150.2(18) . . ?
N56 Co4B N4I 87.9(4) . . ?
N56 Co4B N3J 89.5(3) . . ?
N4I Co4B N3J 88.0(3) . . ?
N56 Co4B N2I 89.1(3) . . ?
N4I Co4B N2I 91.0(3) . . ?
N3J Co4B N2I 178.3(4) . . ?
N56 Co4B N1J 92.3(4) . . ?
N4I Co4B N1J 179.3(3) . . ?
N3J Co4B N1J 91.3(3) . . ?
N2I Co4B N1J 89.7(3) . . ?
N56 Co4B N38 179.3(4) . . ?
N4I Co4B N38 91.4(3) . . ?
N3J Co4B N38 90.3(3) . . ?
N2I Co4B N38 91.1(3) . . ?
N1J Co4B N38 88.5(4) . . ?
O13 Cl4 O16 122.7(9) . . ?
O13 Cl4 O15 114.3(8) . . ?
O16 Cl4 O15 123.0(9) . . ?
O13 Cl4 O14 91.0(12) . . ?
O16 Cl4 O14 85.9(11) . . ?
O15 Cl4 O14 92.3(11) . . ?
O16A Cl4A O14A 112.3(7) . . ?
O16A Cl4A O13A 108.4(6) . . ?
O14A Cl4A O13A 109.7(5) . . ?
O16A Cl4A O15A 112.4(7) . . ?
O14A Cl4A O15A 108.3(6) . . ?
O13A Cl4A O15A 105.4(6) . . ?
O14B Cl4B O16B 109.2(6) . . ?
O14B Cl4B O15B 111.2(6) . . ?
O16B Cl4B O15B 110.3(6) . . ?
O14B Cl4B O13B 110.9(5) . . ?
O16B Cl4B O13B 108.1(6) . . ?
O15B Cl4B O13B 107.1(5) . . ?
O72 Cl20 O70 115.0(7) . . ?
O72 Cl20 O71 114.6(7) . . ?
O70 Cl20 O71 114.1(6) . . ?
O72 Cl20 O73 107.7(8) . . ?
O70 Cl20 O73 100.0(8) . . ?
O71 Cl20 O73 103.3(6) . . ?
C7A Si1A C16A 109.7(6) . . ?
C7A Si1A C2A 107.1(6) . . ?
C16A Si1A C2A 109.8(6) . . ?
C7A Si1A C11A 102.7(7) . . ?
C16A Si1A C11A 119.8(8) . . ?
C2A Si1A C11A 106.9(7) . . ?
C16B Si1B C2B 108.7(5) . . ?
C16B Si1B C11B 111.4(6) . . ?
C2B Si1B C11B 108.5(5) . . ?
C16B Si1B C7B 110.6(5) . . ?
C2B Si1B C7B 104.6(4) . . ?
C11B Si1B C7B 112.7(5) . . ?
C36B Si2B C22B 110.0(6) . . ?
C36B Si2B C31B 111.5(6) . . ?
C22B Si2B C31B 110.8(6) . . ?
C36B Si2B C27B 107.6(6) . . ?
C22B Si2B C27B 107.3(5) . . ?
C31B Si2B C27B 109.6(5) . . ?
C11C Si1C C16C 111.5(6) . . ?
C11C Si1C C7C 109.5(6) . . ?
C16C Si1C C7C 109.4(6) . . ?
C11C Si1C C2C 111.6(5) . . ?
C16C Si1C C2C 111.3(6) . . ?
C7C Si1C C2C 103.0(5) . . ?
C11D Si1D C7D 119.0(9) . . ?
C11D Si1D C16D 98.2(10) . . ?
C7D Si1D C16D 107.7(8) . . ?
C11D Si1D C2D 111.7(7) . . ?
C7D Si1D C2D 103.1(7) . . ?
C16D Si1D C2D 117.9(9) . . ?
C27D Si2D C31D 112.4(6) . . ?
C27D Si2D C22D 105.7(5) . . ?
C31D Si2D C22D 106.9(6) . . ?
C27D Si2D C36D 109.7(6) . . ?
C31D Si2D C36D 111.9(7) . . ?
C22D Si2D C36D 110.1(6) . . ?
C2E Si1E C11E 112.4(5) . . ?
C2E Si1E C16E 110.4(6) . . ?
C11E Si1E C16E 107.8(6) . . ?
C2E Si1E C7E 103.0(5) . . ?
C11E Si1E C7E 113.0(6) . . ?
C16E Si1E C7E 110.3(6) . . ?
C27L Si2L C31L 108.2(5) . . ?
C27L Si2L C22L 105.7(4) . . ?
C31L Si2L C22L 111.0(5) . . ?
C27L Si2L C36L 107.0(5) . . ?
C31L Si2L C36L 112.6(6) . . ?
C22L Si2L C36L 112.0(6) . . ?
C11L Si1L C2L 112.9(6) . . ?
C11L Si1L C7L 110.2(6) . . ?
C2L Si1L C7L 105.6(5) . . ?
C11L Si1L C16L 108.9(6) . . ?
C2L Si1L C16L 108.5(5) . . ?
C7L Si1L C16L 110.8(6) . . ?
C16G Si1G C11G 111.5(6) . . ?
C16G Si1G C7G 106.6(6) . . ?
C11G Si1G C7G 111.8(5) . . ?
C16G Si1G C2G 111.5(5) . . ?
C11G Si1G C2G 108.8(6) . . ?
C7G Si1G C2G 106.5(5) . . ?
C27G Si2G C31G 110.9(6) . . ?
C27G Si2G C22G 105.6(5) . . ?
C31G Si2G C22G 114.1(6) . . ?
C27G Si2G C36G 111.0(6) . . ?
C31G Si2G C36G 106.5(7) . . ?
C22G Si2G C36G 108.8(6) . . ?
C22H Si2H C36H 111.7(6) . . ?
C22H Si2H C27H 104.1(5) . . ?
C36H Si2H C27H 107.9(6) . . ?
C22H Si2H C31H 110.3(5) . . ?
C36H Si2H C31H 110.5(7) . . ?
C27H Si2H C31H 112.2(6) . . ?
C16H Si1H C11H 111.3(6) . . ?
C16H Si1H C2H 108.3(5) . . ?
C11H Si1H C2H 109.6(6) . . ?
C16H Si1H C7H 109.5(6) . . ?
C11H Si1H C7H 110.0(5) . . ?
C2H Si1H C7H 108.0(5) . . ?
C36I Si2I C22I 107.9(6) . . ?
C36I Si2I C27I 110.5(6) . . ?
C22I Si2I C27I 104.8(5) . . ?
C36I Si2I C31I 114.6(7) . . ?
C22I Si2I C31I 110.1(5) . . ?
C27I Si2I C31I 108.5(6) . . ?
C16I Si1I C2I 112.9(6) . . ?
C16I Si1I C11I 111.8(9) . . ?
C2I Si1I C11I 107.5(6) . . ?
C16I Si1I C7I 109.1(7) . . ?
C2I Si1I C7I 104.2(5) . . ?
C11I Si1I C7I 111.2(6) . . ?
C31K Si2K C36K 112.4(7) . . ?
C31K Si2K C27K 112.1(6) . . ?
C36K Si2K C27K 108.0(5) . . ?
C31K Si2K C22K 110.1(5) . . ?
C36K Si2K C22K 108.4(6) . . ?
C27K Si2K C22K 105.5(5) . . ?
C7K Si1K C2K 104.9(5) . . ?
C7K Si1K C16K 109.5(5) . . ?
C2K Si1K C16K 111.2(5) . . ?
C7K Si1K C11K 111.6(6) . . ?
C2K Si1K C11K 111.6(6) . . ?
C16K Si1K C11K 108.1(6) . . ?
C22J Si2J C36J 111.3(7) . . ?
C22J Si2J C31J 113.6(6) . . ?
C36J Si2J C31J 106.3(7) . . ?
C22J Si2J C27J 103.8(5) . . ?
C36J Si2J C27J 111.5(6) . . ?
C31J Si2J C27J 110.5(7) . . ?
C2J Si1J C16J 107.3(6) . . ?
C2J Si1J C11J 110.4(7) . . ?
C16J Si1J C11J 112.5(8) . . ?
C2J Si1J C7J 106.1(6) . . ?
C16J Si1J C7J 108.4(6) . . ?
C11J Si1J C7J 111.9(6) . . ?
Cl1A O1A Co2A 152.2(6) . . ?
Cl1B O1B Co2B 136.6(5) . . ?
Cl2A O5A Co3A 147.8(5) . . ?
Cl2B O5B Co3B 143.8(5) . . ?
O50 Cl13 O52 100.4(18) . . ?
O50 Cl13 O51 109.2(17) . . ?
O52 Cl13 O51 108.9(18) . . ?
O50 Cl13 O49 103.5(18) . . ?
O52 Cl13 O49 116.2(18) . . ?
O51 Cl13 O49 116.9(16) . . ?
Cl4A O13A Co6A 146.9(5) . . ?
Cl3B O9B Co5B 146.0(6) . . ?
Cl3B O10B O11B 48.2(7) . . ?
Cl3B O11B O10B 52.3(7) . . ?
Cl4B O13B Co6B 147.8(5) . . ?
C1 N1 Co1A 175.6(12) . . ?
C3 N2 Co1A 176.0(9) . . ?
C97 N3 Co4A 175.8(9) . . ?
C95 N4 Co4A 170.4(11) . . ?
C26F N4F C30F 118.1(10) . . ?
C26F N4F Co1A 123.3(7) . . ?
C30F N4F Co1A 118.3(8) . . ?
C1A N1A C5A 114.4(10) . . ?
C1A N1A Co1A 121.8(8) . . ?
C5A N1A Co1A 123.8(8) . . ?
C6A N2A C10A 116.1(11) . . ?
C6A N2A Co2A 121.7(8) . . ?
C10A N2A Co2A 121.8(8) . . ?
C5B N1B C1B 115.5(9) . . ?
C5B N1B Co2A 122.7(7) . . ?
C1B N1B Co2A 120.6(6) . . ?
C26A N4A C30A 117.1(10) . . ?
C26A N4A Co2A 124.3(7) . . ?
C30A N4A Co2A 118.6(8) . . ?
C25B N3B C21B 117.4(10) . . ?
C25B N3B Co2A 121.0(7) . . ?
C21B N3B Co2A 121.4(8) . . ?
C1F N1F C5F 115.5(10) . . ?
C1F N1F Co6A 124.0(7) . . ?
C5F N1F Co6A 120.3(7) . . ?
C21F N3F C25F 113.0(10) . . ?
C21F N3F Co6A 122.5(7) . . ?
C25F N3F Co6A 123.9(8) . . ?
C30E N4E C26E 116.2(10) . . ?
C30E N4E Co6A 120.4(7) . . ?
C26E N4E Co6A 122.7(7) . . ?
C6E N2E C10E 116.3(10) . . ?
C6E N2E Co6A 121.5(7) . . ?
C10E N2E Co6A 122.1(8) . . ?
C5E N1E C1E 118.4(10) . . ?
C5E N1E Co5A 120.4(8) . . ?
C1E N1E Co5A 120.6(7) . . ?
C30D N4D C26D 114.1(10) . . ?
C30D N4D Co5A 124.6(8) . . ?
C26D N4D Co5A 121.1(8) . . ?
C25E N3E C21E 121.5(12) . . ?
C25E N3E Co5A 116.2(10) . . ?
C21E N3E Co5A 122.1(8) . . ?
C6D N2D C10D 112.5(12) . . ?
C6D N2D Co5A 125.9(8) . . ?
C10D N2D Co5A 121.6(9) . . ?
C5D N1D C1D 114.0(10) . . ?
C5D N1D Co4A 122.8(8) . . ?
C1D N1D Co4A 123.1(8) . . ?
C30C N4C C26C 118.2(9) . . ?
C30C N4C Co4A 120.8(8) . . ?
C26C N4C Co4A 120.7(7) . . ?
C5C N1C C1C 116.5(9) . . ?
C5C N1C Co3A 122.4(7) . . ?
C1C N1C Co3A 121.0(6) . . ?
C21C N3C C25C 118.9(9) . . ?
C21C N3C Co3A 119.8(7) . . ?
C25C N3C Co3A 120.8(7) . . ?
C30B N4B C26B 115.9(9) . . ?
C30B N4B Co3A 120.9(7) . . ?
C26B N4B Co3A 122.6(6) . . ?
C6B N2B C10B 116.8(9) . . ?
C6B N2B Co3A 122.3(7) . . ?
C10B N2B Co3A 121.0(6) . . ?
C30G N4G C26G 117.3(9) . . ?
C30G N4G Co2B 119.0(7) . . ?
C26G N4G Co2B 123.4(7) . . ?
C21H N3H C25H 117.9(9) . . ?
C21H N3H Co2B 121.2(7) . . ?
C25H N3H Co2B 120.9(7) . . ?
C1H N1H C5H 116.3(9) . . ?
C1H N1H Co2B 122.2(7) . . ?
C5H N1H Co2B 121.5(6) . . ?
C6G N2G C10G 118.7(8) . . ?
C6G N2G Co2B 121.1(6) . . ?
C10G N2G Co2B 120.2(7) . . ?
C259 N37 Co1B 176.0(8) . . ?
C184 N38 Co4B 176.4(9) . . ?
C261 N39 Co1B 167.1(11) . . ?
C5G N1G C1G 115.6(9) . . ?
C5G N1G Co1B 123.3(7) . . ?
C1G N1G Co1B 120.5(7) . . ?
C21G N3G C25G 118.0(9) . . ?
C21G N3G Co1B 121.1(7) . . ?
C25G N3G Co1B 120.7(7) . . ?
C21I N3I C25I 118.2(9) . . ?
C21I N3I Co3B 122.9(6) . . ?
C25I N3I Co3B 118.9(7) . . ?
C25J N3J C21J 118.5(9) . . ?
C25J N3J Co4B 121.2(7) . . ?
C21J N3J Co4B 119.4(7) . . ?
C21K N3K C25K 116.3(9) . . ?
C21K N3K Co5B 122.4(7) . . ?
C25K N3K Co5B 120.9(7) . . ?
C25L N3L C21L 117.0(9) . . ?
C25L N3L Co6B 123.2(7) . . ?
C21L N3L Co6B 119.9(6) . . ?
C1I N1I C5I 115.4(10) . . ?
C1I N1I Co3B 122.4(7) . . ?
C5I N1I Co3B 122.2(7) . . ?
C1J N1J C5J 119.9(10) . . ?
C1J N1J Co4B 122.3(7) . . ?
C5J N1J Co4B 117.9(8) . . ?
C1K N1K C5K 117.3(10) . . ?
C1K N1K Co5B 122.9(7) . . ?
C5K N1K Co5B 119.9(7) . . ?
C1L N1L C5L 118.3(10) . . ?
C1L N1L Co6B 120.5(7) . . ?
C5L N1L Co6B 121.1(8) . . ?
C26H N4H C30H 116.7(9) . . ?
C26H N4H Co3B 122.0(7) . . ?
C30H N4H Co3B 121.3(7) . . ?
C10H N2H C6H 116.9(9) . . ?
C10H N2H Co3B 121.2(7) . . ?
C6H N2H Co3B 121.9(6) . . ?
C30I N4I C26I 114.0(10) . . ?
C30I N4I Co4B 123.4(8) . . ?
C26I N4I Co4B 122.5(7) . . ?
C26J N4J C30J 114.5(10) . . ?
C26J N4J Co5B 125.6(7) . . ?
C30J N4J Co5B 119.5(7) . . ?
C26K N4K C30K 117.5(10) . . ?
C26K N4K Co6B 122.7(7) . . ?
C30K N4K Co6B 119.6(7) . . ?
C26L N4L C30L 117.7(9) . . ?
C26L N4L Co1B 122.8(7) . . ?
C30L N4L Co1B 119.5(7) . . ?
C6I N2I C10I 117.3(9) . . ?
C6I N2I Co4B 125.0(7) . . ?
C10I N2I Co4B 117.4(7) . . ?
C6J N2J C10J 115.6(9) . . ?
C6J N2J Co5B 123.2(7) . . ?
C10J N2J Co5B 121.2(7) . . ?
C6K N2K C10K 116.7(9) . . ?
C6K N2K Co6B 124.6(7) . . ?
C10K N2K Co6B 118.5(7) . . ?
C6L N2L C10L 115.5(9) . . ?
C6L N2L Co1B 123.8(7) . . ?
C10L N2L Co1B 120.7(7) . . ?
C6F N2F C10F 116.3(9) . . ?
C6F N2F Co1A 126.0(7) . . ?
C10F N2F Co1A 117.7(7) . . ?
C21D N3D C25D 119.5(10) . . ?
C21D N3D Co4A 119.9(7) . . ?
C25D N3D Co4A 120.6(7) . . ?
C21A N3A C25A 122.8(10) . . ?
C21A N3A Co1A 120.3(8) . . ?
C25A N3A Co1A 116.5(8) . . ?
C6C N2C C10C 117.2(10) . . ?
C6C N2C Co4A 122.3(7) . . ?
C10C N2C Co4A 120.5(7) . . ?
O83 Co5A N4D 91.7(4) . . ?
O83 Co5A N2D 87.7(4) . . ?
N4D Co5A N2D 90.8(4) . . ?
O83 Co5A N1E 93.8(4) . . ?
N4D Co5A N1E 174.4(4) . . ?
N2D Co5A N1E 89.1(4) . . ?
O83 Co5A N3E 90.2(4) . . ?
N4D Co5A N3E 91.0(4) . . ?
N2D Co5A N3E 177.2(4) . . ?
N1E Co5A N3E 89.3(4) . . ?
O83 Co5A O9A 175.7(4) . . ?
N4D Co5A O9A 88.3(3) . . ?
N2D Co5A O9A 96.6(4) . . ?
N1E Co5A O9A 86.2(3) . . ?
N3E Co5A O9A 85.5(4) . . ?
O39 Cl10 O37 108.7(11) . . ?
O39 Cl10 O40 108.7(11) . . ?
O37 Cl10 O40 114.2(11) . . ?
O39 Cl10 O38 107.9(9) . . ?
O37 Cl10 O38 114.0(10) . . ?
O40 Cl10 O38 103.0(11) . . ?
O30 Cl8 O31 115.4(9) . . ?
O30 Cl8 O32 103.6(8) . . ?
O31 Cl8 O32 104.7(9) . . ?
O30 Cl8 O29 108.8(9) . . ?
O31 Cl8 O29 103.2(10) . . ?
O32 Cl8 O29 121.6(11) . . ?
N56 C9 C10 157.6(17) . . ?
O25 Cl7 O28 114.6(9) . . ?
O25 Cl7 O27 120.7(9) . . ?
O28 Cl7 O27 123.6(9) . . ?
O25 Cl7 O26 96.3(10) . . ?
O28 Cl7 O26 80.3(10) . . ?
O27 Cl7 O26 83.6(10) . . ?
N1 C1 C2 169(2) . . ?
C1 C2 H2A 109.5 . . ?
C1 C2 H2B 109.5 . . ?
H2A C2 H2B 109.5 . . ?
C1 C2 H2C 109.5 . . ?
H2A C2 H2C 109.5 . . ?
H2B C2 H2C 109.5 . . ?
N2 C3 C4 176.5(16) . . ?
C3 C4 H4A 109.5 . . ?
C3 C4 H4B 109.5 . . ?
H4A C4 H4B 109.5 . . ?
C3 C4 H4C 109.5 . . ?
H4A C4 H4C 109.5 . . ?
H4B C4 H4C 109.5 . . ?
C7 C8 H8X 109.5 . . ?
C7 C8 H8Y 109.5 . . ?
H8X C8 H8Y 109.5 . . ?
C7 C8 H8Z 109.5 . . ?
H8X C8 H8Z 109.5 . . ?
H8Y C8 H8Z 109.5 . . ?
O36 Cl9 O34 123.1(9) . . ?
O36 Cl9 O33 97.0(11) . . ?
O34 Cl9 O33 117.4(10) . . ?
O36 Cl9 O35 115.6(10) . . ?
O34 Cl9 O35 96.6(9) . . ?
O33 Cl9 O35 107.4(11) . . ?
C9 C10 H10X 109.5 . . ?
C9 C10 H10Y 109.5 . . ?
H10X C10 H10Y 109.5 . . ?
C9 C10 H10Z 109.5 . . ?
H10X C10 H10Z 109.5 . . ?
H10Y C10 H10Z 109.5 . . ?
O42 Cl11 O41 104.2(9) . . ?
O42 Cl11 O44 116.0(8) . . ?
O41 Cl11 O44 104.6(10) . . ?
O42 Cl11 O43 108.8(8) . . ?
O41 Cl11 O43 108.2(9) . . ?
O44 Cl11 O43 114.2(8) . . ?
O46 Cl12 O47 122.4(10) . . ?
O46 Cl12 O45 121.1(10) . . ?
O47 Cl12 O45 113.3(10) . . ?
O46 Cl12 O48 101.2(12) . . ?
O47 Cl12 O48 106.0(12) . . ?
O45 Cl12 O48 79.6(11) . . ?
C9 N56 Co4B 156.9(12) . . ?
C7 N57 Co6B 154.0(13) . . ?
C11 N58 Co3B 163.4(13) . . ?
C327 N59 Co6A 169.6(11) . . ?
C407 N61 Co5B 174.2(11) . . ?
N4 C95 C96 175.4(17) . . ?
C95 C96 H96A 109.5 . . ?
C95 C96 H96B 109.5 . . ?
H96A C96 H96B 109.5 . . ?
C95 C96 H96C 109.5 . . ?
H96A C96 H96C 109.5 . . ?
H96B C96 H96C 109.5 . . ?
N3 C97 C98 171.0(15) . . ?
C97 C98 H98A 109.5 . . ?
C97 C98 H98B 109.5 . . ?
H98A C98 H98B 109.5 . . ?
C97 C98 H98C 109.5 . . ?
H98A C98 H98C 109.5 . . ?
H98B C98 H98C 109.5 . . ?
N38 C184 C185 176.2(15) . . ?
C184 C185 H18A 109.5 . . ?
C184 C185 H18B 109.5 . . ?
H18A C185 H18B 109.5 . . ?
C184 C185 H18C 109.5 . . ?
H18A C185 H18C 109.5 . . ?
H18B C185 H18C 109.5 . . ?
N37 C259 C260 174.8(14) . . ?
C259 C260 H26A 109.5 . . ?
C259 C260 H26B 109.5 . . ?
H26A C260 H26B 109.5 . . ?
C259 C260 H26C 109.5 . . ?
H26A C260 H26C 109.5 . . ?
H26B C260 H26C 109.5 . . ?
N39 C261 C262 178.1(16) . . ?
C261 C262 H26D 109.5 . . ?
C261 C262 H26E 109.5 . . ?
H26D C262 H26E 109.5 . . ?
C261 C262 H26F 109.5 . . ?
H26D C262 H26F 109.5 . . ?
H26E C262 H26F 109.5 . . ?
N59 C327 C430 175.1(17) . . ?
C11 C384 H38A 109.5 . . ?
C11 C384 H38B 109.5 . . ?
H38A C384 H38B 109.5 . . ?
C11 C384 H38C 109.5 . . ?
H38A C384 H38C 109.5 . . ?
H38B C384 H38C 109.5 . . ?
N61 C407 C408 175.3(18) . . ?
C407 C408 H40A 109.5 . . ?
C407 C408 H40B 109.5 . . ?
H40A C408 H40B 109.5 . . ?
C407 C408 H40C 109.5 . . ?
H40A C408 H40C 109.5 . . ?
H40B C408 H40C 109.5 . . ?
C327 C430 H43A 109.5 . . ?
C327 C430 H43B 109.5 . . ?
H43A C430 H43B 109.5 . . ?
C327 C430 H43C 109.5 . . ?
H43A C430 H43C 109.5 . . ?
H43B C430 H43C 109.5 . . ?
N1A C1A C2A 127.9(11) . . ?
N1A C1A H1A 116.0 . . ?
C2A C1A H1A 116.0 . . ?
C1A C2A C3A 116.4(11) . . ?
C1A C2A Si1A 124.7(9) . . ?
C3A C2A Si1A 118.7(9) . . ?
C2A C3A C4A 117.9(11) . . ?
C2A C3A H3A 121.1 . . ?
C4A C3A H3A 121.1 . . ?
C5A C4A C3A 119.6(12) . . ?
C5A C4A H4AT 120.2 . . ?
C3A C4A H4AT 120.2 . . ?
C4A C5A N1A 123.7(12) . . ?
C4A C5A H5A 118.2 . . ?
N1A C5A H5A 118.2 . . ?
N2A C6A C7A 124.5(11) . . ?
N2A C6A H6A 117.8 . . ?
C7A C6A H6A 117.8 . . ?
C8A C7A C6A 112.6(11) . . ?
C8A C7A Si1A 129.3(10) . . ?
C6A C7A Si1A 118.0(9) . . ?
C9A C8A C7A 124.2(13) . . ?
C9A C8A H8W 117.9 . . ?
C7A C8A H8W 117.9 . . ?
C8A C9A C10A 119.7(13) . . ?
C8A C9A H9A 120.2 . . ?
C10A C9A H9A 120.2 . . ?
N2A C10A C9A 122.8(12) . . ?
N2A C10A H10W 118.6 . . ?
C9A C10A H10W 118.6 . . ?
C15A C11A C12A 91.9(16) . . ?
C15A C11A Si1A 121.1(15) . . ?
C12A C11A Si1A 109.7(13) . . ?
C15A C11A H11A 110.8 . . ?
C12A C11A H11A 110.8 . . ?
Si1A C11A H11A 110.8 . . ?
C13A C12A C11A 104.2(16) . . ?
C13A C12A H12A 110.9 . . ?
C11A C12A H12A 110.9 . . ?
C13A C12A H12B 110.9 . . ?
C11A C12A H12B 110.9 . . ?
H12A C12A H12B 108.9 . . ?
C12A C13A C14A 103.1(16) . . ?
C12A C13A H13A 111.1 . . ?
C14A C13A H13A 111.1 . . ?
C12A C13A H13B 111.1 . . ?
C14A C13A H13B 111.1 . . ?
H13A C13A H13B 109.1 . . ?
C13A C14A C15A 101.1(17) . . ?
C13A C14A H14A 111.6 . . ?
C15A C14A H14A 111.6 . . ?
C13A C14A H14B 111.6 . . ?
C15A C14A H14B 111.6 . . ?
H14A C14A H14B 109.4 . . ?
C11A C15A C14A 100.1(17) . . ?
C11A C15A H15A 111.8 . . ?
C14A C15A H15A 111.8 . . ?
C11A C15A H15B 111.8 . . ?
C14A C15A H15B 111.7 . . ?
H15A C15A H15B 109.5 . . ?
C20A C16A C17A 107.9(13) . . ?
C20A C16A Si1A 115.5(11) . . ?
C17A C16A Si1A 110.0(11) . . ?
C20A C16A H16A 107.7 . . ?
C17A C16A H16A 107.7 . . ?
Si1A C16A H16A 107.7 . . ?
C18A C17A C16A 99.6(13) . . ?
C18A C17A H17A 111.8 . . ?
C16A C17A H17A 111.8 . . ?
C18A C17A H17B 111.8 . . ?
C16A C17A H17B 111.8 . . ?
H17A C17A H17B 109.6 . . ?
C19A C18A C17A 102.7(14) . . ?
C19A C18A H18D 111.2 . . ?
C17A C18A H18D 111.2 . . ?
C19A C18A H18' 111.2 . . ?
C17A C18A H18' 111.2 . . ?
H18D C18A H18' 109.1 . . ?
C18A C19A C20A 107.2(15) . . ?
C18A C19A H19A 110.3 . . ?
C20A C19A H19A 110.3 . . ?
C18A C19A H19Z 110.3 . . ?
C20A C19A H19Z 110.3 . . ?
H19A C19A H19Z 108.5 . . ?
C19A C20A C16A 103.2(14) . . ?
C19A C20A H20A 111.1 . . ?
C16A C20A H20A 111.1 . . ?
C19A C20A H20B 111.1 . . ?
C16A C20A H20B 111.1 . . ?
H20A C20A H20B 109.1 . . ?
N3A C21A C22A 120.8(10) . . ?
N3A C21A H21A 119.6 . . ?
C22A C21A H21A 119.6 . . ?
C23A C22A C21A 118.6(11) . . ?
C23A C22A Si2A 120.8(9) . . ?
C21A C22A Si2A 120.4(9) . . ?
C22A C23A C24A 117.8(12) . . ?
C22A C23A H23A 121.1 . . ?
C24A C23A H23A 121.1 . . ?
C25A C24A C23A 121.6(12) . . ?
C25A C24A H24A 119.2 . . ?
C23A C24A H24A 119.2 . . ?
N3A C25A C24A 117.7(11) . . ?
N3A C25A H25A 121.2 . . ?
C24A C25A H25A 121.2 . . ?
N4A C26A C27A 127.2(11) . . ?
N4A C26A H26G 116.4 . . ?
C27A C26A H26G 116.4 . . ?
C28A C27A C26A 111.9(11) . . ?
C28A C27A Si2A 124.6(9) . . ?
C26A C27A Si2A 123.0(9) . . ?
C29A C28A C27A 123.5(11) . . ?
C29A C28A H28A 118.3 . . ?
C27A C28A H28A 118.3 . . ?
C28A C29A C30A 118.9(11) . . ?
C28A C29A H29A 120.6 . . ?
C30A C29A H29A 120.6 . . ?
N4A C30A C29A 120.9(12) . . ?
N4A C30A H30A 119.5 . . ?
C29A C30A H30A 119.5 . . ?
C35A C31A C32A 110.3(14) . . ?
C35A C31A Si2A 109.2(11) . . ?
C32A C31A Si2A 114.4(12) . . ?
C35A C31A H31A 107.5 . . ?
C32A C31A H31A 107.5 . . ?
Si2A C31A H31A 107.5 . . ?
C33A C32A C31A 95.6(14) . . ?
C33A C32A H32A 112.6 . . ?
C31A C32A H32A 112.6 . . ?
C33A C32A H32B 112.6 . . ?
C31A C32A H32B 112.6 . . ?
H32A C32A H32B 110.1 . . ?
C32A C33A C34A 116.0(15) . . ?
C32A C33A H33A 108.3 . . ?
C34A C33A H33A 108.3 . . ?
C32A C33A H33B 108.3 . . ?
C34A C33A H33B 108.3 . . ?
H33A C33A H33B 107.4 . . ?
C35A C34A C33A 104.9(16) . . ?
C35A C34A H34A 110.8 . . ?
C33A C34A H34A 110.8 . . ?
C35A C34A H34B 110.8 . . ?
C33A C34A H34B 110.8 . . ?
H34A C34A H34B 108.8 . . ?
C34A C35A C31A 99.5(14) . . ?
C34A C35A H35A 111.9 . . ?
C31A C35A H35A 111.9 . . ?
C34A C35A H35B 111.9 . . ?
C31A C35A H35B 111.9 . . ?
H35A C35A H35B 109.6 . . ?
C37A C36A C40A 110.9(14) . . ?
C37A C36A Si2A 115.6(11) . . ?
C40A C36A Si2A 112.8(12) . . ?
C37A C36A H36A 105.5 . . ?
C40A C36A H36A 105.5 . . ?
Si2A C36A H36A 105.5 . . ?
C36A C37A C38A 106.6(15) . . ?
C36A C37A H37A 110.4 . . ?
C38A C37A H37A 110.4 . . ?
C36A C37A H37B 110.4 . . ?
C38A C37A H37B 110.4 . . ?
H37A C37A H37B 108.6 . . ?
C39A C38A C37A 101.6(15) . . ?
C39A C38A H38D 111.4 . . ?
C37A C38A H38D 111.4 . . ?
C39A C38A H38E 111.4 . . ?
C37A C38A H38E 111.4 . . ?
H38D C38A H38E 109.3 . . ?
C40A C39A C38A 117.3(17) . . ?
C40A C39A H39A 108.0 . . ?
C38A C39A H39A 108.0 . . ?
C40A C39A H39B 108.0 . . ?
C38A C39A H39B 108.0 . . ?
H39A C39A H39B 107.2 . . ?
C39A C40A C36A 99.8(15) . . ?
C39A C40A H40D 111.8 . . ?
C36A C40A H40D 111.8 . . ?
C39A C40A H40E 111.8 . . ?
C36A C40A H40E 111.8 . . ?
H40D C40A H40E 109.5 . . ?
N1B C1B C2B 123.6(9) . . ?
N1B C1B H1B 118.2 . . ?
C2B C1B H1B 118.2 . . ?
C1B C2B C3B 116.2(10) . . ?
C1B C2B Si1B 122.2(8) . . ?
C3B C2B Si1B 121.5(8) . . ?
C4B C3B C2B 120.2(10) . . ?
C4B C3B H3B 119.9 . . ?
C2B C3B H3B 119.9 . . ?
C5B C4B C3B 120.2(11) . . ?
C5B C4B H4BA 119.9 . . ?
C3B C4B H4BA 119.9 . . ?
C4B C5B N1B 124.0(10) . . ?
C4B C5B H5B 118.0 . . ?
N1B C5B H5B 118.0 . . ?
N2B C6B C7B 125.7(10) . . ?
N2B C6B H6B 117.1 . . ?
C7B C6B H6B 117.1 . . ?
C6B C7B C8B 117.0(9) . . ?
C6B C7B Si1B 121.4(8) . . ?
C8B C7B Si1B 121.4(7) . . ?
C9B C8B C7B 117.6(10) . . ?
C9B C8B H8V 121.2 . . ?
C7B C8B H8V 121.2 . . ?
C8B C9B C10B 120.6(10) . . ?
C8B C9B H9B 119.7 . . ?
C10B C9B H9B 119.7 . . ?
C9B C10B N2B 122.3(9) . . ?
C9B C10B H10V 118.9 . . ?
N2B C10B H10V 118.9 . . ?
C12B C11B C15B 104.5(10) . . ?
C12B C11B Si1B 120.9(9) . . ?
C15B C11B Si1B 110.6(8) . . ?
C12B C11B H11B 106.6 . . ?
C15B C11B H11B 106.6 . . ?
Si1B C11B H11B 106.6 . . ?
C11B C12B C13B 106.4(11) . . ?
C11B C12B H12C 110.4 . . ?
C13B C12B H12C 110.4 . . ?
C11B C12B H12D 110.4 . . ?
C13B C12B H12D 110.4 . . ?
H12C C12B H12D 108.6 . . ?
C14B C13B C12B 108.6(12) . . ?
C14B C13B H13C 110.0 . . ?
C12B C13B H13C 110.0 . . ?
C14B C13B H13D 110.0 . . ?
C12B C13B H13D 110.0 . . ?
H13C C13B H13D 108.3 . . ?
C13B C14B C15B 104.3(11) . . ?
C13B C14B H14C 110.9 . . ?
C15B C14B H14C 110.9 . . ?
C13B C14B H14D 110.9 . . ?
C15B C14B H14D 110.9 . . ?
H14C C14B H14D 108.9 . . ?
C11B C15B C14B 102.8(10) . . ?
C11B C15B H15C 111.2 . . ?
C14B C15B H15C 111.2 . . ?
C11B C15B H15D 111.2 . . ?
C14B C15B H15D 111.2 . . ?
H15C C15B H15D 109.1 . . ?
C17B C16B C20B 109.1(11) . . ?
C17B C16B Si1B 112.9(9) . . ?
C20B C16B Si1B 116.6(9) . . ?
C17B C16B H16B 105.8 . . ?
C20B C16B H16B 105.8 . . ?
Si1B C16B H16B 105.8 . . ?
C16B C17B C18B 104.9(12) . . ?
C16B C17B H17C 110.8 . . ?
C18B C17B H17C 110.8 . . ?
C16B C17B H17D 110.8 . . ?
C18B C17B H17D 110.8 . . ?
H17C C17B H17D 108.8 . . ?
C17B C18B C19B 101.8(12) . . ?
C17B C18B H1AA 111.4 . . ?
C19B C18B H1AA 111.4 . . ?
C17B C18B H18F 111.4 . . ?
C19B C18B H18F 111.4 . . ?
H1AA C18B H18F 109.3 . . ?
C20B C19B C18B 111.5(13) . . ?
C20B C19B H1AB 109.3 . . ?
C18B C19B H1AB 109.3 . . ?
C20B C19B H19C 109.3 . . ?
C18B C19B H19C 109.3 . . ?
H1AB C19B H19C 108.0 . . ?
C19B C20B C16B 103.4(12) . . ?
C19B C20B H20C 111.1 . . ?
C16B C20B H20C 111.1 . . ?
C19B C20B H20D 111.1 . . ?
C16B C20B H20D 111.1 . . ?
H20C C20B H20D 109.1 . . ?
N3B C21B C22B 125.5(11) . . ?
N3B C21B H21B 117.3 . . ?
C22B C21B H21B 117.3 . . ?
C21B C22B C23B 115.8(10) . . ?
C21B C22B Si2B 121.8(9) . . ?
C23B C22B Si2B 122.4(9) . . ?
C24B C23B C22B 118.9(11) . . ?
C24B C23B H23B 120.5 . . ?
C22B C23B H23B 120.5 . . ?
C23B C24B C25B 118.6(11) . . ?
C23B C24B H24B 120.7 . . ?
C25B C24B H24B 120.7 . . ?
N3B C25B C24B 123.7(10) . . ?
N3B C25B H25B 118.2 . . ?
C24B C25B H25B 118.2 . . ?
C27B C26B N4B 122.8(9) . . ?
C27B C26B H26H 118.6 . . ?
N4B C26B H26H 118.6 . . ?
C26B C27B C28B 118.3(11) . . ?
C26B C27B Si2B 120.8(8) . . ?
C28B C27B Si2B 120.9(9) . . ?
C29B C28B C27B 118.5(11) . . ?
C29B C28B H28B 120.7 . . ?
C27B C28B H28B 120.7 . . ?
C30B C29B C28B 119.7(11) . . ?
C30B C29B H29B 120.2 . . ?
C28B C29B H29B 120.2 . . ?
C29B C30B N4B 123.7(11) . . ?
C29B C30B H30B 118.2 . . ?
N4B C30B H30B 118.2 . . ?
C32B C31B C35B 109.1(11) . . ?
C32B C31B Si2B 110.0(10) . . ?
C35B C31B Si2B 113.5(9) . . ?
C32B C31B H31B 108.1 . . ?
C35B C31B H31B 108.1 . . ?
Si2B C31B H31B 108.1 . . ?
C31B C32B C33B 101.3(13) . . ?
C31B C32B H32C 111.5 . . ?
C33B C32B H32C 111.5 . . ?
C31B C32B H32D 111.5 . . ?
C33B C32B H32D 111.5 . . ?
H32C C32B H32D 109.3 . . ?
C32B C33B C34B 107.9(12) . . ?
C32B C33B H33C 110.1 . . ?
C34B C33B H33C 110.1 . . ?
C32B C33B H33D 110.1 . . ?
C34B C33B H33D 110.1 . . ?
H33C C33B H33D 108.4 . . ?
C35B C34B C33B 107.7(13) . . ?
C35B C34B H34C 110.2 . . ?
C33B C34B H34C 110.2 . . ?
C35B C34B H34D 110.2 . . ?
C33B C34B H34D 110.2 . . ?
H34C C34B H34D 108.5 . . ?
C34B C35B C31B 97.5(12) . . ?
C34B C35B H35C 112.3 . . ?
C31B C35B H35C 112.3 . . ?
C34B C35B H35D 112.3 . . ?
C31B C35B H35D 112.3 . . ?
H35C C35B H35D 109.9 . . ?
C40B C36B C37B 104.4(11) . . ?
C40B C36B Si2B 116.0(11) . . ?
C37B C36B Si2B 117.8(10) . . ?
C40B C36B H36B 105.9 . . ?
C37B C36B H36B 105.9 . . ?
Si2B C36B H36B 105.9 . . ?
C39B C37B C36B 108.5(13) . . ?
C39B C37B H37C 110.0 . . ?
C36B C37B H37C 110.0 . . ?
C39B C37B H37D 110.0 . . ?
C36B C37B H37D 110.0 . . ?
H37C C37B H37D 108.4 . . ?
C39B C38B C40B 110.4(13) . . ?
C39B C38B H38F 109.6 . . ?
C40B C38B H38F 109.6 . . ?
C39B C38B H38G 109.6 . . ?
C40B C38B H38G 109.6 . . ?
H38F C38B H38G 108.1 . . ?
C37B C39B C38B 108.9(14) . . ?
C37B C39B H39C 109.9 . . ?
C38B C39B H39C 109.9 . . ?
C37B C39B H39D 109.9 . . ?
C38B C39B H39D 109.9 . . ?
H39C C39B H39D 108.3 . . ?
C38B C40B C36B 105.4(13) . . ?
C38B C40B H40F 110.7 . . ?
C36B C40B H40F 110.7 . . ?
C38B C40B H40G 110.7 . . ?
C36B C40B H40G 110.7 . . ?
H40F C40B H40G 108.8 . . ?
N1C C1C C2C 123.0(9) . . ?
N1C C1C H1C 118.5 . . ?
C2C C1C H1C 118.5 . . ?
C1C C2C C3C 119.5(10) . . ?
C1C C2C Si1C 122.2(7) . . ?
C3C C2C Si1C 118.2(8) . . ?
C4C C3C C2C 115.6(10) . . ?
C4C C3C H3C 122.2 . . ?
C2C C3C H3C 122.2 . . ?
C5C C4C C3C 121.8(10) . . ?
C5C C4C H4CA 119.1 . . ?
C3C C4C H4CA 119.1 . . ?
C4C C5C N1C 123.4(10) . . ?
C4C C5C H5C 118.3 . . ?
N1C C5C H5C 118.3 . . ?
N2C C6C C7C 125.4(10) . . ?
N2C C6C H6C 117.3 . . ?
C7C C6C H6C 117.3 . . ?
C6C C7C C8C 112.5(10) . . ?
C6C C7C Si1C 120.8(8) . . ?
C8C C7C Si1C 126.6(9) . . ?
C9C C8C C7C 122.4(11) . . ?
C9C C8C H8U 118.8 . . ?
C7C C8C H8U 118.8 . . ?
C10C C9C C8C 119.3(11) . . ?
C10C C9C H9C 120.4 . . ?
C8C C9C H9C 120.4 . . ?
C9C C10C N2C 123.1(11) . . ?
C9C C10C H10U 118.4 . . ?
N2C C10C H10U 118.4 . . ?
C15C C11C C12C 107.6(10) . . ?
C15C C11C Si1C 119.7(10) . . ?
C12C C11C Si1C 110.6(9) . . ?
C15C C11C H11C 106.0 . . ?
C12C C11C H11C 106.0 . . ?
Si1C C11C H11C 106.0 . . ?
C13C C12C C11C 100.9(11) . . ?
C13C C12C H12E 111.6 . . ?
C11C C12C H12E 111.6 . . ?
C13C C12C H12F 111.6 . . ?
C11C C12C H12F 111.6 . . ?
H12E C12C H12F 109.4 . . ?
C14C C13C C12C 109.9(13) . . ?
C14C C13C H13E 109.7 . . ?
C12C C13C H13E 109.7 . . ?
C14C C13C H13F 109.7 . . ?
C12C C13C H13F 109.7 . . ?
H13E C13C H13F 108.2 . . ?
C13C C14C C15C 105.7(12) . . ?
C13C C14C H14E 110.6 . . ?
C15C C14C H14E 110.6 . . ?
C13C C14C H14U 110.6 . . ?
C15C C14C H14U 110.6 . . ?
H14E C14C H14U 108.7 . . ?
C11C C15C C14C 107.7(12) . . ?
C11C C15C H15E 110.2 . . ?
C14C C15C H15E 110.2 . . ?
C11C C15C H15' 110.2 . . ?
C14C C15C H15' 110.2 . . ?
H15E C15C H15' 108.5 . . ?
C20C C16C C17C 102.4(13) . . ?
C20C C16C Si1C 119.0(10) . . ?
C17C C16C Si1C 113.4(10) . . ?
C20C C16C H16C 107.1 . . ?
C17C C16C H16C 107.1 . . ?
Si1C C16C H16C 107.1 . . ?
C16C C17C C18C 103.9(12) . . ?
C16C C17C H17E 111.0 . . ?
C18C C17C H17E 111.0 . . ?
C16C C17C H17F 111.0 . . ?
C18C C17C H17F 111.0 . . ?
H17E C17C H17F 109.0 . . ?
C19C C18C C17C 103.9(12) . . ?
C19C C18C H18G 111.0 . . ?
C17C C18C H18G 111.0 . . ?
C19C C18C H18H 111.0 . . ?
C17C C18C H18H 111.0 . . ?
H18G C18C H18H 109.0 . . ?
C18C C19C C20C 103.8(13) . . ?
C18C C19C H19D 111.0 . . ?
C20C C19C H19D 111.0 . . ?
C18C C19C H19E 111.0 . . ?
C20C C19C H19E 111.0 . . ?
H19D C19C H19E 109.0 . . ?
C16C C20C C19C 110.0(12) . . ?
C16C C20C H20E 109.7 . . ?
C19C C20C H20E 109.7 . . ?
C16C C20C H20F 109.7 . . ?
C19C C20C H20F 109.7 . . ?
H20E C20C H20F 108.2 . . ?
N3C C21C C22C 125.2(9) . . ?
N3C C21C H21C 117.4 . . ?
C22C C21C H21C 117.4 . . ?
C23C C22C C21C 112.7(9) . . ?
C23C C22C Si2C 128.0(9) . . ?
C21C C22C Si2C 119.2(8) . . ?
C24C C23C C22C 124.6(11) . . ?
C24C C23C H23C 117.7 . . ?
C22C C23C H23C 117.7 . . ?
C23C C24C C25C 117.5(10) . . ?
C23C C24C H24C 121.3 . . ?
C25C C24C H24C 121.3 . . ?
N3C C25C C24C 121.1(10) . . ?
N3C C25C H25C 119.4 . . ?
C24C C25C H25C 119.4 . . ?
C27C C26C N4C 120.4(10) . . ?
C27C C26C H26I 119.8 . . ?
N4C C26C H26I 119.8 . . ?
C26C C27C C28C 120.1(11) . . ?
C26C C27C Si2C 119.9(8) . . ?
C28C C27C Si2C 119.9(8) . . ?
C29C C28C C27C 119.2(11) . . ?
C29C C28C H28C 120.4 . . ?
C27C C28C H28C 120.4 . . ?
C28C C29C C30C 118.8(11) . . ?
C28C C29C H29C 120.6 . . ?
C30C C29C H29C 120.6 . . ?
N4C C30C C29C 123.2(11) . . ?
N4C C30C H30C 118.4 . . ?
C29C C30C H30C 118.4 . . ?
C32C C31C C35C 105.7(11) . . ?
C32C C31C Si2C 115.5(10) . . ?
C35C C31C Si2C 112.4(10) . . ?
C32C C31C H31C 107.6 . . ?
C35C C31C H31C 107.6 . . ?
Si2C C31C H31C 107.6 . . ?
C31C C32C C33C 103.7(12) . . ?
C31C C32C H32E 111.0 . . ?
C33C C32C H32E 111.0 . . ?
C31C C32C H32F 111.0 . . ?
C33C C32C H32F 111.0 . . ?
H32E C32C H32F 109.0 . . ?
C32C C33C C34C 106.1(13) . . ?
C32C C33C H33E 110.5 . . ?
C34C C33C H33E 110.5 . . ?
C32C C33C H33F 110.5 . . ?
C34C C33C H33F 110.5 . . ?
H33E C33C H33F 108.7 . . ?
C35C C34C C33C 99.8(13) . . ?
C35C C34C H34E 111.8 . . ?
C33C C34C H34E 111.8 . . ?
C35C C34C H34F 111.8 . . ?
C33C C34C H34F 111.8 . . ?
H34E C34C H34F 109.5 . . ?
C34C C35C C31C 108.4(13) . . ?
C34C C35C H35E 110.0 . . ?
C31C C35C H35E 110.0 . . ?
C34C C35C H35F 110.0 . . ?
C31C C35C H35F 110.0 . . ?
H35E C35C H35F 108.4 . . ?
C40C C36C C37C 106.6(12) . . ?
C40C C36C Si2C 114.1(9) . . ?
C37C C36C Si2C 112.5(10) . . ?
C40C C36C H36C 107.8 . . ?
C37C C36C H36C 107.8 . . ?
Si2C C36C H36C 107.8 . . ?
C38C C37C C36C 102.8(12) . . ?
C38C C37C H37E 111.2 . . ?
C36C C37C H37E 111.2 . . ?
C38C C37C H37F 111.2 . . ?
C36C C37C H37F 111.2 . . ?
H37E C37C H37F 109.1 . . ?
C39C C38C C37C 110.5(12) . . ?
C39C C38C H38H 109.6 . . ?
C37C C38C H38H 109.6 . . ?
C39C C38C H38I 109.6 . . ?
C37C C38C H38I 109.6 . . ?
H38H C38C H38I 108.1 . . ?
C38C C39C C40C 103.6(11) . . ?
C38C C39C H39E 111.0 . . ?
C40C C39C H39E 111.0 . . ?
C38C C39C H39F 111.0 . . ?
C40C C39C H39F 111.0 . . ?
H39E C39C H39F 109.0 . . ?
C36C C40C C39C 106.4(12) . . ?
C36C C40C H40H 110.4 . . ?
C39C C40C H40H 110.4 . . ?
C36C C40C H40I 110.4 . . ?
C39C C40C H40I 110.4 . . ?
H40H C40C H40I 108.6 . . ?
C2D C1D N1D 126.9(12) . . ?
C2D C1D H1D 116.5 . . ?
N1D C1D H1D 116.5 . . ?
C1D C2D C3D 116.3(13) . . ?
C1D C2D Si1D 125.0(11) . . ?
C3D C2D Si1D 117.8(10) . . ?
C2D C3D C4D 119.2(12) . . ?
C2D C3D H3D 120.4 . . ?
C4D C3D H3D 120.4 . . ?
C5D C4D C3D 117.1(13) . . ?
C5D C4D H4D 121.4 . . ?
C3D C4D H4D 121.4 . . ?
C4D C5D N1D 126.0(13) . . ?
C4D C5D H5D 117.0 . . ?
N1D C5D H5D 117.0 . . ?
N2D C6D C7D 127.6(12) . . ?
N2D C6D H6D 116.2 . . ?
C7D C6D H6D 116.2 . . ?
C6D C7D C8D 112.4(14) . . ?
C6D C7D Si1D 122.4(11) . . ?
C8D C7D Si1D 124.7(12) . . ?
C9D C8D C7D 122.1(15) . . ?
C9D C8D H8D 118.9 . . ?
C7D C8D H8D 118.9 . . ?
C8D C9D C10D 119.0(13) . . ?
C8D C9D H9D 120.5 . . ?
C10D C9D H9D 120.5 . . ?
C9D C10D N2D 126.2(14) . . ?
C9D C10D H10D 116.9 . . ?
N2D C10D H10D 116.9 . . ?
C15D C11D C12D 108.7(16) . . ?
C15D C11D Si1D 117.0(14) . . ?
C12D C11D Si1D 108.7(15) . . ?
C15D C11D H11D 107.3 . . ?
C12D C11D H11D 107.3 . . ?
Si1D C11D H11D 107.3 . . ?
C13D C12D C11D 93.4(16) . . ?
C13D C12D H12G 113.0 . . ?
C11D C12D H12G 113.0 . . ?
C13D C12D H12H 113.0 . . ?
C11D C12D H12H 113.0 . . ?
H12G C12D H12H 110.4 . . ?
C12D C13D C14D 103.7(19) . . ?
C12D C13D H13G 111.0 . . ?
C14D C13D H13G 111.0 . . ?
C12D C13D H13H 111.0 . . ?
C14D C13D H13H 111.0 . . ?
H13G C13D H13H 109.0 . . ?
C13D C14D C15D 89.2(15) . . ?
C13D C14D H1AC 113.8 . . ?
C15D C14D H1AC 113.8 . . ?
C13D C14D H14G 113.8 . . ?
C15D C14D H14G 113.8 . . ?
H1AC C14D H14G 111.0 . . ?
C11D C15D C14D 99.8(15) . . ?
C11D C15D H1AD 111.8 . . ?
C14D C15D H1AD 111.8 . . ?
C11D C15D H15G 111.8 . . ?
C14D C15D H15G 111.8 . . ?
H1AD C15D H15G 109.5 . . ?
C20D C16D C17D 101.9(18) . . ?
C20D C16D Si1D 115.5(15) . . ?
C17D C16D Si1D 111.5(14) . . ?
C20D C16D H16D 109.2 . . ?
C17D C16D H16D 109.2 . . ?
Si1D C16D H16D 109.2 . . ?
C18D C17D C16D 115.8(18) . . ?
C18D C17D H17G 108.3 . . ?
C16D C17D H17G 108.3 . . ?
C18D C17D H17H 108.3 . . ?
C16D C17D H17H 108.3 . . ?
H17G C17D H17H 107.4 . . ?
C17D C18D C19D 96.2(17) . . ?
C17D C18D H18I 112.5 . . ?
C19D C18D H18I 112.5 . . ?
C17D C18D H18J 112.5 . . ?
C19D C18D H18J 112.5 . . ?
H18I C18D H18J 110.0 . . ?
C18D C19D C20D 115.6(19) . . ?
C18D C19D H19F 108.4 . . ?
C20D C19D H19F 108.4 . . ?
C18D C19D H19G 108.4 . . ?
C20D C19D H19G 108.4 . . ?
H19F C19D H19G 107.4 . . ?
C16D C20D C19D 98.7(18) . . ?
C16D C20D H20G 112.0 . . ?
C19D C20D H20G 112.0 . . ?
C16D C20D H20H 112.0 . . ?
C19D C20D H20H 112.0 . . ?
H20G C20D H20H 109.7 . . ?
N3D C21D C22D 122.0(10) . . ?
N3D C21D H21D 119.0 . . ?
C22D C21D H21D 119.0 . . ?
C21D C22D C23D 118.4(10) . . ?
C21D C22D Si2D 119.6(8) . . ?
C23D C22D Si2D 121.5(9) . . ?
C24D C23D C22D 117.2(11) . . ?
C24D C23D H23D 121.4 . . ?
C22D C23D H23D 121.4 . . ?
C25D C24D C23D 120.3(11) . . ?
C25D C24D H24D 119.8 . . ?
C23D C24D H24D 119.8 . . ?
N3D C25D C24D 122.2(11) . . ?
N3D C25D H25D 118.9 . . ?
C24D C25D H25D 118.9 . . ?
N4D C26D C27D 123.6(11) . . ?
N4D C26D H26J 118.2 . . ?
C27D C26D H26J 118.2 . . ?
C28D C27D C26D 117.5(11) . . ?
C28D C27D Si2D 121.0(9) . . ?
C26D C27D Si2D 121.5(9) . . ?
C27D C28D C29D 117.6(11) . . ?
C27D C28D H28D 121.2 . . ?
C29D C28D H28D 121.2 . . ?
C30D C29D C28D 121.0(12) . . ?
C30D C29D H29D 119.5 . . ?
C28D C29D H29D 119.5 . . ?
C29D C30D N4D 125.9(12) . . ?
C29D C30D H30D 117.1 . . ?
N4D C30D H30D 117.1 . . ?
C35D C31D C32D 102.6(12) . . ?
C35D C31D Si2D 119.8(10) . . ?
C32D C31D Si2D 114.0(10) . . ?
C35D C31D H31D 106.5 . . ?
C32D C31D H31D 106.5 . . ?
Si2D C31D H31D 106.5 . . ?
C33D C32D C31D 105.0(13) . . ?
C33D C32D H32G 110.7 . . ?
C31D C32D H32G 110.7 . . ?
C33D C32D H32H 110.7 . . ?
C31D C32D H32H 110.7 . . ?
H32G C32D H32H 108.8 . . ?
C34D C33D C32D 107.4(14) . . ?
C34D C33D H33G 110.2 . . ?
C32D C33D H33G 110.2 . . ?
C34D C33D H33H 110.2 . . ?
C32D C33D H33H 110.2 . . ?
H33G C33D H33H 108.5 . . ?
C33D C34D C35D 109.5(14) . . ?
C33D C34D H34G 109.8 . . ?
C35D C34D H34G 109.8 . . ?
C33D C34D H34H 109.8 . . ?
C35D C34D H34H 109.8 . . ?
H34G C34D H34H 108.2 . . ?
C31D C35D C34D 103.7(13) . . ?
C31D C35D H35G 111.0 . . ?
C34D C35D H35G 111.0 . . ?
C31D C35D H35H 111.0 . . ?
C34D C35D H35H 111.0 . . ?
H35G C35D H35H 109.0 . . ?
C37D C36D C40D 103.8(14) . . ?
C37D C36D Si2D 116.7(11) . . ?
C40D C36D Si2D 110.6(10) . . ?
C37D C36D H36D 108.5 . . ?
C40D C36D H36D 108.5 . . ?
Si2D C36D H36D 108.5 . . ?
C36D C37D C38D 105.2(14) . . ?
C36D C37D H37G 110.7 . . ?
C38D C37D H37G 110.7 . . ?
C36D C37D H37H 110.7 . . ?
C38D C37D H37H 110.7 . . ?
H37G C37D H37H 108.8 . . ?
C39D C38D C37D 106.7(15) . . ?
C39D C38D H38J 110.4 . . ?
C37D C38D H38J 110.4 . . ?
C39D C38D H38K 110.4 . . ?
C37D C38D H38K 110.4 . . ?
H38J C38D H38K 108.6 . . ?
C38D C39D C40D 108.4(14) . . ?
C38D C39D H39G 110.0 . . ?
C40D C39D H39G 110.0 . . ?
C38D C39D H39H 110.0 . . ?
C40D C39D H39H 110.0 . . ?
H39G C39D H39H 108.4 . . ?
C36D C40D C39D 99.7(13) . . ?
C36D C40D H40J 111.8 . . ?
C39D C40D H40J 111.8 . . ?
C36D C40D H40K 111.8 . . ?
C39D C40D H40K 111.8 . . ?
H40J C40D H40K 109.6 . . ?
N1E C1E C2E 122.9(10) . . ?
N1E C1E H1E 118.6 . . ?
C2E C1E H1E 118.6 . . ?
C3E C2E C1E 115.3(11) . . ?
C3E C2E Si1E 125.3(9) . . ?
C1E C2E Si1E 119.3(9) . . ?
C4E C3E C2E 120.6(11) . . ?
C4E C3E H3E 119.7 . . ?
C2E C3E H3E 119.7 . . ?
C5E C4E C3E 122.3(12) . . ?
C5E C4E H4E 118.9 . . ?
C3E C4E H4E 118.9 . . ?
N1E C5E C4E 120.4(11) . . ?
N1E C5E H5E 119.8 . . ?
C4E C5E H5E 119.8 . . ?
N2E C6E C7E 124.9(10) . . ?
N2E C6E H6E 117.5 . . ?
C7E C6E H6E 117.5 . . ?
C8E C7E C6E 116.7(11) . . ?
C8E C7E Si1E 123.9(9) . . ?
C6E C7E Si1E 119.0(8) . . ?
C7E C8E C9E 119.4(12) . . ?
C7E C8E H8E 120.3 . . ?
C9E C8E H8E 120.3 . . ?
C10E C9E C8E 119.6(11) . . ?
C10E C9E H9E 120.2 . . ?
C8E C9E H9E 120.2 . . ?
C9E C10E N2E 122.8(11) . . ?
C9E C10E H10F 118.6 . . ?
N2E C10E H10F 118.6 . . ?
C15E C11E C12E 99.2(11) . . ?
C15E C11E Si1E 120.1(10) . . ?
C12E C11E Si1E 114.7(9) . . ?
C15E C11E H11E 107.3 . . ?
C12E C11E H11E 107.3 . . ?
Si1E C11E H11E 107.3 . . ?
C13E C12E C11E 111.0(12) . . ?
C13E C12E H12I 109.4 . . ?
C11E C12E H12I 109.4 . . ?
C13E C12E H12J 109.4 . . ?
C11E C12E H12J 109.4 . . ?
H12I C12E H12J 108.0 . . ?
C12E C13E C14E 102.8(12) . . ?
C12E C13E H13I 111.2 . . ?
C14E C13E H13I 111.2 . . ?
C12E C13E H13J 111.2 . . ?
C14E C13E H13J 111.2 . . ?
H13I C13E H13J 109.1 . . ?
C15E C14E C13E 104.8(12) . . ?
C15E C14E H14H 110.8 . . ?
C13E C14E H14H 110.8 . . ?
C15E C14E H14I 110.8 . . ?
C13E C14E H14I 110.8 . . ?
H14H C14E H14I 108.9 . . ?
C14E C15E C11E 107.1(12) . . ?
C14E C15E H15H 110.3 . . ?
C11E C15E H15H 110.3 . . ?
C14E C15E H1AE 110.3 . . ?
C11E C15E H1AE 110.3 . . ?
H15H C15E H1AE 108.6 . . ?
C20E C16E C17E 105.2(12) . . ?
C20E C16E Si1E 116.1(10) . . ?
C17E C16E Si1E 111.9(10) . . ?
C20E C16E H16E 107.7 . . ?
C17E C16E H16E 107.7 . . ?
Si1E C16E H16E 107.7 . . ?
C18E C17E C16E 106.7(13) . . ?
C18E C17E H17I 110.4 . . ?
C16E C17E H17I 110.4 . . ?
C18E C17E H17J 110.4 . . ?
C16E C17E H17J 110.4 . . ?
H17I C17E H17J 108.6 . . ?
C17E C18E C19E 105.5(12) . . ?
C17E C18E H18K 110.6 . . ?
C19E C18E H18K 110.6 . . ?
C17E C18E H18L 110.6 . . ?
C19E C18E H18L 110.6 . . ?
H18K C18E H18L 108.8 . . ?
C20E C19E C18E 105.6(13) . . ?
C20E C19E H19H 110.6 . . ?
C18E C19E H19H 110.6 . . ?
C20E C19E H19I 110.6 . . ?
C18E C19E H19I 110.6 . . ?
H19H C19E H19I 108.7 . . ?
C16E C20E C19E 108.6(13) . . ?
C16E C20E H20I 110.0 . . ?
C19E C20E H20I 110.0 . . ?
C16E C20E H20J 110.0 . . ?
C19E C20E H20J 110.0 . . ?
H20I C20E H20J 108.4 . . ?
N3E C21E C22E 126.4(12) . . ?
N3E C21E H21E 116.8 . . ?
C22E C21E H21E 116.8 . . ?
C21E C22E C23E 114.0(13) . . ?
C21E C22E Si2E 121.3(9) . . ?
C23E C22E Si2E 124.7(11) . . ?
C24E C23E C22E 120.6(14) . . ?
C24E C23E H23E 119.7 . . ?
C22E C23E H23E 119.7 . . ?
C23E C24E C25E 120.5(12) . . ?
C23E C24E H24E 119.8 . . ?
C25E C24E H24E 119.8 . . ?
N3E C25E C24E 117.0(13) . . ?
N3E C25E H25E 121.5 . . ?
C24E C25E H25E 121.5 . . ?
C27E C26E N4E 126.0(11) . . ?
C27E C26E H26K 117.0 . . ?
N4E C26E H26K 117.0 . . ?
C26E C27E C28E 116.0(11) . . ?
C26E C27E Si2E 123.5(9) . . ?
C28E C27E Si2E 120.4(9) . . ?
C29E C28E C27E 119.4(11) . . ?
C29E C28E H28E 120.3 . . ?
C27E C28E H28E 120.3 . . ?
C28E C29E C30E 119.3(11) . . ?
C28E C29E H29E 120.4 . . ?
C30E C29E H29E 120.4 . . ?
N4E C30E C29E 123.0(11) . . ?
N4E C30E H30E 118.5 . . ?
C29E C30E H30E 118.5 . . ?
C35E C31E C32E 107.2(13) . . ?
C35E C31E Si2E 115.9(12) . . ?
C32E C31E Si2E 113.5(11) . . ?
C35E C31E H31E 106.5 . . ?
C32E C31E H31E 106.5 . . ?
Si2E C31E H31E 106.5 . . ?
C33E C32E C31E 107.8(15) . . ?
C33E C32E H32I 110.1 . . ?
C31E C32E H32I 110.1 . . ?
C33E C32E H32J 110.1 . . ?
C31E C32E H32J 110.1 . . ?
H32I C32E H32J 108.5 . . ?
C32E C33E C34E 92.9(15) . . ?
C32E C33E H33I 113.1 . . ?
C34E C33E H33I 113.1 . . ?
C32E C33E H33J 113.1 . . ?
C34E C33E H33J 113.1 . . ?
H33I C33E H33J 110.5 . . ?
C35E C34E C33E 117.5(17) . . ?
C35E C34E H34I 107.9 . . ?
C33E C34E H34I 107.9 . . ?
C35E C34E H34J 107.9 . . ?
C33E C34E H34J 107.9 . . ?
H34I C34E H34J 107.2 . . ?
C34E C35E C31E 96.3(14) . . ?
C34E C35E H35I 112.5 . . ?
C31E C35E H35I 112.5 . . ?
C34E C35E H35J 112.5 . . ?
C31E C35E H35J 112.5 . . ?
H35I C35E H35J 110.0 . . ?
C40E C36E C37E 104.2(14) . . ?
C40E C36E Si2E 115.2(11) . . ?
C37E C36E Si2E 116.1(11) . . ?
C40E C36E H36E 106.9 . . ?
C37E C36E H36E 106.9 . . ?
Si2E C36E H36E 106.9 . . ?
C36E C37E C38E 102.8(14) . . ?
C36E C37E H37I 111.2 . . ?
C38E C37E H37I 111.2 . . ?
C36E C37E H37Z 111.2 . . ?
C38E C37E H37Z 111.2 . . ?
H37I C37E H37Z 109.1 . . ?
C39E C38E C37E 106.8(15) . . ?
C39E C38E H38L 110.4 . . ?
C37E C38E H38L 110.4 . . ?
C39E C38E H38' 110.4 . . ?
C37E C38E H38' 110.4 . . ?
H38L C38E H38' 108.6 . . ?
C38E C39E C40E 106.2(16) . . ?
C38E C39E H39I 110.5 . . ?
C40E C39E H39I 110.5 . . ?
C38E C39E H39Z 110.5 . . ?
C40E C39E H39Z 110.5 . . ?
H39I C39E H39Z 108.7 . . ?
C36E C40E C39E 110.5(15) . . ?
C36E C40E H40L 109.5 . . ?
C39E C40E H40L 109.5 . . ?
C36E C40E H40Z 109.5 . . ?
C39E C40E H40Z 109.5 . . ?
H40L C40E H40Z 108.1 . . ?
C2F C1F N1F 126.3(10) . . ?
C2F C1F H1F 116.9 . . ?
N1F C1F H1F 116.9 . . ?
C1F C2F C3F 117.3(10) . . ?
C1F C2F Si1F 122.4(8) . . ?
C3F C2F Si1F 120.2(9) . . ?
C4F C3F C2F 118.7(11) . . ?
C4F C3F H3F 120.6 . . ?
C2F C3F H3F 120.6 . . ?
C5F C4F C3F 119.4(10) . . ?
C5F C4F H4F 120.3 . . ?
C3F C4F H4F 120.3 . . ?
N1F C5F C4F 122.8(10) . . ?
N1F C5F H5F 118.6 . . ?
C4F C5F H5F 118.6 . . ?
N2F C6F C7F 126.3(10) . . ?
N2F C6F H6F 116.9 . . ?
C7F C6F H6F 116.9 . . ?
C6F C7F C8F 113.2(10) . . ?
C6F C7F Si1F 121.7(9) . . ?
C8F C7F Si1F 125.0(8) . . ?
C9F C8F C7F 122.8(10) . . ?
C9F C8F H8F 118.6 . . ?
C7F C8F H8F 118.6 . . ?
C8F C9F C10F 118.4(11) . . ?
C8F C9F H9F 120.8 . . ?
C10F C9F H9F 120.8 . . ?
N2F C10F C9F 122.9(11) . . ?
N2F C10F H10G 118.6 . . ?
C9F C10F H10G 118.6 . . ?
C15F C11F C12F 102.7(10) . . ?
C15F C11F Si1F 118.3(10) . . ?
C12F C11F Si1F 112.4(9) . . ?
C15F C11F H11F 107.7 . . ?
C12F C11F H11F 107.7 . . ?
Si1F C11F H11F 107.7 . . ?
C13F C12F C11F 102.1(11) . . ?
C13F C12F H12K 111.4 . . ?
C11F C12F H12K 111.4 . . ?
C13F C12F H12L 111.4 . . ?
C11F C12F H12L 111.4 . . ?
H12K C12F H12L 109.2 . . ?
C14F C13F C12F 108.4(12) . . ?
C14F C13F H13K 110.0 . . ?
C12F C13F H13K 110.0 . . ?
C14F C13F H13' 110.0 . . ?
C12F C13F H13' 110.0 . . ?
H13K C13F H13' 108.4 . . ?
C13F C14F C15F 102.8(13) . . ?
C13F C14F H14J 111.2 . . ?
C15F C14F H14J 111.2 . . ?
C13F C14F H1AF 111.2 . . ?
C15F C14F H1AF 111.2 . . ?
H14J C14F H1AF 109.1 . . ?
C14F C15F C11F 108.9(12) . . ?
C14F C15F H15X 109.9 . . ?
C11F C15F H15X 109.9 . . ?
C14F C15F H15J 109.9 . . ?
C11F C15F H15J 109.9 . . ?
H15X C15F H15J 108.3 . . ?
C14G C15G C11G 99.5(12) . . ?
C14G C15G H15Y 111.9 . . ?
C11G C15G H15Y 111.9 . . ?
C14G C15G H15L 111.9 . . ?
C11G C15G H15L 111.9 . . ?
H15Y C15G H15L 109.6 . . ?
C17F C16F C20F 103.1(12) . . ?
C17F C16F Si1F 117.0(11) . . ?
C20F C16F Si1F 119.4(10) . . ?
C17F C16F H16F 105.3 . . ?
C20F C16F H16F 105.3 . . ?
Si1F C16F H16F 105.3 . . ?
C16F C17F C18F 106.4(13) . . ?
C16F C17F H17K 110.4 . . ?
C18F C17F H17K 110.4 . . ?
C16F C17F H17L 110.4 . . ?
C18F C17F H17L 110.4 . . ?
H17K C17F H17L 108.6 . . ?
C19F C18F C17F 106.3(13) . . ?
C19F C18F H18M 110.5 . . ?
C17F C18F H18M 110.5 . . ?
C19F C18F H18N 110.5 . . ?
C17F C18F H18N 110.5 . . ?
H18M C18F H18N 108.7 . . ?
C18F C19F C20F 104.3(14) . . ?
C18F C19F H19J 110.9 . . ?
C20F C19F H19J 110.9 . . ?
C18F C19F H19K 110.9 . . ?
C20F C19F H19K 110.9 . . ?
H19J C19F H19K 108.9 . . ?
C16F C20F C19F 96.5(13) . . ?
C16F C20F H20K 112.5 . . ?
C19F C20F H20K 112.5 . . ?
C16F C20F H20L 112.5 . . ?
C19F C20F H20L 112.5 . . ?
H20K C20F H20L 110.0 . . ?
N3F C21F C22F 129.1(11) . . ?
N3F C21F H21F 115.5 . . ?
C22F C21F H21F 115.5 . . ?
C21F C22F C23F 110.8(11) . . ?
C21F C22F Si2F 121.7(9) . . ?
C23F C22F Si2F 127.4(9) . . ?
C24F C23F C22F 122.2(12) . . ?
C24F C23F H23F 118.9 . . ?
C22F C23F H23F 118.9 . . ?
C23F C24F C25F 120.0(12) . . ?
C23F C24F H24G 120.0 . . ?
C25F C24F H24G 120.0 . . ?
C24F C25F N3F 124.6(12) . . ?
C24F C25F H25H 117.7 . . ?
N3F C25F H25H 117.7 . . ?
N4F C26F C27F 124.5(10) . . ?
N4F C26F H26L 117.7 . . ?
C27F C26F H26L 117.7 . . ?
C26F C27F C28F 116.4(11) . . ?
C26F C27F Si2F 123.3(9) . . ?
C28F C27F Si2F 120.2(9) . . ?
C27F C28F C29F 120.6(12) . . ?
C27F C28F H28F 119.7 . . ?
C29F C28F H28F 119.7 . . ?
C30F C29F C28F 119.0(11) . . ?
C30F C29F H29F 120.5 . . ?
C28F C29F H29F 120.5 . . ?
N4F C30F C29F 121.2(11) . . ?
N4F C30F H30F 119.4 . . ?
C29F C30F H30F 119.4 . . ?
C35F C31F C32F 105.5(12) . . ?
C35F C31F Si2F 116.2(12) . . ?
C32F C31F Si2F 119.2(13) . . ?
C35F C31F H31F 104.8 . . ?
C32F C31F H31F 104.8 . . ?
Si2F C31F H31F 104.9 . . ?
C33F C32F C31F 107.7(13) . . ?
C33F C32F H32K 110.2 . . ?
C31F C32F H32K 110.2 . . ?
C33F C32F H32L 110.2 . . ?
C31F C32F H32L 110.2 . . ?
H32K C32F H32L 108.5 . . ?
C32F C33F C34F 105.2(14) . . ?
C32F C33F H33K 110.7 . . ?
C34F C33F H33K 110.7 . . ?
C32F C33F H33L 110.7 . . ?
C34F C33F H33L 110.7 . . ?
H33K C33F H33L 108.8 . . ?
C35F C34F C33F 105.9(14) . . ?
C35F C34F H34K 110.5 . . ?
C33F C34F H34K 110.5 . . ?
C35F C34F H34L 110.5 . . ?
C33F C34F H34L 110.5 . . ?
H34K C34F H34L 108.7 . . ?
C34F C35F C31F 108.8(13) . . ?
C34F C35F H35K 109.9 . . ?
C31F C35F H35K 109.9 . . ?
C34F C35F H35L 109.9 . . ?
C31F C35F H35L 109.9 . . ?
H35K C35F H35L 108.3 . . ?
C37F C36F C40F 104.5(16) . . ?
C37F C36F Si2F 115.4(12) . . ?
C40F C36F Si2F 113.5(12) . . ?
C37F C36F H36F 107.7 . . ?
C40F C36F H36F 107.7 . . ?
Si2F C36F H36F 107.7 . . ?
C38F C37F C36F 113.9(18) . . ?
C38F C37F H37Y 108.8 . . ?
C36F C37F H37Y 108.8 . . ?
C38F C37F H37K 108.8 . . ?
C36F C37F H37K 108.8 . . ?
H37Y C37F H37K 107.7 . . ?
C36G C37G C38G 101.0(14) . . ?
C36G C37G H37L 111.6 . . ?
C38G C37G H37L 111.6 . . ?
C36G C37G H37M 111.6 . . ?
C38G C37G H37M 111.6 . . ?
H37L C37G H37M 109.4 . . ?
C37F C38F C39F 97.9(17) . . ?
C37F C38F H38T 112.2 . . ?
C39F C38F H38T 112.2 . . ?
C37F C38F H38N 112.2 . . ?
C39F C38F H38N 112.2 . . ?
H38T C38F H38N 109.8 . . ?
C40F C39F C38F 105.4(18) . . ?
C40F C39F H39Y 110.7 . . ?
C38F C39F H39Y 110.7 . . ?
C40F C39F H39K 110.7 . . ?
C38F C39F H39K 110.7 . . ?
H39Y C39F H39K 108.8 . . ?
C39F C40F C36F 99.1(16) . . ?
C39F C40F H40T 111.9 . . ?
C36F C40F H40T 111.9 . . ?
C39F C40F H40N 111.9 . . ?
C36F C40F H40N 111.9 . . ?
H40T C40F H40N 109.6 . . ?
N1G C1G C2G 123.5(9) . . ?
N1G C1G H1G 118.3 . . ?
C2G C1G H1G 118.3 . . ?
C3G C2G C1G 118.4(10) . . ?
C3G C2G Si1G 123.1(8) . . ?
C1G C2G Si1G 118.5(8) . . ?
C2G C3G C4G 118.6(10) . . ?
C2G C3G H3G 120.7 . . ?
C4G C3G H3G 120.7 . . ?
C5G C4G C3G 120.6(10) . . ?
C5G C4G H4G 119.7 . . ?
C3G C4G H4G 119.7 . . ?
C4G C5G N1G 123.4(10) . . ?
C4G C5G H5G 118.3 . . ?
N1G C5G H5G 118.3 . . ?
N2G C6G C7G 122.5(9) . . ?
N2G C6G H6G 118.7 . . ?
C7G C6G H6G 118.7 . . ?
C8G C7G C6G 116.8(9) . . ?
C8G C7G Si1G 120.3(8) . . ?
C6G C7G Si1G 122.7(7) . . ?
C7G C8G C9G 121.4(10) . . ?
C7G C8G H8G 119.3 . . ?
C9G C8G H8G 119.3 . . ?
C10G C9G C8G 115.0(9) . . ?
C10G C9G H9G 122.5 . . ?
C8G C9G H9G 122.5 . . ?
N2G C10G C9G 125.5(10) . . ?
N2G C10G H10H 117.3 . . ?
C9G C10G H10H 117.3 . . ?
C12G C11G C15G 105.6(12) . . ?
C12G C11G Si1G 119.0(10) . . ?
C15G C11G Si1G 112.5(9) . . ?
C12G C11G H11G 106.3 . . ?
C15G C11G H11G 106.3 . . ?
Si1G C11G H11G 106.3 . . ?
C11G C12G C13G 105.1(12) . . ?
C11G C12G H12M 110.7 . . ?
C13G C12G H12M 110.7 . . ?
C11G C12G H12N 110.7 . . ?
C13G C12G H12N 110.7 . . ?
H12M C12G H12N 108.8 . . ?
C14G C13G C12G 103.9(12) . . ?
C14G C13G H13L 111.0 . . ?
C12G C13G H13L 111.0 . . ?
C14G C13G H13M 111.0 . . ?
C12G C13G H13M 111.0 . . ?
H13L C13G H13M 109.0 . . ?
C13G C14G C15G 110.4(13) . . ?
C13G C14G H14N 109.6 . . ?
C15G C14G H14N 109.6 . . ?
C13G C14G H14M 109.6 . . ?
C15G C14G H14M 109.6 . . ?
H14N C14G H14M 108.1 . . ?
C17G C16G C20G 104.0(10) . . ?
C17G C16G Si1G 117.6(9) . . ?
C20G C16G Si1G 117.1(10) . . ?
C17G C16G H16G 105.7 . . ?
C20G C16G H16G 105.7 . . ?
Si1G C16G H16G 105.7 . . ?
C16G C17G C18G 105.1(11) . . ?
C16G C17G H17M 110.7 . . ?
C18G C17G H17M 110.7 . . ?
C16G C17G H17N 110.7 . . ?
C18G C17G H17N 110.7 . . ?
H17M C17G H17N 108.8 . . ?
C19G C18G C17G 104.0(12) . . ?
C19G C18G H18O 111.0 . . ?
C17G C18G H18O 111.0 . . ?
C19G C18G H18P 111.0 . . ?
C17G C18G H18P 111.0 . . ?
H18O C18G H18P 109.0 . . ?
C18G C19G C20G 104.1(13) . . ?
C18G C19G H19L 110.9 . . ?
C20G C19G H19L 110.9 . . ?
C18G C19G H19M 110.9 . . ?
C20G C19G H19M 110.9 . . ?
H19L C19G H19M 108.9 . . ?
C19G C20G C16G 109.2(12) . . ?
C19G C20G H20M 109.8 . . ?
C16G C20G H20M 109.8 . . ?
C19G C20G H20N 109.8 . . ?
C16G C20G H20N 109.8 . . ?
H20M C20G H20N 108.3 . . ?
N3G C21G C22G 125.1(11) . . ?
N3G C21G H21G 117.4 . . ?
C22G C21G H21G 117.4 . . ?
C23G C22G C21G 115.2(11) . . ?
C23G C22G Si2G 121.1(9) . . ?
C21G C22G Si2G 123.6(9) . . ?
C22G C23G C24G 119.2(10) . . ?
C22G C23G H23G 120.4 . . ?
C24G C23G H23G 120.4 . . ?
C25G C24G C23G 121.2(12) . . ?
C25G C24G H24H 119.4 . . ?
C23G C24G H24H 119.4 . . ?
C24G C25G N3G 121.2(11) . . ?
C24G C25G H25I 119.4 . . ?
N3G C25G H25I 119.4 . . ?
N4G C26G C27G 123.5(10) . . ?
N4G C26G H26M 118.2 . . ?
C27G C26G H26M 118.2 . . ?
C26G C27G C28G 116.3(10) . . ?
C26G C27G Si2G 121.0(8) . . ?
C28G C27G Si2G 122.5(9) . . ?
C27G C28G C29G 121.2(11) . . ?
C27G C28G H28G 119.4 . . ?
C29G C28G H28G 119.4 . . ?
C30G C29G C28G 116.4(11) . . ?
C30G C29G H29G 121.8 . . ?
C28G C29G H29G 121.8 . . ?
N4G C30G C29G 124.7(10) . . ?
N4G C30G H30G 117.6 . . ?
C29G C30G H30G 117.6 . . ?
C35G C31G C32G 109.8(14) . . ?
C35G C31G Si2G 117.0(11) . . ?
C32G C31G Si2G 110.0(11) . . ?
C35G C31G H31G 106.5 . . ?
C32G C31G H31G 106.5 . . ?
Si2G C31G H31G 106.5 . . ?
C33G C32G C31G 99.6(14) . . ?
C33G C32G H32M 111.8 . . ?
C31G C32G H32M 111.8 . . ?
C33G C32G H32' 111.8 . . ?
C31G C32G H32' 111.8 . . ?
H32M C32G H32' 109.6 . . ?
C32G C33G C34G 112.2(15) . . ?
C32G C33G H33M 109.2 . . ?
C34G C33G H33M 109.2 . . ?
C32G C33G H33N 109.2 . . ?
C34G C33G H33N 109.2 . . ?
H33M C33G H33N 107.9 . . ?
C33G C34G C35G 100.7(15) . . ?
C33G C34G H34N 111.6 . . ?
C35G C34G H34N 111.6 . . ?
C33G C34G H34O 111.6 . . ?
C35G C34G H34O 111.6 . . ?
H34N C34G H34O 109.4 . . ?
C31G C35G C34G 106.2(13) . . ?
C31G C35G H35N 110.5 . . ?
C34G C35G H35N 110.5 . . ?
C31G C35G H35O 110.5 . . ?
C34G C35G H35O 110.5 . . ?
H35N C35G H35O 108.7 . . ?
C37G C36G C40G 101.7(13) . . ?
C37G C36G Si2G 116.5(11) . . ?
C40G C36G Si2G 115.8(11) . . ?
C37G C36G H36G 107.4 . . ?
C40G C36G H36G 107.4 . . ?
Si2G C36G H36G 107.4 . . ?
C39G C38G C37G 115.1(14) . . ?
C39G C38G H38O 108.5 . . ?
C37G C38G H38O 108.5 . . ?
C39G C38G H38P 108.5 . . ?
C37G C38G H38P 108.5 . . ?
H38O C38G H38P 107.5 . . ?
C40G C39G C38G 91.8(15) . . ?
C40G C39G H39L 113.3 . . ?
C38G C39G H39L 113.3 . . ?
C40G C39G H39M 113.3 . . ?
C38G C39G H39M 113.3 . . ?
H39L C39G H39M 110.6 . . ?
C39G C40G C36G 123.1(16) . . ?
C39G C40G H40O 106.6 . . ?
C36G C40G H40O 106.6 . . ?
C39G C40G H40P 106.6 . . ?
C36G C40G H40P 106.6 . . ?
H40O C40G H40P 106.5 . . ?
N1H C1H C2H 125.6(10) . . ?
N1H C1H H1H 117.2 . . ?
C2H C1H H1H 117.2 . . ?
C1H C2H C3H 116.2(9) . . ?
C1H C2H Si1H 120.4(8) . . ?
C3H C2H Si1H 123.3(8) . . ?
C2H C3H C4H 120.9(11) . . ?
C2H C3H H3H 119.5 . . ?
C4H C3H H3H 119.5 . . ?
C5H C4H C3H 117.5(10) . . ?
C5H C4H H4H 121.2 . . ?
C3H C4H H4H 121.2 . . ?
N1H C5H C4H 123.2(9) . . ?
N1H C5H H5H 118.4 . . ?
C4H C5H H5H 118.4 . . ?
C7H C6H N2H 124.0(10) . . ?
C7H C6H H6H 118.0 . . ?
N2H C6H H6H 118.0 . . ?
C6H C7H C8H 116.5(10) . . ?
C6H C7H Si1H 122.2(8) . . ?
C8H C7H Si1H 121.1(8) . . ?
C9H C8H C7H 121.1(10) . . ?
C9H C8H H8H 119.5 . . ?
C7H C8H H8H 119.5 . . ?
C8H C9H C10H 117.6(10) . . ?
C8H C9H H9H 121.2 . . ?
C10H C9H H9H 121.2 . . ?
N2H C10H C9H 123.8(11) . . ?
N2H C10H H10I 118.1 . . ?
C9H C10H H10I 118.1 . . ?
C15H C11H C12H 99.0(11) . . ?
C15H C11H Si1H 116.9(10) . . ?
C12H C11H Si1H 117.2(9) . . ?
C15H C11H H11H 107.7 . . ?
C12H C11H H11H 107.7 . . ?
Si1H C11H H11H 107.7 . . ?
C13H C12H C11H 114.0(12) . . ?
C13H C12H H12O 108.7 . . ?
C11H C12H H12O 108.7 . . ?
C13H C12H H12P 108.7 . . ?
C11H C12H H12P 108.7 . . ?
H12O C12H H12P 107.6 . . ?
C12H C13H C14H 96.4(13) . . ?
C12H C13H H13W 112.5 . . ?
C14H C13H H13W 112.5 . . ?
C12H C13H H13O 112.5 . . ?
C14H C13H H13O 112.5 . . ?
H13W C13H H13O 110.0 . . ?
C15H C14H C13H 114.8(14) . . ?
C15H C14H H1AG 108.6 . . ?
C13H C14H H1AG 108.6 . . ?
C15H C14H H1AH 108.6 . . ?
C13H C14H H1AH 108.6 . . ?
H1AG C14H H1AH 107.5 . . ?
C11H C15H C14H 106.8(13) . . ?
C11H C15H H15M 110.4 . . ?
C14H C15H H15M 110.4 . . ?
C11H C15H H1AI 110.4 . . ?
C14H C15H H1AI 110.4 . . ?
H15M C15H H1AI 108.6 . . ?
C17H C16H C20H 105.8(12) . . ?
C17H C16H Si1H 117.4(10) . . ?
C20H C16H Si1H 111.8(10) . . ?
C17H C16H H16H 107.1 . . ?
C20H C16H H16H 107.1 . . ?
Si1H C16H H16H 107.1 . . ?
C16H C17H C18H 107.0(13) . . ?
C16H C17H H17O 110.3 . . ?
C18H C17H H17O 110.3 . . ?
C16H C17H H17P 110.3 . . ?
C18H C17H H17P 110.3 . . ?
H17O C17H H17P 108.6 . . ?
C19H C18H C17H 103.3(13) . . ?
C19H C18H H18Q 111.1 . . ?
C17H C18H H18Q 111.1 . . ?
C19H C18H H18R 111.1 . . ?
C17H C18H H18R 111.1 . . ?
H18Q C18H H18R 109.1 . . ?
C18H C19H C20H 113.7(12) . . ?
C18H C19H H19N 108.8 . . ?
C20H C19H H19N 108.8 . . ?
C18H C19H H19O 108.8 . . ?
C20H C19H H19O 108.8 . . ?
H19N C19H H19O 107.7 . . ?
C19H C20H C16H 102.2(12) . . ?
C19H C20H H20O 111.3 . . ?
C16H C20H H20O 111.3 . . ?
C19H C20H H20P 111.3 . . ?
C16H C20H H20P 111.3 . . ?
H20O C20H H20P 109.2 . . ?
N3H C21H C22H 123.3(10) . . ?
N3H C21H H21H 118.3 . . ?
C22H C21H H21H 118.3 . . ?
C23H C22H C21H 116.8(10) . . ?
C23H C22H Si2H 122.2(8) . . ?
C21H C22H Si2H 121.0(8) . . ?
C22H C23H C24H 119.3(10) . . ?
C22H C23H H23H 120.3 . . ?
C24H C23H H23H 120.3 . . ?
C25H C24H C23H 118.6(10) . . ?
C25H C24H H24I 120.7 . . ?
C23H C24H H24I 120.7 . . ?
C24H C25H N3H 123.7(10) . . ?
C24H C25H H25J 118.2 . . ?
N3H C25H H25J 118.2 . . ?
N4H C26H C27H 123.9(10) . . ?
N4H C26H H26N 118.1 . . ?
C27H C26H H26N 118.1 . . ?
C28H C27H C26H 117.9(10) . . ?
C28H C27H Si2H 123.3(9) . . ?
C26H C27H Si2H 118.8(8) . . ?
C27H C28H C29H 120.8(11) . . ?
C27H C28H H28H 119.6 . . ?
C29H C28H H28H 119.6 . . ?
C30H C29H C28H 119.7(11) . . ?
C30H C29H H29H 120.1 . . ?
C28H C29H H29H 120.1 . . ?
C29H C30H N4H 121.0(10) . . ?
C29H C30H H30H 119.5 . . ?
N4H C30H H30H 119.5 . . ?
C32H C31H C35H 102.6(12) . . ?
C32H C31H Si2H 119.1(10) . . ?
C35H C31H Si2H 113.2(10) . . ?
C32H C31H H31H 107.0 . . ?
C35H C31H H31H 107.0 . . ?
Si2H C31H H31H 107.0 . . ?
C31H C32H C33H 102.9(13) . . ?
C31H C32H H32Q 111.2 . . ?
C33H C32H H32Q 111.2 . . ?
C31H C32H H32O 111.2 . . ?
C33H C32H H32O 111.2 . . ?
H32Q C32H H32O 109.1 . . ?
C34H C33H C32H 104.9(14) . . ?
C34H C33H H33O 110.8 . . ?
C32H C33H H33O 110.8 . . ?
C34H C33H H33P 110.8 . . ?
C32H C33H H33P 110.8 . . ?
H33O C33H H33P 108.8 . . ?
C33H C34H C35H 109.3(14) . . ?
C33H C34H H34M 109.8 . . ?
C35H C34H H34M 109.8 . . ?
C33H C34H H34P 109.8 . . ?
C35H C34H H34P 109.8 . . ?
H34M C34H H34P 108.3 . . ?
C34H C35H C31H 103.6(13) . . ?
C34H C35H H35M 111.0 . . ?
C31H C35H H35M 111.0 . . ?
C34H C35H H35P 111.0 . . ?
C31H C35H H35P 111.0 . . ?
H35M C35H H35P 109.0 . . ?
C40H C36H C37H 104.9(14) . . ?
C40H C36H Si2H 114.9(11) . . ?
C37H C36H Si2H 105.4(10) . . ?
C40H C36H H36H 110.4 . . ?
C37H C36H H36H 110.4 . . ?
Si2H C36H H36H 110.4 . . ?
C38H C37H C36H 103.6(15) . . ?
C38H C37H H37N 111.0 . . ?
C36H C37H H37N 111.0 . . ?
C38H C37H H37O 111.0 . . ?
C36H C37H H37O 111.0 . . ?
H37N C37H H37O 109.0 . . ?
C37H C38H C39H 109.8(16) . . ?
C37H C38H H38Q 109.7 . . ?
C39H C38H H38Q 109.7 . . ?
C37H C38H H38R 109.7 . . ?
C39H C38H H38R 109.7 . . ?
H38Q C38H H38R 108.2 . . ?
C38H C39H C40H 111.6(17) . . ?
C38H C39H H39N 109.3 . . ?
C40H C39H H39N 109.3 . . ?
C38H C39H H39O 109.3 . . ?
C40H C39H H39O 109.3 . . ?
H39N C39H H39O 108.0 . . ?
C36H C40H C39H 102.2(14) . . ?
C36H C40H H40Q 111.3 . . ?
C39H C40H H40Q 111.3 . . ?
C36H C40H H40R 111.3 . . ?
C39H C40H H40R 111.3 . . ?
H40Q C40H H40R 109.2 . . ?
N1I C1I C2I 127.1(10) . . ?
N1I C1I H1I 116.5 . . ?
C2I C1I H1I 116.5 . . ?
C1I C2I C3I 116.4(10) . . ?
C1I C2I Si1I 120.1(8) . . ?
C3I C2I Si1I 123.4(9) . . ?
C2I C3I C4I 116.3(11) . . ?
C2I C3I H3I 121.8 . . ?
C4I C3I H3I 121.8 . . ?
C5I C4I C3I 121.1(11) . . ?
C5I C4I H4I 119.4 . . ?
C3I C4I H4I 119.4 . . ?
C4I C5I N1I 123.6(11) . . ?
C4I C5I H5I 118.2 . . ?
N1I C5I H5I 118.2 . . ?
N2I C6I C7I 126.6(11) . . ?
N2I C6I H6I 116.7 . . ?
C7I C6I H6I 116.7 . . ?
C8I C7I C6I 115.1(11) . . ?
C8I C7I Si1I 120.5(9) . . ?
C6I C7I Si1I 124.5(9) . . ?
C7I C8I C9I 121.0(10) . . ?
C7I C8I H8I 119.5 . . ?
C9I C8I H8I 119.5 . . ?
C10I C9I C8I 119.3(11) . . ?
C10I C9I H9I 120.3 . . ?
C8I C9I H9I 120.3 . . ?
C9I C10I N2I 120.6(11) . . ?
C9I C10I H10J 119.7 . . ?
N2I C10I H10J 119.7 . . ?
C12I C11I C15I 106.3(13) . . ?
C12I C11I Si1I 126.6(13) . . ?
C15I C11I Si1I 111.7(10) . . ?
C12I C11I H11I 103.1 . . ?
C15I C11I H11I 103.1 . . ?
Si1I C11I H11I 103.1 . . ?
C11I C12I C13I 106.9(14) . . ?
C11I C12I H12Q 110.3 . . ?
C13I C12I H12Q 110.3 . . ?
C11I C12I H12R 110.3 . . ?
C13I C12I H12R 110.3 . . ?
H12Q C12I H12R 108.6 . . ?
C14I C13I C12I 101.9(15) . . ?
C14I C13I H13P 111.4 . . ?
C12I C13I H13P 111.4 . . ?
C14I C13I H13Q 111.4 . . ?
C12I C13I H13Q 111.4 . . ?
H13P C13I H13Q 109.3 . . ?
C13I C14I C15I 108.9(16) . . ?
C13I C14I H1AJ 109.9 . . ?
C15I C14I H1AJ 109.9 . . ?
C13I C14I H14Q 109.9 . . ?
C15I C14I H14Q 109.9 . . ?
H1AJ C14I H14Q 108.3 . . ?
C14I C15I C11I 101.1(13) . . ?
C14I C15I H15O 111.5 . . ?
C11I C15I H15O 111.5 . . ?
C14I C15I H15P 111.5 . . ?
C11I C15I H15P 111.5 . . ?
H15O C15I H15P 109.4 . . ?
C17I C16I C20I 94.2(14) . . ?
C17I C16I Si1I 131.0(13) . . ?
C20I C16I Si1I 112.5(10) . . ?
C17I C16I H16I 105.6 . . ?
C20I C16I H16I 105.6 . . ?
Si1I C16I H16I 105.6 . . ?
C16I C17I C18I 101.8(14) . . ?
C16I C17I H17Q 111.4 . . ?
C18I C17I H17Q 111.4 . . ?
C16I C17I H17R 111.4 . . ?
C18I C17I H17R 111.4 . . ?
H17Q C17I H17R 109.3 . . ?
C19I C18I C17I 95.3(14) . . ?
C19I C18I H18S 112.7 . . ?
C17I C18I H18S 112.7 . . ?
C19I C18I H18T 112.7 . . ?
C17I C18I H18T 112.7 . . ?
H18S C18I H18T 110.2 . . ?
C18I C19I C20I 100.8(14) . . ?
C18I C19I H19P 111.6 . . ?
C20I C19I H19P 111.6 . . ?
C18I C19I H19Q 111.6 . . ?
C20I C19I H19Q 111.6 . . ?
H19P C19I H19Q 109.4 . . ?
C16I C20I C19I 109.9(13) . . ?
C16I C20I H20Q 109.7 . . ?
C19I C20I H20Q 109.7 . . ?
C16I C20I H20R 109.7 . . ?
C19I C20I H20R 109.7 . . ?
H20Q C20I H20R 108.2 . . ?
N3I C21I C22I 126.5(9) . . ?
N3I C21I H21I 116.8 . . ?
C22I C21I H21I 116.8 . . ?
C23I C22I C21I 112.6(10) . . ?
C23I C22I Si2I 122.5(8) . . ?
C21I C22I Si2I 124.9(8) . . ?
C24I C23I C22I 121.9(10) . . ?
C24I C23I H23I 119.1 . . ?
C22I C23I H23I 119.1 . . ?
C23I C24I C25I 121.5(10) . . ?
C23I C24I H24J 119.2 . . ?
C25I C24I H24J 119.2 . . ?
C24I C25I N3I 119.2(10) . . ?
C24I C25I H25K 120.4 . . ?
N3I C25I H25K 120.4 . . ?
C27I C26I N4I 126.3(10) . . ?
C27I C26I H26O 116.8 . . ?
N4I C26I H26O 116.8 . . ?
C26I C27I C28I 117.2(11) . . ?
C26I C27I Si2I 120.4(8) . . ?
C28I C27I Si2I 122.5(9) . . ?
C29I C28I C27I 118.1(12) . . ?
C29I C28I H28I 120.9 . . ?
C27I C28I H28I 120.9 . . ?
C28I C29I C30I 121.5(11) . . ?
C28I C29I H29I 119.2 . . ?
C30I C29I H29I 119.2 . . ?
N4I C30I C29I 122.9(11) . . ?
N4I C30I H30I 118.6 . . ?
C29I C30I H30I 118.6 . . ?
C32I C31I C35I 107.6(11) . . ?
C32I C31I Si2I 110.5(9) . . ?
C35I C31I Si2I 115.0(9) . . ?
C32I C31I H31I 107.8 . . ?
C35I C31I H31I 107.8 . . ?
Si2I C31I H31I 107.8 . . ?
C31I C32I C33I 101.0(12) . . ?
C31I C32I H32P 111.6 . . ?
C33I C32I H32P 111.6 . . ?
C31I C32I H3AA 111.6 . . ?
C33I C32I H3AA 111.6 . . ?
H32P C32I H3AA 109.4 . . ?
C34I C33I C32I 109.0(12) . . ?
C34I C33I H33Q 109.9 . . ?
C32I C33I H33Q 109.9 . . ?
C34I C33I H33R 109.9 . . ?
C32I C33I H33R 109.9 . . ?
H33Q C33I H33R 108.3 . . ?
C33I C34I C35I 102.7(12) . . ?
C33I C34I H34Q 111.2 . . ?
C35I C34I H34Q 111.2 . . ?
C33I C34I H34R 111.2 . . ?
C35I C34I H34R 111.2 . . ?
H34Q C34I H34R 109.1 . . ?
C34I C35I C31I 106.6(12) . . ?
C34I C35I H35Q 110.4 . . ?
C31I C35I H35Q 110.4 . . ?
C34I C35I H35R 110.4 . . ?
C31I C35I H35R 110.4 . . ?
H35Q C35I H35R 108.6 . . ?
C40I C36I C37I 102.8(11) . . ?
C40I C36I Si2I 121.1(11) . . ?
C37I C36I Si2I 117.3(10) . . ?
C40I C36I H36I 104.6 . . ?
C37I C36I H36I 104.6 . . ?
Si2I C36I H36I 104.6 . . ?
C38I C37I C36I 102.3(12) . . ?
C38I C37I H37P 111.3 . . ?
C36I C37I H37P 111.3 . . ?
C38I C37I H37Q 111.3 . . ?
C36I C37I H37Q 111.3 . . ?
H37P C37I H37Q 109.2 . . ?
C39I C38I C37I 108.8(14) . . ?
C39I C38I H38S 109.9 . . ?
C37I C38I H38S 109.9 . . ?
C39I C38I H3AB 109.9 . . ?
C37I C38I H3AB 109.9 . . ?
H38S C38I H3AB 108.3 . . ?
C38I C39I C40I 109.8(14) . . ?
C38I C39I H39P 109.7 . . ?
C40I C39I H39P 109.7 . . ?
C38I C39I H39Q 109.7 . . ?
C40I C39I H39Q 109.7 . . ?
H39P C39I H39Q 108.2 . . ?
C36I C40I C39I 107.5(13) . . ?
C36I C40I H40S 110.2 . . ?
C39I C40I H40S 110.2 . . ?
C36I C40I H4AA 110.2 . . ?
C39I C40I H4AA 110.2 . . ?
H40S C40I H4AA 108.5 . . ?
N1J C1J C2J 123.6(10) . . ?
N1J C1J H1J 118.2 . . ?
C2J C1J H1J 118.2 . . ?
C3J C2J C1J 113.8(11) . . ?
C3J C2J Si1J 127.2(10) . . ?
C1J C2J Si1J 119.0(8) . . ?
C4J C3J C2J 121.9(12) . . ?
C4J C3J H3J 119.1 . . ?
C2J C3J H3J 119.1 . . ?
C5J C4J C3J 120.8(11) . . ?
C5J C4J H4J 119.6 . . ?
C3J C4J H4J 119.6 . . ?
C4J C5J N1J 119.7(12) . . ?
C4J C5J H5J 120.2 . . ?
N1J C5J H5J 120.2 . . ?
N2J C6J C7J 125.6(11) . . ?
N2J C6J H6J 117.2 . . ?
C7J C6J H6J 117.2 . . ?
C8J C7J C6J 114.4(11) . . ?
C8J C7J Si1J 122.8(9) . . ?
C6J C7J Si1J 122.7(9) . . ?
C9J C8J C7J 123.0(11) . . ?
C9J C8J H8J 118.5 . . ?
C7J C8J H8J 118.5 . . ?
C8J C9J C10J 117.5(11) . . ?
C8J C9J H9J 121.3 . . ?
C10J C9J H9J 121.3 . . ?
C9J C10J N2J 123.7(11) . . ?
C9J C10J H10K 118.2 . . ?
N2J C10J H10K 118.2 . . ?
C12J C11J C15J 98.0(13) . . ?
C12J C11J Si1J 118.8(13) . . ?
C15J C11J Si1J 111.0(11) . . ?
C12J C11J H11J 109.5 . . ?
C15J C11J H11J 109.5 . . ?
Si1J C11J H11J 109.5 . . ?
C11J C12J C13J 108.5(15) . . ?
C11J C12J H12S 110.0 . . ?
C13J C12J H12S 110.0 . . ?
C11J C12J H12T 110.0 . . ?
C13J C12J H12T 110.0 . . ?
H12S C12J H12T 108.4 . . ?
C12J C13J C14J 98.8(15) . . ?
C12J C13J H13R 112.0 . . ?
C14J C13J H13R 112.0 . . ?
C12J C13J H13S 112.0 . . ?
C14J C13J H13S 112.0 . . ?
H13R C13J H13S 109.7 . . ?
C15J C14J C13J 94.9(15) . . ?
C15J C14J H1AQ 112.8 . . ?
C13J C14J H1AQ 112.8 . . ?
C15J C14J H14S 112.8 . . ?
C13J C14J H14S 112.8 . . ?
H1AQ C14J H14S 110.2 . . ?
C14J C15J C11J 103.5(15) . . ?
C14J C15J H15Q 111.1 . . ?
C11J C15J H15Q 111.1 . . ?
C14J C15J H15R 111.1 . . ?
C11J C15J H15R 111.1 . . ?
H15Q C15J H15R 109.0 . . ?
C17J C16J C20J 97.5(14) . . ?
C17J C16J Si1J 121.2(12) . . ?
C20J C16J Si1J 117.3(11) . . ?
C17J C16J H16J 106.6 . . ?
C20J C16J H16J 106.6 . . ?
Si1J C16J H16J 106.6 . . ?
C16J C17J C18J 112.6(16) . . ?
C16J C17J H17S 109.1 . . ?
C18J C17J H17S 109.1 . . ?
C16J C17J H17T 109.1 . . ?
C18J C17J H17T 109.1 . . ?
H17S C17J H17T 107.8 . . ?
C19J C18J C17J 98.3(16) . . ?
C19J C18J H18U 112.1 . . ?
C17J C18J H18U 112.1 . . ?
C19J C18J H1AR 112.1 . . ?
C17J C18J H1AR 112.1 . . ?
H18U C18J H1AR 109.8 . . ?
C18J C19J C20J 114.3(16) . . ?
C18J C19J H19R 108.7 . . ?
C20J C19J H19R 108.7 . . ?
C18J C19J H19S 108.7 . . ?
C20J C19J H19S 108.7 . . ?
H19R C19J H19S 107.6 . . ?
C19J C20J C16J 99.2(15) . . ?
C19J C20J H20S 111.9 . . ?
C16J C20J H20S 111.9 . . ?
C19J C20J H20T 111.9 . . ?
C16J C20J H20T 111.9 . . ?
H20S C20J H20T 109.6 . . ?
N3J C21J C22J 123.6(10) . . ?
N3J C21J H21J 118.2 . . ?
C22J C21J H21J 118.2 . . ?
C23J C22J C21J 114.5(10) . . ?
C23J C22J Si2J 122.3(9) . . ?
C21J C22J Si2J 122.9(9) . . ?
C24J C23J C22J 120.1(11) . . ?
C24J C23J H23J 119.9 . . ?
C22J C23J H23J 119.9 . . ?
C23J C24J C25J 123.5(11) . . ?
C23J C24J H24K 118.3 . . ?
C25J C24J H24K 118.3 . . ?
N3J C25J C24J 119.5(11) . . ?
N3J C25J H25F 120.3 . . ?
C24J C25J H25F 120.2 . . ?
N4J C26J C27J 126.6(11) . . ?
N4J C26J H26P 116.7 . . ?
C27J C26J H26P 116.7 . . ?
C26J C27J C28J 117.8(11) . . ?
C26J C27J Si2J 120.1(9) . . ?
C28J C27J Si2J 122.0(10) . . ?
C27J C28J C29J 119.6(12) . . ?
C27J C28J H28J 120.2 . . ?
C29J C28J H28J 120.2 . . ?
C30J C29J C28J 117.1(11) . . ?
C30J C29J H29J 121.5 . . ?
C28J C29J H29J 121.5 . . ?
C29J C30J N4J 124.1(11) . . ?
C29J C30J H30J 118.0 . . ?
N4J C30J H30J 118.0 . . ?
C35J C31J C32J 102.6(13) . . ?
C35J C31J Si2J 119.2(12) . . ?
C32J C31J Si2J 111.2(11) . . ?
C35J C31J H31J 107.8 . . ?
C32J C31J H31J 107.8 . . ?
Si2J C31J H31J 107.8 . . ?
C33J C32J C31J 105.2(14) . . ?
C33J C32J H3AD 110.7 . . ?
C31J C32J H3AD 110.7 . . ?
C33J C32J H32S 110.7 . . ?
C31J C32J H32S 110.7 . . ?
H3AD C32J H32S 108.8 . . ?
C32J C33J C34J 110.0(14) . . ?
C32J C33J H33S 109.7 . . ?
C34J C33J H33S 109.7 . . ?
C32J C33J H33T 109.7 . . ?
C34J C33J H33T 109.7 . . ?
H33S C33J H33T 108.2 . . ?
C35J C34J C33J 99.5(14) . . ?
C35J C34J H34S 111.9 . . ?
C33J C34J H34S 111.9 . . ?
C35J C34J H34T 111.9 . . ?
C33J C34J H34T 111.9 . . ?
H34S C34J H34T 109.6 . . ?
C31J C35J C34J 113.2(14) . . ?
C31J C35J H35S 108.9 . . ?
C34J C35J H35S 108.9 . . ?
C31J C35J H35T 108.9 . . ?
C34J C35J H35T 108.9 . . ?
H35S C35J H35T 107.7 . . ?
C40J C36J C37J 106.0(13) . . ?
C40J C36J Si2J 124.3(12) . . ?
C37J C36J Si2J 111.4(10) . . ?
C40J C36J H36J 104.4 . . ?
C37J C36J H36J 104.4 . . ?
Si2J C36J H36J 104.4 . . ?
C36J C37J C38J 108.6(14) . . ?
C36J C37J H37R 110.0 . . ?
C38J C37J H37R 110.0 . . ?
C36J C37J H37S 110.0 . . ?
C38J C37J H37S 110.0 . . ?
H37R C37J H37S 108.3 . . ?
C39J C38J C37J 102.4(13) . . ?
C39J C38J H3AE 111.3 . . ?
C37J C38J H3AE 111.3 . . ?
C39J C38J H38V 111.3 . . ?
C37J C38J H38V 111.3 . . ?
H3AE C38J H38V 109.2 . . ?
C38J C39J C40J 112.7(15) . . ?
C38J C39J H39R 109.0 . . ?
C40J C39J H39R 109.0 . . ?
C38J C39J H39S 109.1 . . ?
C40J C39J H39S 109.1 . . ?
H39R C39J H39S 107.8 . . ?
C36J C40J C39J 104.8(14) . . ?
C36J C40J H4AF 110.8 . . ?
C39J C40J H4AF 110.8 . . ?
C36J C40J H40V 110.8 . . ?
C39J C40J H40V 110.8 . . ?
H4AF C40J H40V 108.9 . . ?
N1K C1K C2K 127.2(10) . . ?
N1K C1K H1K 116.4 . . ?
C2K C1K H1K 116.4 . . ?
C1K C2K C3K 115.6(10) . . ?
C1K C2K Si1K 123.2(8) . . ?
C3K C2K Si1K 121.2(9) . . ?
C4K C3K C2K 116.6(11) . . ?
C4K C3K H3K 121.7 . . ?
C2K C3K H3K 121.7 . . ?
C3K C4K C5K 121.2(11) . . ?
C3K C4K H4K 119.4 . . ?
C5K C4K H4K 119.4 . . ?
N1K C5K C4K 121.7(11) . . ?
N1K C5K H5K 119.2 . . ?
C4K C5K H5K 119.2 . . ?
N2K C6K C7K 126.5(10) . . ?
N2K C6K H6K 116.7 . . ?
C7K C6K H6K 116.7 . . ?
C6K C7K C8K 115.8(10) . . ?
C6K C7K Si1K 120.7(8) . . ?
C8K C7K Si1K 123.4(9) . . ?
C9K C8K C7K 120.9(11) . . ?
C9K C8K H8K 119.5 . . ?
C7K C8K H8K 119.5 . . ?
C8K C9K C10K 121.4(10) . . ?
C8K C9K H9K 119.3 . . ?
C10K C9K H9K 119.3 . . ?
N2K C10K C9K 118.5(10) . . ?
N2K C10K H10L 120.8 . . ?
C9K C10K H10L 120.8 . . ?
C15K C11K C12K 100.8(11) . . ?
C15K C11K Si1K 114.3(10) . . ?
C12K C11K Si1K 113.0(9) . . ?
C15K C11K H11K 109.5 . . ?
C12K C11K H11K 109.5 . . ?
Si1K C11K H11K 109.5 . . ?
C13K C12K C11K 101.5(12) . . ?
C13K C12K H12U 111.5 . . ?
C11K C12K H12U 111.5 . . ?
C13K C12K H12V 111.5 . . ?
C11K C12K H12V 111.5 . . ?
H12U C12K H12V 109.3 . . ?
C12K C13K C14K 104.4(13) . . ?
C12K C13K H13T 110.9 . . ?
C14K C13K H13T 110.9 . . ?
C12K C13K H13U 110.9 . . ?
C14K C13K H13U 110.9 . . ?
H13T C13K H13U 108.9 . . ?
C15K C14K C13K 110.0(13) . . ?
C15K C14K H1AZ 109.7 . . ?
C13K C14K H1AZ 109.7 . . ?
C15K C14K H1AY 109.7 . . ?
C13K C14K H1AY 109.7 . . ?
H1AZ C14K H1AY 108.2 . . ?
C14K C15K C11K 105.7(13) . . ?
C14K C15K H15S 110.6 . . ?
C11K C15K H15S 110.6 . . ?
C14K C15K H1AX 110.6 . . ?
C11K C15K H1AX 110.6 . . ?
H15S C15K H1AX 108.7 . . ?
C20K C16K C17K 104.2(11) . . ?
C20K C16K Si1K 110.8(9) . . ?
C17K C16K Si1K 114.2(9) . . ?
C20K C16K H16K 109.1 . . ?
C17K C16K H16K 109.1 . . ?
Si1K C16K H16K 109.1 . . ?
C18K C17K C16K 105.6(13) . . ?
C18K C17K H17U 110.6 . . ?
C16K C17K H17U 110.6 . . ?
C18K C17K H17V 110.6 . . ?
C16K C17K H17V 110.6 . . ?
H17U C17K H17V 108.8 . . ?
C19K C18K C17K 104.8(14) . . ?
C19K C18K H18W 110.8 . . ?
C17K C18K H18W 110.8 . . ?
C19K C18K H18X 110.8 . . ?
C17K C18K H18X 110.8 . . ?
H18W C18K H18X 108.9 . . ?
C18K C19K C20K 102.0(13) . . ?
C18K C19K H19T 111.4 . . ?
C20K C19K H19T 111.4 . . ?
C18K C19K H19U 111.4 . . ?
C20K C19K H19U 111.4 . . ?
H19T C19K H19U 109.2 . . ?
C16K C20K C19K 106.3(12) . . ?
C16K C20K H20U 110.5 . . ?
C19K C20K H20U 110.5 . . ?
C16K C20K H20V 110.5 . . ?
C19K C20K H20V 110.5 . . ?
H20U C20K H20V 108.7 . . ?
C22K C21K N3K 123.9(10) . . ?
C22K C21K H21K 118.1 . . ?
N3K C21K H21K 118.1 . . ?
C21K C22K C23K 118.3(10) . . ?
C21K C22K Si2K 122.2(8) . . ?
C23K C22K Si2K 119.5(8) . . ?
C24K C23K C22K 118.4(10) . . ?
C24K C23K H23K 120.8 . . ?
C22K C23K H23K 120.8 . . ?
C25K C24K C23K 118.8(10) . . ?
C25K C24K H24L 120.6 . . ?
C23K C24K H24L 120.6 . . ?
C24K C25K N3K 124.2(10) . . ?
C24K C25K H25N 117.9 . . ?
N3K C25K H25N 117.9 . . ?
N4K C26K C27K 125.2(10) . . ?
N4K C26K H26Q 117.4 . . ?
C27K C26K H26Q 117.4 . . ?
C28K C27K C26K 117.7(10) . . ?
C28K C27K Si2K 123.3(9) . . ?
C26K C27K Si2K 118.9(8) . . ?
C27K C28K C29K 119.2(11) . . ?
C27K C28K H28K 120.4 . . ?
C29K C28K H28K 120.4 . . ?
C30K C29K C28K 118.7(10) . . ?
C30K C29K H29K 120.7 . . ?
C28K C29K H29K 120.7 . . ?
N4K C30K C29K 121.5(10) . . ?
N4K C30K H30K 119.2 . . ?
C29K C30K H30K 119.2 . . ?
C32K C31K C35K 103.7(12) . . ?
C32K C31K Si2K 121.0(10) . . ?
C35K C31K Si2K 115.2(9) . . ?
C32K C31K H31K 105.2 . . ?
C35K C31K H31K 105.2 . . ?
Si2K C31K H31K 105.2 . . ?
C31K C32K C33K 101.8(12) . . ?
C31K C32K H32T 111.4 . . ?
C33K C32K H32T 111.4 . . ?
C31K C32K H32U 111.4 . . ?
C33K C32K H32U 111.4 . . ?
H32T C32K H32U 109.3 . . ?
C34K C33K C32K 106.0(12) . . ?
C34K C33K H33U 110.5 . . ?
C32K C33K H33U 110.5 . . ?
C34K C33K H33V 110.5 . . ?
C32K C33K H33V 110.5 . . ?
H33U C33K H33V 108.7 . . ?
C35K C34K C33K 110.4(13) . . ?
C35K C34K H34U 109.6 . . ?
C33K C34K H34U 109.6 . . ?
C35K C34K H34V 109.6 . . ?
C33K C34K H34V 109.6 . . ?
H34U C34K H34V 108.1 . . ?
C34K C35K C31K 105.8(12) . . ?
C34K C35K H35U 110.6 . . ?
C31K C35K H35U 110.6 . . ?
C34K C35K H35V 110.6 . . ?
C31K C35K H35V 110.6 . . ?
H35U C35K H35V 108.7 . . ?
C40K C36K C37K 103.0(12) . . ?
C40K C36K Si2K 115.2(10) . . ?
C37K C36K Si2K 109.6(10) . . ?
C40K C36K H36K 109.6 . . ?
C37K C36K H36K 109.6 . . ?
Si2K C36K H36K 109.6 . . ?
C38K C37K C36K 105.8(13) . . ?
C38K C37K H37T 110.6 . . ?
C36K C37K H37T 110.6 . . ?
C38K C37K H37U 110.6 . . ?
C36K C37K H37U 110.6 . . ?
H37T C37K H37U 108.7 . . ?
C39K C38K C37K 106.0(12) . . ?
C39K C38K H38W 110.5 . . ?
C37K C38K H38W 110.5 . . ?
C39K C38K H38X 110.5 . . ?
C37K C38K H38X 110.5 . . ?
H38W C38K H38X 108.7 . . ?
C40K C39K C38K 109.9(14) . . ?
C40K C39K H39T 109.7 . . ?
C38K C39K H39T 109.7 . . ?
C40K C39K H39U 109.7 . . ?
C38K C39K H39U 109.7 . . ?
H39T C39K H39U 108.2 . . ?
C39K C40K C36K 109.0(13) . . ?
C39K C40K H40W 109.9 . . ?
C36K C40K H40W 109.9 . . ?
C39K C40K H40X 109.9 . . ?
C36K C40K H40X 109.9 . . ?
H40W C40K H40X 108.3 . . ?
N1L C1L C2L 120.7(10) . . ?
N1L C1L H1L 119.6 . . ?
C2L C1L H1L 119.6 . . ?
C3L C2L C1L 118.1(10) . . ?
C3L C2L Si1L 124.1(9) . . ?
C1L C2L Si1L 117.8(8) . . ?
C2L C3L C4L 118.6(11) . . ?
C2L C3L H3L 120.7 . . ?
C4L C3L H3L 120.7 . . ?
C5L C4L C3L 119.9(11) . . ?
C5L C4L H4L 120.0 . . ?
C3L C4L H4L 120.0 . . ?
C4L C5L N1L 124.3(11) . . ?
C4L C5L H5L 117.8 . . ?
N1L C5L H5L 117.8 . . ?
N2L C6L C7L 126.2(9) . . ?
N2L C6L H6L 116.9 . . ?
C7L C6L H6L 116.9 . . ?
C6L C7L C8L 115.4(10) . . ?
C6L C7L Si1L 122.8(8) . . ?
C8L C7L Si1L 121.7(8) . . ?
C9L C8L C7L 119.9(10) . . ?
C9L C8L H8L 120.1 . . ?
C7L C8L H8L 120.1 . . ?
C10L C9L C8L 118.9(10) . . ?
C10L C9L H9L 120.6 . . ?
C8L C9L H9L 120.6 . . ?
C9L C10L N2L 124.0(10) . . ?
C9L C10L H10M 118.0 . . ?
N2L C10L H10M 118.0 . . ?
C12L C11L C15L 105.1(12) . . ?
C12L C11L Si1L 117.4(10) . . ?
C15L C11L Si1L 112.4(10) . . ?
C12L C11L H11L 107.1 . . ?
C15L C11L H11L 107.1 . . ?
Si1L C11L H11L 107.1 . . ?
C13L C12L C11L 108.1(13) . . ?
C13L C12L H12W 110.1 . . ?
C11L C12L H12W 110.1 . . ?
C13L C12L H12$ 110.1 . . ?
C11L C12L H12$ 110.1 . . ?
H12W C12L H12$ 108.4 . . ?
C12L C13L C14L 106.6(15) . . ?
C12L C13L H13Z 110.4 . . ?
C14L C13L H13Z 110.4 . . ?
C12L C13L H13V 110.4 . . ?
C14L C13L H13V 110.4 . . ?
H13Z C13L H13V 108.6 . . ?
C15L C14L C13L 105.0(13) . . ?
C15L C14L H1BA 110.7 . . ?
C13L C14L H1BA 110.7 . . ?
C15L C14L H1BB 110.7 . . ?
C13L C14L H1BB 110.7 . . ?
H1BA C14L H1BB 108.8 . . ?
C14L C15L C11L 103.8(13) . . ?
C14L C15L H1BC 111.0 . . ?
C11L C15L H1BC 111.0 . . ?
C14L C15L H15U 111.0 . . ?
C11L C15L H15U 111.0 . . ?
H1BC C15L H15U 109.0 . . ?
C20L C16L C17L 104.0(13) . . ?
C20L C16L Si1L 114.1(9) . . ?
C17L C16L Si1L 115.6(9) . . ?
C20L C16L H16L 107.6 . . ?
C17L C16L H16L 107.6 . . ?
Si1L C16L H16L 107.6 . . ?
C16L C17L C18L 104.3(12) . . ?
C16L C17L H17W 110.9 . . ?
C18L C17L H17W 110.9 . . ?
C16L C17L H17X 110.9 . . ?
C18L C17L H17X 110.9 . . ?
H17W C17L H17X 108.9 . . ?
C19L C18L C17L 104.1(15) . . ?
C19L C18L H18Y 110.9 . . ?
C17L C18L H18Y 110.9 . . ?
C19L C18L H18Z 110.9 . . ?
C17L C18L H18Z 110.9 . . ?
H18Y C18L H18Z 109.0 . . ?
C20L C19L C18L 101.2(13) . . ?
C20L C19L H1BD 111.5 . . ?
C18L C19L H1BD 111.5 . . ?
C20L C19L H19W 111.5 . . ?
C18L C19L H19W 111.5 . . ?
H1BD C19L H19W 109.3 . . ?
C19L C20L C16L 109.9(13) . . ?
C19L C20L H20W 109.7 . . ?
C16L C20L H20W 109.7 . . ?
C19L C20L H20X 109.7 . . ?
C16L C20L H20X 109.7 . . ?
H20W C20L H20X 108.2 . . ?
N3L C21L C22L 122.1(9) . . ?
N3L C21L H21L 119.0 . . ?
C22L C21L H21L 119.0 . . ?
C23L C22L C21L 117.1(10) . . ?
C23L C22L Si2L 121.0(8) . . ?
C21L C22L Si2L 121.9(7) . . ?
C24L C23L C22L 120.9(10) . . ?
C24L C23L H23L 119.5 . . ?
C22L C23L H23L 119.5 . . ?
C23L C24L C25L 119.9(10) . . ?
C23L C24L H24M 120.1 . . ?
C25L C24L H24M 120.1 . . ?
N3L C25L C24L 122.9(10) . . ?
N3L C25L H25O 118.5 . . ?
C24L C25L H25O 118.5 . . ?
N4L C26L C27L 126.3(10) . . ?
N4L C26L H26R 116.9 . . ?
C27L C26L H26R 116.9 . . ?
C28L C27L C26L 113.6(10) . . ?
C28L C27L Si2L 124.4(8) . . ?
C26L C27L Si2L 122.0(8) . . ?
C27L C28L C29L 123.1(10) . . ?
C27L C28L H28L 118.4 . . ?
C29L C28L H28L 118.4 . . ?
C30L C29L C28L 118.3(10) . . ?
C30L C29L H29L 120.9 . . ?
C28L C29L H29L 120.9 . . ?
N4L C30L C29L 121.0(10) . . ?
N4L C30L H30L 119.5 . . ?
C29L C30L H30L 119.5 . . ?
C35L C31L C32L 109.5(10) . . ?
C35L C31L Si2L 112.6(10) . . ?
C32L C31L Si2L 109.4(9) . . ?
C35L C31L H31L 108.4 . . ?
C32L C31L H31L 108.4 . . ?
Si2L C31L H31L 108.4 . . ?
C33L C32L C31L 98.5(12) . . ?
C33L C32L H32V 112.1 . . ?
C31L C32L H32V 112.1 . . ?
C33L C32L H32W 112.1 . . ?
C31L C32L H32W 112.1 . . ?
H32V C32L H32W 109.7 . . ?
C34L C33L C32L 111.5(13) . . ?
C34L C33L H33W 109.3 . . ?
C32L C33L H33W 109.3 . . ?
C34L C33L H33X 109.3 . . ?
C32L C33L H33X 109.3 . . ?
H33W C33L H33X 108.0 . . ?
C33L C34L C35L 107.4(13) . . ?
C33L C34L H34W 110.2 . . ?
C35L C34L H34W 110.2 . . ?
C33L C34L H34X 110.2 . . ?
C35L C34L H34X 110.2 . . ?
H34W C34L H34X 108.5 . . ?
C31L C35L C34L 100.3(12) . . ?
C31L C35L H35W 111.7 . . ?
C34L C35L H35W 111.7 . . ?
C31L C35L H35X 111.7 . . ?
C34L C35L H35X 111.7 . . ?
H35W C35L H35X 109.5 . . ?
C37L C36L C40L 103.8(11) . . ?
C37L C36L Si2L 113.6(9) . . ?
C40L C36L Si2L 116.3(9) . . ?
C37L C36L H36L 107.6 . . ?
C40L C36L H36L 107.6 . . ?
Si2L C36L H36L 107.6 . . ?
C36L C37L C38L 105.6(12) . . ?
C36L C37L H37V 110.6 . . ?
C38L C37L H37V 110.6 . . ?
C36L C37L H37W 110.6 . . ?
C38L C37L H37W 110.6 . . ?
H37V C37L H37W 108.8 . . ?
C39L C38L C37L 106.5(12) . . ?
C39L C38L H38Y 110.4 . . ?
C37L C38L H38Y 110.4 . . ?
C39L C38L H38Z 110.4 . . ?
C37L C38L H38Z 110.4 . . ?
H38Y C38L H38Z 108.6 . . ?
C40L C39L C38L 109.8(13) . . ?
C40L C39L H39V 109.7 . . ?
C38L C39L H39V 109.7 . . ?
C40L C39L H39W 109.7 . . ?
C38L C39L H39W 109.7 . . ?
H39V C39L H39W 108.2 . . ?
C39L C40L C36L 105.6(12) . . ?
C39L C40L H40Y 127.2 . . ?
C36L C40L H40Y 127.2 . . ?

loop_
_geom_bond_atom_site_label_1
_geom_bond_atom_site_label_2
_geom_bond_distance
_geom_bond_site_symmetry_2
_geom_bond_publ_flag
Co1A N1A 2.141(10) . ?
Co1A N2F 2.154(9) . ?
Co1A N1 2.157(10) . ?
Co1A N4F 2.158(10) . ?
Co1A N2 2.162(9) . ?
Co1A N3A 2.184(9) . ?
Cl1A O2A 1.244(11) . ?
Cl1A O1A 1.363(8) . ?
Cl1A O4A 1.417(9) . ?
Cl1A O3A 1.540(12) . ?
Cl1B O3B 1.358(9) . ?
Cl1B O4B 1.432(7) . ?
Cl1B O2B 1.436(10) . ?
Cl1B O1B 1.451(7) . ?
Si2A C27A 1.826(13) . ?
Si2A C22A 1.890(12) . ?
Si2A C36A 1.911(16) . ?
Si2A C31A 1.946(16) . ?
Si2C C22C 1.841(11) . ?
Si2C C31C 1.891(13) . ?
Si2C C36C 1.915(12) . ?
Si2C C27C 1.954(12) . ?
O9A Cl3A 1.416(9) . ?
O9A Co5A 2.262(8) . ?
C11 N58 1.072(16) . ?
C11 C384 1.53(2) . ?
O10A Cl3A 1.405(11) . ?
Si2E C31E 1.842(16) . ?
Si2E C22E 1.848(15) . ?
Si2E C27E 1.870(12) . ?
Si2E C36E 1.879(16) . ?
O11A Cl3A 1.495(11) . ?
Si1F C11F 1.841(12) . ?
Si1F C7F 1.860(12) . ?
Si1F C2F 1.865(11) . ?
Si1F C16F 1.873(13) . ?
O12A Cl3A 1.378(10) . ?
Si2F C31F 1.848(16) . ?
Si2F C22F 1.856(13) . ?
Si2F C27F 1.886(12) . ?
Si2F C36F 1.961(16) . ?
Co5B N2J 2.099(9) . ?
Co5B N61 2.128(9) . ?
Co5B N1K 2.139(9) . ?
Co5B N3K 2.156(8) . ?
Co5B N4J 2.160(10) . ?
Co5B O9B 2.182(8) . ?
Cl5 O18 1.375(17) . ?
Cl5 O17 1.38(2) . ?
Cl5 O19 1.402(17) . ?
Cl5 O20 1.408(15) . ?
Co2A O53 2.106(8) . ?
Co2A N4A 2.109(9) . ?
Co2A N1B 2.121(8) . ?
Co2A N2A 2.162(10) . ?
Co2A N3B 2.168(10) . ?
Co2A O1A 2.187(8) . ?
Co3B N3I 2.127(9) . ?
Co3B N58 2.131(9) . ?
Co3B N1I 2.140(9) . ?
Co3B N4H 2.146(9) . ?
Co3B N2H 2.163(8) . ?
Co3B O5B 2.217(7) . ?
Cl3B O11B 1.293(11) . ?
Cl3B O12B 1.364(9) . ?
Cl3B O10B 1.372(15) . ?
Cl3B O9B 1.419(8) . ?
O3 Cl1 1.302(12) . ?
Co3A O82 2.075(7) . ?
Co3A N3C 2.134(8) . ?
Co3A N4B 2.145(9) . ?
Co3A N1C 2.146(9) . ?
Co3A N2B 2.151(8) . ?
Co3A O5A 2.221(6) . ?
Co2B N1H 2.126(9) . ?
Co2B O81 2.128(7) . ?
Co2B N3H 2.155(8) . ?
Co2B N4G 2.164(9) . ?
Co2B N2G 2.184(8) . ?
Co2B O1B 2.216(7) . ?
Cl2 O8 1.366(14) . ?
Cl2 O5 1.418(15) . ?
Cl2 O7 1.424(17) . ?
Cl2 O6 1.432(17) . ?
Cl2A O7A 1.396(9) . ?
Cl2A O6A 1.399(8) . ?
Cl2A O8A 1.431(9) . ?
Cl2A O5A 1.442(7) . ?
Cl2B O8B 1.390(10) . ?
Cl2B O6B 1.404(9) . ?
Cl2B O7B 1.422(11) . ?
Cl2B O5B 1.442(7) . ?
Co4A N1D 2.103(10) . ?
Co4A N4C 2.144(9) . ?
Co4A N2C 2.149(9) . ?
Co4A N4 2.150(10) . ?
Co4A N3 2.162(9) . ?
Co4A N3D 2.179(9) . ?
Co1B N37 2.129(8) . ?
Co1B N2L 2.148(8) . ?
Co1B N4L 2.156(9) . ?
Co1B N3G 2.164(8) . ?
Co1B N39 2.171(9) . ?
Co1B N1G 2.177(9) . ?
Cl1 O2 1.378(14) . ?
Cl1 O1 1.412(11) . ?
Cl1 O4 1.49(2) . ?
Co6A N1F 2.109(10) . ?
Co6A N3F 2.135(10) . ?
Co6A N59 2.145(10) . ?
Co6A N2E 2.147(9) . ?
Co6A N4E 2.148(9) . ?
Co6A O13A 2.234(7) . ?
Co6B N3L 2.126(8) . ?
Co6B N57 2.128(8) . ?
Co6B N4K 2.137(9) . ?
Co6B N1L 2.149(9) . ?
Co6B N2K 2.155(9) . ?
Co6B O13B 2.183(7) . ?
Cl6 O22 1.334(13) . ?
Cl6 O21 1.362(12) . ?
Cl6 O24 1.433(15) . ?
Cl6 O23 1.436(10) . ?
C7 N57 1.178(11) . ?
C7 C8 1.484(11) . ?
Co4B N56 2.117(8) . ?
Co4B N4I 2.133(10) . ?
Co4B N3J 2.154(8) . ?
Co4B N2I 2.160(9) . ?
Co4B N1J 2.164(10) . ?
Co4B N38 2.170(8) . ?
Cl4 O13 1.324(13) . ?
Cl4 O16 1.359(12) . ?
Cl4 O15 1.379(12) . ?
Cl4 O14 1.83(3) . ?
Cl4A O16A 1.403(10) . ?
Cl4A O14A 1.415(10) . ?
Cl4A O13A 1.441(8) . ?
Cl4A O15A 1.494(10) . ?
Cl4B O14B 1.412(8) . ?
Cl4B O16B 1.420(9) . ?
Cl4B O15B 1.453(9) . ?
Cl4B O13B 1.456(7) . ?
Cl20 O72 1.395(9) . ?
Cl20 O70 1.407(10) . ?
Cl20 O71 1.447(9) . ?
Cl20 O73 1.502(14) . ?
Si1A C7A 1.836(13) . ?
Si1A C16A 1.861(16) . ?
Si1A C2A 1.901(13) . ?
Si1A C11A 1.970(19) . ?
Si1B C16B 1.868(12) . ?
Si1B C2B 1.872(11) . ?
Si1B C11B 1.883(13) . ?
Si1B C7B 1.901(10) . ?
Si2B C36B 1.840(14) . ?
Si2B C22B 1.879(11) . ?
Si2B C31B 1.912(14) . ?
Si2B C27B 1.914(12) . ?
Si1C C11C 1.871(12) . ?
Si1C C16C 1.875(13) . ?
Si1C C7C 1.881(12) . ?
Si1C C2C 1.905(12) . ?
Si1D C11D 1.74(2) . ?
Si1D C7D 1.798(17) . ?
Si1D C16D 1.85(2) . ?
Si1D C2D 1.894(15) . ?
Si2D C27D 1.871(12) . ?
Si2D C31D 1.888(14) . ?
Si2D C22D 1.892(12) . ?
Si2D C36D 1.923(14) . ?
Si1E C2E 1.852(12) . ?
Si1E C11E 1.863(13) . ?
Si1E C16E 1.892(13) . ?
Si1E C7E 1.913(13) . ?
Si2L C27L 1.872(11) . ?
Si2L C31L 1.889(12) . ?
Si2L C22L 1.897(11) . ?
Si2L C36L 1.913(12) . ?
Si1L C11L 1.836(14) . ?
Si1L C2L 1.868(11) . ?
Si1L C7L 1.883(11) . ?
Si1L C16L 1.927(13) . ?
Si1G C16G 1.807(12) . ?
Si1G C11G 1.884(13) . ?
Si1G C7G 1.896(11) . ?
Si1G C2G 1.915(11) . ?
Si2G C27G 1.874(11) . ?
Si2G C31G 1.884(16) . ?
Si2G C22G 1.887(12) . ?
Si2G C36G 1.913(14) . ?
Si2H C22H 1.863(12) . ?
Si2H C36H 1.921(15) . ?
Si2H C27H 1.924(11) . ?
Si2H C31H 1.925(15) . ?
Si1H C16H 1.862(13) . ?
Si1H C11H 1.873(14) . ?
Si1H C2H 1.881(10) . ?
Si1H C7H 1.901(11) . ?
Si2I C36I 1.823(14) . ?
Si2I C22I 1.859(12) . ?
Si2I C27I 1.868(12) . ?
Si2I C31I 1.898(11) . ?
Si1I C16I 1.763(14) . ?
Si1I C2I 1.857(12) . ?
Si1I C11I 1.858(16) . ?
Si1I C7I 1.887(13) . ?
Si2K C31K 1.867(13) . ?
Si2K C36K 1.879(13) . ?
Si2K C27K 1.887(11) . ?
Si2K C22K 1.933(12) . ?
Si1K C7K 1.881(11) . ?
Si1K C2K 1.891(12) . ?
Si1K C16K 1.894(13) . ?
Si1K C11K 1.900(14) . ?
Si2J C22J 1.845(12) . ?
Si2J C36J 1.851(15) . ?
Si2J C31J 1.892(16) . ?
Si2J C27J 1.914(13) . ?
Si1J C2J 1.859(13) . ?
Si1J C16J 1.862(15) . ?
Si1J C11J 1.867(17) . ?
Si1J C7J 1.875(12) . ?
Cl13 O50 1.39(3) . ?
Cl13 O52 1.47(3) . ?
Cl13 O51 1.53(3) . ?
Cl13 O49 1.57(3) . ?
O10B O11B 1.71(2) . ?
N1 C1 1.093(16) . ?
N2 C3 1.158(14) . ?
N3 C97 1.106(14) . ?
N4 C95 1.105(15) . ?
N4F C26F 1.328(14) . ?
N4F C30F 1.338(13) . ?
N1A C1A 1.301(14) . ?
N1A C5A 1.380(15) . ?
N2A C6A 1.350(15) . ?
N2A C10A 1.359(16) . ?
N1B C5B 1.363(13) . ?
N1B C1B 1.379(13) . ?
N4A C26A 1.337(15) . ?
N4A C30A 1.363(14) . ?
N3B C25B 1.275(14) . ?
N3B C21B 1.339(13) . ?
N1F C1F 1.358(14) . ?
N1F C5F 1.366(14) . ?
N3F C21F 1.293(15) . ?
N3F C25F 1.382(15) . ?
N4E C30E 1.310(14) . ?
N4E C26E 1.346(14) . ?
N2E C6E 1.328(14) . ?
N2E C10E 1.368(14) . ?
N1E C5E 1.330(15) . ?
N1E C1E 1.386(15) . ?
N1E Co5A 2.155(10) . ?
N4D C30D 1.319(15) . ?
N4D C26D 1.391(14) . ?
N4D Co5A 2.109(10) . ?
N3E C25E 1.305(16) . ?
N3E C21E 1.328(16) . ?
N3E Co5A 2.163(11) . ?
N2D C6D 1.379(17) . ?
N2D C10D 1.387(16) . ?
N2D Co5A 2.122(12) . ?
N1D C5D 1.370(15) . ?
N1D C1D 1.402(16) . ?
N4C C30C 1.314(13) . ?
N4C C26C 1.365(14) . ?
N1C C5C 1.351(12) . ?
N1C C1C 1.353(13) . ?
N3C C21C 1.325(13) . ?
N3C C25C 1.356(14) . ?
N4B C30B 1.351(13) . ?
N4B C26B 1.388(13) . ?
N2B C6B 1.323(12) . ?
N2B C10B 1.371(14) . ?
N4G C30G 1.335(14) . ?
N4G C26G 1.352(13) . ?
N3H C21H 1.336(14) . ?
N3H C25H 1.371(13) . ?
N1H C1H 1.350(12) . ?
N1H C5H 1.372(13) . ?
N2G C6G 1.309(13) . ?
N2G C10G 1.310(12) . ?
N37 C259 1.148(13) . ?
N38 C184 1.147(13) . ?
N39 C261 1.119(14) . ?
N1G C5G 1.352(13) . ?
N1G C1G 1.373(13) . ?
N3G C21G 1.315(13) . ?
N3G C25G 1.349(13) . ?
N3I C21I 1.308(14) . ?
N3I C25I 1.399(12) . ?
N3J C25J 1.324(14) . ?
N3J C21J 1.361(13) . ?
N3K C21K 1.335(13) . ?
N3K C25K 1.346(13) . ?
N3L C25L 1.345(12) . ?
N3L C21L 1.371(13) . ?
N1I C1I 1.354(14) . ?
N1I C5I 1.362(14) . ?
N1J C1J 1.296(15) . ?
N1J C5J 1.375(14) . ?
N1K C1K 1.306(13) . ?
N1K C5K 1.342(14) . ?
N1L C1L 1.333(14) . ?
N1L C5L 1.334(14) . ?
N4H C26H 1.312(13) . ?
N4H C30H 1.411(14) . ?
N2H C10H 1.320(13) . ?
N2H C6H 1.363(13) . ?
N4I C30I 1.332(14) . ?
N4I C26I 1.416(14) . ?
N4J C26J 1.331(14) . ?
N4J C30J 1.381(14) . ?
N4K C26K 1.330(14) . ?
N4K C30K 1.361(14) . ?
N4L C26L 1.330(13) . ?
N4L C30L 1.366(13) . ?
N2I C6I 1.309(14) . ?
N2I C10I 1.388(14) . ?
N2J C6J 1.329(14) . ?
N2J C10J 1.391(14) . ?
N2K C6K 1.350(13) . ?
N2K C10K 1.361(13) . ?
N2L C6L 1.327(13) . ?
N2L C10L 1.363(13) . ?
N2F C6F 1.343(14) . ?
N2F C10F 1.347(14) . ?
N3D C21D 1.336(14) . ?
N3D C25D 1.351(14) . ?
N3A C21A 1.316(14) . ?
N3A C25A 1.344(15) . ?
N2C C6C 1.318(14) . ?
N2C C10C 1.388(14) . ?
Co5A O83 2.101(9) . ?
Cl10 O39 1.404(14) . ?
Cl10 O37 1.406(17) . ?
Cl10 O40 1.441(17) . ?
Cl10 O38 1.497(15) . ?
Cl8 O30 1.276(10) . ?
Cl8 O31 1.361(13) . ?
Cl8 O32 1.394(13) . ?
Cl8 O29 1.395(15) . ?
C9 N56 1.137(10) . ?
C9 C10 1.472(11) . ?
Cl7 O25 1.338(13) . ?
Cl7 O28 1.338(12) . ?
Cl7 O27 1.492(13) . ?
Cl7 O26 1.600(19) . ?
C1 C2 1.42(2) . ?
C2 H2A 0.9700 . ?
C2 H2B 0.9700 . ?
C2 H2C 0.9700 . ?
C3 C4 1.395(17) . ?
C4 H4A 0.9700 . ?
C4 H4B 0.9700 . ?
C4 H4C 0.9700 . ?
C8 H8X 0.9700 . ?
C8 H8Y 0.9700 . ?
C8 H8Z 0.9700 . ?
Cl9 O36 1.337(13) . ?
Cl9 O34 1.341(11) . ?
Cl9 O33 1.344(17) . ?
Cl9 O35 1.533(16) . ?
C10 H10X 0.9700 . ?
C10 H10Y 0.9700 . ?
C10 H10Z 0.9700 . ?
Cl11 O42 1.371(10) . ?
Cl11 O41 1.393(17) . ?
Cl11 O44 1.416(12) . ?
Cl11 O43 1.449(11) . ?
Cl12 O46 1.284(13) . ?
Cl12 O47 1.351(13) . ?
Cl12 O45 1.389(15) . ?
Cl12 O48 1.68(2) . ?
N59 C327 1.147(15) . ?
N61 C407 1.031(14) . ?
C95 C96 1.435(18) . ?
C96 H96A 0.9700 . ?
C96 H96B 0.9700 . ?
C96 H96C 0.9700 . ?
C97 C98 1.559(17) . ?
C98 H98A 0.9700 . ?
C98 H98B 0.9700 . ?
C98 H98C 0.9700 . ?
C184 C185 1.462(16) . ?
C185 H18A 0.9700 . ?
C185 H18B 0.9700 . ?
C185 H18C 0.9700 . ?
C259 C260 1.468(15) . ?
C260 H26A 0.9700 . ?
C260 H26B 0.9700 . ?
C260 H26C 0.9700 . ?
C261 C262 1.422(18) . ?
C262 H26D 0.9700 . ?
C262 H26E 0.9700 . ?
C262 H26F 0.9700 . ?
C327 C430 1.479(18) . ?
C384 H38A 0.9700 . ?
C384 H38B 0.9700 . ?
C384 H38C 0.9700 . ?
C407 C408 1.57(2) . ?
C408 H40A 0.9700 . ?
C408 H40B 0.9700 . ?
C408 H40C 0.9700 . ?
C430 H43A 0.9700 . ?
C430 H43B 0.9700 . ?
C430 H43C 0.9700 . ?
C1A C2A 1.349(16) . ?
C1A H1A 0.9400 . ?
C2A C3A 1.391(17) . ?
C3A C4A 1.405(18) . ?
C3A H3A 0.9400 . ?
C4A C5A 1.316(17) . ?
C4A H4AT 0.9400 . ?
C5A H5A 0.9400 . ?
C6A C7A 1.439(18) . ?
C6A H6A 0.9400 . ?
C7A C8A 1.419(17) . ?
C8A C9A 1.276(18) . ?
C8A H8W 0.9400 . ?
C9A C10A 1.388(19) . ?
C9A H9A 0.9400 . ?
C10A H10W 0.9400 . ?
C11A C15A 1.45(2) . ?
C11A C12A 1.54(2) . ?
C11A H11A 0.9900 . ?
C12A C13A 1.47(2) . ?
C12A H12A 0.9800 . ?
C12A H12B 0.9800 . ?
C13A C14A 1.50(2) . ?
C13A H13A 0.9800 . ?
C13A H13B 0.9800 . ?
C14A C15A 1.52(2) . ?
C14A H14A 0.9800 . ?
C14A H14B 0.9800 . ?
C15A H15A 0.9800 . ?
C15A H15B 0.9800 . ?
C16A C20A 1.520(19) . ?
C16A C17A 1.548(18) . ?
C16A H16A 0.9900 . ?
C17A C18A 1.518(19) . ?
C17A H17A 0.9800 . ?
C17A H17B 0.9800 . ?
C18A C19A 1.52(2) . ?
C18A H18D 0.9800 . ?
C18A H18' 0.9800 . ?
C19A C20A 1.518(19) . ?
C19A H19A 0.9800 . ?
C19A H19Z 0.9800 . ?
C20A H20A 0.9800 . ?
C20A H20B 0.9800 . ?
C21A C22A 1.441(17) . ?
C21A H21A 0.9400 . ?
C22A C23A 1.339(17) . ?
C23A C24A 1.435(18) . ?
C23A H23A 0.9400 . ?
C24A C25A 1.383(18) . ?
C24A H24A 0.9400 . ?
C25A H25A 0.9400 . ?
C26A C27A 1.414(16) . ?
C26A H26G 0.9400 . ?
C27A C28A 1.409(17) . ?
C28A C29A 1.355(18) . ?
C28A H28A 0.9400 . ?
C29A C30A 1.401(16) . ?
C29A H29A 0.9400 . ?
C30A H30A 0.9400 . ?
C31A C35A 1.497(19) . ?
C31A C32A 1.547(18) . ?
C31A H31A 0.9900 . ?
C32A C33A 1.415(19) . ?
C32A H32A 0.9800 . ?
C32A H32B 0.9800 . ?
C33A C34A 1.49(2) . ?
C33A H33A 0.9800 . ?
C33A H33B 0.9800 . ?
C34A C35A 1.451(19) . ?
C34A H34A 0.9800 . ?
C34A H34B 0.9800 . ?
C35A H35A 0.9800 . ?
C35A H35B 0.9800 . ?
C36A C37A 1.500(19) . ?
C36A C40A 1.542(18) . ?
C36A H36A 0.9900 . ?
C37A C38A 1.522(18) . ?
C37A H37A 0.9800 . ?
C37A H37B 0.9800 . ?
C38A C39A 1.48(2) . ?
C38A H38D 0.9800 . ?
C38A H38E 0.9800 . ?
C39A C40A 1.45(2) . ?
C39A H39A 0.9800 . ?
C39A H39B 0.9800 . ?
C40A H40D 0.9800 . ?
C40A H40E 0.9800 . ?
C1B C2B 1.395(14) . ?
C1B H1B 0.9400 . ?
C2B C3B 1.409(15) . ?
C3B C4B 1.359(16) . ?
C3B H3B 0.9400 . ?
C4B C5B 1.339(15) . ?
C4B H4BA 0.9400 . ?
C5B H5B 0.9400 . ?
C6B C7B 1.354(14) . ?
C6B H6B 0.9400 . ?
C7B C8B 1.451(15) . ?
C8B C9B 1.361(15) . ?
C8B H8V 0.9400 . ?
C9B C10B 1.369(16) . ?
C9B H9B 0.9400 . ?
C10B H10V 0.9400 . ?
C11B C12B 1.431(18) . ?
C11B C15B 1.595(17) . ?
C11B H11B 0.9900 . ?
C12B C13B 1.487(19) . ?
C12B H12C 0.9800 . ?
C12B H12D 0.9800 . ?
C13B C14B 1.48(2) . ?
C13B H13C 0.9800 . ?
C13B H13D 0.9800 . ?
C14B C15B 1.61(2) . ?
C14B H14C 0.9800 . ?
C14B H14D 0.9800 . ?
C15B H15C 0.9800 . ?
C15B H15D 0.9800 . ?
C16B C17B 1.544(15) . ?
C16B C20B 1.544(17) . ?
C16B H16B 0.9900 . ?
C17B C18B 1.555(17) . ?
C17B H17C 0.9800 . ?
C17B H17D 0.9800 . ?
C18B C19B 1.564(19) . ?
C18B H1AA 0.9800 . ?
C18B H18F 0.9800 . ?
C19B C20B 1.519(17) . ?
C19B H1AB 0.9800 . ?
C19B H19C 0.9800 . ?
C20B H20C 0.9800 . ?
C20B H20D 0.9800 . ?
C21B C22B 1.368(16) . ?
C21B H21B 0.9400 . ?
C22B C23B 1.428(17) . ?
C23B C24B 1.351(16) . ?
C23B H23B 0.9400 . ?
C24B C25B 1.417(17) . ?
C24B H24B 0.9400 . ?
C25B H25B 0.9400 . ?
C26B C27B 1.363(15) . ?
C26B H26H 0.9400 . ?
C27B C28B 1.390(16) . ?
C28B C29B 1.382(17) . ?
C28B H28B 0.9400 . ?
C29B C30B 1.332(17) . ?
C29B H29B 0.9400 . ?
C30B H30B 0.9400 . ?
C31B C32B 1.54(2) . ?
C31B C35B 1.61(2) . ?
C31B H31B 0.9900 . ?
C32B C33B 1.55(2) . ?
C32B H32C 0.9800 . ?
C32B H32D 0.9800 . ?
C33B C34B 1.60(2) . ?
C33B H33C 0.9800 . ?
C33B H33D 0.9800 . ?
C34B C35B 1.57(2) . ?
C34B H34C 0.9800 . ?
C34B H34D 0.9800 . ?
C35B H35C 0.9800 . ?
C35B H35D 0.9800 . ?
C36B C40B 1.543(19) . ?
C36B C37B 1.56(2) . ?
C36B H36B 0.9900 . ?
C37B C39B 1.446(12) . ?
C37B H37C 0.9800 . ?
C37B H37D 0.9800 . ?
C38B C39B 1.453(13) . ?
C38B C40B 1.49(2) . ?
C38B H38F 0.9800 . ?
C38B H38G 0.9800 . ?
C39B H39C 0.9800 . ?
C39B H39D 0.9800 . ?
C40B H40F 0.9800 . ?
C40B H40G 0.9800 . ?
C1C C2C 1.357(15) . ?
C1C H1C 0.9400 . ?
C2C C3C 1.406(14) . ?
C3C C4C 1.392(16) . ?
C3C H3C 0.9400 . ?
C4C C5C 1.313(15) . ?
C4C H4CA 0.9400 . ?
C5C H5C 0.9400 . ?
C6C C7C 1.406(16) . ?
C6C H6C 0.9400 . ?
C7C C8C 1.446(15) . ?
C8C C9C 1.348(17) . ?
C8C H8U 0.9400 . ?
C9C C10C 1.319(17) . ?
C9C H9C 0.9400 . ?
C10C H10U 0.9400 . ?
C11C C15C 1.447(18) . ?
C11C C12C 1.568(19) . ?
C11C H11C 0.9900 . ?
C12C C13C 1.51(2) . ?
C12C H12E 0.9800 . ?
C12C H12F 0.9800 . ?
C13C C14C 1.40(2) . ?
C13C H13E 0.9800 . ?
C13C H13F 0.9800 . ?
C14C C15C 1.513(18) . ?
C14C H14E 0.9800 . ?
C14C H14U 0.9800 . ?
C15C H15E 0.9800 . ?
C15C H15' 0.9800 . ?
C16C C20C 1.415(19) . ?
C16C C17C 1.55(2) . ?
C16C H16C 0.9900 . ?
C17C C18C 1.56(2) . ?
C17C H17E 0.9800 . ?
C17C H17F 0.9800 . ?
C18C C19C 1.49(2) . ?
C18C H18G 0.9800 . ?
C18C H18H 0.9800 . ?
C19C C20C 1.61(2) . ?
C19C H19D 0.9800 . ?
C19C H19E 0.9800 . ?
C20C H20E 0.9800 . ?
C20C H20F 0.9800 . ?
C21C C22C 1.457(15) . ?
C21C H21C 0.9400 . ?
C22C C23C 1.406(15) . ?
C23C C24C 1.352(16) . ?
C23C H23C 0.9400 . ?
C24C C25C 1.448(17) . ?
C24C H24C 0.9400 . ?
C25C H25C 0.9400 . ?
C26C C27C 1.348(14) . ?
C26C H26I 0.9400 . ?
C27C C28C 1.388(15) . ?
C28C C29C 1.327(16) . ?
C28C H28C 0.9400 . ?
C29C C30C 1.373(15) . ?
C29C H29C 0.9400 . ?
C30C H30C 0.9400 . ?
C31C C32C 1.57(2) . ?
C31C C35C 1.58(2) . ?
C31C H31C 0.9900 . ?
C32C C33C 1.58(2) . ?
C32C H32E 0.9800 . ?
C32C H32F 0.9800 . ?
C33C C34C 1.61(2) . ?
C33C H33E 0.9800 . ?
C33C H33F 0.9800 . ?
C34C C35C 1.49(2) . ?
C34C H34E 0.9800 . ?
C34C H34F 0.9800 . ?
C35C H35E 0.9800 . ?
C35C H35F 0.9800 . ?
C36C C40C 1.478(19) . ?
C36C C37C 1.54(2) . ?
C36C H36C 0.9900 . ?
C37C C38C 1.52(2) . ?
C37C H37E 0.9800 . ?
C37C H37F 0.9800 . ?
C38C C39C 1.52(2) . ?
C38C H38H 0.9800 . ?
C38C H38I 0.9800 . ?
C39C C40C 1.548(19) . ?
C39C H39E 0.9800 . ?
C39C H39F 0.9800 . ?
C40C H40H 0.9800 . ?
C40C H40I 0.9800 . ?
C1D C2D 1.363(18) . ?
C1D H1D 0.9400 . ?
C2D C3D 1.40(2) . ?
C3D C4D 1.49(2) . ?
C3D H3D 0.9400 . ?
C4D C5D 1.336(17) . ?
C4D H4D 0.9400 . ?
C5D H5D 0.9400 . ?
C6D C7D 1.42(2) . ?
C6D H6D 0.9400 . ?
C7D C8D 1.47(2) . ?
C8D C9D 1.33(2) . ?
C8D H8D 0.9400 . ?
C9D C10D 1.37(2) . ?
C9D H9D 0.9400 . ?
C10D H10D 0.9400 . ?
C11D C15D 1.53(2) . ?
C11D C12D 1.53(2) . ?
C11D H11D 0.9900 . ?
C12D C13D 1.47(2) . ?
C12D H12G 0.9800 . ?
C12D H12H 0.9800 . ?
C13D C14D 1.49(2) . ?
C13D H13G 0.9800 . ?
C13D H13H 0.9800 . ?
C14D C15D 1.62(2) . ?
C14D H1AC 0.9800 . ?
C14D H14G 0.9800 . ?
C15D H1AD 0.9800 . ?
C15D H15G 0.9800 . ?
C16D C20D 1.50(2) . ?
C16D C17D 1.58(2) . ?
C16D H16D 0.9900 . ?
C17D C18D 1.46(2) . ?
C17D H17G 0.9800 . ?
C17D H17H 0.9800 . ?
C18D C19D 1.49(2) . ?
C18D H18I 0.9800 . ?
C18D H18J 0.9800 . ?
C19D C20D 1.55(2) . ?
C19D H19F 0.9800 . ?
C19D H19G 0.9800 . ?
C20D H20G 0.9800 . ?
C20D H20H 0.9800 . ?
C21D C22D 1.397(17) . ?
C21D H21D 0.9400 . ?
C22D C23D 1.441(16) . ?
C23D C24D 1.387(16) . ?
C23D H23D 0.9400 . ?
C24D C25D 1.371(17) . ?
C24D H24D 0.9400 . ?
C25D H25D 0.9400 . ?
C26D C27D 1.414(15) . ?
C26D H26J 0.9400 . ?
C27D C28D 1.362(17) . ?
C28D C29D 1.403(17) . ?
C28D H28D 0.9400 . ?
C29D C30D 1.314(17) . ?
C29D H29D 0.9400 . ?
C30D H30D 0.9400 . ?
C31D C35D 1.493(18) . ?
C31D C32D 1.571(17) . ?
C31D H31D 0.9900 . ?
C32D C33D 1.482(18) . ?
C32D H32G 0.9800 . ?
C32D H32H 0.9800 . ?
C33D C34D 1.437(19) . ?
C33D H33G 0.9800 . ?
C33D H33H 0.9800 . ?
C34D C35D 1.529(18) . ?
C34D H34G 0.9800 . ?
C34D H34H 0.9800 . ?
C35D H35G 0.9800 . ?
C35D H35H 0.9800 . ?
C36D C37D 1.46(2) . ?
C36D C40D 1.51(2) . ?
C36D H36D 0.9900 . ?
C37D C38D 1.48(2) . ?
C37D H37G 0.9800 . ?
C37D H37H 0.9800 . ?
C38D C39D 1.43(2) . ?
C38D H38J 0.9800 . ?
C38D H38K 0.9800 . ?
C39D C40D 1.54(2) . ?
C39D H39G 0.9800 . ?
C39D H39H 0.9800 . ?
C40D H40J 0.9800 . ?
C40D H40K 0.9800 . ?
C1E C2E 1.417(15) . ?
C1E H1E 0.9400 . ?
C2E C3E 1.373(16) . ?
C3E C4E 1.367(17) . ?
C3E H3E 0.9400 . ?
C4E C5E 1.354(17) . ?
C4E H4E 0.9400 . ?
C5E H5E 0.9400 . ?
C6E C7E 1.387(16) . ?
C6E H6E 0.9400 . ?
C7E C8E 1.374(16) . ?
C8E C9E 1.394(18) . ?
C8E H8E 0.9400 . ?
C9E C10E 1.340(17) . ?
C9E H9E 0.9400 . ?
C10E H10F 0.9400 . ?
C11E C15E 1.529(19) . ?
C11E C12E 1.535(19) . ?
C11E H11E 0.9900 . ?
C12E C13E 1.50(2) . ?
C12E H12I 0.9800 . ?
C12E H12J 0.9800 . ?
C13E C14E 1.58(2) . ?
C13E H13I 0.9800 . ?
C13E H13J 0.9800 . ?
C14E C15E 1.457(19) . ?
C14E H14H 0.9800 . ?
C14E H14I 0.9800 . ?
C15E H15H 0.9800 . ?
C15E H1AE 0.9800 . ?
C16E C20E 1.51(2) . ?
C16E C17E 1.54(2) . ?
C16E H16E 0.9900 . ?
C17E C18E 1.52(2) . ?
C17E H17I 0.9800 . ?
C17E H17J 0.9800 . ?
C18E C19E 1.57(2) . ?
C18E H18K 0.9800 . ?
C18E H18L 0.9800 . ?
C19E C20E 1.55(2) . ?
C19E H19H 0.9800 . ?
C19E H19I 0.9800 . ?
C20E H20I 0.9800 . ?
C20E H20J 0.9800 . ?
C21E C22E 1.391(19) . ?
C21E H21E 0.9400 . ?
C22E C23E 1.399(18) . ?
C23E C24E 1.38(2) . ?
C23E H23E 0.9400 . ?
C24E C25E 1.46(2) . ?
C24E H24E 0.9400 . ?
C25E H25E 0.9400 . ?
C26E C27E 1.321(16) . ?
C26E H26K 0.9400 . ?
C27E C28E 1.419(17) . ?
C28E C29E 1.334(16) . ?
C28E H28E 0.9400 . ?
C29E C30E 1.374(16) . ?
C29E H29E 0.9400 . ?
C30E H30E 0.9400 . ?
C31E C35E 1.535(18) . ?
C31E C32E 1.613(19) . ?
C31E H31E 0.9900 . ?
C32E C33E 1.463(19) . ?
C32E H32I 0.9800 . ?
C32E H32J 0.9800 . ?
C33E C34E 1.54(2) . ?
C33E H33I 0.9800 . ?
C33E H33J 0.9800 . ?
C34E C35E 1.51(2) . ?
C34E H34I 0.9800 . ?
C34E H34J 0.9800 . ?
C35E H35I 0.9800 . ?
C35E H35J 0.9800 . ?
C36E C40E 1.471(18) . ?
C36E C37E 1.511(19) . ?
C36E H36E 0.9900 . ?
C37E C38E 1.548(19) . ?
C37E H37I 0.9800 . ?
C37E H37Z 0.9800 . ?
C38E C39E 1.414(19) . ?
C38E H38L 0.9800 . ?
C38E H38' 0.9800 . ?
C39E C40E 1.474(19) . ?
C39E H39I 0.9800 . ?
C39E H39Z 0.9800 . ?
C40E H40L 0.9800 . ?
C40E H40Z 0.9800 . ?
C1F C2F 1.347(15) . ?
C1F H1F 0.9400 . ?
C2F C3F 1.406(15) . ?
C3F C4F 1.397(16) . ?
C3F H3F 0.9400 . ?
C4F C5F 1.374(17) . ?
C4F H4F 0.9400 . ?
C5F H5F 0.9400 . ?
C6F C7F 1.397(15) . ?
C6F H6F 0.9400 . ?
C7F C8F 1.397(16) . ?
C8F C9F 1.357(16) . ?
C8F H8F 0.9400 . ?
C9F C10F 1.373(16) . ?
C9F H9F 0.9400 . ?
C10F H10G 0.9400 . ?
C11F C15F 1.558(19) . ?
C11F C12F 1.560(18) . ?
C11F H11F 0.9900 . ?
C12F C13F 1.54(2) . ?
C12F H12K 0.9800 . ?
C12F H12L 0.9800 . ?
C13F C14F 1.414(18) . ?
C13F H13K 0.9800 . ?
C13F H13' 0.9800 . ?
C14F C15F 1.53(2) . ?
C14F H14J 0.9800 . ?
C14F H1AF 0.9800 . ?
C15F H15X 0.9800 . ?
C15F H15J 0.9800 . ?
C15G C14G 1.528(17) . ?
C15G C11G 1.557(17) . ?
C15G H15Y 0.9800 . ?
C15G H15L 0.9800 . ?
C16F C17F 1.52(2) . ?
C16F C20F 1.55(2) . ?
C16F H16F 0.9900 . ?
C17F C18F 1.52(2) . ?
C17F H17K 0.9800 . ?
C17F H17L 0.9800 . ?
C18F C19F 1.46(2) . ?
C18F H18M 0.9800 . ?
C18F H18N 0.9800 . ?
C19F C20F 1.62(2) . ?
C19F H19J 0.9800 . ?
C19F H19K 0.9800 . ?
C20F H20K 0.9800 . ?
C20F H20L 0.9800 . ?
C21F C22F 1.393(17) . ?
C21F H21F 0.9400 . ?
C22F C23F 1.456(16) . ?
C23F C24F 1.279(18) . ?
C23F H23F 0.9400 . ?
C24F C25F 1.324(18) . ?
C24F H24G 0.9400 . ?
C25F H25H 0.9400 . ?
C26F C27F 1.344(16) . ?
C26F H26L 0.9400 . ?
C27F C28F 1.357(16) . ?
C28F C29F 1.381(17) . ?
C28F H28F 0.9400 . ?
C29F C30F 1.339(16) . ?
C29F H29F 0.9400 . ?
C30F H30F 0.9400 . ?
C31F C35F 1.470(17) . ?
C31F C32F 1.505(18) . ?
C31F H31F 0.9900 . ?
C32F C33F 1.471(18) . ?
C32F H32K 0.9800 . ?
C32F H32L 0.9800 . ?
C33F C34F 1.49(2) . ?
C33F H33K 0.9800 . ?
C33F H33L 0.9800 . ?
C34F C35F 1.459(18) . ?
C34F H34K 0.9800 . ?
C34F H34L 0.9800 . ?
C35F H35K 0.9800 . ?
C35F H35L 0.9800 . ?
C36F C37F 1.47(2) . ?
C36F C40F 1.543(19) . ?
C36F H36F 0.9900 . ?
C37F C38F 1.41(2) . ?
C37F H37Y 0.9800 . ?
C37F H37K 0.9800 . ?
C37G C36G 1.473(17) . ?
C37G C38G 1.604(19) . ?
C37G H37L 0.9800 . ?
C37G H37M 0.9800 . ?
C38F C39F 1.56(2) . ?
C38F H38T 0.9800 . ?
C38F H38N 0.9800 . ?
C39F C40F 1.50(2) . ?
C39F H39Y 0.9800 . ?
C39F H39K 0.9800 . ?
C40F H40T 0.9800 . ?
C40F H40N 0.9800 . ?
C1G C2G 1.389(15) . ?
C1G H1G 0.9400 . ?
C2G C3G 1.367(15) . ?
C3G C4G 1.381(16) . ?
C3G H3G 0.9400 . ?
C4G C5G 1.350(17) . ?
C4G H4G 0.9400 . ?
C5G H5G 0.9400 . ?
C6G C7G 1.427(14) . ?
C6G H6G 0.9400 . ?
C7G C8G 1.362(14) . ?
C8G C9G 1.411(15) . ?
C8G H8G 0.9400 . ?
C9G C10G 1.384(14) . ?
C9G H9G 0.9400 . ?
C10G H10H 0.9400 . ?
C11G C12G 1.452(17) . ?
C11G H11G 0.9900 . ?
C12G C13G 1.553(17) . ?
C12G H12M 0.9800 . ?
C12G H12N 0.9800 . ?
C13G C14G 1.490(19) . ?
C13G H13L 0.9800 . ?
C13G H13M 0.9800 . ?
C14G H14N 0.9800 . ?
C14G H14M 0.9800 . ?
C16G C17G 1.532(16) . ?
C16G C20G 1.547(16) . ?
C16G H16G 0.9900 . ?
C17G C18G 1.581(16) . ?
C17G H17M 0.9800 . ?
C17G H17N 0.9800 . ?
C18G C19G 1.490(19) . ?
C18G H18O 0.9800 . ?
C18G H18P 0.9800 . ?
C19G C20G 1.529(18) . ?
C19G H19L 0.9800 . ?
C19G H19M 0.9800 . ?
C20G H20M 0.9800 . ?
C20G H20N 0.9800 . ?
C21G C22G 1.383(15) . ?
C21G H21G 0.9400 . ?
C22G C23G 1.378(17) . ?
C23G C24G 1.391(17) . ?
C23G H23G 0.9400 . ?
C24G C25G 1.313(15) . ?
C24G H24H 0.9400 . ?
C25G H25I 0.9400 . ?
C26G C27G 1.378(15) . ?
C26G H26M 0.9400 . ?
C27G C28G 1.384(16) . ?
C28G C29G 1.409(16) . ?
C28G H28G 0.9400 . ?
C29G C30G 1.345(16) . ?
C29G H29G 0.9400 . ?
C30G H30G 0.9400 . ?
C31G C35G 1.51(2) . ?
C31G C32G 1.57(2) . ?
C31G H31G 0.9900 . ?
C32G C33G 1.49(3) . ?
C32G H32M 0.9800 . ?
C32G H32' 0.9800 . ?
C33G C34G 1.56(3) . ?
C33G H33M 0.9800 . ?
C33G H33N 0.9800 . ?
C34G C35G 1.62(2) . ?
C34G H34N 0.9800 . ?
C34G H34O 0.9800 . ?
C35G H35N 0.9800 . ?
C35G H35O 0.9800 . ?
C36G C40G 1.473(19) . ?
C36G H36G 0.9900 . ?
C38G C39G 1.56(2) . ?
C38G H38O 0.9800 . ?
C38G H38P 0.9800 . ?
C39G C40G 1.466(18) . ?
C39G H39L 0.9800 . ?
C39G H39M 0.9800 . ?
C40G H40O 0.9800 . ?
C40G H40P 0.9800 . ?
C1H C2H 1.386(15) . ?
C1H H1H 0.9400 . ?
C2H C3H 1.388(16) . ?
C3H C4H 1.412(16) . ?
C3H H3H 0.9400 . ?
C4H C5H 1.380(16) . ?
C4H H4H 0.9400 . ?
C5H H5H 0.9400 . ?
C6H C7H 1.329(14) . ?
C6H H6H 0.9400 . ?
C7H C8H 1.412(15) . ?
C8H C9H 1.342(16) . ?
C8H H8H 0.9400 . ?
C9H C10H 1.366(16) . ?
C9H H9H 0.9400 . ?
C10H H10I 0.9400 . ?
C11H C15H 1.473(16) . ?
C11H C12H 1.555(17) . ?
C11H H11H 0.9900 . ?
C12H C13H 1.507(17) . ?
C12H H12O 0.9800 . ?
C12H H12P 0.9800 . ?
C13H C14H 1.511(19) . ?
C13H H13W 0.9800 . ?
C13H H13O 0.9800 . ?
C14H C15H 1.477(18) . ?
C14H H1AG 0.9800 . ?
C14H H1AH 0.9800 . ?
C15H H15M 0.9800 . ?
C15H H1AI 0.9800 . ?
C16H C17H 1.48(2) . ?
C16H C20H 1.604(17) . ?
C16H H16H 0.9900 . ?
C17H C18H 1.59(2) . ?
C17H H17O 0.9800 . ?
C17H H17P 0.9800 . ?
C18H C19H 1.45(2) . ?
C18H H18Q 0.9800 . ?
C18H H18R 0.9800 . ?
C19H C20H 1.53(2) . ?
C19H H19N 0.9800 . ?
C19H H19O 0.9800 . ?
C20H H20O 0.9800 . ?
C20H H20P 0.9800 . ?
C21H C22H 1.439(15) . ?
C21H H21H 0.9400 . ?
C22H C23H 1.396(16) . ?
C23H C24H 1.439(16) . ?
C23H H23H 0.9400 . ?
C24H C25H 1.351(14) . ?
C24H H24I 0.9400 . ?
C25H H25J 0.9400 . ?
C26H C27H 1.378(16) . ?
C26H H26N 0.9400 . ?
C27H C28H 1.347(16) . ?
C28H C29H 1.364(16) . ?
C28H H28H 0.9400 . ?
C29H C30H 1.339(17) . ?
C29H H29H 0.9400 . ?
C30H H30H 0.9400 . ?
C31H C32H 1.45(2) . ?
C31H C35H 1.569(19) . ?
C31H H31H 0.9900 . ?
C32H C33H 1.52(2) . ?
C32H H32Q 0.9800 . ?
C32H H32O 0.9800 . ?
C33H C34H 1.42(2) . ?
C33H H33O 0.9800 . ?
C33H H33P 0.9800 . ?
C34H C35H 1.468(13) . ?
C34H H34M 0.9800 . ?
C34H H34P 0.9800 . ?
C35H H35M 0.9800 . ?
C35H H35P 0.9800 . ?
C36H C40H 1.48(2) . ?
C36H C37H 1.66(2) . ?
C36H H36H 0.9900 . ?
C37H C38H 1.39(2) . ?
C37H H37N 0.9800 . ?
C37H H37O 0.9800 . ?
C38H C39H 1.41(3) . ?
C38H H38Q 0.9800 . ?
C38H H38R 0.9800 . ?
C39H C40H 1.57(2) . ?
C39H H39N 0.9800 . ?
C39H H39O 0.9800 . ?
C40H H40Q 0.9800 . ?
C40H H40R 0.9800 . ?
C1I C2I 1.365(16) . ?
C1I H1I 0.9400 . ?
C2I C3I 1.422(16) . ?
C3I C4I 1.450(17) . ?
C3I H3I 0.9400 . ?
C4I C5I 1.314(17) . ?
C4I H4I 0.9400 . ?
C5I H5I 0.9400 . ?
C6I C7I 1.372(15) . ?
C6I H6I 0.9400 . ?
C7I C8I 1.363(16) . ?
C8I C9I 1.409(17) . ?
C8I H8I 0.9400 . ?
C9I C10I 1.339(15) . ?
C9I H9I 0.9400 . ?
C10I H10J 0.9400 . ?
C11I C12I 1.455(18) . ?
C11I C15I 1.550(18) . ?
C11I H11I 0.9900 . ?
C12I C13I 1.488(19) . ?
C12I H12Q 0.9800 . ?
C12I H12R 0.9800 . ?
C13I C14I 1.421(19) . ?
C13I H13P 0.9800 . ?
C13I H13Q 0.9800 . ?
C14I C15I 1.455(19) . ?
C14I H1AJ 0.9800 . ?
C14I H14Q 0.9800 . ?
C15I H15O 0.9800 . ?
C15I H15P 0.9800 . ?
C16I C17I 1.386(19) . ?
C16I C20I 1.549(18) . ?
C16I H16I 0.9900 . ?
C17I C18I 1.669(19) . ?
C17I H17Q 0.9800 . ?
C17I H17R 0.9800 . ?
C18I C19I 1.43(2) . ?
C18I H18S 0.9800 . ?
C18I H18T 0.9800 . ?
C19I C20I 1.567(18) . ?
C19I H19P 0.9800 . ?
C19I H19Q 0.9800 . ?
C20I H20Q 0.9800 . ?
C20I H20R 0.9800 . ?
C21I C22I 1.432(15) . ?
C21I H21I 0.9400 . ?
C22I C23I 1.420(14) . ?
C23I C24I 1.350(16) . ?
C23I H23I 0.9400 . ?
C24I C25I 1.378(15) . ?
C24I H24J 0.9400 . ?
C25I H25K 0.9400 . ?
C26I C27I 1.310(16) . ?
C26I H26O 0.9400 . ?
C27I C28I 1.434(16) . ?
C28I C29I 1.337(17) . ?
C28I H28I 0.9400 . ?
C29I C30I 1.386(18) . ?
C29I H29I 0.9400 . ?
C30I H30I 0.9400 . ?
C31I C32I 1.54(2) . ?
C31I C35I 1.59(2) . ?
C31I H31I 0.9900 . ?
C32I C33I 1.556(19) . ?
C32I H32P 0.9800 . ?
C32I H3AA 0.9800 . ?
C33I C34I 1.52(2) . ?
C33I H33Q 0.9800 . ?
C33I H33R 0.9800 . ?
C34I C35I 1.56(2) . ?
C34I H34Q 0.9800 . ?
C34I H34R 0.9800 . ?
C35I H35Q 0.9800 . ?
C35I H35R 0.9800 . ?
C36I C40I 1.508(19) . ?
C36I C37I 1.60(2) . ?
C36I H36I 0.9900 . ?
C37I C38I 1.55(2) . ?
C37I H37P 0.9800 . ?
C37I H37Q 0.9800 . ?
C38I C39I 1.40(2) . ?
C38I H38S 0.9800 . ?
C38I H3AB 0.9800 . ?
C39I C40I 1.52(2) . ?
C39I H39P 0.9800 . ?
C39I H39Q 0.9800 . ?
C40I H40S 0.9800 . ?
C40I H4AA 0.9800 . ?
C1J C2J 1.462(17) . ?
C1J H1J 0.9400 . ?
C2J C3J 1.375(16) . ?
C3J C4J 1.368(18) . ?
C3J H3J 0.9400 . ?
C4J C5J 1.357(18) . ?
C4J H4J 0.9400 . ?
C5J H5J 0.9400 . ?
C6J C7J 1.419(15) . ?
C6J H6J 0.9400 . ?
C7J C8J 1.394(17) . ?
C8J C9J 1.361(17) . ?
C8J H8J 0.9400 . ?
C9J C10J 1.377(16) . ?
C9J H9J 0.9400 . ?
C10J H10K 0.9400 . ?
C11J C12J 1.528(19) . ?
C11J C15J 1.576(18) . ?
C11J H11J 0.9900 . ?
C12J C13J 1.543(19) . ?
C12J H12S 0.9800 . ?
C12J H12T 0.9800 . ?
C13J C14J 1.58(2) . ?
C13J H13R 0.9800 . ?
C13J H13S 0.9800 . ?
C14J C15J 1.46(2) . ?
C14J H1AQ 0.9800 . ?
C14J H14S 0.9800 . ?
C15J H15Q 0.9800 . ?
C15J H15R 0.9800 . ?
C16J C17J 1.46(2) . ?
C16J C20J 1.57(2) . ?
C16J H16J 0.9900 . ?
C17J C18J 1.53(2) . ?
C17J H17S 0.9800 . ?
C17J H17T 0.9800 . ?
C18J C19J 1.42(3) . ?
C18J H18U 0.9800 . ?
C18J H1AR 0.9800 . ?
C19J C20J 1.50(2) . ?
C19J H19R 0.9800 . ?
C19J H19S 0.9800 . ?
C20J H20S 0.9800 . ?
C20J H20T 0.9800 . ?
C21J C22J 1.415(15) . ?
C21J H21J 0.9400 . ?
C22J C23J 1.407(17) . ?
C23J C24J 1.311(17) . ?
C23J H23J 0.9400 . ?
C24J C25J 1.382(16) . ?
C24J H24K 0.9400 . ?
C25J H25F 0.9400 . ?
C26J C27J 1.338(17) . ?
C26J H26P 0.9400 . ?
C27J C28J 1.366(17) . ?
C28J C29J 1.418(17) . ?
C28J H28J 0.9400 . ?
C29J C30J 1.349(17) . ?
C29J H29J 0.9400 . ?
C30J H30J 0.9400 . ?
C31J C35J 1.457(18) . ?
C31J C32J 1.526(18) . ?
C31J H31J 0.9900 . ?
C32J C33J 1.482(19) . ?
C32J H3AD 0.9800 . ?
C32J H32S 0.9800 . ?
C33J C34J 1.55(2) . ?
C33J H33S 0.9800 . ?
C33J H33T 0.9800 . ?
C34J C35J 1.539(18) . ?
C34J H34S 0.9800 . ?
C34J H34T 0.9800 . ?
C35J H35S 0.9800 . ?
C35J H35T 0.9800 . ?
C36J C40J 1.491(19) . ?
C36J C37J 1.517(18) . ?
C36J H36J 0.9900 . ?
C37J C38J 1.593(19) . ?
C37J H37R 0.9800 . ?
C37J H37S 0.9800 . ?
C38J C39J 1.457(19) . ?
C38J H3AE 0.9800 . ?
C38J H38V 0.9800 . ?
C39J C40J 1.539(18) . ?
C39J H39R 0.9800 . ?
C39J H39S 0.9800 . ?
C40J H4AF 0.9800 . ?
C40J H40V 0.9800 . ?
C1K C2K 1.361(16) . ?
C1K H1K 0.9400 . ?
C2K C3K 1.457(16) . ?
C3K C4K 1.376(17) . ?
C3K H3K 0.9400 . ?
C4K C5K 1.376(18) . ?
C4K H4K 0.9400 . ?
C5K H5K 0.9400 . ?
C6K C7K 1.375(15) . ?
C6K H6K 0.9400 . ?
C7K C8K 1.378(15) . ?
C8K C9K 1.319(15) . ?
C8K H8K 0.9400 . ?
C9K C10K 1.446(15) . ?
C9K H9K 0.9400 . ?
C10K H10L 0.9400 . ?
C11K C15K 1.56(2) . ?
C11K C12K 1.60(2) . ?
C11K H11K 0.9900 . ?
C12K C13K 1.50(2) . ?
C12K H12U 0.9800 . ?
C12K H12V 0.9800 . ?
C13K C14K 1.55(2) . ?
C13K H13T 0.9800 . ?
C13K H13U 0.9800 . ?
C14K C15K 1.42(2) . ?
C14K H1AZ 0.9800 . ?
C14K H1AY 0.9800 . ?
C15K H15S 0.9800 . ?
C15K H1AX 0.9800 . ?
C16K C20K 1.518(16) . ?
C16K C17K 1.530(17) . ?
C16K H16K 0.9900 . ?
C17K C18K 1.519(18) . ?
C17K H17U 0.9800 . ?
C17K H17V 0.9800 . ?
C18K C19K 1.442(18) . ?
C18K H18W 0.9800 . ?
C18K H18X 0.9800 . ?
C19K C20K 1.573(18) . ?
C19K H19T 0.9800 . ?
C19K H19U 0.9800 . ?
C20K H20U 0.9800 . ?
C20K H20V 0.9800 . ?
C21K C22K 1.332(15) . ?
C21K H21K 0.9400 . ?
C22K C23K 1.415(15) . ?
C23K C24K 1.356(16) . ?
C23K H23K 0.9400 . ?
C24K C25K 1.339(15) . ?
C24K H24L 0.9400 . ?
C25K H25N 0.9400 . ?
C26K C27K 1.388(16) . ?
C26K H26Q 0.9400 . ?
C27K C28K 1.365(16) . ?
C28K C29K 1.426(16) . ?
C28K H28K 0.9400 . ?
C29K C30K 1.392(17) . ?
C29K H29K 0.9400 . ?
C30K H30K 0.9400 . ?
C31K C32K 1.47(2) . ?
C31K C35K 1.568(19) . ?
C31K H31K 0.9900 . ?
C32K C33K 1.579(19) . ?
C32K H32T 0.9800 . ?
C32K H32U 0.9800 . ?
C33K C34K 1.44(2) . ?
C33K H33U 0.9800 . ?
C33K H33V 0.9800 . ?
C34K C35K 1.41(2) . ?
C34K H34U 0.9800 . ?
C34K H34V 0.9800 . ?
C35K H35U 0.9800 . ?
C35K H35V 0.9800 . ?
C36K C40K 1.48(2) . ?
C36K C37K 1.553(18) . ?
C36K H36K 0.9900 . ?
C37K C38K 1.47(2) . ?
C37K H37T 0.9800 . ?
C37K H37U 0.9800 . ?
C38K C39K 1.46(2) . ?
C38K H38W 0.9800 . ?
C38K H38X 0.9800 . ?
C39K C40K 1.43(2) . ?
C39K H39T 0.9800 . ?
C39K H39U 0.9800 . ?
C40K H40W 0.9800 . ?
C40K H40X 0.9800 . ?
C1L C2L 1.468(16) . ?
C1L H1L 0.9400 . ?
C2L C3L 1.350(16) . ?
C3L C4L 1.407(16) . ?
C3L H3L 0.9400 . ?
C4L C5L 1.328(17) . ?
C4L H4L 0.9400 . ?
C5L H5L 0.9400 . ?
C6L C7L 1.392(14) . ?
C6L H6L 0.9400 . ?
C7L C8L 1.410(15) . ?
C8L C9L 1.381(15) . ?
C8L H8L 0.9400 . ?
C9L C10L 1.358(15) . ?
C9L H9L 0.9400 . ?
C10L H10M 0.9400 . ?
C11L C12L 1.50(2) . ?
C11L C15L 1.54(2) . ?
C11L H11L 0.9900 . ?
C12L C13L 1.424(12) . ?
C12L H12W 0.9800 . ?
C12L H12$ 0.9800 . ?
C13L C14L 1.51(3) . ?
C13L H13Z 0.9800 . ?
C13L H13V 0.9800 . ?
C14L C15L 1.45(2) . ?
C14L H1BA 0.9800 . ?
C14L H1BB 0.9800 . ?
C15L H1BC 0.9800 . ?
C15L H15U 0.9800 . ?
C16L C20L 1.49(2) . ?
C16L C17L 1.50(2) . ?
C16L H16L 0.9900 . ?
C17L C18L 1.56(2) . ?
C17L H17W 0.9800 . ?
C17L H17X 0.9800 . ?
C18L C19L 1.47(2) . ?
C18L H18Y 0.9800 . ?
C18L H18Z 0.9800 . ?
C19L C20L 1.46(2) . ?
C19L H1BD 0.9800 . ?
C19L H19W 0.9800 . ?
C20L H20W 0.9800 . ?
C20L H20X 0.9800 . ?
C21L C22L 1.393(14) . ?
C21L H21L 0.9400 . ?
C22L C23L 1.387(14) . ?
C23L C24L 1.329(15) . ?
C23L H23L 0.9400 . ?
C24L C25L 1.363(15) . ?
C24L H24M 0.9400 . ?
C25L H25O 0.9400 . ?
C26L C27L 1.399(15) . ?
C26L H26R 0.9400 . ?
C27L C28L 1.380(15) . ?
C28L C29L 1.384(16) . ?
C28L H28L 0.9400 . ?
C29L C30L 1.383(16) . ?
C29L H29L 0.9400 . ?
C30L H30L 0.9400 . ?
C31L C35L 1.58(2) . ?
C31L C32L 1.61(2) . ?
C31L H31L 0.9900 . ?
C32L C33L 1.55(2) . ?
C32L H32V 0.9800 . ?
C32L H32W 0.9800 . ?
C33L C34L 1.38(2) . ?
C33L H33W 0.9800 . ?
C33L H33X 0.9800 . ?
C34L C35L 1.65(2) . ?
C34L H34W 0.9800 . ?
C34L H34X 0.9800 . ?
C35L H35W 0.9800 . ?
C35L H35X 0.9800 . ?
C36L C37L 1.538(17) . ?
C36L C40L 1.559(16) . ?
C36L H36L 0.9900 . ?
C37L C38L 1.553(18) . ?
C37L H37V 0.9800 . ?
C37L H37W 0.9800 . ?
C38L C39L 1.492(19) . ?
C38L H38Y 0.9800 . ?
C38L H38Z 0.9800 . ?
C39L C40L 1.469(17) . ?
C39L H39V 0.9800 . ?
C39L H39W 0.9800 . ?
C40L H40Y 0.9400 . ?

loop_
_geom_torsion_atom_site_label_1
_geom_torsion_atom_site_label_2
_geom_torsion_atom_site_label_3
_geom_torsion_atom_site_label_4
_geom_torsion
_geom_torsion_site_symmetry_1
_geom_torsion_site_symmetry_2
_geom_torsion_site_symmetry_3
_geom_torsion_site_symmetry_4
_geom_torsion_publ_flag
Co5A O9A Cl3A O12A 50.7(10) . . . . ?
Co5A O9A Cl3A O10A 172.5(8) . . . . ?
Co5A O9A Cl3A O11A -68.4(9) . . . . ?
O2A Cl1A O1A Co2A 174.6(17) . . . . ?
O4A Cl1A O1A Co2A -20(2) . . . . ?
O3A Cl1A O1A Co2A 87.8(19) . . . . ?
O3B Cl1B O1B Co2B -175.8(7) . . . . ?
O4B Cl1B O1B Co2B -52.2(8) . . . . ?
O2B Cl1B O1B Co2B 66.9(8) . . . . ?
O7A Cl2A O5A Co3A -154.3(10) . . . . ?
O6A Cl2A O5A Co3A -28.4(11) . . . . ?
O8A Cl2A O5A Co3A 85.3(10) . . . . ?
O8B Cl2B O5B Co3B 169.8(10) . . . . ?
O6B Cl2B O5B Co3B 40.3(11) . . . . ?
O7B Cl2B O5B Co3B -76.5(10) . . . . ?
O16A Cl4A O13A Co6A -158.1(10) . . . . ?
O14A Cl4A O13A Co6A -35.1(11) . . . . ?
O15A Cl4A O13A Co6A 81.4(10) . . . . ?
O11B Cl3B O9B Co5B -179.5(11) . . . . ?
O12B Cl3B O9B Co5B -28.2(15) . . . . ?
O10B Cl3B O9B Co5B 92.0(13) . . . . ?
O12B Cl3B O10B O11B -121.1(7) . . . . ?
O9B Cl3B O10B O11B 118.5(7) . . . . ?
O12B Cl3B O11B O10B 106.8(10) . . . . ?
O9B Cl3B O11B O10B -105.5(9) . . . . ?
O14B Cl4B O13B Co6B 39.3(12) . . . . ?
O16B Cl4B O13B Co6B -80.3(11) . . . . ?
O15B Cl4B O13B Co6B 160.9(10) . . . . ?
C10 C9 N56 Co4B 2(7) . . . . ?
C8 C7 N57 Co6B 111(4) . . . . ?
C384 C11 N58 Co3B -77(6) . . . . ?
C5A N1A C1A C2A 4.2(16) . . . . ?
Co1A N1A C1A C2A -173.8(9) . . . . ?
N1A C1A C2A C3A -1.4(18) . . . . ?
N1A C1A C2A Si1A 173.7(9) . . . . ?
C1A C2A C3A C4A -1.3(17) . . . . ?
Si1A C2A C3A C4A -176.7(9) . . . . ?
C2A C3A C4A C5A 0.8(19) . . . . ?
C3A C4A C5A N1A 2(2) . . . . ?
C1A N1A C5A C4A -4.6(17) . . . . ?
Co1A N1A C5A C4A 173.3(10) . . . . ?
C10A N2A C6A C7A -0.2(17) . . . . ?
Co2A N2A C6A C7A 173.0(9) . . . . ?
N2A C6A C7A C8A 3.0(17) . . . . ?
N2A C6A C7A Si1A 179.0(9) . . . . ?
C16A Si1A C7A C8A 11.1(14) . . . . ?
C2A Si1A C7A C8A 130.2(12) . . . . ?
C11A Si1A C7A C8A -117.4(13) . . . . ?
C16A Si1A C7A C6A -164.1(10) . . . . ?
C2A Si1A C7A C6A -45.0(11) . . . . ?
C11A Si1A C7A C6A 67.4(12) . . . . ?
C6A C7A C8A C9A -3.6(19) . . . . ?
Si1A C7A C8A C9A -179.1(11) . . . . ?
C7A C8A C9A C10A 1(2) . . . . ?
C6A N2A C10A C9A -2.3(17) . . . . ?
Co2A N2A C10A C9A -175.6(9) . . . . ?
C8A C9A C10A N2A 2(2) . . . . ?
C15A C11A C12A C13A 53(2) . . . . ?
Si1A C11A C12A C13A 177.4(17) . . . . ?
C11A C12A C13A C14A -25(3) . . . . ?
C12A C13A C14A C15A -12(3) . . . . ?
C12A C11A C15A C14A -59.6(19) . . . . ?
Si1A C11A C15A C14A -174.1(15) . . . . ?
C13A C14A C15A C11A 48(2) . . . . ?
C7A Si1A C16A C20A 55.8(13) . . . . ?
C2A Si1A C16A C20A -61.6(13) . . . . ?
C11A Si1A C16A C20A 174.2(11) . . . . ?
C7A Si1A C16A C17A 178.2(11) . . . . ?
C2A Si1A C16A C17A 60.7(13) . . . . ?
C11A Si1A C16A C17A -63.4(14) . . . . ?
C20A C16A C17A C18A -35.8(17) . . . . ?
Si1A C16A C17A C18A -162.6(12) . . . . ?
C16A C17A C18A C19A 43.1(17) . . . . ?
C17A C18A C19A C20A -37.0(19) . . . . ?
C18A C19A C20A C16A 14.0(19) . . . . ?
C17A C16A C20A C19A 13.9(18) . . . . ?
Si1A C16A C20A C19A 137.4(12) . . . . ?
C25A N3A C21A C22A 7(2) . . . . ?
Co1A N3A C21A C22A 179.2(10) . . . . ?
N3A C21A C22A C23A -8(2) . . . . ?
N3A C21A C22A Si2A 177.2(10) . . . . ?
C27A Si2A C22A C23A 150.9(12) . . . . ?
C36A Si2A C22A C23A 32.7(14) . . . . ?
C31A Si2A C22A C23A -90.6(13) . . . . ?
C27A Si2A C22A C21A -34.7(13) . . . . ?
C36A Si2A C22A C21A -152.9(11) . . . . ?
C31A Si2A C22A C21A 83.7(12) . . . . ?
C21A C22A C23A C24A 8(2) . . . . ?
Si2A C22A C23A C24A -177.1(11) . . . . ?
C22A C23A C24A C25A -8(2) . . . . ?
C21A N3A C25A C24A -5(2) . . . . ?
Co1A N3A C25A C24A -178.1(11) . . . . ?
C23A C24A C25A N3A 6(2) . . . . ?
C30A N4A C26A C27A -3.0(18) . . . . ?
Co2A N4A C26A C27A 175.8(9) . . . . ?
N4A C26A C27A C28A 1.1(18) . . . . ?
N4A C26A C27A Si2A 173.8(10) . . . . ?
C22A Si2A C27A C28A -55.6(13) . . . . ?
C36A Si2A C27A C28A 62.4(13) . . . . ?
C31A Si2A C27A C28A -172.3(11) . . . . ?
C22A Si2A C27A C26A 132.6(11) . . . . ?
C36A Si2A C27A C26A -109.4(11) . . . . ?
C31A Si2A C27A C26A 16.0(13) . . . . ?
C26A C27A C28A C29A 5.1(18) . . . . ?
Si2A C27A C28A C29A -167.5(10) . . . . ?
C27A C28A C29A C30A -9(2) . . . . ?
C26A N4A C30A C29A -0.9(17) . . . . ?
Co2A N4A C30A C29A -179.8(9) . . . . ?
C28A C29A C30A N4A 6.6(19) . . . . ?
C35A C31A C32A C33A -32(2) . . . . ?
Si2A C31A C32A C33A -155.2(15) . . . . ?
C31A C32A C33A C34A 13(3) . . . . ?
C32A C33A C34A C35A 10(3) . . . . ?
C33A C34A C35A C31A -28(2) . . . . ?
C32A C31A C35A C34A 39(2) . . . . ?
Si2A C31A C35A C34A 165.2(15) . . . . ?
C40A C36A C37A C38A 9(2) . . . . ?
Si2A C36A C37A C38A 139.2(13) . . . . ?
C36A C37A C38A C39A -16(2) . . . . ?
C37A C38A C39A C40A 20(2) . . . . ?
C38A C39A C40A C36A -15(2) . . . . ?
C37A C36A C40A C39A 2.6(19) . . . . ?
Si2A C36A C40A C39A -129.0(14) . . . . ?
C5B N1B C1B C2B -6.2(13) . . . . ?
Co2A N1B C1B C2B -174.1(7) . . . . ?
N1B C1B C2B C3B 6.1(14) . . . . ?
N1B C1B C2B Si1B -176.4(7) . . . . ?
C16B Si1B C2B C1B -92.2(9) . . . . ?
C11B Si1B C2B C1B 29.1(10) . . . . ?
C7B Si1B C2B C1B 149.6(8) . . . . ?
C16B Si1B C2B C3B 85.2(9) . . . . ?
C11B Si1B C2B C3B -153.5(8) . . . . ?
C7B Si1B C2B C3B -33.0(9) . . . . ?
C1B C2B C3B C4B -3.9(14) . . . . ?
Si1B C2B C3B C4B 178.6(8) . . . . ?
C2B C3B C4B C5B 2.2(16) . . . . ?
C3B C4B C5B N1B -2.4(17) . . . . ?
C1B N1B C5B C4B 4.2(15) . . . . ?
Co2A N1B C5B C4B 171.9(9) . . . . ?
C10B N2B C6B C7B -0.3(15) . . . . ?
Co3A N2B C6B C7B 178.1(8) . . . . ?
N2B C6B C7B C8B 1.0(16) . . . . ?
N2B C6B C7B Si1B 177.0(8) . . . . ?
C6B C7B C8B C9B -1.2(16) . . . . ?
Si1B C7B C8B C9B -177.2(9) . . . . ?
C7B C8B C9B C10B 0.8(17) . . . . ?
C8B C9B C10B N2B -0.1(18) . . . . ?
C6B N2B C10B C9B -0.2(16) . . . . ?
Co3A N2B C10B C9B -178.6(9) . . . . ?
C16B Si1B C11B C12B 178.1(9) . . . . ?
C2B Si1B C11B C12B 58.5(10) . . . . ?
C7B Si1B C11B C12B -56.9(11) . . . . ?
C16B Si1B C11B C15B -59.3(10) . . . . ?
C2B Si1B C11B C15B -178.9(8) . . . . ?
C7B Si1B C11B C15B 65.7(9) . . . . ?
C15B C11B C12B C13B 36.6(13) . . . . ?
Si1B C11B C12B C13B 162.0(9) . . . . ?
C11B C12B C13B C14B -35.3(15) . . . . ?
C12B C13B C14B C15B 17.3(16) . . . . ?
C12B C11B C15B C14B -25.0(13) . . . . ?
Si1B C11B C15B C14B -156.7(9) . . . . ?
C13B C14B C15B C11B 4.3(14) . . . . ?
C2B Si1B C16B C17B 71.1(11) . . . . ?
C11B Si1B C16B C17B -48.4(12) . . . . ?
C7B Si1B C16B C17B -174.5(10) . . . . ?
C2B Si1B C16B C20B -56.4(11) . . . . ?
C11B Si1B C16B C20B -175.9(10) . . . . ?
C7B Si1B C16B C20B 58.0(12) . . . . ?
C20B C16B C17B C18B -27.2(17) . . . . ?
Si1B C16B C17B C18B -158.6(11) . . . . ?
C16B C17B C18B C19B 29.9(17) . . . . ?
C17B C18B C19B C20B -24(2) . . . . ?
C18B C19B C20B C16B 7.9(19) . . . . ?
C17B C16B C20B C19B 12.0(17) . . . . ?
Si1B C16B C20B C19B 141.3(12) . . . . ?
C25B N3B C21B C22B -3.6(18) . . . . ?
Co2A N3B C21B C22B -179.0(9) . . . . ?
N3B C21B C22B C23B 1.9(18) . . . . ?
N3B C21B C22B Si2B 179.9(9) . . . . ?
C36B Si2B C22B C21B -164.9(10) . . . . ?
C31B Si2B C22B C21B 71.4(12) . . . . ?
C27B Si2B C22B C21B -48.2(11) . . . . ?
C36B Si2B C22B C23B 12.9(13) . . . . ?
C31B Si2B C22B C23B -110.8(11) . . . . ?
C27B Si2B C22B C23B 129.7(11) . . . . ?
C21B C22B C23B C24B -0.2(18) . . . . ?
Si2B C22B C23B C24B -178.2(10) . . . . ?
C22B C23B C24B C25B 0.4(19) . . . . ?
C21B N3B C25B C24B 3.7(18) . . . . ?
Co2A N3B C25B C24B 179.1(10) . . . . ?
C23B C24B C25B N3B -2(2) . . . . ?
C30B N4B C26B C27B -3.3(14) . . . . ?
Co3A N4B C26B C27B -174.7(8) . . . . ?
N4B C26B C27B C28B 1.7(15) . . . . ?
N4B C26B C27B Si2B 179.6(7) . . . . ?
C26B C27B C28B C29B 6.0(16) . . . . ?
Si2B C27B C28B C29B -171.9(9) . . . . ?
C27B C28B C29B C30B -12.2(17) . . . . ?
C28B C29B C30B N4B 11.0(18) . . . . ?
C26B N4B C30B C29B -3.2(15) . . . . ?
Co3A N4B C30B C29B 168.4(9) . . . . ?
C35B C31B C32B C33B -37.4(15) . . . . ?
Si2B C31B C32B C33B -162.4(11) . . . . ?
C31B C32B C33B C34B 17.6(17) . . . . ?
C32B C33B C34B C35B 7.6(19) . . . . ?
C33B C34B C35B C31B -27.7(15) . . . . ?
C32B C31B C35B C34B 41.1(14) . . . . ?
Si2B C31B C35B C34B 164.1(10) . . . . ?
C22B Si2B C36B C40B -173.9(11) . . . . ?
C31B Si2B C36B C40B -50.6(13) . . . . ?
C27B Si2B C36B C40B 69.6(12) . . . . ?
C22B Si2B C36B C37B 61.4(13) . . . . ?
C31B Si2B C36B C37B -175.3(11) . . . . ?
C27B Si2B C36B C37B -55.1(13) . . . . ?
C40B C36B C37B C39B 9(2) . . . . ?
Si2B C36B C37B C39B 139.2(14) . . . . ?
C36B C37B C39B C38B 0(2) . . . . ?
C40B C38B C39B C37B -10(2) . . . . ?
C39B C38B C40B C36B 16(2) . . . . ?
C37B C36B C40B C38B -14.5(18) . . . . ?
Si2B C36B C40B C38B -145.8(13) . . . . ?
C5C N1C C1C C2C 1.2(15) . . . . ?
Co3A N1C C1C C2C 179.3(8) . . . . ?
N1C C1C C2C C3C -4.4(16) . . . . ?
N1C C1C C2C Si1C 179.0(8) . . . . ?
C1C C2C C3C C4C 5.3(15) . . . . ?
Si1C C2C C3C C4C -177.9(8) . . . . ?
C2C C3C C4C C5C -3.5(16) . . . . ?
C3C C4C C5C N1C 0.4(18) . . . . ?
C1C N1C C5C C4C 0.8(15) . . . . ?
Co3A N1C C5C C4C -177.3(9) . . . . ?
C10C N2C C6C C7C 0.9(17) . . . . ?
Co4A N2C C6C C7C -178.7(8) . . . . ?
N2C C6C C7C C8C -3.1(16) . . . . ?
N2C C6C C7C Si1C 179.6(9) . . . . ?
C11C Si1C C7C C6C 66.9(11) . . . . ?
C16C Si1C C7C C6C -170.5(9) . . . . ?
C2C Si1C C7C C6C -52.0(10) . . . . ?
C11C Si1C C7C C8C -110.0(11) . . . . ?
C16C Si1C C7C C8C 12.6(12) . . . . ?
C2C Si1C C7C C8C 131.1(10) . . . . ?
C6C C7C C8C C9C 4.1(16) . . . . ?
Si1C C7C C8C C9C -178.8(9) . . . . ?
C7C C8C C9C C10C -2.9(18) . . . . ?
C8C C9C C10C N2C 0.3(19) . . . . ?
C6C N2C C10C C9C 0.7(17) . . . . ?
Co4A N2C C10C C9C -179.6(9) . . . . ?
C16C Si1C C11C C15C 62.1(12) . . . . ?
C7C Si1C C11C C15C -176.6(10) . . . . ?
C2C Si1C C11C C15C -63.2(12) . . . . ?
C16C Si1C C11C C12C -63.8(12) . . . . ?
C7C Si1C C11C C12C 57.5(11) . . . . ?
C2C Si1C C11C C12C 171.0(9) . . . . ?
C15C C11C C12C C13C 15.2(16) . . . . ?
Si1C C11C C12C C13C 147.7(11) . . . . ?
C11C C12C C13C C14C -27.7(18) . . . . ?
C12C C13C C14C C15C 29.2(19) . . . . ?
C12C C11C C15C C14C 0.8(16) . . . . ?
Si1C C11C C15C C14C -126.4(11) . . . . ?
C13C C14C C15C C11C -18.2(17) . . . . ?
C11C Si1C C16C C20C -179.8(13) . . . . ?
C7C Si1C C16C C20C 58.8(15) . . . . ?
C2C Si1C C16C C20C -54.4(15) . . . . ?
C11C Si1C C16C C17C -59.2(13) . . . . ?
C7C Si1C C16C C17C 179.4(10) . . . . ?
C2C Si1C C16C C17C 66.2(12) . . . . ?
C20C C16C C17C C18C -39.2(16) . . . . ?
Si1C C16C C17C C18C -168.7(11) . . . . ?
C16C C17C C18C C19C 37.3(18) . . . . ?
C17C C18C C19C C20C -20.7(19) . . . . ?
C17C C16C C20C C19C 26.5(17) . . . . ?
Si1C C16C C20C C19C 152.5(12) . . . . ?
C18C C19C C20C C16C -4(2) . . . . ?
C25C N3C C21C C22C -1.9(15) . . . . ?
Co3A N3C C21C C22C 169.9(8) . . . . ?
N3C C21C C22C C23C 1.7(15) . . . . ?
N3C C21C C22C Si2C -176.7(8) . . . . ?
C31C Si2C C22C C23C -102.0(11) . . . . ?
C36C Si2C C22C C23C 19.7(12) . . . . ?
C27C Si2C C22C C23C 141.4(10) . . . . ?
C31C Si2C C22C C21C 76.1(10) . . . . ?
C36C Si2C C22C C21C -162.2(9) . . . . ?
C27C Si2C C22C C21C -40.4(9) . . . . ?
C21C C22C C23C C24C -0.9(17) . . . . ?
Si2C C22C C23C C24C 177.3(9) . . . . ?
C22C C23C C24C C25C 0.5(18) . . . . ?
C21C N3C C25C C24C 1.3(16) . . . . ?
Co3A N3C C25C C24C -170.4(8) . . . . ?
C23C C24C C25C N3C -0.6(17) . . . . ?
C30C N4C C26C C27C -0.9(14) . . . . ?
Co4A N4C C26C C27C -174.8(7) . . . . ?
N4C C26C C27C C28C -0.5(15) . . . . ?
N4C C26C C27C Si2C 176.7(7) . . . . ?
C26C C27C C28C C29C 1.4(15) . . . . ?
Si2C C27C C28C C29C -175.8(8) . . . . ?
C27C C28C C29C C30C -0.8(15) . . . . ?
C26C N4C C30C C29C 1.5(15) . . . . ?
Co4A N4C C30C C29C 175.4(8) . . . . ?
C28C C29C C30C N4C -0.6(16) . . . . ?
C22C Si2C C31C C32C 175.2(10) . . . . ?
C36C Si2C C31C C32C 53.8(12) . . . . ?
C27C Si2C C31C C32C -72.2(12) . . . . ?
C22C Si2C C31C C35C 53.8(12) . . . . ?
C36C Si2C C31C C35C -67.6(12) . . . . ?
C27C Si2C C31C C35C 166.4(10) . . . . ?
C35C C31C C32C C33C 1.0(16) . . . . ?
Si2C C31C C32C C33C -124.0(12) . . . . ?
C31C C32C C33C C34C -24.2(17) . . . . ?
C32C C33C C34C C35C 38.7(17) . . . . ?
C33C C34C C35C C31C -38.4(18) . . . . ?
C32C C31C C35C C34C 24.8(18) . . . . ?
Si2C C31C C35C C34C 151.6(12) . . . . ?
C40C C36C C37C C38C 29.0(17) . . . . ?
Si2C C36C C37C C38C 154.8(11) . . . . ?
C36C C37C C38C C39C -14.8(19) . . . . ?
C37C C38C C39C C40C -4(2) . . . . ?
C37C C36C C40C C39C -32.6(17) . . . . ?
Si2C C36C C40C C39C -157.4(11) . . . . ?
C38C C39C C40C C36C 22.4(18) . . . . ?
C5D N1D C1D C2D -4.2(19) . . . . ?
Co4A N1D C1D C2D 179.1(11) . . . . ?
N1D C1D C2D C3D 7(2) . . . . ?
N1D C1D C2D Si1D 175.9(10) . . . . ?
C11D Si1D C2D C1D 10.9(17) . . . . ?
C7D Si1D C2D C1D 139.8(14) . . . . ?
C16D Si1D C2D C1D -101.7(15) . . . . ?
C11D Si1D C2D C3D 179.1(13) . . . . ?
C7D Si1D C2D C3D -52.0(14) . . . . ?
C16D Si1D C2D C3D 66.5(14) . . . . ?
C1D C2D C3D C4D -8(2) . . . . ?
Si1D C2D C3D C4D -176.9(10) . . . . ?
C2D C3D C4D C5D 5(2) . . . . ?
C3D C4D C5D N1D -2(2) . . . . ?
C1D N1D C5D C4D 1.4(19) . . . . ?
Co4A N1D C5D C4D 178.1(11) . . . . ?
C10D N2D C6D C7D 0(2) . . . . ?
Co5A N2D C6D C7D 178.0(12) . . . . ?
N2D C6D C7D C8D -3(2) . . . . ?
N2D C6D C7D Si1D -175.5(12) . . . . ?
C11D Si1D C7D C6D 81.9(16) . . . . ?
C16D Si1D C7D C6D -167.7(14) . . . . ?
C2D Si1D C7D C6D -42.4(16) . . . . ?
C11D Si1D C7D C8D -89.3(17) . . . . ?
C16D Si1D C7D C8D 21.1(18) . . . . ?
C2D Si1D C7D C8D 146.4(15) . . . . ?
C6D C7D C8D C9D 5(2) . . . . ?
Si1D C7D C8D C9D 177.2(14) . . . . ?
C7D C8D C9D C10D -4(3) . . . . ?
C8D C9D C10D N2D 0(2) . . . . ?
C6D N2D C10D C9D 2(2) . . . . ?
Co5A N2D C10D C9D -176.3(12) . . . . ?
C7D Si1D C11D C15D -64.3(17) . . . . ?
C16D Si1D C11D C15D -179.8(15) . . . . ?
C2D Si1D C11D C15D 55.7(17) . . . . ?
C7D Si1D C11D C12D 59.2(17) . . . . ?
C16D Si1D C11D C12D -56.3(16) . . . . ?
C2D Si1D C11D C12D 179.2(13) . . . . ?
C15D C11D C12D C13D 23(2) . . . . ?
Si1D C11D C12D C13D -105.2(17) . . . . ?
C11D C12D C13D C14D -59(2) . . . . ?
C12D C13D C14D C15D 67.2(19) . . . . ?
C12D C11D C15D C14D 15(2) . . . . ?
Si1D C11D C15D C14D 138.2(15) . . . . ?
C13D C14D C15D C11D -45(2) . . . . ?
C11D Si1D C16D C20D -168.0(17) . . . . ?
C7D Si1D C16D C20D 67.9(18) . . . . ?
C2D Si1D C16D C20D -48.1(19) . . . . ?
C11D Si1D C16D C17D -52.4(18) . . . . ?
C7D Si1D C16D C17D -176.5(15) . . . . ?
C2D Si1D C16D C17D 67.5(18) . . . . ?
C20D C16D C17D C18D -20(3) . . . . ?
Si1D C16D C17D C18D -144(2) . . . . ?
C16D C17D C18D C19D -1(3) . . . . ?
C17D C18D C19D C20D 23(3) . . . . ?
C17D C16D C20D C19D 29(2) . . . . ?
Si1D C16D C20D C19D 150.5(15) . . . . ?
C18D C19D C20D C16D -36(3) . . . . ?
C25D N3D C21D C22D -4.4(17) . . . . ?
Co4A N3D C21D C22D 174.0(9) . . . . ?
N3D C21D C22D C23D 4.9(18) . . . . ?
N3D C21D C22D Si2D 176.6(9) . . . . ?
C27D Si2D C22D C21D -42.5(11) . . . . ?
C31D Si2D C22D C21D 77.4(11) . . . . ?
C36D Si2D C22D C21D -160.9(10) . . . . ?
C27D Si2D C22D C23D 128.9(10) . . . . ?
C31D Si2D C22D C23D -111.2(11) . . . . ?
C36D Si2D C22D C23D 10.5(13) . . . . ?
C21D C22D C23D C24D -5.7(17) . . . . ?
Si2D C22D C23D C24D -177.2(10) . . . . ?
C22D C23D C24D C25D 6.3(18) . . . . ?
C21D N3D C25D C24D 4.9(17) . . . . ?
Co4A N3D C25D C24D -173.5(9) . . . . ?
C23D C24D C25D N3D -6.0(19) . . . . ?
C30D N4D C26D C27D -4.4(17) . . . . ?
Co5A N4D C26D C27D -179.8(9) . . . . ?
N4D C26D C27D C28D 3.4(17) . . . . ?
N4D C26D C27D Si2D -179.4(9) . . . . ?
C31D Si2D C27D C28D -161.4(10) . . . . ?
C22D Si2D C27D C28D -45.1(11) . . . . ?
C36D Si2D C27D C28D 73.5(11) . . . . ?
C31D Si2D C27D C26D 21.5(12) . . . . ?
C22D Si2D C27D C26D 137.7(10) . . . . ?
C36D Si2D C27D C26D -103.6(10) . . . . ?
C26D C27D C28D C29D 1.4(17) . . . . ?
Si2D C27D C28D C29D -175.8(9) . . . . ?
C27D C28D C29D C30D -5.1(18) . . . . ?
C28D C29D C30D N4D 4(2) . . . . ?
C26D N4D C30D C29D 0.6(19) . . . . ?
Co5A N4D C30D C29D 175.8(10) . . . . ?
C27D Si2D C31D C35D 74.7(13) . . . . ?
C22D Si2D C31D C35D -40.8(13) . . . . ?
C36D Si2D C31D C35D -161.5(11) . . . . ?
C27D Si2D C31D C32D -163.4(10) . . . . ?
C22D Si2D C31D C32D 81.2(12) . . . . ?
C36D Si2D C31D C32D -39.5(13) . . . . ?
C35D C31D C32D C33D -32.8(16) . . . . ?
Si2D C31D C32D C33D -163.9(11) . . . . ?
C31D C32D C33D C34D 19.7(19) . . . . ?
C32D C33D C34D C35D 1(2) . . . . ?
C32D C31D C35D C34D 32.4(15) . . . . ?
Si2D C31D C35D C34D 159.8(11) . . . . ?
C33D C34D C35D C31D -22.0(19) . . . . ?
C40D C36D C37D C38D 38.7(16) . . . . ?
Si2D C36D C37D C38D 160.6(11) . . . . ?
C36D C37D C38D C39D -22.2(19) . . . . ?
C37D C38D C39D C40D -3(2) . . . . ?
C37D C36D C40D C39D -38.4(16) . . . . ?
Si2D C36D C40D C39D -164.3(11) . . . . ?
C38D C39D C40D C36D 25.3(19) . . . . ?
C5E N1E C1E C2E -2.7(17) . . . . ?
Co5A N1E C1E C2E -173.9(9) . . . . ?
N1E C1E C2E C3E 3.0(17) . . . . ?
N1E C1E C2E Si1E 179.2(9) . . . . ?
C11E Si1E C2E C3E -157.0(11) . . . . ?
C16E Si1E C2E C3E 82.6(12) . . . . ?
C7E Si1E C2E C3E -35.2(12) . . . . ?
C11E Si1E C2E C1E 27.2(11) . . . . ?
C16E Si1E C2E C1E -93.2(10) . . . . ?
C7E Si1E C2E C1E 149.0(9) . . . . ?
C1E C2E C3E C4E -2.9(18) . . . . ?
Si1E C2E C3E C4E -178.8(10) . . . . ?
C2E C3E C4E C5E 3(2) . . . . ?
C1E N1E C5E C4E 2.1(18) . . . . ?
Co5A N1E C5E C4E 173.4(10) . . . . ?
C3E C4E C5E N1E -2(2) . . . . ?
C10E N2E C6E C7E 1.0(16) . . . . ?
Co6A N2E C6E C7E 178.4(9) . . . . ?
N2E C6E C7E C8E 3.9(17) . . . . ?
N2E C6E C7E Si1E 177.1(9) . . . . ?
C6E C7E C8E C9E -5.2(17) . . . . ?
Si1E C7E C8E C9E -178.0(9) . . . . ?
C7E C8E C9E C10E 1.8(19) . . . . ?
C8E C9E C10E N2E 3.3(19) . . . . ?
C6E N2E C10E C9E -4.7(17) . . . . ?
Co6A N2E C10E C9E 177.9(9) . . . . ?
C2E Si1E C11E C15E 57.8(12) . . . . ?
C16E Si1E C11E C15E 179.7(11) . . . . ?
C7E Si1E C11E C15E -58.1(12) . . . . ?
C2E Si1E C11E C12E 175.8(10) . . . . ?
C16E Si1E C11E C12E -62.3(12) . . . . ?
C7E Si1E C11E C12E 59.9(12) . . . . ?
C15E C11E C12E C13E -26.0(16) . . . . ?
Si1E C11E C12E C13E -155.3(12) . . . . ?
C11E C12E C13E C14E 5.3(18) . . . . ?
C12E C13E C14E C15E 19.1(17) . . . . ?
C13E C14E C15E C11E -37.0(16) . . . . ?
C12E C11E C15E C14E 38.6(15) . . . . ?
Si1E C11E C15E C14E 164.2(10) . . . . ?
C2E Si1E C16E C20E -44.8(13) . . . . ?
C11E Si1E C16E C20E -167.9(11) . . . . ?
C7E Si1E C16E C20E 68.4(12) . . . . ?
C2E Si1E C16E C17E 76.0(12) . . . . ?
C11E Si1E C16E C17E -47.0(12) . . . . ?
C7E Si1E C16E C17E -170.8(10) . . . . ?
C20E C16E C17E C18E -29.4(16) . . . . ?
Si1E C16E C17E C18E -156.4(11) . . . . ?
C16E C17E C18E C19E 27.0(17) . . . . ?
C17E C18E C19E C20E -14.4(17) . . . . ?
C17E C16E C20E C19E 20.0(16) . . . . ?
Si1E C16E C20E C19E 144.4(11) . . . . ?
C18E C19E C20E C16E -3.6(17) . . . . ?
C25E N3E C21E C22E 1(2) . . . . ?
Co5A N3E C21E C22E 176.6(10) . . . . ?
N3E C21E C22E C23E -2(2) . . . . ?
N3E C21E C22E Si2E 177.6(10) . . . . ?
C31E Si2E C22E C21E 77.4(12) . . . . ?
C27E Si2E C22E C21E -43.2(13) . . . . ?
C36E Si2E C22E C21E -163.1(11) . . . . ?
C31E Si2E C22E C23E -103.3(13) . . . . ?
C27E Si2E C22E C23E 136.1(12) . . . . ?
C36E Si2E C22E C23E 16.2(14) . . . . ?
C21E C22E C23E C24E 0(2) . . . . ?
Si2E C22E C23E C24E -179.6(11) . . . . ?
C22E C23E C24E C25E 2(2) . . . . ?
C21E N3E C25E C24E 0.8(18) . . . . ?
Co5A N3E C25E C24E -174.7(9) . . . . ?
C23E C24E C25E N3E -2.6(19) . . . . ?
C30E N4E C26E C27E -3.9(18) . . . . ?
Co6A N4E C26E C27E -174.2(10) . . . . ?
N4E C26E C27E C28E 2.5(19) . . . . ?
N4E C26E C27E Si2E 178.8(9) . . . . ?
C31E Si2E C27E C26E 24.7(14) . . . . ?
C22E Si2E C27E C26E 143.4(11) . . . . ?
C36E Si2E C27E C26E -96.2(12) . . . . ?
C31E Si2E C27E C28E -159.2(11) . . . . ?
C22E Si2E C27E C28E -40.4(12) . . . . ?
C36E Si2E C27E C28E 79.9(12) . . . . ?
C26E C27E C28E C29E -1.4(18) . . . . ?
Si2E C27E C28E C29E -177.9(10) . . . . ?
C27E C28E C29E C30E 2.0(18) . . . . ?
C26E N4E C30E C29E 4.3(17) . . . . ?
Co6A N4E C30E C29E 174.8(9) . . . . ?
C28E C29E C30E N4E -3.6(19) . . . . ?
C22E Si2E C31E C35E 65.6(14) . . . . ?
C27E Si2E C31E C35E -174.2(12) . . . . ?
C36E Si2E C31E C35E -53.8(15) . . . . ?
C22E Si2E C31E C32E -59.1(13) . . . . ?
C27E Si2E C31E C32E 61.0(14) . . . . ?
C36E Si2E C31E C32E -178.5(12) . . . . ?
C35E C31E C32E C33E 29(2) . . . . ?
Si2E C31E C32E C33E 158.3(14) . . . . ?
C31E C32E C33E C34E -38(2) . . . . ?
C32E C33E C34E C35E 43(2) . . . . ?
C33E C34E C35E C31E -26(2) . . . . ?
C32E C31E C35E C34E -2.0(18) . . . . ?
Si2E C31E C35E C34E -129.9(14) . . . . ?
C31E Si2E C36E C40E -64.0(15) . . . . ?
C22E Si2E C36E C40E 178.0(12) . . . . ?
C27E Si2E C36E C40E 57.5(14) . . . . ?
C31E Si2E C36E C37E 173.9(13) . . . . ?
C22E Si2E C36E C37E 55.8(14) . . . . ?
C27E Si2E C36E C37E -64.6(14) . . . . ?
C40E C36E C37E C38E 25.8(18) . . . . ?
Si2E C36E C37E C38E 153.6(12) . . . . ?
C36E C37E C38E C39E -31(2) . . . . ?
C37E C38E C39E C40E 24(2) . . . . ?
C37E C36E C40E C39E -13(2) . . . . ?
Si2E C36E C40E C39E -141.1(14) . . . . ?
C38E C39E C40E C36E -7(2) . . . . ?
C5F N1F C1F C2F 0.6(16) . . . . ?
Co6A N1F C1F C2F 176.3(9) . . . . ?
N1F C1F C2F C3F 0.2(17) . . . . ?
N1F C1F C2F Si1F 177.4(8) . . . . ?
C11F Si1F C2F C1F 9.3(12) . . . . ?
C7F Si1F C2F C1F 128.5(9) . . . . ?
C16F Si1F C2F C1F -115.7(10) . . . . ?
C11F Si1F C2F C3F -173.6(9) . . . . ?
C7F Si1F C2F C3F -54.4(10) . . . . ?
C16F Si1F C2F C3F 61.4(11) . . . . ?
C1F C2F C3F C4F -1.9(16) . . . . ?
Si1F C2F C3F C4F -179.2(9) . . . . ?
C2F C3F C4F C5F 2.8(17) . . . . ?
C1F N1F C5F C4F 0.3(16) . . . . ?
Co6A N1F C5F C4F -175.6(9) . . . . ?
C3F C4F C5F N1F -1.9(18) . . . . ?
C10F N2F C6F C7F 0.4(16) . . . . ?
Co1A N2F C6F C7F 180.0(8) . . . . ?
N2F C6F C7F C8F -2.7(15) . . . . ?
N2F C6F C7F Si1F 176.4(8) . . . . ?
C11F Si1F C7F C6F 76.4(10) . . . . ?
C2F Si1F C7F C6F -44.2(10) . . . . ?
C16F Si1F C7F C6F -162.2(9) . . . . ?
C11F Si1F C7F C8F -104.7(10) . . . . ?
C2F Si1F C7F C8F 134.7(9) . . . . ?
C16F Si1F C7F C8F 16.7(11) . . . . ?
C6F C7F C8F C9F 4.2(15) . . . . ?
Si1F C7F C8F C9F -174.8(9) . . . . ?
C7F C8F C9F C10F -3.6(17) . . . . ?
C6F N2F C10F C9F 0.6(16) . . . . ?
Co1A N2F C10F C9F -179.1(9) . . . . ?
C8F C9F C10F N2F 1.0(17) . . . . ?
C7F Si1F C11F C15F -176.9(10) . . . . ?
C2F Si1F C11F C15F -59.9(12) . . . . ?
C16F Si1F C11F C15F 64.5(12) . . . . ?
C7F Si1F C11F C12F 63.7(12) . . . . ?
C2F Si1F C11F C12F -179.4(10) . . . . ?
C16F Si1F C11F C12F -55.0(12) . . . . ?
C15F C11F C12F C13F 22.8(15) . . . . ?
Si1F C11F C12F C13F 151.0(11) . . . . ?
C11F C12F C13F C14F -39.4(18) . . . . ?
C12F C13F C14F C15F 37.6(18) . . . . ?
C13F C14F C15F C11F -21.5(17) . . . . ?
C12F C11F C15F C14F -2.1(16) . . . . ?
Si1F C11F C15F C14F -126.5(12) . . . . ?
C11F Si1F C16F C17F -62.4(14) . . . . ?
C7F Si1F C16F C17F 177.5(12) . . . . ?
C2F Si1F C16F C17F 62.6(14) . . . . ?
C11F Si1F C16F C20F 172.1(11) . . . . ?
C7F Si1F C16F C20F 52.0(13) . . . . ?
C2F Si1F C16F C20F -62.8(13) . . . . ?
C20F C16F C17F C18F -30.3(18) . . . . ?
Si1F C16F C17F C18F -163.5(12) . . . . ?
C16F C17F C18F C19F 0(2) . . . . ?
C17F C18F C19F C20F 28(2) . . . . ?
C17F C16F C20F C19F 44.4(15) . . . . ?
Si1F C16F C20F C19F 176.3(11) . . . . ?
C18F C19F C20F C16F -45.3(17) . . . . ?
C25F N3F C21F C22F 3.7(18) . . . . ?
Co6A N3F C21F C22F 175.0(10) . . . . ?
N3F C21F C22F C23F -3.3(19) . . . . ?
N3F C21F C22F Si2F 177.6(10) . . . . ?
C31F Si2F C22F C21F 72.3(12) . . . . ?
C27F Si2F C22F C21F -46.4(11) . . . . ?
C36F Si2F C22F C21F -163.8(11) . . . . ?
C31F Si2F C22F C23F -106.6(12) . . . . ?
C27F Si2F C22F C23F 134.7(11) . . . . ?
C36F Si2F C22F C23F 17.3(14) . . . . ?
C21F C22F C23F C24F 2.5(18) . . . . ?
Si2F C22F C23F C24F -178.5(11) . . . . ?
C22F C23F C24F C25F -3(2) . . . . ?
C23F C24F C25F N3F 3(2) . . . . ?
C21F N3F C25F C24F -3.4(18) . . . . ?
Co6A N3F C25F C24F -174.6(10) . . . . ?
C30F N4F C26F C27F -2.8(17) . . . . ?
Co1A N4F C26F C27F -175.9(9) . . . . ?
N4F C26F C27F C28F 1.1(18) . . . . ?
N4F C26F C27F Si2F 178.4(9) . . . . ?
C31F Si2F C27F C26F 17.4(13) . . . . ?
C22F Si2F C27F C26F 133.1(10) . . . . ?
C36F Si2F C27F C26F -109.3(11) . . . . ?
C31F Si2F C27F C28F -165.3(10) . . . . ?
C22F Si2F C27F C28F -49.6(11) . . . . ?
C36F Si2F C27F C28F 68.0(11) . . . . ?
C26F C27F C28F C29F -0.4(17) . . . . ?
Si2F C27F C28F C29F -177.8(9) . . . . ?
C27F C28F C29F C30F 1.5(18) . . . . ?
C26F N4F C30F C29F 3.8(17) . . . . ?
Co1A N4F C30F C29F 177.3(9) . . . . ?
C28F C29F C30F N4F -3.2(18) . . . . ?
C22F Si2F C31F C35F 54.4(14) . . . . ?
C27F Si2F C31F C35F 168.2(12) . . . . ?
C36F Si2F C31F C35F -67.3(15) . . . . ?
C22F Si2F C31F C32F -177.7(12) . . . . ?
C27F Si2F C31F C32F -63.8(14) . . . . ?
C36F Si2F C31F C32F 60.7(14) . . . . ?
C35F C31F C32F C33F 9(2) . . . . ?
Si2F C31F C32F C33F -123.8(16) . . . . ?
C31F C32F C33F C34F -22(2) . . . . ?
C32F C33F C34F C35F 27(2) . . . . ?
C33F C34F C35F C31F -22(2) . . . . ?
C32F C31F C35F C34F 8(2) . . . . ?
Si2F C31F C35F C34F 142.4(15) . . . . ?
C40F C36F C37F C38F 1(2) . . . . ?
Si2F C36F C37F C38F 126.5(16) . . . . ?
C36F C37F C38F C39F -26(2) . . . . ?
C37F C38F C39F C40F 42(2) . . . . ?
C38F C39F C40F C36F -41.6(18) . . . . ?
C37F C36F C40F C39F 25.0(18) . . . . ?
Si2F C36F C40F C39F -101.6(16) . . . . ?
C5G N1G C1G C2G -0.7(15) . . . . ?
Co1B N1G C1G C2G -171.8(8) . . . . ?
N1G C1G C2G C3G 1.9(17) . . . . ?
N1G C1G C2G Si1G -178.2(8) . . . . ?
C1G C2G C3G C4G -1.9(17) . . . . ?
Si1G C2G C3G C4G 178.1(9) . . . . ?
C2G C3G C4G C5G 1.0(18) . . . . ?
C3G C4G C5G N1G 0.2(19) . . . . ?
C1G N1G C5G C4G -0.4(16) . . . . ?
Co1B N1G C5G C4G 170.5(9) . . . . ?
C10G N2G C6G C7G 0.9(14) . . . . ?
Co2B N2G C6G C7G -177.2(7) . . . . ?
N2G C6G C7G C8G -0.7(15) . . . . ?
N2G C6G C7G Si1G -177.3(8) . . . . ?
C16G Si1G C7G C8G -74.5(10) . . . . ?
C11G Si1G C7G C8G 163.3(9) . . . . ?
C2G Si1G C7G C8G 44.6(10) . . . . ?
C16G Si1G C7G C6G 102.0(9) . . . . ?
C11G Si1G C7G C6G -20.1(11) . . . . ?
C2G Si1G C7G C6G -138.8(9) . . . . ?
C6G C7G C8G C9G -0.9(15) . . . . ?
Si1G C7G C8G C9G 175.8(8) . . . . ?
C7G C8G C9G C10G 2.2(16) . . . . ?
C6G N2G C10G C9G 0.6(16) . . . . ?
Co2B N2G C10G C9G 178.7(8) . . . . ?
C8G C9G C10G N2G -2.1(16) . . . . ?
C14G C15G C11G C12G 38.0(16) . . . . ?
C14G C15G C11G Si1G 169.4(11) . . . . ?
C16G Si1G C11G C12G 169.9(11) . . . . ?
C7G Si1G C11G C12G -70.8(13) . . . . ?
C2G Si1G C11G C12G 46.5(13) . . . . ?
C16G Si1G C11G C15G 45.6(13) . . . . ?
C7G Si1G C11G C15G 164.9(10) . . . . ?
C2G Si1G C11G C15G -77.8(11) . . . . ?
C15G C11G C12G C13G -38.2(16) . . . . ?
Si1G C11G C12G C13G -165.7(11) . . . . ?
C11G C12G C13G C14G 22.2(18) . . . . ?
C12G C13G C14G C15G 2(2) . . . . ?
C11G C15G C14G C13G -23.8(19) . . . . ?
C11G Si1G C16G C17G -176.4(10) . . . . ?
C7G Si1G C16G C17G 61.3(11) . . . . ?
C2G Si1G C16G C17G -54.6(12) . . . . ?
C11G Si1G C16G C20G 58.6(12) . . . . ?
C7G Si1G C16G C20G -63.7(11) . . . . ?
C2G Si1G C16G C20G -179.6(10) . . . . ?
C20G C16G C17G C18G -20.8(15) . . . . ?
Si1G C16G C17G C18G -152.1(11) . . . . ?
C16G C17G C18G C19G 35.8(17) . . . . ?
C17G C18G C19G C20G -35.3(18) . . . . ?
C18G C19G C20G C16G 23.0(19) . . . . ?
C17G C16G C20G C19G -0.6(17) . . . . ?
Si1G C16G C20G C19G 131.0(13) . . . . ?
C25G N3G C21G C22G -1.5(15) . . . . ?
Co1B N3G C21G C22G 174.4(8) . . . . ?
N3G C21G C22G C23G 2.8(16) . . . . ?
N3G C21G C22G Si2G -174.2(8) . . . . ?
C27G Si2G C22G C23G 53.1(10) . . . . ?
C31G Si2G C22G C23G 175.1(9) . . . . ?
C36G Si2G C22G C23G -66.1(11) . . . . ?
C27G Si2G C22G C21G -130.1(9) . . . . ?
C31G Si2G C22G C21G -8.1(11) . . . . ?
C36G Si2G C22G C21G 110.7(10) . . . . ?
C21G C22G C23G C24G -1.8(16) . . . . ?
Si2G C22G C23G C24G 175.2(8) . . . . ?
C22G C23G C24G C25G -0.3(17) . . . . ?
C23G C24G C25G N3G 1.7(17) . . . . ?
C21G N3G C25G C24G -0.8(15) . . . . ?
Co1B N3G C25G C24G -176.7(9) . . . . ?
C30G N4G C26G C27G -5.3(16) . . . . ?
Co2B N4G C26G C27G -179.7(9) . . . . ?
N4G C26G C27G C28G 3.5(17) . . . . ?
N4G C26G C27G Si2G -179.9(9) . . . . ?
C31G Si2G C27G C26G -81.8(11) . . . . ?
C22G Si2G C27G C26G 42.2(11) . . . . ?
C36G Si2G C27G C26G 160.0(10) . . . . ?
C31G Si2G C27G C28G 94.5(12) . . . . ?
C22G Si2G C27G C28G -141.4(11) . . . . ?
C36G Si2G C27G C28G -23.7(13) . . . . ?
C26G C27G C28G C29G -3.2(18) . . . . ?
Si2G C27G C28G C29G -179.7(10) . . . . ?
C27G C28G C29G C30G 4.6(18) . . . . ?
C26G N4G C30G C29G 7.1(16) . . . . ?
Co2B N4G C30G C29G -178.3(9) . . . . ?
C28G C29G C30G N4G -6.7(18) . . . . ?
C27G Si2G C31G C35G 73.6(12) . . . . ?
C22G Si2G C31G C35G -45.4(13) . . . . ?
C36G Si2G C31G C35G -165.5(11) . . . . ?
C27G Si2G C31G C32G -52.5(13) . . . . ?
C22G Si2G C31G C32G -171.5(10) . . . . ?
C36G Si2G C31G C32G 68.4(12) . . . . ?
C35G C31G C32G C33G 30.6(18) . . . . ?
Si2G C31G C32G C33G 160.7(12) . . . . ?
C31G C32G C33G C34G -34(2) . . . . ?
C32G C33G C34G C35G 25(2) . . . . ?
C32G C31G C35G C34G -16.5(17) . . . . ?
Si2G C31G C35G C34G -142.7(11) . . . . ?
C33G C34G C35G C31G -4.0(18) . . . . ?
C38G C37G C36G C40G 23.7(17) . . . . ?
C38G C37G C36G Si2G 150.6(13) . . . . ?
C36G C37G C38G C39G -18(2) . . . . ?
C37G C38G C39G C40G 2(2) . . . . ?
C38G C39G C40G C36G 17(2) . . . . ?
C37G C36G C40G C39G -29(2) . . . . ?
Si2G C36G C40G C39G -156.6(15) . . . . ?
C5H N1H C1H C2H 2.5(17) . . . . ?
Co2B N1H C1H C2H -179.4(9) . . . . ?
N1H C1H C2H C3H -2.6(18) . . . . ?
N1H C1H C2H Si1H -178.5(9) . . . . ?
C16H Si1H C2H C1H 164.6(10) . . . . ?
C11H Si1H C2H C1H -73.8(11) . . . . ?
C7H Si1H C2H C1H 46.0(11) . . . . ?
C16H Si1H C2H C3H -11.1(13) . . . . ?
C11H Si1H C2H C3H 110.5(11) . . . . ?
C7H Si1H C2H C3H -129.7(11) . . . . ?
C1H C2H C3H C4H 4.0(19) . . . . ?
Si1H C2H C3H C4H 179.8(10) . . . . ?
C2H C3H C4H C5H -5.4(19) . . . . ?
C1H N1H C5H C4H -4.0(17) . . . . ?
Co2B N1H C5H C4H 177.9(9) . . . . ?
C3H C4H C5H N1H 5.4(18) . . . . ?
C10H N2H C6H C7H -1.5(14) . . . . ?
Co3B N2H C6H C7H 179.1(8) . . . . ?
N2H C6H C7H C8H -0.6(15) . . . . ?
N2H C6H C7H Si1H -174.5(7) . . . . ?
C6H C7H C8H C9H 1.8(15) . . . . ?
Si1H C7H C8H C9H 175.7(9) . . . . ?
C7H C8H C9H C10H -0.7(16) . . . . ?
C6H N2H C10H C9H 2.8(15) . . . . ?
Co3B N2H C10H C9H -177.9(8) . . . . ?
C8H C9H C10H N2H -1.6(16) . . . . ?
C16H Si1H C11H C15H 59.1(12) . . . . ?
C2H Si1H C11H C15H -60.6(12) . . . . ?
C7H Si1H C11H C15H -179.3(10) . . . . ?
C16H Si1H C11H C12H 176.4(10) . . . . ?
C2H Si1H C11H C12H 56.7(11) . . . . ?
C7H Si1H C11H C12H -62.0(11) . . . . ?
C15H C11H C12H C13H -31.0(17) . . . . ?
Si1H C11H C12H C13H -157.7(12) . . . . ?
C11H C12H C13H C14H 20.9(19) . . . . ?
C12H C13H C14H C15H -3(2) . . . . ?
C12H C11H C15H C14H 26.2(16) . . . . ?
Si1H C11H C15H C14H 153.1(12) . . . . ?
C13H C14H C15H C11H -17(2) . . . . ?
C11H Si1H C16H C17H 179.8(11) . . . . ?
C2H Si1H C16H C17H -59.7(13) . . . . ?
C7H Si1H C16H C17H 57.9(12) . . . . ?
C11H Si1H C16H C20H 57.2(12) . . . . ?
C2H Si1H C16H C20H 177.8(10) . . . . ?
C7H Si1H C16H C20H -64.6(12) . . . . ?
C20H C16H C17H C18H -28.6(17) . . . . ?
Si1H C16H C17H C18H -154.1(11) . . . . ?
C16H C17H C18H C19H 26(2) . . . . ?
C17H C18H C19H C20H -13(2) . . . . ?
C18H C19H C20H C16H -4(2) . . . . ?
C17H C16H C20H C19H 20.2(17) . . . . ?
Si1H C16H C20H C19H 149.2(12) . . . . ?
C25H N3H C21H C22H -5.1(14) . . . . ?
Co2B N3H C21H C22H 175.9(7) . . . . ?
N3H C21H C22H C23H 1.7(15) . . . . ?
N3H C21H C22H Si2H -176.9(8) . . . . ?
C36H Si2H C22H C23H -83.4(10) . . . . ?
C27H Si2H C22H C23H 32.8(10) . . . . ?
C31H Si2H C22H C23H 153.3(10) . . . . ?
C36H Si2H C22H C21H 95.0(10) . . . . ?
C27H Si2H C22H C21H -148.8(9) . . . . ?
C31H Si2H C22H C21H -28.3(11) . . . . ?
C21H C22H C23H C24H -0.3(15) . . . . ?
Si2H C22H C23H C24H 178.2(8) . . . . ?
C22H C23H C24H C25H 2.4(15) . . . . ?
C23H C24H C25H N3H -6.2(15) . . . . ?
C21H N3H C25H C24H 7.5(15) . . . . ?
Co2B N3H C25H C24H -173.4(8) . . . . ?
C30H N4H C26H C27H -1.0(16) . . . . ?
Co3B N4H C26H C27H 179.7(8) . . . . ?
N4H C26H C27H C28H 1.9(17) . . . . ?
N4H C26H C27H Si2H -176.4(8) . . . . ?
C26H C27H C28H C29H -1.0(17) . . . . ?
Si2H C27H C28H C29H 177.3(9) . . . . ?
C27H C28H C29H C30H -0.8(18) . . . . ?
C28H C29H C30H N4H 1.7(18) . . . . ?
C26H N4H C30H C29H -0.8(16) . . . . ?
Co3B N4H C30H C29H 178.4(9) . . . . ?
C35H C31H C32H C33H -39.5(14) . . . . ?
Si2H C31H C32H C33H -165.5(10) . . . . ?
C31H C32H C33H C34H 38.2(17) . . . . ?
C32H C33H C34H C35H -20(2) . . . . ?
C33H C34H C35H C31H -4(2) . . . . ?
C32H C31H C35H C34H 27.8(16) . . . . ?
Si2H C31H C35H C34H 157.5(12) . . . . ?
C40H C36H C37H C38H 28.3(17) . . . . ?
Si2H C36H C37H C38H 149.9(13) . . . . ?
C36H C37H C38H C39H -25(2) . . . . ?
C37H C38H C39H C40H 15(2) . . . . ?
C37H C36H C40H C39H -18.7(16) . . . . ?
Si2H C36H C40H C39H -134.0(12) . . . . ?
C38H C39H C40H C36H 5(2) . . . . ?
C5I N1I C1I C2I 2.2(17) . . . . ?
Co3B N1I C1I C2I -176.8(9) . . . . ?
N1I C1I C2I C3I -0.7(17) . . . . ?
N1I C1I C2I Si1I 175.4(9) . . . . ?
C16I Si1I C2I C1I 163.5(11) . . . . ?
C11I Si1I C2I C1I -72.8(11) . . . . ?
C7I Si1I C2I C1I 45.2(10) . . . . ?
C16I Si1I C2I C3I -20.8(13) . . . . ?
C11I Si1I C2I C3I 103.0(11) . . . . ?
C7I Si1I C2I C3I -139.0(10) . . . . ?
C1I C2I C3I C4I -1.9(16) . . . . ?
Si1I C2I C3I C4I -177.7(9) . . . . ?
C2I C3I C4I C5I 2.9(18) . . . . ?
C3I C4I C5I N1I -1(2) . . . . ?
C1I N1I C5I C4I -1.0(17) . . . . ?
Co3B N1I C5I C4I 178.0(10) . . . . ?
C10I N2I C6I C7I -2.1(16) . . . . ?
Co4B N2I C6I C7I 172.5(8) . . . . ?
N2I C6I C7I C8I 3.2(17) . . . . ?
N2I C6I C7I Si1I -175.7(9) . . . . ?
C16I Si1I C7I C8I -67.0(11) . . . . ?
C2I Si1I C7I C8I 53.8(10) . . . . ?
C11I Si1I C7I C8I 169.2(10) . . . . ?
C16I Si1I C7I C6I 111.8(11) . . . . ?
C2I Si1I C7I C6I -127.4(10) . . . . ?
C11I Si1I C7I C6I -11.9(12) . . . . ?
C6I C7I C8I C9I -2.9(16) . . . . ?
Si1I C7I C8I C9I 176.0(8) . . . . ?
C7I C8I C9I C10I 1.8(17) . . . . ?
C8I C9I C10I N2I -0.7(16) . . . . ?
C6I N2I C10I C9I 0.7(15) . . . . ?
Co4B N2I C10I C9I -174.3(8) . . . . ?
C16I Si1I C11I C12I -55.0(17) . . . . ?
C2I Si1I C11I C12I -179.4(14) . . . . ?
C7I Si1I C11I C12I 67.2(17) . . . . ?
C16I Si1I C11I C15I 77.2(14) . . . . ?
C2I Si1I C11I C15I -47.2(14) . . . . ?
C7I Si1I C11I C15I -160.6(12) . . . . ?
C15I C11I C12I C13I -11(2) . . . . ?
Si1I C11I C12I C13I 123.1(16) . . . . ?
C11I C12I C13I C14I 31(2) . . . . ?
C12I C13I C14I C15I -40(2) . . . . ?
C13I C14I C15I C11I 33(2) . . . . ?
C12I C11I C15I C14I -12(2) . . . . ?
Si1I C11I C15I C14I -153.9(14) . . . . ?
C2I Si1I C16I C17I -37(2) . . . . ?
C11I Si1I C16I C17I -158.8(18) . . . . ?
C7I Si1I C16I C17I 77.8(19) . . . . ?
C2I Si1I C16I C20I -155.1(14) . . . . ?
C11I Si1I C16I C20I 83.5(16) . . . . ?
C7I Si1I C16I C20I -39.8(16) . . . . ?
C20I C16I C17I C18I -52.1(17) . . . . ?
Si1I C16I C17I C18I -176.9(14) . . . . ?
C16I C17I C18I C19I 64(2) . . . . ?
C17I C18I C19I C20I -38(2) . . . . ?
C17I C16I C20I C19I 29(2) . . . . ?
Si1I C16I C20I C19I 166.5(15) . . . . ?
C18I C19I C20I C16I 11(2) . . . . ?
C25I N3I C21I C22I -0.9(16) . . . . ?
Co3B N3I C21I C22I -179.2(8) . . . . ?
N3I C21I C22I C23I 3.8(16) . . . . ?
N3I C21I C22I Si2I -177.4(8) . . . . ?
C36I Si2I C22I C23I -68.7(11) . . . . ?
C27I Si2I C22I C23I 49.0(10) . . . . ?
C31I Si2I C22I C23I 165.5(9) . . . . ?
C36I Si2I C22I C21I 112.6(10) . . . . ?
C27I Si2I C22I C21I -129.6(9) . . . . ?
C31I Si2I C22I C21I -13.1(11) . . . . ?
C21I C22I C23I C24I -3.9(16) . . . . ?
Si2I C22I C23I C24I 177.3(9) . . . . ?
C22I C23I C24I C25I 1.4(18) . . . . ?
C23I C24I C25I N3I 1.9(17) . . . . ?
C21I N3I C25I C24I -2.1(15) . . . . ?
Co3B N3I C25I C24I 176.3(8) . . . . ?
C30I N4I C26I C27I -1.7(15) . . . . ?
Co4B N4I C26I C27I -177.9(8) . . . . ?
N4I C26I C27I C28I 0.7(16) . . . . ?
N4I C26I C27I Si2I -177.8(8) . . . . ?
C36I Si2I C27I C26I 160.7(9) . . . . ?
C22I Si2I C27I C26I 44.7(10) . . . . ?
C31I Si2I C27I C26I -72.9(10) . . . . ?
C36I Si2I C27I C28I -17.8(11) . . . . ?
C22I Si2I C27I C28I -133.7(9) . . . . ?
C31I Si2I C27I C28I 108.7(10) . . . . ?
C26I C27I C28I C29I 0.2(16) . . . . ?
Si2I C27I C28I C29I 178.7(9) . . . . ?
C27I C28I C29I C30I -0.1(18) . . . . ?
C26I N4I C30I C29I 1.8(15) . . . . ?
Co4B N4I C30I C29I 178.0(9) . . . . ?
C28I C29I C30I N4I -1.0(19) . . . . ?
C36I Si2I C31I C32I 64.0(12) . . . . ?
C22I Si2I C31I C32I -174.2(10) . . . . ?
C27I Si2I C31I C32I -60.0(12) . . . . ?
C36I Si2I C31I C35I -58.1(12) . . . . ?
C22I Si2I C31I C35I 63.7(12) . . . . ?
C27I Si2I C31I C35I 177.9(10) . . . . ?
C35I C31I C32I C33I -23.9(15) . . . . ?
Si2I C31I C32I C33I -150.2(11) . . . . ?
C31I C32I C33I C34I 36.7(17) . . . . ?
C32I C33I C34I C35I -34.0(17) . . . . ?
C33I C34I C35I C31I 17.3(16) . . . . ?
C32I C31I C35I C34I 4.7(16) . . . . ?
Si2I C31I C35I C34I 128.3(11) . . . . ?
C22I Si2I C36I C40I 58.8(14) . . . . ?
C27I Si2I C36I C40I -55.2(14) . . . . ?
C31I Si2I C36I C40I -178.1(12) . . . . ?
C22I Si2I C36I C37I -68.3(12) . . . . ?
C27I Si2I C36I C37I 177.7(11) . . . . ?
C31I Si2I C36I C37I 54.7(13) . . . . ?
C40I C36I C37I C38I 28.9(16) . . . . ?
Si2I C36I C37I C38I 164.5(12) . . . . ?
C36I C37I C38I C39I -26.2(19) . . . . ?
C37I C38I C39I C40I 13(2) . . . . ?
C37I C36I C40I C39I -22.6(17) . . . . ?
Si2I C36I C40I C39I -156.0(12) . . . . ?
C38I C39I C40I C36I 7(2) . . . . ?
C5J N1J C1J C2J 3.3(17) . . . . ?
Co4B N1J C1J C2J -177.9(9) . . . . ?
N1J C1J C2J C3J 1.7(18) . . . . ?
N1J C1J C2J Si1J 179.9(9) . . . . ?
C16J Si1J C2J C3J -23.7(14) . . . . ?
C11J Si1J C2J C3J 99.2(13) . . . . ?
C7J Si1J C2J C3J -139.4(12) . . . . ?
C16J Si1J C2J C1J 158.3(10) . . . . ?
C11J Si1J C2J C1J -78.8(11) . . . . ?
C7J Si1J C2J C1J 42.7(11) . . . . ?
C1J C2J C3J C4J -5.3(18) . . . . ?
Si1J C2J C3J C4J 176.6(10) . . . . ?
C2J C3J C4J C5J 4.2(19) . . . . ?
C3J C4J C5J N1J 1.1(18) . . . . ?
C1J N1J C5J C4J -4.7(17) . . . . ?
Co4B N1J C5J C4J 176.4(9) . . . . ?
C10J N2J C6J C7J 0.8(16) . . . . ?
Co5B N2J C6J C7J 177.1(9) . . . . ?
N2J C6J C7J C8J 2.5(17) . . . . ?
N2J C6J C7J Si1J -179.5(9) . . . . ?
C2J Si1J C7J C8J 45.9(12) . . . . ?
C16J Si1J C7J C8J -69.0(12) . . . . ?
C11J Si1J C7J C8J 166.4(11) . . . . ?
C2J Si1J C7J C6J -131.9(10) . . . . ?
C16J Si1J C7J C6J 113.2(11) . . . . ?
C11J Si1J C7J C6J -11.4(12) . . . . ?
C6J C7J C8J C9J -5.4(17) . . . . ?
Si1J C7J C8J C9J 176.6(9) . . . . ?
C7J C8J C9J C10J 4.7(18) . . . . ?
C8J C9J C10J N2J -0.9(17) . . . . ?
C6J N2J C10J C9J -1.7(16) . . . . ?
Co5B N2J C10J C9J -178.1(9) . . . . ?
C2J Si1J C11J C12J -172.3(12) . . . . ?
C16J Si1J C11J C12J -52.5(14) . . . . ?
C7J Si1J C11J C12J 69.8(14) . . . . ?
C2J Si1J C11J C15J -60.0(14) . . . . ?
C16J Si1J C11J C15J 59.8(14) . . . . ?
C7J Si1J C11J C15J -177.9(11) . . . . ?
C15J C11J C12J C13J 6(2) . . . . ?
Si1J C11J C12J C13J 125.0(15) . . . . ?
C11J C12J C13J C14J 28(2) . . . . ?
C12J C13J C14J C15J -52.1(18) . . . . ?
C13J C14J C15J C11J 59.1(18) . . . . ?
C12J C11J C15J C14J -41.7(19) . . . . ?
Si1J C11J C15J C14J -166.7(14) . . . . ?
C2J Si1J C16J C17J -63.5(15) . . . . ?
C11J Si1J C16J C17J 174.9(13) . . . . ?
C7J Si1J C16J C17J 50.7(15) . . . . ?
C2J Si1J C16J C20J 177.6(12) . . . . ?
C11J Si1J C16J C20J 56.0(15) . . . . ?
C7J Si1J C16J C20J -68.3(14) . . . . ?
C20J C16J C17J C18J -38.2(17) . . . . ?
Si1J C16J C17J C18J -166.6(12) . . . . ?
C16J C17J C18J C19J 19(2) . . . . ?
C17J C18J C19J C20J 11(2) . . . . ?
C18J C19J C20J C16J -33(2) . . . . ?
C17J C16J C20J C19J 39.5(16) . . . . ?
Si1J C16J C20J C19J 170.4(13) . . . . ?
C25J N3J C21J C22J 7.9(16) . . . . ?
Co4B N3J C21J C22J 176.9(9) . . . . ?
N3J C21J C22J C23J -5.8(17) . . . . ?
N3J C21J C22J Si2J -179.3(8) . . . . ?
C36J Si2J C22J C23J -65.9(12) . . . . ?
C31J Si2J C22J C23J 174.2(10) . . . . ?
C27J Si2J C22J C23J 54.2(11) . . . . ?
C36J Si2J C22J C21J 107.1(11) . . . . ?
C31J Si2J C22J C21J -12.7(13) . . . . ?
C27J Si2J C22J C21J -132.8(10) . . . . ?
C21J C22J C23J C24J 1.6(17) . . . . ?
Si2J C22J C23J C24J 175.1(10) . . . . ?
C22J C23J C24J C25J 0(2) . . . . ?
C21J N3J C25J C24J -5.4(17) . . . . ?
Co4B N3J C25J C24J -174.3(9) . . . . ?
C23J C24J C25J N3J 1(2) . . . . ?
C30J N4J C26J C27J -4.1(18) . . . . ?
Co5B N4J C26J C27J -177.6(10) . . . . ?
N4J C26J C27J C28J -1(2) . . . . ?
N4J C26J C27J Si2J -176.9(10) . . . . ?
C26J C27J C28J C29J 4(2) . . . . ?
Si2J C27J C28J C29J -179.9(10) . . . . ?
C27J C28J C29J C30J -2(2) . . . . ?
C28J C29J C30J N4J -3(2) . . . . ?
C26J N4J C30J C29J 6.0(19) . . . . ?
Co5B N4J C30J C29J 179.9(11) . . . . ?
C22J Si2J C31J C35J -50.7(15) . . . . ?
C36J Si2J C31J C35J -173.4(13) . . . . ?
C27J Si2J C31J C35J 65.4(14) . . . . ?
C22J Si2J C31J C32J -169.8(11) . . . . ?
C36J Si2J C31J C32J 67.5(14) . . . . ?
C27J Si2J C31J C32J -53.6(14) . . . . ?
C35J C31J C32J C33J 30.8(19) . . . . ?
Si2J C31J C32J C33J 159.3(13) . . . . ?
C31J C32J C33J C34J -27(2) . . . . ?
C32J C33J C34J C35J 11(2) . . . . ?
C32J C31J C35J C34J -26(2) . . . . ?
Si2J C31J C35J C34J -148.9(13) . . . . ?
C33J C34J C35J C31J 10(2) . . . . ?
C22J Si2J C36J C40J 62.3(15) . . . . ?
C31J Si2J C36J C40J -173.5(14) . . . . ?
C27J Si2J C36J C40J -53.0(16) . . . . ?
C22J Si2J C36J C37J -66.5(14) . . . . ?
C31J Si2J C36J C37J 57.6(14) . . . . ?
C27J Si2J C36J C37J 178.1(12) . . . . ?
C40J C36J C37J C38J 20(2) . . . . ?
Si2J C36J C37J C38J 158.5(13) . . . . ?
C36J C37J C38J C39J -9(2) . . . . ?
C37J C38J C39J C40J -6(2) . . . . ?
C37J C36J C40J C39J -23.3(19) . . . . ?
Si2J C36J C40J C39J -154.3(13) . . . . ?
C38J C39J C40J C36J 19(2) . . . . ?
C5K N1K C1K C2K 3.9(16) . . . . ?
Co5B N1K C1K C2K -176.0(9) . . . . ?
N1K C1K C2K C3K 1.7(17) . . . . ?
N1K C1K C2K Si1K -178.1(8) . . . . ?
C7K Si1K C2K C1K 47.7(11) . . . . ?
C16K Si1K C2K C1K 165.9(10) . . . . ?
C11K Si1K C2K C1K -73.4(11) . . . . ?
C7K Si1K C2K C3K -132.2(10) . . . . ?
C16K Si1K C2K C3K -14.0(12) . . . . ?
C11K Si1K C2K C3K 106.8(10) . . . . ?
C1K C2K C3K C4K -5.3(16) . . . . ?
Si1K C2K C3K C4K 174.5(9) . . . . ?
C2K C3K C4K C5K 3.6(18) . . . . ?
C1K N1K C5K C4K -5.9(16) . . . . ?
Co5B N1K C5K C4K 174.1(9) . . . . ?
C3K C4K C5K N1K 2.1(19) . . . . ?
C10K N2K C6K C7K 2.8(16) . . . . ?
Co6B N2K C6K C7K 176.8(9) . . . . ?
N2K C6K C7K C8K -2.8(17) . . . . ?
N2K C6K C7K Si1K 179.7(8) . . . . ?
C2K Si1K C7K C6K -148.0(9) . . . . ?
C16K Si1K C7K C6K 92.7(10) . . . . ?
C11K Si1K C7K C6K -26.9(11) . . . . ?
C2K Si1K C7K C8K 34.8(11) . . . . ?
C16K Si1K C7K C8K -84.6(11) . . . . ?
C11K Si1K C7K C8K 155.8(10) . . . . ?
C6K C7K C8K C9K -0.9(17) . . . . ?
Si1K C7K C8K C9K 176.5(9) . . . . ?
C7K C8K C9K C10K 4.3(18) . . . . ?
C6K N2K C10K C9K 0.7(15) . . . . ?
Co6B N2K C10K C9K -173.7(8) . . . . ?
C8K C9K C10K N2K -4.2(17) . . . . ?
C15K C11K C12K C13K -41.4(14) . . . . ?
Si1K C11K C12K C13K -163.8(10) . . . . ?
C11K C12K C13K C14K 33.6(16) . . . . ?
C12K C13K C14K C15K -13.6(19) . . . . ?
C13K C14K C15K C11K -13.7(18) . . . . ?
C12K C11K C15K C14K 33.7(15) . . . . ?
Si1K C11K C15K C14K 155.3(11) . . . . ?
C7K Si1K C16K C20K -53.3(11) . . . . ?
C2K Si1K C16K C20K -168.7(9) . . . . ?
C11K Si1K C16K C20K 68.5(11) . . . . ?
C7K Si1K C16K C17K 64.1(11) . . . . ?
C2K Si1K C16K C17K -51.4(11) . . . . ?
C11K Si1K C16K C17K -174.2(10) . . . . ?
C20K C16K C17K C18K -15.8(15) . . . . ?
Si1K C16K C17K C18K -136.8(11) . . . . ?
C16K C17K C18K C19K 37.1(18) . . . . ?
C17K C18K C19K C20K -41.4(17) . . . . ?
C17K C16K C20K C19K -9.0(15) . . . . ?
Si1K C16K C20K C19K 114.3(12) . . . . ?
C18K C19K C20K C16K 31.6(16) . . . . ?
C25K N3K C21K C22K 1.0(15) . . . . ?
Co5B N3K C21K C22K 174.0(8) . . . . ?
N3K C21K C22K C23K 0.2(16) . . . . ?
N3K C21K C22K Si2K -178.7(8) . . . . ?
C21K C22K C23K C24K -0.9(16) . . . . ?
Si2K C22K C23K C24K 178.0(9) . . . . ?
C22K C23K C24K C25K 0.3(16) . . . . ?
C23K C24K C25K N3K 1.0(17) . . . . ?
C21K N3K C25K C24K -1.6(15) . . . . ?
Co5B N3K C25K C24K -174.8(9) . . . . ?
C30K N4K C26K C27K 1.4(17) . . . . ?
Co6B N4K C26K C27K 176.3(9) . . . . ?
N4K C26K C27K C28K 1.5(18) . . . . ?
N4K C26K C27K Si2K -176.5(9) . . . . ?
C31K Si2K C27K C28K 120.0(11) . . . . ?
C36K Si2K C27K C28K -4.4(13) . . . . ?
C22K Si2K C27K C28K -120.2(11) . . . . ?
C31K Si2K C27K C26K -62.2(11) . . . . ?
C36K Si2K C27K C26K 173.4(10) . . . . ?
C22K Si2K C27K C26K 57.7(10) . . . . ?
C26K C27K C28K C29K -0.6(18) . . . . ?
Si2K C27K C28K C29K 177.3(10) . . . . ?
C27K C28K C29K C30K -3.0(19) . . . . ?
C26K N4K C30K C29K -5.3(18) . . . . ?
Co6B N4K C30K C29K 179.6(10) . . . . ?
C28K C29K C30K N4K 6.1(19) . . . . ?
C36K Si2K C31K C32K -174.8(11) . . . . ?
C27K Si2K C31K C32K 63.3(13) . . . . ?
C22K Si2K C31K C32K -53.8(13) . . . . ?
C36K Si2K C31K C35K 59.1(13) . . . . ?
C27K Si2K C31K C35K -62.8(13) . . . . ?
C22K Si2K C31K C35K -179.9(11) . . . . ?
C35K C31K C32K C33K -34.0(15) . . . . ?
Si2K C31K C32K C33K -165.2(10) . . . . ?
C31K C32K C33K C34K 27.4(18) . . . . ?
C32K C33K C34K C35K -8(2) . . . . ?
C33K C34K C35K C31K -13(2) . . . . ?
C32K C31K C35K C34K 30.8(18) . . . . ?
Si2K C31K C35K C34K 165.3(12) . . . . ?
C31K Si2K C36K C40K 163.6(11) . . . . ?
C27K Si2K C36K C40K -72.2(12) . . . . ?
C22K Si2K C36K C40K 41.6(12) . . . . ?
C31K Si2K C36K C37K 48.0(12) . . . . ?
C27K Si2K C36K C37K 172.2(10) . . . . ?
C22K Si2K C36K C37K -73.9(11) . . . . ?
C40K C36K C37K C38K 24.7(17) . . . . ?
Si2K C36K C37K C38K 147.8(12) . . . . ?
C36K C37K C38K C39K -23.1(19) . . . . ?
C37K C38K C39K C40K 13(2) . . . . ?
C38K C39K C40K C36K 4(2) . . . . ?
C37K C36K C40K C39K -17.2(18) . . . . ?
Si2K C36K C40K C39K -136.5(13) . . . . ?
C5L N1L C1L C2L 0.7(15) . . . . ?
Co6B N1L C1L C2L -176.0(7) . . . . ?
N1L C1L C2L C3L -0.6(16) . . . . ?
N1L C1L C2L Si1L 179.9(8) . . . . ?
C11L Si1L C2L C3L 98.3(11) . . . . ?
C7L Si1L C2L C3L -141.3(10) . . . . ?
C16L Si1L C2L C3L -22.5(12) . . . . ?
C11L Si1L C2L C1L -82.2(10) . . . . ?
C7L Si1L C2L C1L 38.3(10) . . . . ?
C16L Si1L C2L C1L 157.0(9) . . . . ?
C1L C2L C3L C4L 0.3(16) . . . . ?
Si1L C2L C3L C4L 179.8(9) . . . . ?
C2L C3L C4L C5L -0.1(18) . . . . ?
C3L C4L C5L N1L 0.3(19) . . . . ?
C1L N1L C5L C4L -0.5(17) . . . . ?
Co6B N1L C5L C4L 176.2(9) . . . . ?
C10L N2L C6L C7L -4.0(15) . . . . ?
Co1B N2L C6L C7L 176.4(8) . . . . ?
N2L C6L C7L C8L 2.7(16) . . . . ?
N2L C6L C7L Si1L -172.9(8) . . . . ?
C11L Si1L C7L C6L -2.6(11) . . . . ?
C2L Si1L C7L C6L -124.7(9) . . . . ?
C16L Si1L C7L C6L 118.0(10) . . . . ?
C11L Si1L C7L C8L -177.9(9) . . . . ?
C2L Si1L C7L C8L 59.9(10) . . . . ?
C16L Si1L C7L C8L -57.3(10) . . . . ?
C6L C7L C8L C9L -0.9(15) . . . . ?
Si1L C7L C8L C9L 174.8(8) . . . . ?
C7L C8L C9L C10L 0.8(16) . . . . ?
C8L C9L C10L N2L -2.3(17) . . . . ?
C6L N2L C10L C9L 3.8(16) . . . . ?
Co1B N2L C10L C9L -176.6(9) . . . . ?
C2L Si1L C11L C12L 57.7(12) . . . . ?
C7L Si1L C11L C12L -60.0(12) . . . . ?
C16L Si1L C11L C12L 178.3(10) . . . . ?
C2L Si1L C11L C15L -64.3(12) . . . . ?
C7L Si1L C11L C15L 177.9(10) . . . . ?
C16L Si1L C11L C15L 56.2(13) . . . . ?
C15L C11L C12L C13L -3.6(17) . . . . ?
Si1L C11L C12L C13L -129.4(13) . . . . ?
C11L C12L C13L C14L -16.7(19) . . . . ?
C12L C13L C14L C15L 32.1(19) . . . . ?
C13L C14L C15L C11L -33.2(17) . . . . ?
C12L C11L C15L C14L 23.2(16) . . . . ?
Si1L C11L C15L C14L 152.0(12) . . . . ?
C20L C16L C17L C18L 9.3(15) . . . . ?
Si1L C16L C17L C18L -116.5(11) . . . . ?
C16L C17L C18L C19L -31.3(16) . . . . ?
C17L C18L C19L C20L 40.1(17) . . . . ?
C18L C19L C20L C16L -35.9(18) . . . . ?
C17L C16L C20L C19L 16.1(17) . . . . ?
Si1L C16L C20L C19L 142.9(12) . . . . ?
C25L N3L C21L C22L 3.0(13) . . . . ?
Co6B N3L C21L C22L -177.3(7) . . . . ?
N3L C21L C22L C23L -3.0(14) . . . . ?
N3L C21L C22L Si2L 178.3(7) . . . . ?
C27L Si2L C22L C23L 53.0(9) . . . . ?
C31L Si2L C22L C23L 170.1(9) . . . . ?
C36L Si2L C22L C23L -63.2(9) . . . . ?
C27L Si2L C22L C21L -128.4(8) . . . . ?
C31L Si2L C22L C21L -11.4(10) . . . . ?
C36L Si2L C22L C21L 115.4(9) . . . . ?
C21L C22L C23L C24L 1.1(15) . . . . ?
Si2L C22L C23L C24L 179.7(8) . . . . ?
C22L C23L C24L C25L 0.8(16) . . . . ?
C21L N3L C25L C24L -1.0(14) . . . . ?
Co6B N3L C25L C24L 179.3(8) . . . . ?
C23L C24L C25L N3L -0.9(16) . . . . ?
C30L N4L C26L C27L -0.7(15) . . . . ?
Co1B N4L C26L C27L -178.3(8) . . . . ?
N4L C26L C27L C28L 2.0(15) . . . . ?
N4L C26L C27L Si2L -178.3(8) . . . . ?
C31L Si2L C27L C28L 103.9(10) . . . . ?
C22L Si2L C27L C28L -137.2(9) . . . . ?
C36L Si2L C27L C28L -17.7(11) . . . . ?
C31L Si2L C27L C26L -75.8(10) . . . . ?
C22L Si2L C27L C26L 43.1(9) . . . . ?
C36L Si2L C27L C26L 162.6(9) . . . . ?
C26L C27L C28L C29L -0.9(15) . . . . ?
Si2L C27L C28L C29L 179.4(9) . . . . ?
C27L C28L C29L C30L -1.3(17) . . . . ?
C26L N4L C30L C29L -1.7(14) . . . . ?
Co1B N4L C30L C29L 175.9(8) . . . . ?
C28L C29L C30L N4L 2.7(16) . . . . ?
C27L Si2L C31L C35L 178.7(9) . . . . ?
C22L Si2L C31L C35L 63.2(11) . . . . ?
C36L Si2L C31L C35L -63.2(11) . . . . ?
C27L Si2L C31L C32L -59.4(11) . . . . ?
C22L Si2L C31L C32L -174.9(9) . . . . ?
C36L Si2L C31L C32L 58.7(11) . . . . ?
C35L C31L C32L C33L -23.6(16) . . . . ?
Si2L C31L C32L C33L -147.4(11) . . . . ?
C31L C32L C33L C34L 36.6(19) . . . . ?
C32L C33L C34L C35L -35(2) . . . . ?
C32L C31L C35L C34L 6.2(15) . . . . ?
Si2L C31L C35L C34L 128.1(10) . . . . ?
C33L C34L C35L C31L 16.4(18) . . . . ?
C40L C36L C37L C38L 25.7(16) . . . . ?
Si2L C36L C37L C38L 153.0(11) . . . . ?
C36L C37L C38L C39L -13.0(19) . . . . ?
C37L C38L C39L C40L -6(2) . . . . ?
C38L C39L C40L C36L 22(2) . . . . ?
C37L C36L C40L C39L -29.6(17) . . . . ?
Si2L C36L C40L C39L -155.2(12) . . . . ?
